data_1568380
loop_
_publ_author_name
'Li, Danyang'
'Liu, Xin'
'Yang, Linlin'
'Li, Hechuan'
'Guo, Guoxu'
'Li, Xuezhao'
'He, Cheng'

_publ_section_title
;
 Highly efficient F&#xf6;rster resonance energy transfer between an
 emissive tetraphenylethylene-based metal-organic cage and the
 encapsulated dye guest.
;
_journal_issue 8
_journal_name_full 'Chemical science'
_journal_page_first 2237
_journal_page_last 2244
_journal_paper_doi 10.1039/d2sc06022a
_journal_volume 14
_journal_year 2023
_chemical_formula_sum 'C453.5 H351.5 B7.5 Br F30 N77.5 O62 Zn8'
_chemical_formula_weight 9132.55
_space_group_crystal_system triclinic
_space_group_IT_number 2
_space_group_name_Hall '-P 1'
_space_group_name_H-M_alt 'P -1'
_atom_sites_solution_hydrogens mixed
_audit_creation_method SHELXL-2018/3
_audit_update_record
;
2022-08-08 deposited with the CCDC.	2023-01-31 downloaded from the CCDC.
;
_cell_angle_alpha 88.598(2)
_cell_angle_beta 88.3570(10)
_cell_angle_gamma 83.075(2)
_cell_formula_units_Z 2
_cell_length_a 27.2167(15)
_cell_length_b 33.1187(19)
_cell_length_c 38.817(2)
_cell_measurement_reflns_used 9725
_cell_measurement_temperature 180(2)
_cell_measurement_theta_max 27.44
_cell_measurement_theta_min 2.16
_cell_volume 34712(3)
_computing_cell_refinement 'Bruker SMART'
_computing_data_collection 'Bruker SMART'
_computing_data_reduction 'Bruker SAINT'
_computing_molecular_graphics 'Bruker SHELXTL'
_computing_publication_material 'Bruker SHELXTL'
_computing_structure_refinement 'SHELXL-2018/3 (Sheldrick, 2018)'
_computing_structure_solution 'Bruker SHELXTL'
_diffrn_ambient_temperature 180(2)
_diffrn_measured_fraction_theta_full 0.998
_diffrn_measured_fraction_theta_max 0.998
_diffrn_measurement_device_type 'CCD area detector'
_diffrn_measurement_method 'phi and omega scans'
_diffrn_radiation_type MoK\a
_diffrn_radiation_wavelength 0.71073
_diffrn_reflns_av_R_equivalents 0.1005
_diffrn_reflns_av_unetI/netI 0.1416
_diffrn_reflns_Laue_measured_fraction_full 0.998
_diffrn_reflns_Laue_measured_fraction_max 0.998
_diffrn_reflns_limit_h_max 32
_diffrn_reflns_limit_h_min -32
_diffrn_reflns_limit_k_max 39
_diffrn_reflns_limit_k_min -39
_diffrn_reflns_limit_l_max 46
_diffrn_reflns_limit_l_min -44
_diffrn_reflns_number 499475
_diffrn_reflns_point_group_measured_fraction_full 0.998
_diffrn_reflns_point_group_measured_fraction_max 0.998
_diffrn_reflns_theta_full 25.000
_diffrn_reflns_theta_max 25.000
_diffrn_reflns_theta_min 1.888
_exptl_absorpt_coefficient_mu 0.389
_exptl_crystal_colour orange
_exptl_crystal_density_diffrn 0.874
_exptl_crystal_description block
_exptl_crystal_F_000 9387
_exptl_crystal_size_max 0.230
_exptl_crystal_size_mid 0.210
_exptl_crystal_size_min 0.200
_refine_diff_density_max 1.364
_refine_diff_density_min -0.911
_refine_diff_density_rms 0.130
_refine_ls_extinction_method none
_refine_ls_goodness_of_fit_ref 0.976
_refine_ls_hydrogen_treatment constr
_refine_ls_matrix_type fullcycle
_refine_ls_number_parameters 6119
_refine_ls_number_reflns 122093
_refine_ls_number_restraints 16848
_refine_ls_restrained_S_all 0.990
_refine_ls_R_factor_all 0.2409
_refine_ls_R_factor_gt 0.1497
_refine_ls_shift/su_max 0.003
_refine_ls_shift/su_mean 0.000
_refine_ls_structure_factor_coef Fsqd
_refine_ls_weighting_details 'w=1/[\s^2^(Fo^2^)+(0.2900P)^2^] where P=(Fo^2^+2Fc^2^)/3'
_refine_ls_weighting_scheme calc
_refine_ls_wR_factor_gt 0.3963
_refine_ls_wR_factor_ref 0.4502
_reflns_Friedel_coverage 0.000
_reflns_number_gt 46437
_reflns_number_total 122093
_reflns_threshold_expression 'I > 2\s(I)'
_cod_data_source_file d2sc06022a2.cif
_cod_data_source_block 1
_cod_depositor_comments 'Adding full bibliography for 1568379--1568380.cif.'
_cod_original_formula_sum 'C453.50 H351.50 B7.50 Br F30 N77.50 O62 Zn8'
_cod_database_code 1568380
_shelx_shelxl_version_number 2018/3
_shelx_space_group_comment
;
The symmetry employed for this shelxl refinement is uniquely defined
by the following loop, which should always be used as a source of
symmetry information in preference to the above space-group names.
They are only intended as comments.
;
_shelx_estimated_absorpt_t_min 0.916
_shelx_estimated_absorpt_t_max 0.926

loop_
_space_group_symop_operation_xyz
'x, y, z'
'-x, -y, -z'

loop_
_atom_site_label
_atom_site_type_symbol
_atom_site_fract_x
_atom_site_fract_y
_atom_site_fract_z
_atom_site_U_iso_or_equiv
_atom_site_adp_type
_atom_site_occupancy
_atom_site_site_symmetry_order
_atom_site_calc_flag
_atom_site_refinement_flags_posn
_atom_site_refinement_flags_adp
_atom_site_refinement_flags_occupancy
_atom_site_disorder_assembly
_atom_site_disorder_group
Zn1 Zn 0.19351(2) 0.68076(2) -0.74297(2) 0.04099(13) Uani 1 1 d . . . . .
Zn2 Zn 0.84222(2) 0.54632(2) -0.75913(2) 0.06086(16) Uani 1 1 d . . . . .
Zn3 Zn 0.79046(2) 0.20940(2) -0.46808(2) 0.06260(16) Uani 1 1 d . . . . .
Zn4 Zn 0.72497(2) -0.15611(2) -0.78822(2) 0.07476(19) Uani 1 1 d . . . . .
Zn5 Zn 0.71209(3) 0.19381(2) -1.06552(2) 0.0768(2) Uani 1 1 d . . . . .
Zn6 Zn 0.21534(2) 0.28683(2) -0.41896(2) 0.07681(19) Uani 1 1 d . . . . .
Zn7 Zn 0.08437(2) -0.02591(2) -0.69021(2) 0.0782(2) Uani 1 1 d . . . . .
Zn8 Zn 0.13070(3) 0.34278(2) -1.02456(2) 0.1196(2) Uani 1 1 d . . . . .
N101 N 0.80355(15) -0.16619(14) -0.78395(11) 0.0751(12) Uani 1 1 d . U . . .
N102 N 0.73704(14) -0.12091(12) -0.74441(10) 0.0627(10) Uani 1 1 d . U . . .
N103 N 0.67237(18) -0.05308(15) -0.68168(13) 0.0931(13) Uani 1 1 d . U . . .
H10J H 0.676473 -0.044432 -0.660270 0.112 Uiso 0.3333 1 d R U P A 2
H10G H 0.643705 -0.048602 -0.692950 0.112 Uiso 0.6667 1 d R U P B 1
C101 C 0.8328(2) -0.18929(18) -0.80492(16) 0.0861(16) Uani 1 1 d . U . . .
H10A H 0.819381 -0.204076 -0.822308 0.103 Uiso 1 1 calc R U . . .
C102 C 0.8844(2) -0.1917(2) -0.80116(16) 0.0951(18) Uani 1 1 d . U . . .
H10B H 0.905527 -0.207662 -0.816855 0.114 Uiso 1 1 calc R U . . .
C103 C 0.9051(2) -0.1723(2) -0.77603(16) 0.0940(18) Uani 1 1 d . U . . .
H10C H 0.939978 -0.174579 -0.773604 0.113 Uiso 1 1 calc R U . . .
C104 C 0.87187(19) -0.14789(17) -0.75321(14) 0.0744(14) Uani 1 1 d . U . . .
H10D H 0.884265 -0.133893 -0.734879 0.089 Uiso 1 1 calc R U . . .
C105 C 0.82122(17) -0.14519(15) -0.75847(13) 0.0637(13) Uani 1 1 d . U . . .
C106 C 0.78559(17) -0.12074(14) -0.73631(12) 0.0591(12) Uani 1 1 d . U . . .
C107 C 0.79551(19) -0.09854(16) -0.70964(14) 0.0728(14) Uani 1 1 d . U . . .
H10E H 0.829240 -0.098075 -0.704184 0.087 Uiso 1 1 calc R U . . .
C108 C 0.7608(2) -0.07676(17) -0.68998(15) 0.0808(14) Uani 1 1 d . U . . .
H10F H 0.769141 -0.062190 -0.670639 0.097 Uiso 1 1 calc R U . . .
C109 C 0.71173(19) -0.07684(17) -0.69968(14) 0.0749(14) Uani 1 1 d . U . . .
C110 C 0.70309(19) -0.09914(15) -0.72649(13) 0.0699(13) Uani 1 1 d . U . . .
H11A H 0.669675 -0.099104 -0.732934 0.084 Uiso 1 1 calc R U . . .
C111 C 0.6692(4) -0.0352(3) -0.6507(3) 0.0962(18) Uani 0.6667 1 d . U P C 1
C112 C 0.6214(3) -0.0122(3) -0.64026(19) 0.0890(18) Uani 0.6667 1 d D U P C 1
C113 C 0.6087(3) -0.0099(3) -0.6054(2) 0.109(2) Uani 0.6667 1 d D U P C 1
H11B H 0.630414 -0.021936 -0.588314 0.130 Uiso 0.6667 1 calc R U P D 1
C114 C 0.5626(3) 0.0109(3) -0.5966(2) 0.102(2) Uani 0.6667 1 d D U P C 1
H11C H 0.554473 0.015202 -0.572912 0.123 Uiso 0.6667 1 calc R U P E 1
C115 C 0.5284(3) 0.0255(3) -0.6208(2) 0.102(2) Uani 0.6667 1 d D U P C 1
C116 C 0.5434(3) 0.0215(3) -0.6542(2) 0.109(2) Uani 0.6667 1 d D U P C 1
H11D H 0.522614 0.035689 -0.670864 0.131 Uiso 0.6667 1 calc R U P F 1
O101 O 0.7086(2) -0.0333(2) -0.63099(18) 0.121(2) Uani 0.6667 1 d . U P C 1
C11A C 0.6222(6) -0.0433(5) -0.6984(4) 0.097(2) Uiso 0.3333 1 d D U P C 2
O01A O 0.5947(7) -0.0696(6) -0.7096(6) 0.089(2) Uiso 0.1667 1 d D U P C 2
O1AA O 0.6129(7) -0.0410(7) -0.7330(4) 0.078(3) Uiso 0.1667 1 d D U P C 2
C12A C 0.5979(4) -0.0129(3) -0.63302(18) 0.099(2) Uiso 0.3333 1 d D U P C 2
H12A H 0.620741 -0.033087 -0.622439 0.119 Uiso 0.3333 1 calc R U P G 2
C13A C 0.5620(3) 0.0168(3) -0.6194(3) 0.105(3) Uiso 0.3333 1 d D U P C 2
H13A H 0.564998 0.017834 -0.595078 0.126 Uiso 0.3333 1 calc R U P H 2
C14A C 0.5232(4) 0.0453(3) -0.63031(19) 0.102(3) Uiso 0.3333 1 d D U P C 2
C15A C 0.5214(4) 0.0355(3) -0.66511(16) 0.068(4) Uiso 0.3333 1 d D . P C 2
H15A H 0.491072 0.047016 -0.674835 0.081 Uiso 0.3333 1 calc R U P I 2
C16A C 0.5518(3) 0.0133(4) -0.68963(19) 0.119(7) Uiso 0.3333 1 d D . P C 2
H16A H 0.548380 0.010210 -0.713678 0.143 Uiso 0.3333 1 calc R U P J 2
C117 C 0.5887(2) -0.0027(2) -0.66714(14) 0.152(4) Uani 1 1 d D . . . .
H11G H 0.596112 -0.009997 -0.690672 0.183 Uiso 0.6667 1 d R U P K 1
N104 N 0.76983(16) 0.24885(13) -0.42513(10) 0.0705(13) Uani 1 1 d . . . . .
N105 N 0.71151(14) 0.21420(11) -0.46490(10) 0.0596(11) Uani 1 1 d . . . . .
N106 N 0.60249(18) 0.17894(15) -0.50324(12) 0.0953(16) Uani 1 1 d . . . . .
H10K H 0.573911 0.172591 -0.493549 0.114 Uiso 0.5 1 d R U P L 2
H10H H 0.569621 0.184221 -0.499309 0.114 Uiso 0.5 1 d R U P M 1
C118 C 0.8040(2) 0.26546(16) -0.40661(13) 0.0806(18) Uani 1 1 d . . . . .
H11E H 0.838243 0.259057 -0.412203 0.097 Uiso 1 1 calc R U . . .
C119 C 0.7899(2) 0.29087(19) -0.38043(17) 0.102(2) Uani 1 1 d . . . . .
H11F H 0.813855 0.301937 -0.367346 0.122 Uiso 1 1 calc R U . . .
C120 C 0.7415(3) 0.30008(19) -0.37335(16) 0.108(2) Uani 1 1 d . . . . .
H12B H 0.731276 0.318947 -0.355754 0.130 Uiso 1 1 calc R U . . .
C121 C 0.7046(2) 0.28222(19) -0.39163(15) 0.094(2) Uani 1 1 d . . . . .
H12C H 0.670177 0.286988 -0.385985 0.113 Uiso 1 1 calc R U . . .
C122 C 0.7237(2) 0.25750(15) -0.41815(13) 0.0688(16) Uani 1 1 d . . . . .
C123 C 0.6876(2) 0.23859(16) -0.43959(13) 0.0743(16) Uani 1 1 d . . . . .
C124 C 0.6382(2) 0.2427(2) -0.43580(17) 0.101(2) Uani 1 1 d . . . . .
H12D H 0.623058 0.259676 -0.418126 0.121 Uiso 1 1 calc R U . . .
C125 C 0.6101(2) 0.2245(2) -0.45539(18) 0.111(2) Uani 1 1 d . . . . .
H12E H 0.575216 0.227376 -0.451735 0.133 Uiso 1 1 calc R U . . .
C126 C 0.6331(2) 0.19999(17) -0.48251(15) 0.0804(17) Uani 1 1 d . . . . .
C127 C 0.68258(19) 0.19585(16) -0.48533(13) 0.0726(16) Uani 1 1 d . . . . .
H12F H 0.698084 0.178880 -0.502868 0.087 Uiso 1 1 calc R U . . .
O102 O 0.6669(4) 0.1450(4) -0.5405(3) 0.157(4) Uiso 0.5 1 d . . P C 1
C128 C 0.6196(5) 0.1496(5) -0.5303(4) 0.115(5) Uiso 0.5 1 d . . P C 1
C129 C 0.5818(4) 0.1312(4) -0.5434(2) 0.090(4) Uiso 0.5 1 d D . P C 1
C130 C 0.5389(4) 0.1277(4) -0.5258(3) 0.114(5) Uiso 0.5 1 d D . P C 1
H13B H 0.532509 0.141669 -0.504728 0.137 Uiso 0.5 1 calc R U P N 1
C131 C 0.5025(4) 0.1035(3) -0.5380(2) 0.085(3) Uiso 0.5 1 d D . P C 1
H13C H 0.477432 0.094305 -0.523382 0.102 Uiso 0.5 1 calc R U P O 1
C132 C 0.5071(3) 0.0949(3) -0.5725(2) 0.061(3) Uiso 0.5 1 d D . P C 1
C133 C 0.5414(4) 0.1085(3) -0.5947(3) 0.095(4) Uiso 0.5 1 d D . P C 1
H13D H 0.539677 0.106410 -0.619024 0.114 Uiso 0.5 1 calc R U P P 1
C134 C 0.5799(4) 0.1260(5) -0.5788(3) 0.144(6) Uiso 0.5 1 d D . P C 1
H13E H 0.605738 0.134588 -0.593076 0.173 Uiso 0.5 1 calc R U P Q 1
O02A O 0.6551(3) 0.1664(3) -0.5494(2) 0.099(3) Uiso 0.5 1 d . . P C 2
C28A C 0.6124(4) 0.1697(4) -0.5350(3) 0.076(3) Uiso 0.5 1 d . . P C 2
C29A C 0.5724(3) 0.1463(2) -0.55220(15) 0.059(3) Uiso 0.5 1 d D . P C 2
C30A C 0.5435(3) 0.1209(2) -0.5352(2) 0.131(6) Uiso 0.5 1 d D . P C 2
H30A H 0.543202 0.119383 -0.510730 0.157 Uiso 0.5 1 calc R U P R 2
C31A C 0.5144(4) 0.0970(3) -0.55338(17) 0.147(6) Uiso 0.5 1 d D . P C 2
H31A H 0.493007 0.080187 -0.541778 0.176 Uiso 0.5 1 calc R U P S 2
C32A C 0.5183(3) 0.0990(3) -0.58936(16) 0.104(4) Uiso 0.5 1 d D . P C 2
C33A C 0.5520(3) 0.1202(3) -0.60779(19) 0.097(4) Uiso 0.5 1 d D . P C 2
H33A H 0.554748 0.120291 -0.632246 0.116 Uiso 0.5 1 calc R U P T 2
C34A C 0.5813(4) 0.1413(3) -0.58757(17) 0.153(7) Uiso 0.5 1 d D . P C 2
H34A H 0.608416 0.152789 -0.598241 0.183 Uiso 0.5 1 calc R U P U 2
N107 N 0.13866(16) 0.27909(16) -0.41154(12) 0.0932(14) Uani 1 1 d . U . . .
N108 N 0.20467(16) 0.23857(14) -0.45381(11) 0.0761(11) Uani 1 1 d . U . . .
N109 N 0.27192(19) 0.16813(16) -0.51327(14) 0.1012(13) Uani 1 1 d . U . . .
H10L H 0.265719 0.143370 -0.519746 0.121 Uiso 0.3333 1 d R U P V 2
H10I H 0.293030 0.184370 -0.522835 0.121 Uiso 0.6667 1 d R U P W 1
C135 C 0.1076(2) 0.3013(2) -0.39008(16) 0.1022(17) Uani 1 1 d . U . . .
H13F H 0.119792 0.321285 -0.376536 0.123 Uiso 1 1 calc R U . . .
C136 C 0.0587(3) 0.2958(2) -0.3873(2) 0.129(2) Uani 1 1 d . U . . .
H13G H 0.036304 0.313864 -0.374131 0.155 Uiso 1 1 calc R U . . .
C137 C 0.0419(3) 0.2637(2) -0.40383(18) 0.1133(19) Uani 1 1 d . U . . .
H13H H 0.008068 0.259221 -0.402042 0.136 Uiso 1 1 calc R U . . .
C138 C 0.0766(2) 0.2379(2) -0.42349(18) 0.1116(18) Uani 1 1 d . U . . .
H13I H 0.067080 0.213965 -0.433101 0.134 Uiso 1 1 calc R U . . .
C139 C 0.1246(2) 0.2474(2) -0.42872(16) 0.0955(16) Uani 1 1 d . U . . .
C140 C 0.1609(2) 0.22484(18) -0.44978(15) 0.0859(14) Uani 1 1 d . U . . .
C141 C 0.1544(2) 0.1915(2) -0.46707(17) 0.1022(16) Uani 1 1 d . U . . .
H14A H 0.123275 0.181528 -0.463966 0.123 Uiso 1 1 calc R U . . .
C142 C 0.1874(2) 0.1708(2) -0.48828(17) 0.1032(15) Uani 1 1 d . U . . .
H14B H 0.179977 0.147635 -0.500166 0.124 Uiso 1 1 calc R U . . .
C143 C 0.2342(2) 0.1857(2) -0.49193(16) 0.0941(15) Uani 1 1 d . U . . .
C144 C 0.2402(2) 0.22042(18) -0.47502(15) 0.0836(14) Uani 1 1 d . U . . .
H14C H 0.270268 0.232074 -0.478323 0.100 Uiso 1 1 calc R U . . .
C146 C 0.3308(3) 0.1144(2) -0.54245(19) 0.1166(16) Uani 1 1 d . U . . .
H14F H 0.302903 0.111126 -0.527433 0.140 Uiso 0.3333 1 d R U P X 2
C151 C 0.3494(3) 0.1466(2) -0.55440(19) 0.1147(16) Uani 1 1 d . U . . .
H15I H 0.336920 0.174568 -0.550858 0.138 Uiso 0.6667 1 d R U P Y 1
C145 C 0.2818(5) 0.1282(4) -0.5209(4) 0.1050(19) Uiso 0.5 1 d . U P Z 1
O103 O 0.2407(6) 0.1031(6) -0.5267(5) 0.106(2) Uiso 0.25 1 d . U P Z 1
O03' O 0.2580(6) 0.0991(5) -0.5029(5) 0.105(2) Uiso 0.25 1 d . U P Z 1
C147 C 0.3434(4) 0.0746(3) -0.5389(3) 0.114(2) Uani 0.6667 1 d . U P C 1
H14D H 0.326029 0.056223 -0.525467 0.137 Uiso 0.6667 1 calc R U P A 1
C148 C 0.3873(4) 0.0644(3) -0.5588(3) 0.111(2) Uani 0.6667 1 d . U P C 1
H14E H 0.400344 0.036477 -0.559161 0.133 Uiso 0.6667 1 calc R U P B 1
C149 C 0.4119(4) 0.0897(3) -0.5770(3) 0.102(2) Uani 0.6667 1 d . U P C 1
C150 C 0.3993(4) 0.1290(3) -0.5787(3) 0.110(2) Uani 0.6667 1 d . U P C 1
H15B H 0.417026 0.146504 -0.592811 0.132 Uiso 0.6667 1 calc R U P C 1
C45A C 0.3195(5) 0.1771(4) -0.5270(4) 0.109(2) Uiso 0.5 1 d . U P Z 2
O03A O 0.3226(6) 0.2281(5) -0.5273(4) 0.101(2) Uiso 0.25 1 d . U P Z 2
O3AA O 0.3396(6) 0.2171(6) -0.5123(5) 0.104(2) Uiso 0.25 1 d . U P Z 2
C47A C 0.3711(8) 0.0817(7) -0.5630(6) 0.109(3) Uiso 0.3333 1 d . U P C 2
H47A H 0.369046 0.053407 -0.559989 0.131 Uiso 0.3333 1 calc R U P D 2
C48A C 0.4118(8) 0.0958(7) -0.5870(6) 0.105(3) Uiso 0.3333 1 d . U P C 2
C49A C 0.4085(8) 0.1387(7) -0.5964(6) 0.109(3) Uiso 0.3333 1 d . U P C 2
H49A H 0.428698 0.148679 -0.614298 0.130 Uiso 0.3333 1 calc R U P E 2
C50A C 0.3709(7) 0.1664(7) -0.5761(5) 0.109(3) Uiso 0.3333 1 d . U P C 2
H50A H 0.364609 0.195073 -0.579551 0.130 Uiso 0.3333 1 calc R U P F 2
C10H C 0.4429(5) 0.0689(4) -0.6097(3) 0.095(4) Uiso 0.5 1 d . . P C 2
C11H C 0.4940(6) 0.0691(5) -0.6100(4) 0.122(5) Uiso 0.5 1 d . . P C 2
C10G C 0.4736(4) 0.0459(4) -0.6088(3) 0.076(3) Uiso 0.5 1 d . . P C 1
C11G C 0.4661(3) 0.0733(3) -0.5886(3) 0.060(3) Uiso 0.5 1 d . . P C 1
O104 O 0.35083(17) -0.08101(16) -0.67874(16) 0.148(2) Uani 1 1 d . . . . .
N110 N 0.08162(16) -0.08058(13) -0.71709(12) 0.0823(14) Uani 1 1 d . . . . .
N111 N 0.16011(14) -0.05161(12) -0.69472(10) 0.0642(12) Uani 1 1 d . . . . .
N112 N 0.28530(15) -0.03453(14) -0.67268(11) 0.0730(13) Uani 1 1 d . . . . .
H11H H 0.275910 -0.010000 -0.664885 0.088 Uiso 1 1 calc R U . . .
C152 C 0.0399(2) -0.0953(2) -0.72808(19) 0.112(2) Uani 1 1 d . . . . .
H15C H 0.008368 -0.081084 -0.722588 0.134 Uiso 1 1 calc R U . . .
C153 C 0.0427(3) -0.1308(2) -0.7471(2) 0.121(3) Uani 1 1 d . . . . .
H15D H 0.012890 -0.139410 -0.754724 0.145 Uiso 1 1 calc R U . . .
C154 C 0.0838(2) -0.1521(2) -0.75479(18) 0.106(2) Uani 1 1 d . . . . .
H15E H 0.084875 -0.176036 -0.767937 0.127 Uiso 1 1 calc R U . . .
C155 C 0.1277(2) -0.13864(17) -0.74290(14) 0.0811(18) Uani 1 1 d . . . . .
H15F H 0.158973 -0.153809 -0.747591 0.097 Uiso 1 1 calc R U . . .
C156 C 0.12468(17) -0.10419(15) -0.72489(13) 0.0636(14) Uani 1 1 d . . . . .
C157 C 0.16747(18) -0.08749(15) -0.71135(13) 0.0640(15) Uani 1 1 d . . . . .
C158 C 0.21625(18) -0.10696(15) -0.71518(13) 0.0678(15) Uani 1 1 d . . . . .
H15G H 0.221606 -0.132183 -0.726661 0.081 Uiso 1 1 calc R U . . .
C159 C 0.2553(2) -0.09117(15) -0.70321(12) 0.0654(15) Uani 1 1 d . . . . .
H15H H 0.287854 -0.104840 -0.705956 0.078 Uiso 1 1 calc R U . . .
C160 C 0.24665(17) -0.05412(15) -0.68662(12) 0.0608(14) Uani 1 1 d . . . . .
C161 C 0.19959(18) -0.03475(15) -0.68324(12) 0.0610(14) Uani 1 1 d . . . . .
H16B H 0.194332 -0.008976 -0.672648 0.073 Uiso 1 1 calc R U . . .
C162 C 0.3313(3) -0.04680(19) -0.66967(17) 0.097(2) Uani 1 1 d . . . . .
C163 C 0.3641(2) -0.01919(19) -0.65374(15) 0.0866(19) Uani 1 1 d . . . . .
C164 C 0.4048(3) -0.0365(3) -0.6370(2) 0.150(3) Uani 1 1 d . . . . .
H16C H 0.412122 -0.065297 -0.636842 0.180 Uiso 1 1 calc R U . . .
C165 C 0.4358(3) -0.0140(3) -0.6203(2) 0.151(3) Uani 1 1 d . . . . .
H16D H 0.460526 -0.026449 -0.605295 0.181 Uiso 1 1 calc R U . . .
C166 C 0.4290(3) 0.0296(2) -0.62660(19) 0.132(3) Uani 1 1 d . . . . .
C167 C 0.3895(3) 0.0463(2) -0.64389(17) 0.119(2) Uani 1 1 d . . . . .
H16E H 0.384726 0.075038 -0.646990 0.143 Uiso 1 1 calc R U . . .
C168 C 0.3530(3) 0.0223(2) -0.65838(16) 0.110(2) Uani 1 1 d . . . . .
H16F H 0.324401 0.034344 -0.669893 0.132 Uiso 1 1 calc R U . . .
N201 N 0.80065(14) 0.15450(12) -0.43776(9) 0.0583(11) Uani 1 1 d . . . . .
N202 N 0.79652(14) 0.16232(11) -0.50556(9) 0.0552(11) Uani 1 1 d . . . . .
N203 N 0.7997(2) 0.14666(15) -0.59859(11) 0.0979(18) Uani 1 1 d . . . . .
H20G H 0.783202 0.170355 -0.604085 0.117 Uiso 1 1 calc R U . . .
C201 C 0.80184(19) 0.15179(17) -0.40288(12) 0.0719(16) Uani 1 1 d . . . . .
H20A H 0.799874 0.176040 -0.390079 0.086 Uiso 1 1 calc R U . . .
C202 C 0.8059(2) 0.11373(16) -0.38500(13) 0.0743(17) Uani 1 1 d . . . . .
H20B H 0.807809 0.112488 -0.360591 0.089 Uiso 1 1 calc R U . . .
C203 C 0.8071(2) 0.08028(17) -0.40254(13) 0.0800(18) Uani 1 1 d . . . . .
H20C H 0.807002 0.054875 -0.390660 0.096 Uiso 1 1 calc R U . . .
C204 C 0.8086(2) 0.08167(17) -0.43817(14) 0.0880(19) Uani 1 1 d . . . . .
H20D H 0.812157 0.057288 -0.450867 0.106 Uiso 1 1 calc R U . . .
C205 C 0.80487(19) 0.11853(17) -0.45474(12) 0.0685(16) Uani 1 1 d . . . . .
C206 C 0.8060(2) 0.12516(17) -0.49403(13) 0.0757(17) Uani 1 1 d . . . . .
C207 C 0.8133(3) 0.0914(2) -0.51482(15) 0.113(3) Uani 1 1 d . . . . .
H20E H 0.820439 0.064965 -0.504729 0.135 Uiso 1 1 calc R U . . .
C208 C 0.8102(3) 0.0960(2) -0.55001(16) 0.124(3) Uani 1 1 d . . . . .
H20F H 0.813012 0.073464 -0.564886 0.149 Uiso 1 1 calc R U . . .
C209 C 0.8024(3) 0.1368(2) -0.56259(14) 0.100(2) Uani 1 1 d . . . . .
C210 C 0.7949(2) 0.16883(17) -0.53993(12) 0.0768(17) Uani 1 1 d . . . . .
H21A H 0.788474 0.195876 -0.548814 0.092 Uiso 1 1 calc R U . . .
O201 O 0.8376(3) 0.0884(2) -0.61951(14) 0.145(3) Uani 0.75 1 d . . P . .
O01B O 0.8150(11) 0.0730(10) -0.6336(8) 0.197(12) Uiso 0.25 1 d . . P . .
C211 C 0.8192(3) 0.1241(3) -0.6250(2) 0.139(3) Uani 1 1 d . . . . .
C212 C 0.8419(3) 0.1275(3) -0.6845(3) 0.158(4) Uani 1 1 d . . . . .
H21B H 0.869900 0.108826 -0.678766 0.190 Uiso 1 1 calc R U . . .
C213 C 0.8351(3) 0.1389(3) -0.71705(18) 0.154(4) Uani 1 1 d . . . . .
H21C H 0.857299 0.126156 -0.733957 0.184 Uiso 1 1 calc R U . . .
C214 C 0.7997(3) 0.1665(2) -0.72767(15) 0.111(2) Uani 1 1 d . . . . .
C215 C 0.7620(3) 0.1852(3) -0.70283(18) 0.136(3) Uani 1 1 d . . . . .
H21D H 0.735298 0.205083 -0.708728 0.163 Uiso 1 1 calc R U . . .
C216 C 0.7714(3) 0.1691(2) -0.66812(18) 0.118(3) Uani 1 1 d . . . . .
H21E H 0.748821 0.178185 -0.650032 0.141 Uiso 1 1 calc R U . . .
C217 C 0.8112(2) 0.14151(19) -0.66036(14) 0.089(2) Uani 1 1 d . . . . .
N204 N 0.87086(16) 0.56966(13) -0.71397(10) 0.0739(11) Uani 1 1 d . U . . .
N205 N 0.84422(15) 0.49511(12) -0.72281(10) 0.0651(10) Uani 1 1 d . U . . .
N206 N 0.82882(17) 0.38810(13) -0.71780(11) 0.0798(11) Uani 1 1 d . U . . .
H20H H 0.810056 0.388034 -0.735881 0.096 Uiso 1 1 calc R U . . .
C218 C 0.8845(2) 0.60692(17) -0.71121(14) 0.0851(15) Uani 1 1 d . U . . .
H21F H 0.878457 0.626068 -0.729672 0.102 Uiso 1 1 calc R U . . .
C219 C 0.9071(2) 0.61817(19) -0.68220(15) 0.0942(16) Uani 1 1 d . U . . .
H21G H 0.914646 0.645356 -0.680869 0.113 Uiso 1 1 calc R U . . .
C220 C 0.9193(3) 0.59151(19) -0.65502(17) 0.1044(16) Uani 1 1 d . U . . .
H22A H 0.938400 0.598268 -0.636344 0.125 Uiso 1 1 calc R U . . .
C221 C 0.9006(2) 0.55192(18) -0.65716(15) 0.0900(15) Uani 1 1 d . U . . .
H22B H 0.902616 0.533315 -0.638094 0.108 Uiso 1 1 calc R U . . .
C222 C 0.8799(2) 0.54238(17) -0.68753(14) 0.0834(14) Uani 1 1 d . U . . .
C223 C 0.8651(2) 0.50097(17) -0.69208(13) 0.0787(13) Uani 1 1 d . U . . .
C224 C 0.8717(2) 0.47111(19) -0.66940(16) 0.0979(15) Uani 1 1 d . U . . .
H22C H 0.886099 0.475895 -0.648091 0.117 Uiso 1 1 calc R U . . .
O202 O 0.8696(3) 0.3460(2) -0.67723(18) 0.116(2) Uani 0.6667 1 d . U P G 1
O02B O 0.8430(5) 0.3488(5) -0.6661(4) 0.112(3) Uiso 0.3333 1 d . U P G 2
C225 C 0.8588(2) 0.43327(19) -0.67514(15) 0.0954(14) Uani 1 1 d . U . . .
H22D H 0.862582 0.412479 -0.657790 0.115 Uiso 1 1 calc R U . . .
C226 C 0.8399(2) 0.42598(17) -0.70699(14) 0.0786(13) Uani 1 1 d . U . . .
C227 C 0.8333(2) 0.45853(15) -0.72941(13) 0.0736(12) Uani 1 1 d . U . . .
H22E H 0.819913 0.454447 -0.751215 0.088 Uiso 1 1 calc R U . . .
C228 C 0.8443(3) 0.3520(2) -0.70305(17) 0.1048(16) Uani 1 1 d . U . . .
C229 C 0.8272(3) 0.3163(2) -0.72366(16) 0.1011(16) Uani 1 1 d . U . . .
C230 C 0.8555(3) 0.2809(2) -0.71918(18) 0.1183(18) Uani 1 1 d . U . . .
H23A H 0.882131 0.278898 -0.703725 0.142 Uiso 1 1 calc R U . . .
C231 C 0.8461(3) 0.2467(2) -0.73702(17) 0.1098(18) Uani 1 1 d . U . . .
H23B H 0.867937 0.222238 -0.734446 0.132 Uiso 1 1 calc R U . . .
C232 C 0.8085(2) 0.24716(17) -0.75716(14) 0.0850(16) Uani 1 1 d . U . . .
C233 C 0.7770(3) 0.2823(2) -0.76244(17) 0.1114(18) Uani 1 1 d . U . . .
H23C H 0.750270 0.283643 -0.777784 0.134 Uiso 1 1 calc R U . . .
C234 C 0.7879(3) 0.3197(2) -0.74181(16) 0.1009(16) Uani 1 1 d . U . . .
H23D H 0.766174 0.344393 -0.742543 0.121 Uiso 1 1 calc R U . . .
C20G C 0.7972(3) 0.2135(2) -0.77970(15) 0.109(2) Uani 1 1 d D . . . .
C21G C 0.7924(3) 0.1794(2) -0.76692(17) 0.112(3) Uani 1 1 d . . . . .
N207 N 0.72563(15) 0.24340(13) -1.10085(9) 0.0651(11) Uani 1 1 d . U . . .
C235 C 0.71353(19) 0.24650(17) -1.13410(12) 0.0724(15) Uani 1 1 d . U . . .
H23E H 0.704206 0.223178 -1.144800 0.087 Uiso 1 1 calc R U . . .
C236 C 0.7139(2) 0.28104(17) -1.15314(13) 0.0772(16) Uani 1 1 d . U . . .
H23F H 0.704106 0.281919 -1.176464 0.093 Uiso 1 1 calc R U . . .
C237 C 0.7286(2) 0.31513(18) -1.13863(13) 0.0780(16) Uani 1 1 d . U . . .
H23G H 0.730472 0.339449 -1.151843 0.094 Uiso 1 1 calc R U . . .
C238 C 0.74095(19) 0.31259(16) -1.10311(13) 0.0700(14) Uani 1 1 d . U . . .
H23H H 0.749842 0.335609 -1.091722 0.084 Uiso 1 1 calc R U . . .
C239 C 0.73964(18) 0.27581(15) -1.08565(11) 0.0603(12) Uani 1 1 d . U . . .
N208 N 0.7422(2) 0.2349(2) -1.03308(15) 0.0602(15) Uani 0.6667 1 d . U P H 1
N209 N 0.7844(2) 0.2445(2) -0.94570(17) 0.0814(16) Uani 0.6667 1 d . U P I 1
H20I H 0.779624 0.219395 -0.939763 0.098 Uiso 0.6667 1 calc R U P J 1
C240 C 0.7544(3) 0.2698(2) -1.04923(19) 0.0584(16) Uani 0.6667 1 d . U P H 1
C241 C 0.7800(3) 0.2968(2) -1.03101(19) 0.0635(17) Uani 0.6667 1 d . U P H 1
H24A H 0.790095 0.320164 -1.042547 0.076 Uiso 0.6667 1 calc R U P K 1
C242 C 0.7907(3) 0.2897(2) -0.99678(19) 0.0650(17) Uani 0.6667 1 d . U P H 1
H24B H 0.810924 0.305774 -0.984795 0.078 Uiso 0.6667 1 calc R U P L 1
C244 C 0.7527(3) 0.2277(2) -0.99956(19) 0.0611(17) Uani 0.6667 1 d . U P H 1
H24C H 0.748212 0.202156 -0.989133 0.073 Uiso 0.6667 1 calc R U P M 1
O203 O 0.8125(5) 0.3052(4) -0.9265(3) 0.107(3) Uiso 0.3333 1 d . U P I 1
O23' O 0.8349(5) 0.2893(4) -0.9313(3) 0.106(3) Uiso 0.3333 1 d . U P I 1
O03B O 0.7313(8) 0.1788(7) -0.9338(6) 0.089(4) Uiso 0.1667 1 d . U P I 2
O3BB O 0.7146(8) 0.2102(7) -0.9331(5) 0.077(4) Uiso 0.1667 1 d . U P I 2
N09B N 0.7658(5) 0.2540(4) -0.9444(4) 0.079(2) Uiso 0.3333 1 d . U P I 2
H09A H 0.778849 0.272082 -0.932443 0.095 Uiso 0.3333 1 calc R U P N 2
N08B N 0.7321(5) 0.2413(4) -1.0318(3) 0.061(2) Uiso 0.3333 1 d . U P H 2
C40B C 0.7447(6) 0.2727(5) -1.0482(4) 0.063(2) Uiso 0.3333 1 d . U P H 2
C41B C 0.7581(5) 0.3031(5) -1.0290(4) 0.066(2) Uiso 0.3333 1 d . U P H 2
H41A H 0.758608 0.329296 -1.039401 0.079 Uiso 0.3333 1 calc R U P O 2
C42B C 0.7703(6) 0.2975(5) -0.9969(4) 0.068(2) Uiso 0.3333 1 d . U P H 2
H42A H 0.779473 0.319379 -0.984084 0.082 Uiso 0.3333 1 calc R U P P 2
C44B C 0.7365(6) 0.2365(5) -0.9999(4) 0.067(2) Uiso 0.3333 1 d . U P H 2
H44A H 0.716983 0.218455 -0.987986 0.080 Uiso 0.3333 1 calc R U P Q 2
C243 C 0.7696(2) 0.25695(18) -0.98062(13) 0.0793(14) Uani 1 1 d . U . . .
C246 C 0.79902(18) 0.2450(2) -0.88207(12) 0.1130(17) Uani 1 1 d D U . . .
H24F H 0.812930 0.261372 -0.899669 0.136 Uiso 0.3333 1 d R U P R 2
C245 C 0.8031(4) 0.2640(3) -0.9224(2) 0.105(2) Uani 0.6667 1 d D U P I 1
C247 C 0.8422(4) 0.2509(4) -0.8671(3) 0.128(2) Uani 0.6667 1 d . U P I 1
H24D H 0.869383 0.261587 -0.878420 0.153 Uiso 0.6667 1 calc R U P S 1
C248 C 0.8401(4) 0.2379(4) -0.8294(3) 0.123(3) Uani 0.6667 1 d . U P I 1
H24E H 0.865771 0.242931 -0.814586 0.147 Uiso 0.6667 1 calc R U P T 1
C249 C 0.7973(4) 0.2168(4) -0.8153(3) 0.118(2) Uani 0.6667 1 d . U P I 1
C250 C 0.7590(4) 0.2136(4) -0.8351(3) 0.126(2) Uani 0.6667 1 d . U P I 1
H25A H 0.730948 0.201359 -0.827059 0.152 Uiso 0.6667 1 calc R U P U 1
C251 C 0.7632(4) 0.2316(3) -0.8730(3) 0.114(2) Uani 0.6667 1 d . U P I 1
H25B H 0.736582 0.231545 -0.888326 0.137 Uiso 0.6667 1 calc R U P V 1
C45B C 0.7440(7) 0.2259(6) -0.9270(3) 0.104(3) Uiso 0.3333 1 d D U P I 2
C47B C 0.8178(2) 0.2331(5) -0.84906(16) 0.127(3) Uiso 0.3333 1 d D U P I 2
H47B H 0.852577 0.230354 -0.845898 0.153 Uiso 0.3333 1 calc R U P W 2
C48B C 0.7862(2) 0.2252(5) -0.82091(16) 0.119(3) Uiso 0.3333 1 d D U P I 2
C49B C 0.7359(2) 0.2252(5) -0.82810(16) 0.125(3) Uiso 0.3333 1 d D U P I 2
H49B H 0.711188 0.229246 -0.810316 0.150 Uiso 0.3333 1 calc R U P X 2
C50B C 0.7229(3) 0.2190(4) -0.86217(16) 0.119(3) Uiso 0.3333 1 d D U P I 2
H50B H 0.697737 0.202919 -0.867831 0.142 Uiso 0.3333 1 calc R U P Y 2
C51B C 0.7504(2) 0.2385(4) -0.88698(17) 0.115(3) Uiso 0.3333 1 d D U P I 2
N211 N 0.7251(2) -0.10293(18) -0.82261(16) 0.0733(14) Uani 0.6667 1 d D U P Z 1
N210 N 0.7135(2) -0.18095(19) -0.83387(16) 0.0805(15) Uani 0.6667 1 d D U P Z 1
C252 C 0.7067(3) -0.2200(2) -0.84068(19) 0.0799(17) Uani 0.6667 1 d D U P Z 1
H25C H 0.709152 -0.239954 -0.822635 0.096 Uiso 0.6667 1 calc R U P A 1
C253 C 0.6963(3) -0.2307(3) -0.87310(19) 0.0914(19) Uani 0.6667 1 d D U P Z 1
H25D H 0.686728 -0.257021 -0.876090 0.110 Uiso 0.6667 1 calc R U P B 1
C254 C 0.6988(3) -0.2052(2) -0.9024(2) 0.0875(17) Uani 0.6667 1 d D U P Z 1
H25E H 0.695782 -0.214395 -0.925128 0.105 Uiso 0.6667 1 calc R U P C 1
C255 C 0.7060(3) -0.1655(2) -0.8955(2) 0.0893(16) Uani 0.6667 1 d D U P Z 1
H25F H 0.706066 -0.146192 -0.914043 0.107 Uiso 0.6667 1 calc R U P D 1
C256 C 0.7132(3) -0.1532(2) -0.86200(18) 0.0784(15) Uani 0.6667 1 d D U P Z 1
C257 C 0.7243(3) -0.1118(2) -0.85657(19) 0.0843(16) Uani 0.6667 1 d D U P Z 1
C258 C 0.7269(3) -0.0818(2) -0.8807(2) 0.0882(16) Uani 0.6667 1 d D U P Z 1
H25G H 0.725415 -0.088111 -0.904391 0.106 Uiso 0.6667 1 calc R U P E 1
C259 C 0.7315(3) -0.0418(2) -0.8718(2) 0.0895(17) Uani 0.6667 1 d D U P Z 1
H25H H 0.728539 -0.020150 -0.888361 0.107 Uiso 0.6667 1 calc R U P F 1
O204 O 0.7720(3) 0.0352(3) -0.8755(2) 0.145(3) Uani 0.6667 1 d . U P G 1
N10B N 0.7308(5) -0.1805(3) -0.8417(3) 0.083(2) Uiso 0.3333 1 d D U P Z 2
N11B N 0.7341(5) -0.1044(3) -0.8252(3) 0.0859(19) Uiso 0.3333 1 d D U P Z 2
C52B C 0.7360(6) -0.2225(3) -0.8478(3) 0.086(2) Uiso 0.3333 1 d D U P Z 2
H52A H 0.731601 -0.240925 -0.829140 0.103 Uiso 0.3333 1 calc R U P H 2
C53B C 0.7473(6) -0.2374(4) -0.8800(3) 0.098(3) Uiso 0.3333 1 d D U P Z 2
H53A H 0.753995 -0.265945 -0.883056 0.118 Uiso 0.3333 1 calc R U P I 2
C54B C 0.7491(6) -0.2112(3) -0.9081(3) 0.092(2) Uiso 0.3333 1 d D U P Z 2
H54A H 0.744216 -0.220222 -0.930654 0.110 Uiso 0.3333 1 calc R U P J 2
C55B C 0.7582(6) -0.1710(3) -0.9027(3) 0.091(2) Uiso 0.3333 1 d D U P Z 2
H55A H 0.770385 -0.154690 -0.920685 0.109 Uiso 0.3333 1 calc R U P K 2
C56B C 0.7483(6) -0.1561(4) -0.8690(3) 0.087(2) Uiso 0.3333 1 d D U P Z 2
C57B C 0.7476(6) -0.1154(4) -0.8585(3) 0.090(2) Uiso 0.3333 1 d D U P Z 2
C59B C 0.7609(6) -0.0467(4) -0.8707(3) 0.096(2) Uiso 0.3333 1 d D U P Z 2
H59A H 0.778974 -0.029161 -0.884433 0.115 Uiso 0.3333 1 calc R U P L 2
C58B C 0.7527(6) -0.0855(3) -0.8815(3) 0.092(2) Uiso 0.3333 1 d D U P Z 2
H58A H 0.750776 -0.090488 -0.905440 0.110 Uiso 0.3333 1 calc R U P M 2
O04B O 0.8106(6) 0.0179(5) -0.8650(4) 0.144(4) Uiso 0.3333 1 d . U P G 2
N212 N 0.74816(18) 0.00369(14) -0.82626(13) 0.0945(13) Uani 1 1 d . U . . .
H21H H 0.739436 0.007832 -0.804512 0.113 Uiso 1 1 calc R U . . .
C260 C 0.7405(2) -0.03546(17) -0.83798(14) 0.0914(15) Uani 1 1 d D U . . .
C261 C 0.7335(2) -0.06503(15) -0.81382(14) 0.0821(14) Uani 1 1 d D U . . .
H26A H 0.734495 -0.058845 -0.790102 0.098 Uiso 1 1 calc R U . N 1
C262 C 0.7655(3) 0.0343(2) -0.84158(19) 0.1212(17) Uani 1 1 d . U . . .
C263 C 0.7721(3) 0.0717(2) -0.82119(19) 0.1169(18) Uani 1 1 d . U . . .
C264 C 0.8134(3) 0.0915(2) -0.8294(2) 0.141(2) Uani 1 1 d . U . . .
H26B H 0.837455 0.081351 -0.846230 0.170 Uiso 1 1 calc R U . . .
C265 C 0.8175(3) 0.1262(2) -0.8121(2) 0.131(2) Uani 1 1 d . U . . .
H26C H 0.844724 0.140822 -0.817805 0.158 Uiso 1 1 calc R U . . .
C266 C 0.7843(3) 0.14112(19) -0.78669(16) 0.0995(18) Uani 1 1 d . U . . .
C267 C 0.7465(3) 0.1196(2) -0.77817(19) 0.121(2) Uani 1 1 d . U . . .
H26D H 0.723572 0.128989 -0.760349 0.145 Uiso 1 1 calc R U . . .
C268 C 0.7402(3) 0.0835(2) -0.79521(19) 0.122(2) Uani 1 1 d . U . . .
H26E H 0.714276 0.067936 -0.788509 0.146 Uiso 1 1 calc R U . . .
N301 N 0.06205(18) 0.38076(17) -1.02147(13) 0.1133(15) Uani 1 1 d . U . . .
N302 N 0.14454(16) 0.38980(14) -0.99070(11) 0.0821(12) Uani 1 1 d . U . . .
N303 N 0.24352(15) 0.43004(14) -0.94560(11) 0.0806(13) Uani 1 1 d . U . . .
H30K H 0.265428 0.407520 -0.947429 0.097 Uiso 0.4 1 d R U P O 2
H30J H 0.248649 0.456171 -0.943302 0.097 Uiso 0.6 1 d R U P P 1
C301 C 0.0170(2) 0.3747(2) -1.03601(19) 0.127(2) Uani 1 1 d . U . . .
H30B H 0.015983 0.352188 -1.050520 0.153 Uiso 1 1 calc R U . . .
C302 C -0.0222(3) 0.3983(2) -1.0304(2) 0.135(2) Uani 1 1 d . U . . .
H30C H -0.050809 0.392371 -1.041845 0.162 Uiso 1 1 calc R U . . .
C303 C -0.0278(3) 0.4297(2) -1.01086(18) 0.123(2) Uani 1 1 d . U . . .
H30D H -0.058493 0.445805 -1.006350 0.148 Uiso 1 1 calc R U . . .
C304 C 0.0172(2) 0.4367(2) -0.99727(17) 0.117(2) Uani 1 1 d . U . . .
H30E H 0.017846 0.460229 -0.983805 0.140 Uiso 1 1 calc R U . . .
C305 C 0.0589(2) 0.4125(2) -1.00211(16) 0.1053(17) Uani 1 1 d . U . . .
C306 C 0.1073(2) 0.41802(19) -0.98744(14) 0.0872(16) Uani 1 1 d . U . . .
C307 C 0.1133(2) 0.4531(2) -0.96875(16) 0.0986(18) Uani 1 1 d . U . . .
H30F H 0.085806 0.473430 -0.965904 0.118 Uiso 1 1 calc R U . . .
C308 C 0.1566(2) 0.45872(19) -0.95488(16) 0.0888(17) Uani 1 1 d . U . . .
H30G H 0.160504 0.482886 -0.943099 0.107 Uiso 1 1 calc R U . . .
C309 C 0.1965(2) 0.42658(18) -0.95866(14) 0.0804(15) Uani 1 1 d . U . . .
C310 C 0.1890(2) 0.39364(17) -0.97743(13) 0.0772(15) Uani 1 1 d . U . . .
H31B H 0.215696 0.372865 -0.981234 0.093 Uiso 1 1 calc R U . . .
C312 C 0.33270(18) 0.41836(16) -0.91841(16) 0.1016(17) Uani 1 1 d D U . . .
H31H H 0.309772 0.398503 -0.918647 0.122 Uiso 0.4 1 d R U P Q 2
C313 C 0.3263(2) 0.45778(14) -0.92849(16) 0.0993(17) Uani 1 1 d D U . . .
H31J H 0.299736 0.474323 -0.939687 0.119 Uiso 0.6 1 d R U P R 1
C311 C 0.2773(4) 0.4072(4) -0.9364(3) 0.105(3) Uani 0.6 1 d D U P S 1
O301 O 0.2779(3) 0.3614(3) -0.9406(2) 0.126(3) Uani 0.5 1 d . U P S 1
C314 C 0.3792(4) 0.4716(4) -0.9126(3) 0.106(2) Uani 0.6 1 d . U P S 1
H31C H 0.385237 0.499203 -0.911854 0.127 Uiso 0.6 1 calc R U P T 1
C315 C 0.4115(3) 0.4414(3) -0.9013(3) 0.086(2) Uani 0.6 1 d . U P S 1
C316 C 0.3999(3) 0.4037(3) -0.8964(3) 0.084(2) Uani 0.6 1 d . U P S 1
H31D H 0.423857 0.384270 -0.886057 0.101 Uiso 0.6 1 calc R U P U 1
C317 C 0.3553(4) 0.3908(4) -0.9052(3) 0.100(2) Uani 0.6 1 d . U P S 1
H31E H 0.345416 0.364533 -0.901196 0.120 Uiso 0.6 1 calc R U P V 1
C11C C 0.2630(5) 0.4622(4) -0.9323(4) 0.100(3) Uiso 0.4 1 d D U P S 2
O01C O 0.2292(6) 0.4942(5) -0.9132(4) 0.108(4) Uiso 0.25 1 d D U P S 2
O1CC O 0.2483(6) 0.4928(5) -0.9498(4) 0.103(3) Uiso 0.25 1 d D U P S 2
C14C C 0.3476(3) 0.4926(2) -0.9347(3) 0.098(3) Uiso 0.4 1 d D U P S 2
H14G H 0.334271 0.518331 -0.943898 0.118 Uiso 0.4 1 calc R U P W 2
C15C C 0.3951(3) 0.4789(2) -0.9235(3) 0.093(3) Uiso 0.4 1 d D U P S 2
H15J H 0.416950 0.498821 -0.927790 0.112 Uiso 0.4 1 calc R U P X 2
C16C C 0.4195(3) 0.4438(2) -0.9077(3) 0.088(3) Uiso 0.4 1 d D U P S 2
C17C C 0.3828(2) 0.4177(3) -0.9083(3) 0.101(3) Uiso 0.4 1 d D U P S 2
H17A H 0.394830 0.391594 -0.899099 0.121 Uiso 0.4 1 calc R U P Y 2
N304 N 0.21758(13) 0.73152(10) -0.71675(9) 0.0494(10) Uani 1 1 d . . . . .
N305 N 0.27300(11) 0.67291(10) -0.75083(8) 0.0425(9) Uani 1 1 d . . . . .
N306 N 0.37046(13) 0.60929(13) -0.79665(11) 0.0708(13) Uani 1 1 d . . . . .
H30H H 0.351002 0.590703 -0.800845 0.085 Uiso 1 1 calc R U . . .
O302 O 0.44779(17) 0.62691(15) -0.80437(15) 0.1339(19) Uani 1 1 d . . . . .
C318 C 0.18741(18) 0.75949(14) -0.69957(11) 0.0559(13) Uani 1 1 d . . . . .
H31F H 0.152773 0.757969 -0.699509 0.067 Uiso 1 1 calc R U . . .
C319 C 0.20458(18) 0.79052(16) -0.68189(12) 0.0653(15) Uani 1 1 d . . . . .
H31G H 0.182717 0.810375 -0.670054 0.078 Uiso 1 1 calc R U . . .
C320 C 0.2560(2) 0.79104(16) -0.68242(13) 0.0787(17) Uani 1 1 d . . . . .
H32A H 0.269628 0.811515 -0.670351 0.094 Uiso 1 1 calc R U . . .
C321 C 0.28686(19) 0.76268(15) -0.69995(12) 0.0646(15) Uani 1 1 d . . . . .
H32B H 0.321718 0.763042 -0.700089 0.078 Uiso 1 1 calc R U . . .
C322 C 0.26609(16) 0.73331(13) -0.71755(11) 0.0511(12) Uani 1 1 d . . . . .
C323 C 0.29590(15) 0.70148(13) -0.73787(11) 0.0495(12) Uani 1 1 d . . . . .
C324 C 0.34568(19) 0.70164(16) -0.74472(13) 0.0745(16) Uani 1 1 d . . . . .
H32C H 0.362031 0.722628 -0.735581 0.089 Uiso 1 1 calc R U . . .
C325 C 0.37224(18) 0.67274(16) -0.76414(13) 0.0704(16) Uani 1 1 d . . . . .
H32D H 0.406555 0.673494 -0.768910 0.084 Uiso 1 1 calc R U . . .
C326 C 0.34770(16) 0.64203(14) -0.77683(11) 0.0532(13) Uani 1 1 d . . . . .
C327 C 0.29747(16) 0.64386(13) -0.76992(10) 0.0485(12) Uani 1 1 d . . . . .
H32E H 0.279781 0.623712 -0.779088 0.058 Uiso 1 1 calc R U . . .
C328 C 0.4157(2) 0.6017(2) -0.80996(17) 0.096(2) Uani 1 1 d . . . . .
C329 C 0.43213(19) 0.56308(18) -0.82877(15) 0.0778(18) Uani 1 1 d . . . . .
C330 C 0.4092(2) 0.5293(2) -0.82048(15) 0.091(2) Uani 1 1 d . . . . .
H33B H 0.383846 0.530047 -0.803091 0.109 Uiso 1 1 calc R U . . .
C331 C 0.4254(2) 0.4916(2) -0.83963(17) 0.104(2) Uani 1 1 d . . . . .
H33C H 0.411855 0.467053 -0.834020 0.125 Uiso 1 1 calc R U . . .
C332 C 0.4591(3) 0.4929(2) -0.86464(16) 0.096(2) Uani 1 1 d . . . . .
C333 C 0.4795(3) 0.5263(2) -0.87190(19) 0.121(3) Uani 1 1 d . . . . .
H33D H 0.504570 0.525258 -0.889482 0.145 Uiso 1 1 calc R U . . .
C334 C 0.4663(2) 0.5638(2) -0.85512(18) 0.112(3) Uani 1 1 d . . . . .
H33E H 0.480325 0.587837 -0.861790 0.135 Uiso 1 1 calc R U . . .
N307 N 0.91229(14) 0.52565(12) -0.78102(9) 0.0611(11) Uani 1 1 d . . . . .
N308 N 0.82572(12) 0.51020(11) -0.80223(8) 0.0479(10) Uani 1 1 d . . . . .
N309 N 0.72364(14) 0.47702(12) -0.84876(10) 0.0662(12) Uani 1 1 d . . . . .
H30I H 0.700966 0.484964 -0.832937 0.079 Uiso 1 1 calc R U . . .
O303 O 0.73593(16) 0.44949(19) -0.90446(13) 0.147(2) Uani 1 1 d . . . . .
C335 C 0.9561(2) 0.53533(18) -0.77052(15) 0.0875(19) Uani 1 1 d . . . . .
H33F H 0.956020 0.552563 -0.751300 0.105 Uiso 1 1 calc R U . . .
C336 C 1.00144(18) 0.5216(2) -0.78617(15) 0.088(2) Uani 1 1 d . . . . .
H33G H 1.031593 0.528851 -0.777856 0.105 Uiso 1 1 calc R U . . .
C337 C 1.0009(2) 0.49786(19) -0.81315(14) 0.0847(19) Uani 1 1 d . . . . .
H33H H 1.031331 0.487301 -0.823982 0.102 Uiso 1 1 calc R U . . .
C338 C 0.95610(17) 0.48803(16) -0.82606(13) 0.0681(15) Uani 1 1 d . . . . .
H33I H 0.955464 0.472029 -0.845986 0.082 Uiso 1 1 calc R U . . .
C339 C 0.91270(16) 0.50287(14) -0.80822(12) 0.0574(14) Uani 1 1 d . . . . .
C340 C 0.86479(16) 0.49416(14) -0.82074(11) 0.0520(13) Uani 1 1 d . . . . .
C341 C 0.85979(17) 0.47095(15) -0.84937(12) 0.0625(14) Uani 1 1 d . . . . .
H34B H 0.888218 0.459284 -0.861969 0.075 Uiso 1 1 calc R U . . .
C342 C 0.81242(16) 0.46491(15) -0.85946(12) 0.0598(14) Uani 1 1 d . . . . .
H34C H 0.808041 0.449343 -0.879127 0.072 Uiso 1 1 calc R U . . .
C343 C 0.77157(16) 0.48225(13) -0.84002(11) 0.0526(13) Uani 1 1 d . . . . .
C344 C 0.77973(16) 0.50429(13) -0.81196(11) 0.0493(12) Uani 1 1 d . . . . .
H34D H 0.752012 0.515994 -0.798665 0.059 Uiso 1 1 calc R U . . .
C345 C 0.7064(2) 0.4627(2) -0.87574(17) 0.098(2) Uani 1 1 d . . . . .
C346 C 0.6489(2) 0.46168(19) -0.87896(15) 0.094(2) Uani 1 1 d . . . . .
C347 C 0.6322(2) 0.4633(3) -0.9145(2) 0.129(3) Uani 1 1 d . . . . .
H34E H 0.652469 0.467693 -0.934197 0.155 Uiso 1 1 calc R U . . .
C348 C 0.5853(3) 0.4580(3) -0.9153(3) 0.163(4) Uani 1 1 d . . . . .
H34F H 0.570741 0.456208 -0.937036 0.196 Uiso 1 1 calc R U . . .
C349 C 0.5535(2) 0.4546(3) -0.8829(2) 0.133(3) Uani 1 1 d . . . . .
C350 C 0.5678(3) 0.4534(3) -0.8517(2) 0.190(4) Uani 1 1 d . . . . .
H35A H 0.547354 0.448953 -0.832054 0.228 Uiso 1 1 calc R U . . .
C351 C 0.6237(2) 0.4605(2) -0.85034(17) 0.106(2) Uani 1 1 d . . . . .
H35B H 0.638704 0.463733 -0.828941 0.127 Uiso 1 1 calc R U . . .
N311 N 0.63761(16) 0.21882(14) -1.05706(11) 0.0764(11) Uani 1 1 d . U . . .
N312 N 0.55570(17) 0.29125(15) -1.00708(13) 0.0912(13) Uani 1 1 d D U . . .
H31K H 0.573909 0.291843 -0.988139 0.109 Uiso 0.5 1 d R U P Z 2
H31I H 0.525757 0.304794 -1.011437 0.109 Uiso 0.5 1 d R U P A 1
C30G C 0.5039(5) 0.4361(4) -0.8992(4) 0.107(3) Uiso 0.5 1 d . U P . .
C30H C 0.4600(5) 0.4558(4) -0.8858(3) 0.092(3) Uiso 0.5 1 d . U P S .
C31G C 0.4952(4) 0.4629(4) -0.8834(3) 0.088(3) Uiso 0.5 1 d . U P S .
C31H C 0.4724(5) 0.4375(4) -0.9042(3) 0.089(3) Uiso 0.5 1 d . U P S .
C353 C 0.6777(2) 0.1071(3) -1.1412(2) 0.124(3) Uiso 0.5 1 d D U P H 1
H35C H 0.691030 0.082519 -1.151873 0.148 Uiso 0.5 1 calc R U P B 1
C354 C 0.6295(3) 0.1252(3) -1.1479(2) 0.111(3) Uiso 0.5 1 d D U P H 1
H35D H 0.614910 0.123404 -1.169634 0.133 Uiso 0.5 1 calc R U P C 1
C355 C 0.6042(3) 0.1460(3) -1.1203(2) 0.114(3) Uiso 0.5 1 d D U P H 1
H35E H 0.570701 0.143619 -1.113999 0.136 Uiso 0.5 1 calc R U P D 1
C352 C 0.7052(3) 0.1261(2) -1.1184(2) 0.101(3) Uiso 0.5 1 d D U P H 1
H35F H 0.739442 0.116960 -1.116085 0.121 Uiso 0.5 1 calc R U P E 1
N310 N 0.6833(2) 0.1586(2) -1.0990(2) 0.095(2) Uiso 0.5 1 d D U P H 1
C356 C 0.6334(2) 0.1709(2) -1.1029(2) 0.086(2) Uiso 0.5 1 d D U P H 1
C56C C 0.6198(3) 0.1783(4) -1.1035(3) 0.099(2) Uiso 0.5 1 d D U P H 2
N10C N 0.6684(3) 0.1696(3) -1.1045(2) 0.098(2) Uiso 0.5 1 d D U P H 2
C54C C 0.6154(4) 0.1407(4) -1.1578(3) 0.117(3) Uiso 0.5 1 d D U P H 2
H54B H 0.596774 0.130861 -1.175437 0.141 Uiso 0.5 1 calc R U P F 2
C53C C 0.6666(4) 0.1300(4) -1.1544(3) 0.116(3) Uiso 0.5 1 d D U P H 2
H53B H 0.683334 0.112964 -1.171451 0.139 Uiso 0.5 1 calc R U P G 2
C52C C 0.6943(4) 0.1423(4) -1.1284(3) 0.108(3) Uiso 0.5 1 d D U P H 2
H52B H 0.728619 0.133135 -1.126599 0.129 Uiso 0.5 1 calc R U P H 2
C55C C 0.5948(4) 0.1673(4) -1.1325(3) 0.106(2) Uiso 0.5 1 d D U P H 2
H55B H 0.561372 0.178805 -1.135005 0.127 Uiso 0.5 1 calc R U P I 2
C357 C 0.6065(2) 0.2032(2) -1.07676(17) 0.1191(15) Uani 1 1 d . U . . .
C358 C 0.5591(2) 0.2157(2) -1.07548(17) 0.1111(16) Uani 1 1 d . U . . .
H35G H 0.538692 0.204084 -1.091002 0.133 Uiso 1 1 calc R U . . .
C359 C 0.5372(2) 0.24366(19) -1.05405(16) 0.0956(15) Uani 1 1 d . U . . .
H35H H 0.502534 0.252070 -1.053150 0.115 Uiso 1 1 calc R U . . .
C360 C 0.5740(2) 0.26040(19) -1.03131(16) 0.0894(15) Uani 1 1 d . U . . .
C361 C 0.6206(2) 0.24591(17) -1.03454(15) 0.0817(14) Uani 1 1 d . U . . .
H36A H 0.643453 0.255648 -1.019637 0.098 Uiso 1 1 calc R U . . .
C363 C 0.5453(2) 0.33895(16) -0.95464(11) 0.1080(16) Uani 1 1 d D U . . .
H36F H 0.572218 0.317448 -0.956250 0.130 Uiso 0.5 1 d R U P J 2
C362 C 0.5759(4) 0.3030(4) -0.9808(3) 0.088(2) Uiso 0.5 1 d . U P K 1
O304 O 0.6174(3) 0.2871(3) -0.9712(2) 0.118(3) Uiso 0.5 1 d . U P K 1
C364 C 0.5154(3) 0.3669(2) -0.97422(18) 0.092(2) Uiso 0.5 1 d D U P S 1
H36B H 0.513190 0.366089 -0.998564 0.111 Uiso 0.5 1 calc R U P L 1
C365 C 0.4890(4) 0.3963(3) -0.95378(17) 0.106(3) Uiso 0.5 1 d D U P S 1
H36C H 0.460193 0.411378 -0.962955 0.127 Uiso 0.5 1 calc R U P M 1
C366 C 0.5023(3) 0.4051(2) -0.92058(17) 0.091(3) Uiso 0.5 1 d D U P S 1
C367 C 0.5344(3) 0.3740(2) -0.9057(2) 0.095(3) Uiso 0.5 1 d D U P S 1
H36D H 0.538649 0.375727 -0.881611 0.114 Uiso 0.5 1 calc R U P N 1
C368 C 0.5610(3) 0.3406(2) -0.92170(16) 0.091(2) Uiso 0.5 1 d D U P S 1
H36E H 0.586018 0.322100 -0.911358 0.109 Uiso 0.5 1 calc R U P O 1
O04C O 0.4759(4) 0.3133(3) -1.0243(3) 0.129(3) Uiso 0.5 1 d . U P S 2
C62C C 0.5200(4) 0.3173(4) -1.0062(4) 0.108(2) Uiso 0.5 1 d D U P S 2
C64C C 0.5111(3) 0.3474(2) -0.9793(2) 0.100(2) Uiso 0.5 1 d D U P S 2
C65C C 0.4845(4) 0.3847(2) -0.9843(2) 0.108(3) Uiso 0.5 1 d D U P S 2
H65A H 0.465417 0.391292 -1.004215 0.129 Uiso 0.5 1 calc R U P P 2
C66C C 0.4873(4) 0.4126(2) -0.95824(16) 0.102(3) Uiso 0.5 1 d D U P S 2
H66A H 0.475749 0.440380 -0.962776 0.122 Uiso 0.5 1 calc R U P Q 2
C67C C 0.5064(3) 0.4017(2) -0.92567(18) 0.086(2) Uiso 0.5 1 d D U P S 2
C68C C 0.5376(4) 0.3647(2) -0.92555(19) 0.113(3) Uiso 0.5 1 d D U P S 2
H68A H 0.554408 0.356316 -0.905003 0.136 Uiso 0.5 1 calc R U P R 2
N401 N 0.17846(12) 0.70972(10) -0.79143(8) 0.0457(10) Uani 1 1 d . . . . .
N402 N 0.17860(11) 0.63157(9) -0.77598(8) 0.0383(9) Uani 1 1 d . . . . .
N403 N 0.16927(14) 0.52280(11) -0.77553(10) 0.0616(11) Uani 1 1 d . . . . .
H40G H 0.187714 0.516149 -0.757531 0.074 Uiso 1 1 calc R U . . .
C401 C 0.17706(17) 0.74994(14) -0.79690(12) 0.0572(13) Uani 1 1 d . . . . .
H40A H 0.187317 0.766195 -0.779252 0.069 Uiso 1 1 calc R U . . .
C402 C 0.16078(18) 0.76871(14) -0.82815(12) 0.0621(14) Uani 1 1 d . . . . .
H40B H 0.161462 0.797064 -0.832092 0.075 Uiso 1 1 calc R U . . .
C403 C 0.1444(2) 0.74581(17) -0.85208(13) 0.0785(17) Uani 1 1 d . . . . .
H40C H 0.131286 0.758512 -0.872600 0.094 Uiso 1 1 calc R U . . .
C404 C 0.14589(17) 0.70386(13) -0.84788(12) 0.0576(13) Uani 1 1 d . . . . .
H40D H 0.135279 0.687317 -0.865189 0.069 Uiso 1 1 calc R U . . .
C405 C 0.16446(15) 0.68726(12) -0.81577(10) 0.0430(11) Uani 1 1 d . . . . .
C406 C 0.16819(14) 0.64276(13) -0.80847(11) 0.0452(12) Uani 1 1 d . . . . .
C407 C 0.15742(18) 0.61412(14) -0.83198(11) 0.0611(14) Uani 1 1 d . . . . .
H40E H 0.148361 0.622418 -0.854763 0.073 Uiso 1 1 calc R U . . .
C408 C 0.15991(19) 0.57459(13) -0.82223(12) 0.0638(14) Uani 1 1 d . . . . .
H40F H 0.155739 0.554495 -0.838603 0.077 Uiso 1 1 calc R U . . .
C409 C 0.16856(15) 0.56364(12) -0.78831(11) 0.0472(12) Uani 1 1 d . . . . .
C410 C 0.17959(15) 0.59321(13) -0.76655(11) 0.0473(12) Uani 1 1 d . . . . .
H41B H 0.188336 0.585482 -0.743590 0.057 Uiso 1 1 calc R U . . .
O401 O 0.12052(13) 0.49890(10) -0.81388(10) 0.0862(12) Uani 1 1 d . . . . .
C411 C 0.14527(17) 0.49351(15) -0.78763(13) 0.0612(14) Uani 1 1 d . . . . .
C412 C 0.14803(17) 0.45486(13) -0.76821(12) 0.0562(13) Uani 1 1 d . . . . .
C413 C 0.18733(19) 0.44078(16) -0.74810(13) 0.0717(16) Uani 1 1 d . . . . .
H41C H 0.214080 0.456457 -0.746063 0.086 Uiso 1 1 calc R U . . .
C414 C 0.1880(2) 0.40302(18) -0.73047(16) 0.091(2) Uani 1 1 d . . . . .
H41D H 0.215278 0.393342 -0.716583 0.109 Uiso 1 1 calc R U . . .
C415 C 0.14998(18) 0.38039(14) -0.73317(12) 0.0628(14) Uani 1 1 d . . . . .
C416 C 0.1119(2) 0.39490(16) -0.75415(15) 0.0859(18) Uani 1 1 d . . . . .
H41E H 0.085733 0.378805 -0.756912 0.103 Uiso 1 1 calc R U . . .
C417 C 0.1101(2) 0.43081(16) -0.77091(17) 0.0861(19) Uani 1 1 d . . . . .
H41F H 0.082567 0.439897 -0.784775 0.103 Uiso 1 1 calc R U . . .
N404 N 0.0902(2) 0.2991(2) -1.04895(15) 0.0636(15) Uani 0.6284(18) 1 d . U P S 1
N405 N 0.1037(2) 0.30245(19) -0.98185(15) 0.0572(14) Uani 0.6284(18) 1 d . U P S 1
C418 C 0.0832(3) 0.3007(3) -1.0828(2) 0.0743(18) Uani 0.6284(18) 1 d . U P S 1
H41G H 0.093766 0.322026 -1.096831 0.089 Uiso 0.6284(18) 1 calc R U P S 1
C419 C 0.0596(3) 0.2694(3) -1.0971(2) 0.0807(19) Uani 0.6284(18) 1 d . U P S 1
H41H H 0.054912 0.270059 -1.121253 0.097 Uiso 0.6284(18) 1 calc R U P S 1
C420 C 0.0442(3) 0.2403(3) -1.0792(2) 0.081(2) Uani 0.6284(18) 1 d . U P S 1
H42B H 0.030857 0.218726 -1.089886 0.098 Uiso 0.6284(18) 1 calc R U P S 1
C421 C 0.0475(3) 0.2412(3) -1.0445(2) 0.0734(19) Uani 0.6284(18) 1 d . U P S 1
H42C H 0.031476 0.223160 -1.029890 0.088 Uiso 0.6284(18) 1 calc R U P S 1
C422 C 0.0755(3) 0.2700(3) -1.0309(2) 0.0691(16) Uani 0.6284(18) 1 d . U P S 1
C423 C 0.0807(3) 0.2722(3) -0.99162(19) 0.0625(16) Uani 0.6284(18) 1 d . U P S 1
C424 C 0.0659(3) 0.2446(3) -0.9698(2) 0.0711(18) Uani 0.6284(18) 1 d . U P S 1
H42D H 0.048838 0.223370 -0.977641 0.085 Uiso 0.6284(18) 1 calc R U P S 1
C425 C 0.0758(3) 0.2474(3) -0.9352(2) 0.0696(18) Uani 0.6284(18) 1 d . U P S 1
H42E H 0.066037 0.228033 -0.918737 0.084 Uiso 0.6284(18) 1 calc R U P S 1
C426 C 0.0996(3) 0.2781(2) -0.92550(19) 0.0589(16) Uani 0.6284(18) 1 d . U P S 1
C427 C 0.1109(3) 0.3054(3) -0.94726(19) 0.0629(17) Uani 0.6284(18) 1 d . U P S 1
H42F H 0.124724 0.328327 -0.939205 0.075 Uiso 0.6284(18) 1 calc R U P S 1
N406 N 0.1054(2) 0.2849(2) -0.88870(17) 0.0726(16) Uani 0.6284(18) 1 d . U P S 1
H40I H 0.084772 0.274900 -0.873874 0.087 Uiso 0.6284(18) 1 calc R U P S 1
O402 O 0.1616(2) 0.3308(2) -0.89214(14) 0.100(2) Uani 0.6284(18) 1 d . U P S 1
C428 C 0.1394(3) 0.3050(3) -0.8767(2) 0.0774(19) Uani 0.6284(18) 1 d . U P S 1
C430 C 0.1031(3) 0.2875(3) -0.81810(19) 0.0788(18) Uani 0.6284(18) 1 d D U P S 1
H43A H 0.075818 0.277773 -0.828534 0.095 Uiso 0.6284(18) 1 calc R U P S 1
C429 C 0.1394(3) 0.3021(3) -0.8372(2) 0.0786(18) Uani 0.6284(18) 1 d D U P S 1
C431 C 0.1075(3) 0.2874(3) -0.78121(19) 0.085(2) Uani 0.6284(18) 1 d D U P S 1
H43B H 0.083658 0.275678 -0.767015 0.102 Uiso 0.6284(18) 1 calc R U P S 1
C432 C 0.1447(3) 0.3035(3) -0.7664(2) 0.0719(18) Uani 0.6284(18) 1 d D U P S 1
C433 C 0.1817(3) 0.3171(3) -0.78637(18) 0.076(2) Uani 0.6284(18) 1 d D U P S 1
H43C H 0.208518 0.327278 -0.775666 0.092 Uiso 0.6284(18) 1 calc R U P S 1
C434 C 0.1806(3) 0.3163(3) -0.82190(19) 0.084(2) Uani 0.6284(18) 1 d D U P S 1
H43D H 0.206769 0.325138 -0.835756 0.100 Uiso 0.6284(18) 1 calc R U P S 1
N04D N 0.1221(4) 0.2921(3) -1.0575(3) 0.058(2) Uiso 0.3716(18) 1 d . U P S 2
N05D N 0.1268(3) 0.2966(3) -0.9903(3) 0.0505(19) Uiso 0.3716(18) 1 d . U P S 2
N06D N 0.1253(4) 0.2749(4) -0.8959(3) 0.076(2) Uiso 0.3716(18) 1 d . U P S 2
H06A H 0.151471 0.286858 -0.891279 0.091 Uiso 0.3716(18) 1 calc R U P S 2
C22D C 0.1137(5) 0.2616(4) -1.0401(4) 0.067(2) Uiso 0.3716(18) 1 d . U P S 2
C18D C 0.1178(5) 0.2928(5) -1.0933(4) 0.074(3) Uiso 0.3716(18) 1 d . U P S 2
H18A H 0.123245 0.316380 -1.106585 0.089 Uiso 0.3716(18) 1 calc R U P S 2
C19D C 0.1052(5) 0.2579(5) -1.1092(4) 0.084(3) Uiso 0.3716(18) 1 d . U P S 2
H19A H 0.107637 0.256822 -1.133665 0.101 Uiso 0.3716(18) 1 calc R U P S 2
C20D C 0.0905(5) 0.2275(5) -1.0924(4) 0.083(3) Uiso 0.3716(18) 1 d . U P S 2
H20J H 0.082936 0.204034 -1.103817 0.100 Uiso 0.3716(18) 1 calc R U P S 2
C23D C 0.1090(5) 0.2620(4) -1.0008(4) 0.068(2) Uiso 0.3716(18) 1 d . U P S 2
C21D C 0.0857(6) 0.2306(5) -1.0542(4) 0.085(2) Uiso 0.3716(18) 1 d . U P S 2
H21I H 0.066521 0.214150 -1.040203 0.102 Uiso 0.3716(18) 1 calc R U P S 2
C26D C 0.1222(5) 0.2716(4) -0.9319(4) 0.064(2) Uiso 0.3716(18) 1 d . U P S 2
C24D C 0.0940(5) 0.2344(4) -0.9790(3) 0.064(2) Uiso 0.3716(18) 1 d . U P S 2
H24G H 0.076932 0.213092 -0.986835 0.077 Uiso 0.3716(18) 1 calc R U P S 2
C27D C 0.1307(5) 0.2996(4) -0.9553(3) 0.058(2) Uiso 0.3716(18) 1 d . U P S 2
H27A H 0.140362 0.324248 -0.947169 0.070 Uiso 0.3716(18) 1 calc R U P S 2
C25D C 0.1046(5) 0.2378(4) -0.9419(4) 0.066(2) Uiso 0.3716(18) 1 d . U P S 2
H25I H 0.099121 0.216617 -0.925834 0.079 Uiso 0.3716(18) 1 calc R U P S 2
O02D O 0.0684(4) 0.2353(4) -0.8645(3) 0.109(3) Uiso 0.3716(18) 1 d . U P S 2
C28D C 0.0998(5) 0.2651(5) -0.8636(4) 0.075(3) Uiso 0.3716(18) 1 d . U P S 2
C30D C 0.1113(4) 0.2803(4) -0.8292(3) 0.082(2) Uiso 0.3716(18) 1 d D U P S 2
C29D C 0.1526(4) 0.2993(4) -0.8246(3) 0.088(2) Uiso 0.3716(18) 1 d D U P S 2
H29A H 0.173362 0.306773 -0.843181 0.106 Uiso 0.3716(18) 1 calc R U P S 2
C31D C 0.0730(4) 0.2784(5) -0.8046(3) 0.096(3) Uiso 0.3716(18) 1 d D U P S 2
H31L H 0.041810 0.270119 -0.809748 0.115 Uiso 0.3716(18) 1 calc R U P S 2
C32D C 0.0851(4) 0.2900(5) -0.7715(3) 0.093(3) Uiso 0.3716(18) 1 d D U P S 2
H32F H 0.061004 0.287748 -0.753558 0.112 Uiso 0.3716(18) 1 calc R U P S 2
C33D C 0.1288(4) 0.3046(5) -0.7623(3) 0.079(3) Uiso 0.3716(18) 1 d D U P S 2
C34D C 0.1620(4) 0.3070(5) -0.7892(3) 0.090(3) Uiso 0.3716(18) 1 d D U P S 2
H34G H 0.193656 0.314235 -0.784107 0.108 Uiso 0.3716(18) 1 calc R U P S 2
O403 O 0.0704(4) 0.1689(3) -0.6211(3) 0.135(4) Uiso 0.5 1 d . . P . .
O03D O 0.0970(4) 0.1674(4) -0.6154(3) 0.142(4) Uiso 0.5 1 d . . P . .
N407 N 0.06996(17) -0.05061(14) -0.63902(12) 0.0872(15) Uani 1 1 d . . . . .
N408 N 0.09542(17) 0.02173(13) -0.65565(12) 0.0825(15) Uani 1 1 d . . . . .
N409 N 0.1180(2) 0.12766(14) -0.65935(15) 0.109(2) Uani 1 1 d . . . . .
H40H H 0.134718 0.127152 -0.679095 0.131 Uiso 1 1 calc R U . . .
C435 C 0.0601(2) -0.08895(18) -0.63297(17) 0.100(2) Uani 1 1 d . . . . .
H43E H 0.059951 -0.107057 -0.651557 0.120 Uiso 1 1 calc R U . . .
C436 C 0.0502(3) -0.1021(2) -0.5995(2) 0.126(3) Uani 1 1 d . . . . .
H43F H 0.039659 -0.128235 -0.595841 0.152 Uiso 1 1 calc R U . . .
C437 C 0.0554(3) -0.0778(2) -0.5711(2) 0.149(3) Uani 1 1 d . . . . .
H43G H 0.052376 -0.087462 -0.548022 0.179 Uiso 1 1 calc R U . . .
C438 C 0.0655(3) -0.0375(2) -0.57957(18) 0.126(3) Uani 1 1 d . . . . .
H43H H 0.066170 -0.018199 -0.561955 0.151 Uiso 1 1 calc R U . . .
C439 C 0.0747(2) -0.02657(18) -0.61425(16) 0.091(2) Uani 1 1 d . . . . .
C440 C 0.0865(2) 0.01518(17) -0.62296(15) 0.090(2) Uani 1 1 d . . . . .
C441 C 0.0879(2) 0.04504(19) -0.60010(17) 0.104(2) Uani 1 1 d . . . . .
H44B H 0.081028 0.039217 -0.576489 0.124 Uiso 1 1 calc R U . . .
C442 C 0.0990(3) 0.0843(2) -0.60935(18) 0.122(3) Uani 1 1 d . . . . .
H44C H 0.100410 0.105137 -0.593146 0.147 Uiso 1 1 calc R U . . .
C443 C 0.1078(2) 0.08966(17) -0.64490(17) 0.093(2) Uani 1 1 d . . . . .
C444 C 0.1057(2) 0.06010(15) -0.66642(15) 0.0782(17) Uani 1 1 d . . . . .
H44D H 0.111335 0.065163 -0.690310 0.094 Uiso 1 1 calc R U . . .
C445 C 0.1053(3) 0.1621(3) -0.6465(2) 0.139(3) Uani 1 1 d . . . . .
C446 C 0.1156(3) 0.2021(2) -0.66774(19) 0.114(2) Uani 1 1 d . . . . .
C447 C 0.0858(3) 0.2357(2) -0.6607(2) 0.141(3) Uani 1 1 d . . . . .
H44E H 0.059906 0.236064 -0.643693 0.169 Uiso 1 1 calc R U . . .
C448 C 0.0950(3) 0.2712(2) -0.6800(2) 0.130(3) Uani 1 1 d . . . . .
H44F H 0.074803 0.296177 -0.675814 0.156 Uiso 1 1 calc R U . . .
C449 C 0.1356(2) 0.27017(16) -0.70669(15) 0.0814(18) Uani 1 1 d . . . . .
C450 C 0.1629(2) 0.23383(19) -0.71225(17) 0.100(2) Uani 1 1 d . . . . .
H45A H 0.188454 0.232204 -0.729540 0.120 Uiso 1 1 calc R U . . .
C451 C 0.1543(3) 0.19667(19) -0.69230(17) 0.106(2) Uani 1 1 d . . . . .
H45B H 0.173574 0.171152 -0.695855 0.127 Uiso 1 1 calc R U . . .
C40G C 0.1507(2) 0.34139(19) -0.71297(15) 0.0904(19) Uani 1 1 d . . . . .
C41G C 0.1431(2) 0.30604(18) -0.72624(15) 0.091(2) Uani 1 1 d . . . . .
N410 N 0.21456(16) 0.33845(14) -0.38681(10) 0.0754(13) Uani 1 1 d . . . . .
N411 N 0.19916(14) 0.33696(12) -0.45499(9) 0.0616(12) Uani 1 1 d . . . . .
N412 N 0.1724(2) 0.36126(16) -0.54522(12) 0.1036(18) Uani 1 1 d . . . . .
H41J H 0.154973 0.382145 -0.556377 0.124 Uiso 0.5 1 d R U P T 2
H41I H 0.182733 0.336115 -0.552827 0.124 Uiso 0.5 1 d R U P U 1
C452 C 0.2236(3) 0.3388(2) -0.35433(14) 0.106(2) Uani 1 1 d . . . . .
H45C H 0.225023 0.313781 -0.341703 0.127 Uiso 1 1 calc R U . . .
C453 C 0.2314(3) 0.3731(2) -0.33678(17) 0.113(3) Uani 1 1 d . . . . .
H45D H 0.240706 0.371475 -0.313342 0.136 Uiso 1 1 calc R U . . .
C454 C 0.2250(3) 0.4099(2) -0.35471(16) 0.111(2) Uani 1 1 d . . . . .
H45E H 0.227973 0.434153 -0.342776 0.133 Uiso 1 1 calc R U . . .
C455 C 0.2144(2) 0.41261(19) -0.38986(15) 0.092(2) Uani 1 1 d . . . . .
H45F H 0.212208 0.437441 -0.402822 0.110 Uiso 1 1 calc R U . . .
C456 C 0.2073(2) 0.3746(2) -0.40442(14) 0.0867(19) Uani 1 1 d . . . . .
C457 C 0.1966(2) 0.37336(18) -0.44157(13) 0.0796(18) Uani 1 1 d . . . . .
C458 C 0.1823(3) 0.4087(2) -0.46065(17) 0.122(3) Uani 1 1 d . . . . .
H45G H 0.176643 0.434426 -0.449948 0.147 Uiso 1 1 calc R U . . .
C459 C 0.1763(3) 0.4051(2) -0.49701(17) 0.130(3) Uani 1 1 d . . . . .
H45H H 0.170371 0.428407 -0.511757 0.156 Uiso 1 1 calc R U . . .
C460 C 0.1794(2) 0.36621(19) -0.50959(14) 0.0877(19) Uani 1 1 d . . . . .
C461 C 0.19152(19) 0.33290(16) -0.48776(12) 0.0683(16) Uani 1 1 d . . . . .
H46A H 0.194320 0.306350 -0.496907 0.082 Uiso 1 1 calc R U . . .
C463 C 0.1490(3) 0.3684(2) -0.6126(2) 0.125(3) Uani 1 1 d . . . . .
H46E H 0.136698 0.385982 -0.594145 0.150 Uiso 0.5 1 d R U P V 2
C464 C 0.1798(3) 0.3383(2) -0.61214(18) 0.113(3) Uani 1 1 d . . . . .
H46F H 0.198106 0.325636 -0.593165 0.135 Uiso 0.5 1 d R U P W 1
O404 O 0.1639(9) 0.4391(8) -0.5685(7) 0.104(8) Uiso 0.1667 1 d . . P X 1
O04' O 0.1327(5) 0.4236(5) -0.5620(4) 0.125(5) Uiso 0.3333 1 d . . P X 1
C462 C 0.1520(4) 0.3867(4) -0.5688(3) 0.087(3) Uiso 0.5 1 d . . P X 1
C465 C 0.1786(5) 0.3274(4) -0.6542(4) 0.100(4) Uiso 0.5 1 d . . P X 1
H46B H 0.202576 0.308324 -0.665101 0.120 Uiso 0.5 1 calc R U P Y 1
C466 C 0.1393(4) 0.3487(4) -0.6713(3) 0.079(3) Uiso 0.5 1 d . . P X 1
C467 C 0.1137(4) 0.3820(4) -0.6585(3) 0.090(4) Uiso 0.5 1 d . . P X 1
H46C H 0.090475 0.399473 -0.671379 0.108 Uiso 0.5 1 calc R U P Z 1
C468 C 0.1237(5) 0.3886(5) -0.6261(4) 0.116(5) Uiso 0.5 1 d . . P X 1
H46D H 0.107568 0.412042 -0.615070 0.139 Uiso 0.5 1 calc R U P A 1
C62D C 0.1891(5) 0.3327(4) -0.5625(4) 0.102(4) Uiso 0.5 1 d . . P X 2
O4D O 0.2092(4) 0.2935(3) -0.5528(3) 0.142(4) Uiso 0.5 1 d . . P X 2
C65D C 0.2065(5) 0.3104(5) -0.6246(4) 0.113(5) Uiso 0.5 1 d . . P X 2
H65B H 0.227950 0.290306 -0.612755 0.136 Uiso 0.5 1 calc R U P B 2
C66D C 0.1991(4) 0.3139(4) -0.6595(3) 0.084(3) Uiso 0.5 1 d . . P X 2
H66B H 0.219782 0.296043 -0.673997 0.101 Uiso 0.5 1 calc R U P C 2
C67D C 0.1632(3) 0.3422(3) -0.6754(2) 0.044(2) Uiso 0.5 1 d . . P X 2
C68D C 0.1370(5) 0.3698(4) -0.6560(3) 0.090(4) Uiso 0.5 1 d . . P X 2
H68B H 0.112617 0.389483 -0.665564 0.109 Uiso 0.5 1 calc R U P D 2
O501 O 0.5861(2) 0.5985(2) -0.70153(18) 0.129(2) Uani 0.75 1 d . . P . .
O01E O 0.5399(14) 0.5631(13) -0.7523(10) 0.271(17) Uiso 0.25 1 d . . P . .
N501 N 0.83603(15) 0.60345(12) -0.78760(9) 0.0651(11) Uani 1 1 d . . . . .
N502 N 0.76789(13) 0.57173(11) -0.74998(9) 0.0518(10) Uani 1 1 d . . . . .
N503 N 0.65395(14) 0.55134(13) -0.70244(10) 0.0704(13) Uani 1 1 d . . . . .
H50I H 0.666568 0.528099 -0.693001 0.085 Uiso 1 1 calc R U . . .
C501 C 0.8741(2) 0.61696(18) -0.80687(14) 0.0849(18) Uani 1 1 d . . . . .
H50C H 0.905841 0.601556 -0.807776 0.102 Uiso 1 1 calc R U . . .
C502 C 0.8648(3) 0.65494(19) -0.82568(15) 0.101(2) Uani 1 1 d . . . . .
H50D H 0.890426 0.664521 -0.839558 0.121 Uiso 1 1 calc R U . . .
C503 C 0.8210(3) 0.67645(19) -0.82378(16) 0.106(2) Uani 1 1 d . . . . .
H50E H 0.815839 0.701941 -0.835694 0.127 Uiso 1 1 calc R U . . .
C504 C 0.7806(2) 0.66213(17) -0.80396(15) 0.0848(19) Uani 1 1 d . . . . .
H50F H 0.748431 0.676812 -0.803010 0.102 Uiso 1 1 calc R U . . .
C505 C 0.7922(2) 0.62556(15) -0.78647(12) 0.0661(15) Uani 1 1 d . . . . .
C506 C 0.75263(19) 0.60896(15) -0.76436(13) 0.0647(15) Uani 1 1 d . . . . .
C507 C 0.7069(2) 0.62799(17) -0.75831(14) 0.0848(19) Uani 1 1 d . . . . .
H50G H 0.699094 0.654772 -0.767509 0.102 Uiso 1 1 calc R U . . .
C508 C 0.6712(2) 0.61119(16) -0.73982(15) 0.0811(18) Uani 1 1 d . . . . .
H50H H 0.638237 0.624216 -0.737339 0.097 Uiso 1 1 calc R U . . .
C509 C 0.68730(18) 0.57152(15) -0.72404(13) 0.0653(15) Uani 1 1 d . . . . .
C510 C 0.73395(17) 0.55392(15) -0.73006(11) 0.0588(14) Uani 1 1 d . . . . .
H51A H 0.743696 0.527872 -0.719954 0.071 Uiso 1 1 calc R U . . .
C511 C 0.6088(2) 0.5623(2) -0.69507(17) 0.100(2) Uani 1 1 d . . . . .
C512 C 0.5804(2) 0.53393(18) -0.67362(15) 0.0812(18) Uani 1 1 d . . . . .
C515 C 0.5249(2) 0.4840(2) -0.63216(17) 0.110(2) Uani 1 1 d . . . . .
C513 C 0.5439(3) 0.5510(3) -0.6482(2) 0.129(3) Uani 1 1 d . . . . .
H51B H 0.537970 0.579452 -0.644821 0.154 Uiso 1 1 calc R U . . .
C514 C 0.5184(2) 0.5243(3) -0.62933(18) 0.140(3) Uani 1 1 d . . . . .
H51C H 0.494242 0.535466 -0.612957 0.168 Uiso 1 1 calc R U . . .
C516 C 0.5575(3) 0.4679(3) -0.6540(2) 0.179(3) Uani 1 1 d . . . . .
H51D H 0.562486 0.439172 -0.656097 0.214 Uiso 1 1 calc R U . . .
C517 C 0.5886(2) 0.4942(2) -0.67670(17) 0.110(2) Uani 1 1 d . . . . .
H51E H 0.613064 0.482207 -0.692521 0.132 Uiso 1 1 calc R U . . .
N504 N 0.11772(12) 0.69217(10) -0.72331(8) 0.0445(9) Uani 1 1 d . U . . .
N505 N 0.19353(12) 0.64310(11) -0.69800(8) 0.0464(9) Uani 1 1 d . U . . .
N506 N 0.27422(15) 0.57251(13) -0.64550(10) 0.0724(11) Uani 1 1 d . U . . .
H50J H 0.299341 0.574150 -0.660046 0.087 Uiso 1 1 calc R U . . .
C518 C 0.08194(16) 0.71760(14) -0.73732(11) 0.0537(12) Uani 1 1 d . U . . .
H51F H 0.089561 0.732994 -0.757321 0.064 Uiso 1 1 calc R U . . .
C519 C 0.03489(17) 0.72246(16) -0.72416(12) 0.0632(13) Uani 1 1 d . U . . .
H51G H 0.010222 0.740994 -0.734804 0.076 Uiso 1 1 calc R U . . .
C520 C 0.02370(18) 0.70108(16) -0.69631(13) 0.0663(13) Uani 1 1 d . U . . .
H52C H -0.008930 0.704838 -0.686605 0.080 Uiso 1 1 calc R U . . .
C521 C 0.05936(16) 0.67331(15) -0.68131(12) 0.0605(12) Uani 1 1 d . U . . .
H52D H 0.051237 0.656792 -0.662119 0.073 Uiso 1 1 calc R U . . .
C522 C 0.10821(15) 0.67018(13) -0.69532(10) 0.0464(10) Uani 1 1 d . U . . .
C523 C 0.14906(15) 0.64262(14) -0.68017(11) 0.0500(11) Uani 1 1 d . U . . .
C524 C 0.14605(16) 0.61939(14) -0.65130(12) 0.0567(11) Uani 1 1 d . U . . .
H52E H 0.114983 0.619311 -0.639516 0.068 Uiso 1 1 calc R U . . .
C525 C 0.18590(17) 0.59639(15) -0.63882(12) 0.0628(12) Uani 1 1 d . U . . .
H52F H 0.183060 0.580884 -0.618102 0.075 Uiso 1 1 calc R U . . .
C526 C 0.23099(16) 0.59534(15) -0.65618(11) 0.0575(11) Uani 1 1 d . U . . .
C527 C 0.23221(16) 0.62004(14) -0.68556(11) 0.0524(11) Uani 1 1 d . U . . .
H52G H 0.263087 0.620361 -0.697554 0.063 Uiso 1 1 calc R U . . .
O502 O 0.2525(2) 0.54183(19) -0.59475(14) 0.1491(19) Uani 1 1 d . U . . .
C528 C 0.2859(2) 0.5493(2) -0.61878(17) 0.1015(15) Uani 1 1 d . U . . .
C529 C 0.3388(2) 0.5258(2) -0.61679(16) 0.0968(14) Uani 1 1 d . U . . .
C532 C 0.4296(2) 0.4849(2) -0.61283(17) 0.1089(16) Uani 1 1 d . U . . .
C530 C 0.3547(3) 0.5189(2) -0.5816(2) 0.1267(17) Uani 1 1 d . U . . .
H53C H 0.336433 0.528668 -0.561645 0.152 Uiso 1 1 calc R U . . .
C531 C 0.4012(3) 0.4957(3) -0.5817(2) 0.1336(17) Uani 1 1 d . U . . .
H53D H 0.414795 0.486545 -0.560224 0.160 Uiso 1 1 calc R U . . .
C533 C 0.4112(3) 0.4861(3) -0.6461(2) 0.1309(17) Uani 1 1 d . U . . .
H53E H 0.426265 0.471678 -0.665320 0.157 Uiso 1 1 calc R U . . .
C534 C 0.3592(2) 0.5166(2) -0.64620(18) 0.1081(16) Uani 1 1 d . U . . .
H53F H 0.344826 0.527103 -0.667087 0.130 Uiso 1 1 calc R U . . .
N507 N 0.24813(19) 0.24413(15) -0.38008(12) 0.0949(13) Uani 1 1 d . U . . .
N508 N 0.29471(17) 0.28219(14) -0.42808(11) 0.0839(12) Uani 1 1 d . U . . .
N509 N 0.3898(2) 0.32262(17) -0.48287(13) 0.1063(14) Uani 1 1 d . U . . .
H50K H 0.422285 0.320784 -0.482374 0.128 Uiso 1 1 calc R U . . .
C535 C 0.2174(3) 0.2236(2) -0.35583(16) 0.1098(17) Uani 1 1 d . U . . .
H53G H 0.182328 0.228725 -0.354363 0.132 Uiso 1 1 calc R U . . .
C536 C 0.2472(3) 0.1942(2) -0.33393(17) 0.1098(18) Uani 1 1 d . U . . .
H53H H 0.229413 0.179051 -0.317869 0.132 Uiso 1 1 calc R U . . .
C537 C 0.2906(3) 0.1871(2) -0.33382(17) 0.1088(17) Uani 1 1 d . U . . .
H53I H 0.306608 0.168381 -0.317540 0.131 Uiso 1 1 calc R U . . .
C538 C 0.3176(3) 0.2069(2) -0.35839(17) 0.1133(17) Uani 1 1 d . U . . .
H53J H 0.352481 0.200244 -0.359844 0.136 Uiso 1 1 calc R U . . .
C539 C 0.2951(2) 0.23634(19) -0.38093(14) 0.0918(15) Uani 1 1 d . U . . .
C540 C 0.3208(2) 0.25812(19) -0.40665(15) 0.0919(14) Uani 1 1 d . U . . .
C541 C 0.3730(3) 0.2542(2) -0.41063(17) 0.1147(16) Uani 1 1 d . U . . .
H54C H 0.392849 0.236640 -0.395412 0.138 Uiso 1 1 calc R U . . .
C542 C 0.3946(3) 0.2746(2) -0.43539(17) 0.1133(16) Uani 1 1 d . U . . .
H54D H 0.429714 0.271712 -0.437513 0.136 Uiso 1 1 calc R U . . .
C543 C 0.3669(2) 0.3002(2) -0.45817(16) 0.1001(15) Uani 1 1 d . U . . .
C544 C 0.3157(2) 0.30416(19) -0.45294(14) 0.0905(14) Uani 1 1 d . U . . .
H54E H 0.295243 0.322586 -0.467082 0.109 Uiso 1 1 calc R U . . .
O503 O 0.3161(4) 0.3782(4) -0.4858(3) 0.164(3) Uani 0.5 1 d . U P E 1
O03E O 0.3229(3) 0.3447(3) -0.5172(2) 0.109(2) Uani 0.5 1 d . U P E 2
C545 C 0.3683(3) 0.3466(3) -0.5072(2) 0.1284(17) Uani 1 1 d . U . . .
C547 C 0.3934(3) 0.3749(2) -0.56561(18) 0.1378(17) Uani 1 1 d D U . . .
H54F H 0.364878 0.365687 -0.574834 0.165 Uiso 1 1 calc R U . . .
C548 C 0.4238(3) 0.3991(2) -0.58648(19) 0.1359(17) Uani 1 1 d D U . . .
H54G H 0.417876 0.404644 -0.610226 0.163 Uiso 1 1 calc R U . . .
C549 C 0.4615(2) 0.4134(2) -0.57024(17) 0.1160(16) Uani 1 1 d D U . . .
C550 C 0.4774(3) 0.4038(2) -0.53900(18) 0.1356(17) Uani 1 1 d D U . . .
H55C H 0.506573 0.412670 -0.530529 0.163 Uiso 1 1 calc R U . . .
C546 C 0.4059(2) 0.3657(2) -0.53270(17) 0.1193(15) Uani 1 1 d D U . . .
C551 C 0.4472(3) 0.3790(2) -0.51868(19) 0.1355(17) Uani 1 1 d D U . . .
H55D H 0.455578 0.371710 -0.495577 0.163 Uiso 1 1 calc R U . . .
C50G C 0.4871(4) 0.4690(3) -0.6097(2) 0.061(3) Uiso 0.5 1 d . . P . .
C51G C 0.5009(3) 0.4355(3) -0.5928(2) 0.052(2) Uiso 0.5 1 d . . P F .
C50H C 0.4666(6) 0.4450(6) -0.6039(5) 0.141(6) Uiso 0.5 1 d . . P . .
C51H C 0.5151(5) 0.4429(4) -0.6148(4) 0.107(4) Uiso 0.5 1 d . . P F .
N510 N 0.86697(16) 0.21867(15) -0.47306(12) 0.0817(12) Uani 1 1 d . U . . .
N511 N 0.79186(15) 0.25841(13) -0.50555(11) 0.0732(10) Uani 1 1 d . U . . .
C552 C 0.9048(2) 0.19434(19) -0.45844(15) 0.0860(15) Uani 1 1 d . U . . .
H55E H 0.897068 0.172761 -0.443457 0.103 Uiso 1 1 calc R U . . .
C553 C 0.9503(2) 0.1991(2) -0.46386(17) 0.1064(17) Uani 1 1 d . U . . .
H55F H 0.975391 0.181942 -0.452243 0.128 Uiso 1 1 calc R U . . .
C554 C 0.9630(3) 0.2289(2) -0.48651(18) 0.1115(18) Uani 1 1 d . U . . .
H55G H 0.996894 0.232456 -0.490171 0.134 Uiso 1 1 calc R U . . .
C555 C 0.9280(2) 0.2532(2) -0.50360(18) 0.1116(16) Uani 1 1 d . U . . .
H55H H 0.935900 0.273810 -0.519571 0.134 Uiso 1 1 calc R U . . .
C556 C 0.8771(2) 0.2454(2) -0.49569(16) 0.0880(14) Uani 1 1 d . U . . .
C557 C 0.8349(2) 0.26890(19) -0.51359(16) 0.0912(13) Uani 1 1 d . U . . .
C558 C 0.8405(2) 0.3025(2) -0.53459(16) 0.1014(14) Uani 1 1 d . U . . .
H55I H 0.872364 0.310724 -0.538988 0.122 Uiso 1 1 calc R U . . .
C559 C 0.7998(2) 0.3236(2) -0.54889(18) 0.1099(13) Uani 1 1 d . U . . .
H55J H 0.803295 0.345590 -0.564545 0.132 Uiso 1 1 calc R U . . .
C560 C 0.7530(2) 0.3128(2) -0.54053(17) 0.0981(13) Uani 1 1 d . U . . .
C561 C 0.7515(2) 0.27891(19) -0.51906(15) 0.0909(13) Uani 1 1 d . U . . .
H56A H 0.720311 0.269861 -0.513705 0.109 Uiso 1 1 calc R U . . .
C566 C 0.55381(19) 0.41532(17) -0.59160(12) 0.0978(15) Uani 1 1 d D U . . .
O04E O 0.6336(6) 0.3016(5) -0.5237(4) 0.1025(19) Uiso 0.25 1 d D U P F 1
O4EE O 0.6438(3) 0.2832(3) -0.5428(2) 0.1110(16) Uiso 0.5 1 d D U P F 1
C62E C 0.6649(4) 0.3185(4) -0.5514(3) 0.1025(18) Uiso 0.5 1 d D U P F 1
N12E N 0.7089(4) 0.3376(3) -0.5489(3) 0.0936(16) Uiso 0.5 1 d . U P F 1
H12H H 0.708629 0.363913 -0.552599 0.112 Uiso 0.5 1 calc R U P G 1
C67E C 0.5452(4) 0.3759(3) -0.59468(19) 0.111(2) Uiso 0.430(4) 1 d D U P F 1
H67A H 0.516639 0.369124 -0.605756 0.133 Uiso 0.430(4) 1 calc R U P F 1
C64E C 0.6294(3) 0.3958(3) -0.56270(13) 0.100(2) Uiso 0.430(4) 1 d D U P F 1
H64A H 0.657937 0.403150 -0.552013 0.120 Uiso 0.430(4) 1 calc R U P F 1
C65E C 0.5950(3) 0.4263(4) -0.57598(18) 0.110(2) Uiso 0.430(4) 1 d D U P F 1
H65C H 0.599694 0.454098 -0.574291 0.132 Uiso 0.430(4) 1 calc R U P F 1
C63E C 0.6234(3) 0.3554(3) -0.56462(13) 0.108(2) Uiso 0.430(4) 1 d D U P F 1
C68E C 0.5804(4) 0.3454(4) -0.5807(2) 0.111(2) Uiso 0.430(4) 1 d D U P F 1
H68C H 0.575165 0.317603 -0.582079 0.133 Uiso 0.430(4) 1 calc R U P F 1
O504 O 0.7324(6) 0.4009(5) -0.5450(4) 0.104(3) Uiso 0.25 1 d . U P F 2
C562 C 0.7053(5) 0.3715(4) -0.5626(4) 0.1032(18) Uiso 0.5 1 d . U P F 2
N512 N 0.7076(4) 0.3295(3) -0.5579(3) 0.0948(16) Uiso 0.5 1 d . U P F 2
H51H H 0.684716 0.314900 -0.564468 0.114 Uiso 0.5 1 calc R U P H 2
C567 C 0.5740(3) 0.3769(3) -0.5992(3) 0.1208(17) Uani 0.570(4) 1 d D U P F 2
H56B H 0.557236 0.360522 -0.613566 0.145 Uiso 0.570(4) 1 calc R U P F 2
C563 C 0.6508(3) 0.3892(3) -0.5755(3) 0.1150(16) Uani 0.570(4) 1 d D U P F 2
C564 C 0.6349(3) 0.4305(3) -0.5710(3) 0.1165(16) Uani 0.570(4) 1 d D U P F 2
H56C H 0.656285 0.448886 -0.563352 0.140 Uiso 0.570(4) 1 calc R U P F 2
C565 C 0.5857(3) 0.4428(3) -0.5786(3) 0.1244(17) Uani 0.570(4) 1 d D U P F 2
H56D H 0.572612 0.470324 -0.575052 0.149 Uiso 0.570(4) 1 calc R U P F 2
C568 C 0.6207(3) 0.3616(3) -0.5855(3) 0.1136(16) Uani 0.570(4) 1 d D U P F 2
H56E H 0.630662 0.333128 -0.583306 0.136 Uiso 0.5702 1 calc R U P F 2
N601 N 0.71142(17) -0.21031(14) -0.75987(12) 0.0822(8) Uani 1 1 d . U . . .
C601 C 0.7470(2) -0.24111(18) -0.74891(15) 0.0844(9) Uani 1 1 d . U . . .
H60A H 0.780574 -0.240290 -0.755906 0.101 Uiso 1 1 calc R U . . .
C602 C 0.7347(2) -0.27296(18) -0.72808(15) 0.0850(10) Uani 1 1 d . U . . .
H60B H 0.759679 -0.293456 -0.720401 0.102 Uiso 1 1 calc R U . . .
C603 C 0.6880(2) -0.27465(19) -0.71895(16) 0.0895(9) Uani 1 1 d . U . . .
H60C H 0.679812 -0.296900 -0.704932 0.107 Uiso 1 1 calc R U . . .
C604 C 0.6488(2) -0.24372(18) -0.72956(15) 0.0880(9) Uani 1 1 d . U . . .
H60D H 0.615072 -0.244844 -0.722933 0.106 Uiso 1 1 calc R U . . .
C605 C 0.6640(2) -0.21209(18) -0.75025(15) 0.0844(9) Uani 1 1 d . U . . .
N602 N 0.64680(17) -0.14961(15) -0.77951(12) 0.0859(8) Uiso 1 1 d . U . . .
N603 N 0.5337(3) -0.0790(2) -0.79877(18) 0.0880(8) Uani 0.6667 1 d . U P I 1
H60H H 0.549670 -0.057667 -0.802458 0.106 Uiso 0.6667 1 calc R U P I 1
C606 C 0.6240(3) -0.1774(3) -0.7593(2) 0.0849(9) Uani 0.6667 1 d . U P I 1
C607 C 0.5749(3) -0.1762(3) -0.7527(2) 0.0882(8) Uani 0.6667 1 d . U P I 1
H60E H 0.562851 -0.196171 -0.737741 0.106 Uiso 0.6667 1 calc R U P I 1
C608 C 0.5413(3) -0.1454(3) -0.7679(2) 0.0869(8) Uani 0.6667 1 d . U P I 1
H60F H 0.506599 -0.146461 -0.767265 0.104 Uiso 0.6667 1 calc R U P I 1
C609 C 0.5621(3) -0.1143(3) -0.7835(2) 0.0867(8) Uani 0.6667 1 d . U P I 1
C610 C 0.6125(3) -0.1160(3) -0.7899(2) 0.0859(8) Uani 0.6667 1 d . U P I 1
H61B H 0.624760 -0.093720 -0.801885 0.103 Uiso 0.6667 1 calc R U P I 1
C612 C 0.4642(2) -0.0347(2) -0.82176(18) 0.0861(8) Uani 0.6667 1 d D U P I 1
C613 C 0.4854(3) 0.00093(16) -0.81970(19) 0.0884(9) Uani 0.6667 1 d D U P I 1
H61C H 0.512735 0.001464 -0.805092 0.106 Uiso 0.6667 1 calc R U P I 1
C614 C 0.4685(2) 0.03587(19) -0.83807(17) 0.0888(9) Uani 0.6667 1 d D U P I 1
H61D H 0.482617 0.060548 -0.836191 0.107 Uiso 0.6667 1 calc R U P I 1
C616 C 0.4083(3) -0.00233(17) -0.86465(19) 0.0896(10) Uani 0.6667 1 d D U P I 1
H61E H 0.382239 -0.003403 -0.880244 0.107 Uiso 0.6667 1 calc R U P I 1
C617 C 0.4273(2) -0.0359(2) -0.84581(17) 0.0901(9) Uani 0.6667 1 d D U P I 1
H61F H 0.414785 -0.061003 -0.849297 0.108 Uiso 0.6667 1 calc R U P I 1
N03F N 0.5395(5) -0.0877(4) -0.8158(4) 0.0869(9) Uiso 0.3333 1 d . U P I 2
H03A H 0.553172 -0.075493 -0.833386 0.104 Uiso 0.3333 1 calc R U P I 2
C06F C 0.6333(7) -0.1844(6) -0.7709(5) 0.0853(10) Uiso 0.3333 1 d . U P I 2
C07F C 0.5788(6) -0.1891(6) -0.7703(5) 0.0865(10) Uiso 0.3333 1 d . U P I 2
H07A H 0.565305 -0.211619 -0.759771 0.104 Uiso 0.3333 1 calc R U P I 2
C08F C 0.5484(7) -0.1546(6) -0.7879(5) 0.0866(9) Uiso 0.3333 1 d . U P I 2
H08A H 0.514643 -0.156075 -0.792819 0.104 Uiso 0.3333 1 calc R U P I 2
C09F C 0.5708(7) -0.1208(6) -0.7967(5) 0.0866(9) Uiso 0.3333 1 d . U P I 2
C10F C 0.6203(7) -0.1211(6) -0.8010(5) 0.0855(9) Uiso 0.3333 1 d . U P I 2
H10M H 0.635362 -0.103759 -0.816854 0.103 Uiso 0.3333 1 calc R U P I 2
C12F C 0.4728(5) -0.0406(3) -0.83171(17) 0.0856(10) Uiso 0.3333 1 d D U P I 2
C13F C 0.4465(4) -0.0141(2) -0.8089(2) 0.0864(11) Uiso 0.3333 1 d D U P I 2
H13J H 0.445866 -0.018192 -0.784584 0.104 Uiso 0.3333 1 calc R U P I 2
C14F C 0.4210(4) 0.0194(3) -0.82595(17) 0.0862(11) Uiso 0.3333 1 d D U P I 2
H14H H 0.395788 0.035119 -0.812946 0.103 Uiso 0.3333 1 calc R U P I 2
C16F C 0.4440(4) -0.0033(2) -0.8790(2) 0.0864(11) Uiso 0.3333 1 d D U P I 2
H16G H 0.432207 -0.004044 -0.901762 0.104 Uiso 0.3333 1 calc R U P I 2
C17F C 0.4753(4) -0.0375(3) -0.86737(18) 0.0862(11) Uiso 0.3333 1 d D U P I 2
H17B H 0.495270 -0.055875 -0.881872 0.103 Uiso 0.3333 1 calc R U P I 2
C611 C 0.4898(2) -0.07497(18) -0.80743(15) 0.0960(8) Uani 1 1 d . U . . .
O601 O 0.46192(19) -0.09836(16) -0.79544(14) 0.1410(17) Uani 1 1 d . U . . .
C615 C 0.42849(17) 0.03226(13) -0.85989(11) 0.0960(10) Uani 1 1 d D U . . .
N604 N 0.00833(17) -0.00125(16) -0.69832(14) 0.1005(15) Uani 1 1 d . U . . .
N605 N 0.08924(18) 0.01144(15) -0.73661(13) 0.0930(13) Uani 1 1 d . U . . .
N606 N 0.17343(18) 0.04370(15) -0.80283(13) 0.0956(12) Uani 1 1 d . U . . .
H60J H 0.170028 0.044124 -0.825827 0.115 Uiso 0.427(3) 1 d R U P J 2
H60I H 0.200088 0.030044 -0.792826 0.115 Uiso 0.573(3) 1 d R U P J 1
C618 C -0.0278(3) -0.0096(2) -0.6777(2) 0.122(2) Uani 1 1 d . U . . .
H61G H -0.022275 -0.028518 -0.659020 0.146 Uiso 1 1 calc R U . . .
C619 C -0.0771(3) 0.0110(2) -0.6844(2) 0.134(2) Uani 1 1 d . U . . .
H61H H -0.102980 0.008524 -0.667856 0.161 Uiso 1 1 calc R U . . .
C620 C -0.0871(3) 0.0334(2) -0.7134(2) 0.131(2) Uani 1 1 d . U . . .
H62A H -0.120076 0.043349 -0.719242 0.158 Uiso 1 1 calc R U . . .
C621 C -0.0478(3) 0.0412(2) -0.7336(2) 0.1256(19) Uani 1 1 d . U . . .
H62B H -0.052444 0.058552 -0.753387 0.151 Uiso 1 1 calc R U . . .
C622 C 0.0018(2) 0.0225(2) -0.72470(18) 0.1029(17) Uani 1 1 d . U . . .
C623 C 0.0442(2) 0.0290(2) -0.74833(17) 0.0965(15) Uani 1 1 d . U . . .
C624 C 0.0422(3) 0.0529(2) -0.77700(18) 0.1115(16) Uani 1 1 d . U . . .
H62C H 0.011246 0.066213 -0.784359 0.134 Uiso 1 1 calc R U . . .
C625 C 0.0844(2) 0.0580(2) -0.79544(17) 0.1011(14) Uani 1 1 d . U . . .
H62D H 0.082967 0.074307 -0.815939 0.121 Uiso 1 1 calc R U . . .
C626 C 0.1281(2) 0.03984(19) -0.78449(16) 0.0884(14) Uani 1 1 d . U . . .
C627 C 0.1290(2) 0.01612(19) -0.75588(16) 0.0910(14) Uani 1 1 d . U . . .
H62E H 0.159854 0.002009 -0.749172 0.109 Uiso 1 1 calc R U . . .
C632 C 0.3325(2) 0.0693(2) -0.86502(16) 0.1082(16) Uani 1 1 d D U . . .
O62' O 0.1416(5) 0.0698(5) -0.8590(4) 0.1042(19) Uiso 0.2867(16) 1 d . U P I 1
O602 O 0.1473(5) 0.0899(5) -0.8419(4) 0.1052(19) Uiso 0.2867(16) 1 d . U P I 1
C628 C 0.1837(3) 0.0625(4) -0.8298(3) 0.0989(17) Uani 0.573(3) 1 d D U P I 1
C630 C 0.2759(3) 0.0670(3) -0.8174(2) 0.1095(18) Uani 0.573(3) 1 d D U P I 1
H63A H 0.268178 0.062892 -0.793656 0.131 Uiso 0.573(3) 1 calc R U P J 1
C634 C 0.2486(3) 0.0656(4) -0.8774(2) 0.1108(19) Uani 0.573(3) 1 d D U P I 1
H63B H 0.222828 0.064291 -0.893175 0.133 Uiso 0.573(3) 1 calc R U P J 1
C629 C 0.2410(3) 0.0630(4) -0.8435(2) 0.0941(18) Uani 0.573(3) 1 d D U P I 1
C631 C 0.3231(3) 0.0774(3) -0.8291(2) 0.1031(19) Uani 0.573(3) 1 d D U P I 1
H63C H 0.345658 0.088389 -0.814800 0.124 Uiso 0.573(3) 1 calc R U P J 1
C633 C 0.2949(3) 0.0701(4) -0.8879(3) 0.111(2) Uani 0.573(3) 1 d D U P I 1
H63D H 0.301892 0.074008 -0.911748 0.133 Uiso 0.573(3) 1 calc R U P J 1
C28F C 0.2114(5) 0.0489(5) -0.7946(3) 0.1039(19) Uiso 0.427(3) 1 d D U P I 2
O02F O 0.2314(5) 0.0259(4) -0.7612(3) 0.141(3) Uiso 0.427(3) 1 d . U P I 2
C29F C 0.2365(5) 0.0638(5) -0.8325(3) 0.102(2) Uiso 0.427(3) 1 d D U P I 2
C33F C 0.3129(5) 0.0241(5) -0.8634(4) 0.095(2) Uiso 0.427(3) 1 d . U P I 2
H33J H 0.331202 -0.000359 -0.871267 0.114 Uiso 0.427(3) 1 calc R U P J 2
C30F C 0.2626(6) 0.0981(5) -0.8452(4) 0.102(2) Uiso 0.427(3) 1 d . U P I 2
H30L H 0.243778 0.123956 -0.848395 0.123 Uiso 0.427(3) 1 calc R U P J 2
C31F C 0.3124(5) 0.0946(5) -0.8528(4) 0.097(2) Uiso 0.427(3) 1 d . U P I 2
H31M H 0.330060 0.116247 -0.846540 0.116 Uiso 0.427(3) 1 calc R U P J 2
C34F C 0.2612(5) 0.0276(5) -0.8475(4) 0.096(2) Uiso 0.427(3) 1 d . U P I 2
H34H H 0.244020 0.004227 -0.847391 0.115 Uiso 0.427(3) 1 calc R U P J 2
C635 C 0.1225(3) 0.4078(3) -1.0820(2) 0.071(2) Uiso 0.5 1 d D U P S 1
H63E H 0.091169 0.419070 -1.073066 0.085 Uiso 0.5 1 calc R U P S 1
C636 C 0.1424(3) 0.4240(3) -1.1123(2) 0.076(2) Uiso 0.5 1 d D U P S 1
H63F H 0.122314 0.442926 -1.126276 0.092 Uiso 0.5 1 calc R U P S 1
C637 C 0.1912(3) 0.4124(3) -1.1218(2) 0.060(2) Uiso 0.5 1 d D U P S 1
H63G H 0.205609 0.424761 -1.141316 0.072 Uiso 0.5 1 calc R U P S 1
C638 C 0.2196(3) 0.3824(3) -1.1023(2) 0.076(2) Uiso 0.5 1 d D U P S 1
H63H H 0.253396 0.374409 -1.108200 0.091 Uiso 0.5 1 calc R U P S 1
C639 C 0.1977(3) 0.3650(3) -1.0750(2) 0.0469(17) Uiso 0.5 1 d D U P S 1
C640 C 0.2229(3) 0.3331(3) -1.0524(2) 0.066(2) Uiso 0.5 1 d D U P S 1
C641 C 0.2702(3) 0.3182(3) -1.0589(2) 0.070(2) Uiso 0.5 1 d D U P S 1
H64B H 0.287907 0.328527 -1.077949 0.085 Uiso 0.5 1 calc R U P S 1
C642 C 0.2938(4) 0.2870(3) -1.0372(2) 0.081(2) Uiso 0.5 1 d D U P S 1
H64C H 0.327608 0.276912 -1.041105 0.097 Uiso 0.5 1 calc R U P S 1
C643 C 0.2671(3) 0.2718(3) -1.0108(3) 0.077(2) Uiso 0.5 1 d D U P S 1
C644 C 0.2185(3) 0.2880(3) -1.0048(2) 0.073(2) Uiso 0.5 1 d D U P S 1
H64D H 0.200629 0.277249 -0.986083 0.087 Uiso 0.5 1 calc R U P S 1
N607 N 0.1489(3) 0.3753(2) -1.06534(19) 0.0695(15) Uani 0.5 1 d D U P S 1
N608 N 0.1945(3) 0.3190(3) -1.0247(2) 0.0755(19) Uiso 0.5 1 d D U P S 1
C35F C 0.1425(3) 0.3987(3) -1.0919(2) 0.076(2) Uiso 0.5 1 d D U P S 2
H35I H 0.107753 0.403792 -1.087770 0.092 Uiso 0.5 1 calc R U P S 2
C36F C 0.1664(3) 0.4204(3) -1.1175(2) 0.066(2) Uiso 0.5 1 d D U P S 2
H36G H 0.148842 0.443301 -1.128689 0.079 Uiso 0.5 1 calc R U P S 2
C39F C 0.2173(3) 0.3587(3) -1.0807(2) 0.072(2) Uiso 0.5 1 d D U P S 2
C37F C 0.2141(3) 0.4089(3) -1.1263(3) 0.077(2) Uiso 0.5 1 d D U P S 2
H37A H 0.229715 0.422899 -1.144418 0.093 Uiso 0.5 1 calc R U P S 2
C38F C 0.2412(3) 0.3756(3) -1.1085(2) 0.075(2) Uiso 0.5 1 d D U P S 2
H38A H 0.274098 0.365531 -1.115358 0.090 Uiso 0.5 1 calc R U P S 2
C40F C 0.2429(4) 0.3272(3) -1.0573(3) 0.0659(19) Uiso 0.5 1 d . U P S 2
C42F C 0.3156(4) 0.2801(4) -1.0398(3) 0.084(2) Uiso 0.5 1 d . U P S 2
H42G H 0.349560 0.269549 -1.041774 0.101 Uiso 0.5 1 calc R U P S 2
C43F C 0.2845(4) 0.2695(4) -1.0170(3) 0.076(2) Uiso 0.5 1 d . U P S 2
C44F C 0.2413(4) 0.2836(3) -1.0118(3) 0.076(2) Uiso 0.5 1 d . U P S 2
H44G H 0.223808 0.272621 -0.992903 0.092 Uiso 0.5 1 calc R U P S 2
C41F C 0.2886(4) 0.3126(4) -1.0632(3) 0.081(2) Uiso 0.5 1 d . U P S 2
H41K H 0.305863 0.322456 -1.082680 0.097 Uiso 0.5 1 calc R U P S 2
N07F N 0.1717(3) 0.3696(2) -1.07275(19) 0.0625(18) Uiso 0.5 1 d D U P S 2
N08F N 0.2159(3) 0.3148(3) -1.0317(2) 0.0644(17) Uiso 0.5 1 d . U P S 2
C649 C 0.3655(2) 0.1199(2) -0.91758(17) 0.0989(16) Uani 1 1 d . U . . .
C646 C 0.3241(3) 0.1772(2) -0.95968(19) 0.1124(15) Uani 1 1 d D U . . .
O603 O 0.3410(4) 0.2030(4) -1.0172(3) 0.167(3) Uiso 0.5 1 d . U P S 1
C645 C 0.3134(5) 0.2146(4) -0.9915(3) 0.103(2) Uiso 0.5 1 d D U P S 1
N609 N 0.2863(3) 0.2404(3) -0.9868(3) 0.090(2) Uiso 0.5 1 d . U P S 1
H60G H 0.274352 0.242622 -0.965518 0.109 Uiso 0.5 1 calc R U P S 1
C647 C 0.3237(5) 0.1915(4) -0.9309(3) 0.100(2) Uiso 0.5 1 d . U P I 1
H64E H 0.314297 0.219515 -0.926788 0.120 Uiso 0.5 1 calc R U P I 1
C648 C 0.3387(4) 0.1624(4) -0.9035(4) 0.098(3) Uiso 0.5 1 d . U P I 1
H64F H 0.333266 0.167910 -0.879750 0.117 Uiso 0.5 1 calc R U P I 1
C650 C 0.3700(5) 0.1115(5) -0.9510(4) 0.111(3) Uiso 0.5 1 d . U P I 1
H65D H 0.383497 0.085736 -0.959369 0.134 Uiso 0.5 1 calc R U P I 1
C651 C 0.3531(4) 0.1444(4) -0.9724(4) 0.098(2) Uiso 0.5 1 d . U P I 1
H65E H 0.361896 0.143756 -0.996239 0.117 Uiso 0.5 1 calc R U P I 1
N09F N 0.3061(4) 0.2385(3) -0.9942(3) 0.088(2) Uiso 0.5 1 d . U P S 2
H09B H 0.337445 0.237599 -0.989041 0.106 Uiso 0.5 1 calc R U P S 2
C45F C 0.2747(4) 0.2063(4) -0.9784(3) 0.107(2) Uiso 0.5 1 d D U P S 2
O3F O 0.2259(4) 0.2051(3) -0.9693(3) 0.144(3) Uiso 0.5 1 d . U P S 2
C47F C 0.3523(4) 0.1839(4) -0.9401(3) 0.087(2) Uiso 0.5 1 d . U P I 2
H47C H 0.359394 0.211186 -0.938572 0.105 Uiso 0.5 1 calc R U P I 2
C48F C 0.3767(5) 0.1551(4) -0.9184(3) 0.100(3) Uiso 0.5 1 d . U P I 2
H48A H 0.402033 0.162136 -0.904181 0.120 Uiso 0.5 1 calc R U P I 2
C50F C 0.3355(5) 0.1037(5) -0.9369(4) 0.113(3) Uiso 0.5 1 d . U P I 2
H50L H 0.333720 0.075265 -0.937144 0.136 Uiso 0.5 1 calc R U P I 2
C51F C 0.3040(5) 0.1338(4) -0.9587(4) 0.112(3) Uiso 0.5 1 d . U P I 2
H51I H 0.275618 0.127884 -0.970428 0.134 Uiso 0.5 1 calc R U P I 2
C60G C 0.3888(4) 0.0577(4) -0.8779(3) 0.076(3) Uiso 0.5 1 d . . P I .
C61G C 0.4035(4) 0.0835(3) -0.9015(3) 0.068(3) Uiso 0.5 1 d . . P I .
C60H C 0.4175(4) 0.0744(3) -0.8844(3) 0.073(3) Uiso 0.5 1 d . . P I .
C61H C 0.3757(5) 0.0881(4) -0.8866(3) 0.090(4) Uiso 0.5 1 d . . P I .
N610 N 0.78239(17) 0.15661(16) -1.07115(12) 0.0942(17) Uani 1 1 d . . . . .
N611 N 0.70869(17) 0.14641(14) -1.02685(10) 0.0796(14) Uani 1 1 d . . . . .
N612 N 0.62281(17) 0.10388(15) -0.96622(11) 0.0839(15) Uani 1 1 d . . . . .
H61J H 0.596498 0.121444 -0.972343 0.101 Uiso 0.4 1 d R U P K 2
H61I H 0.621778 0.079174 -0.956243 0.101 Uiso 0.6 1 d R U P L 1
C652 C 0.8183(3) 0.1661(2) -1.09376(17) 0.117(3) Uani 1 1 d . . . . .
H65F H 0.812573 0.188616 -1.109413 0.140 Uiso 1 1 calc R U . . .
C653 C 0.8666(3) 0.1406(3) -1.0933(3) 0.166(4) Uani 1 1 d . . . . .
H65G H 0.892353 0.145642 -1.109296 0.199 Uiso 1 1 calc R U . . .
C654 C 0.8733(4) 0.1104(3) -1.0702(3) 0.209(5) Uani 1 1 d . . . . .
H65H H 0.904247 0.093846 -1.069273 0.251 Uiso 1 1 calc R U . . .
C655 C 0.8353(3) 0.1030(3) -1.0474(2) 0.154(4) Uani 1 1 d . . . . .
H65I H 0.840477 0.081573 -1.030641 0.185 Uiso 1 1 calc R U . . .
C656 C 0.7904(3) 0.1264(2) -1.04876(18) 0.106(2) Uani 1 1 d . . . . .
C657 C 0.7487(2) 0.11915(18) -1.02420(15) 0.0821(19) Uani 1 1 d . . . . .
C658 C 0.7493(2) 0.0853(2) -1.00404(17) 0.103(2) Uani 1 1 d . . . . .
H65J H 0.777348 0.065263 -1.004129 0.123 Uiso 1 1 calc R U . . .
C659 C 0.7071(2) 0.0805(2) -0.98267(18) 0.107(2) Uani 1 1 d . . . . .
H65K H 0.707187 0.057921 -0.967052 0.128 Uiso 1 1 calc R U . . .
C660 C 0.6664(2) 0.10879(18) -0.98498(14) 0.0846(18) Uani 1 1 d . . . . .
C661 C 0.6694(2) 0.14150(16) -1.00644(13) 0.0760(17) Uani 1 1 d . . . . .
H66C H 0.641936 0.162104 -1.006945 0.091 Uiso 1 1 calc R U . . .
C666 C 0.45949(19) 0.08533(17) -0.90704(13) 0.0847(18) Uani 1 1 d D . . . .
O604 O 0.5907(6) 0.1623(5) -0.9663(4) 0.070(5) Uiso 0.2 1 d . . P I 1
O64' O 0.5700(4) 0.1684(4) -0.9751(3) 0.118(4) Uiso 0.4 1 d . . P I 1
C662 C 0.5880(5) 0.1267(4) -0.9610(3) 0.120(5) Uani 0.6 1 d . . P I 1
C663 C 0.5399(3) 0.1112(2) -0.9415(3) 0.094(4) Uani 0.6 1 d D . P I 1
C664 C 0.5103(4) 0.1376(3) -0.9206(3) 0.123(5) Uani 0.6 1 d D . P I 1
H66D H 0.516539 0.165074 -0.919223 0.148 Uiso 0.6 1 calc R U P I 1
C665 C 0.4730(3) 0.1245(3) -0.9025(2) 0.098(4) Uani 0.6 1 d D . P I 1
H66E H 0.455167 0.141975 -0.886242 0.118 Uiso 0.6 1 calc R U P I 1
C667 C 0.4913(3) 0.0559(2) -0.9232(2) 0.083(3) Uani 0.6 1 d D . P I 1
H66F H 0.486099 0.028042 -0.922312 0.099 Uiso 0.6 1 calc R U P I 1
C668 C 0.5326(4) 0.0696(3) -0.9413(3) 0.187(8) Uani 0.6 1 d D . P I 1
H66G H 0.555454 0.050663 -0.953280 0.224 Uiso 0.6 1 calc R U P I 1
C62F C 0.6154(6) 0.0842(5) -0.9441(4) 0.096(5) Uiso 0.4 1 d . . P I 2
O04F O 0.6484(5) 0.0628(5) -0.9222(4) 0.161(5) Uiso 0.4 1 d . . P I 2
C64F C 0.5437(4) 0.0794(6) -0.8940(3) 0.139(7) Uiso 0.4 1 d D . P I 2
H64G H 0.568643 0.075039 -0.877196 0.167 Uiso 0.4 1 calc R U P I 2
C63F C 0.5570(3) 0.0830(4) -0.9290(2) 0.060(3) Uiso 0.4 1 d D . P I 2
C65F C 0.4938(3) 0.0823(4) -0.8837(3) 0.081(4) Uiso 0.4 1 d D . P I 2
H65L H 0.484743 0.081988 -0.859903 0.097 Uiso 0.4 1 calc R U P I 2
C67F C 0.4720(4) 0.0825(4) -0.9426(3) 0.081(4) Uiso 0.4 1 d D . P I 2
H67B H 0.447596 0.079638 -0.959139 0.097 Uiso 0.4 1 calc R U P I 2
C68F C 0.5211(3) 0.0842(4) -0.9526(3) 0.071(4) Uiso 0.4 1 d D . P I 2
H68D H 0.529683 0.086268 -0.976386 0.085 Uiso 0.4 1 calc R U P I 2
B1 B 0.0420(3) -0.4922(3) -0.07683(19) 0.094(3) Uani 1 1 d . . . . .
F13 F 0.0563(2) -0.52119(18) -0.09810(17) 0.207(3) Uani 1 1 d . . . . .
F14 F 0.0538(2) -0.45515(19) -0.09034(13) 0.180(2) Uani 1 1 d . . . . .
F12 F 0.0765(5) -0.5129(5) -0.0539(4) 0.236(6) Uiso 0.5 1 d . . P M 1
F11 F -0.0021(3) -0.5052(3) -0.0699(2) 0.144(3) Uiso 0.5 1 d . . P M 1
F11' F -0.0091(3) -0.4819(3) -0.0716(2) 0.126(3) Uiso 0.5 1 d . . P M 2
F12' F 0.0610(3) -0.4941(3) -0.0446(2) 0.131(3) Uiso 0.5 1 d . . P M 2
B2 B -0.7338(6) -0.1785(3) 0.2147(2) 0.190(5) Uani 1 1 d . . . . .
F21 F -0.7154(3) -0.1399(2) 0.2204(2) 0.115(2) Uiso 0.5 1 d . . P . .
F22 F -0.7578(3) -0.1687(2) 0.18138(19) 0.110(2) Uiso 0.5 1 d . . P . .
F23 F -0.6836(3) -0.2136(3) 0.2068(2) 0.125(3) Uiso 0.5 1 d . . P . .
F24 F -0.7627(2) -0.18704(19) 0.23621(16) 0.0805(17) Uiso 0.5 1 d . . P . .
F25 F -0.7118(5) -0.1630(4) 0.1879(4) 0.215(5) Uiso 0.5 1 d . . P . .
F26 F -0.6954(3) -0.1619(3) 0.2426(2) 0.142(3) Uiso 0.5 1 d . . P . .
F27 F -0.7809(4) -0.1723(3) 0.2249(3) 0.154(3) Uiso 0.5 1 d . . P . .
F28 F -0.7057(3) -0.2166(2) 0.2116(2) 0.111(2) Uiso 0.5 1 d . . P . .
B3 B 0.9222(3) 0.2081(2) 0.63879(18) 0.085(2) Uani 1 1 d . . . . .
F32 F 0.92511(18) 0.2004(2) 0.67125(13) 0.199(3) Uani 1 1 d . . . . .
F33 F 0.96401(13) 0.19748(13) 0.62146(11) 0.1270(15) Uani 1 1 d . . . . .
F34 F 0.88472(13) 0.19085(12) 0.62533(10) 0.1174(13) Uani 1 1 d . . . . .
F31 F 0.9008(3) 0.2477(3) 0.6450(2) 0.134(3) Uiso 0.5 1 d . . P . .
F31' F 0.9122(4) 0.2510(3) 0.6292(3) 0.156(4) Uiso 0.5 1 d . . P . .
B4 B 0.8450(4) -0.6105(3) -0.0620(3) 0.164(3) Uani 1 1 d D U . . .
F41 F 0.8238(4) -0.6346(4) -0.0789(3) 0.197(3) Uiso 0.5 1 d D U P . .
F42 F 0.8377(4) -0.6176(4) -0.0268(3) 0.184(3) Uiso 0.5 1 d D U P . .
F43 F 0.7915(4) -0.6069(4) -0.0606(3) 0.194(3) Uiso 0.5 1 d D U P . .
F44 F 0.8759(4) -0.6315(3) -0.0832(3) 0.161(3) Uiso 0.5 1 d D U P . .
F45 F 0.8585(4) -0.5741(3) -0.0572(3) 0.174(3) Uiso 0.5 1 d D U P . .
F46 F 0.8499(5) -0.5742(4) -0.0722(3) 0.199(3) Uiso 0.5 1 d D U P . .
F47 F 0.8005(4) -0.6010(4) -0.0827(3) 0.208(3) Uiso 0.5 1 d D U P . .
F48 F 0.8593(4) -0.6336(4) -0.0337(3) 0.189(3) Uiso 0.5 1 d D U P . .
B5 B 1.0250(4) 0.7945(6) 1.1594(5) 0.463(9) Uani 1 1 d . . . . .
F51 F 0.9823(4) 0.8112(4) 1.1520(3) 0.189(4) Uiso 0.5 1 d . . P . .
F52 F 0.9905(3) 0.7880(3) 1.1531(2) 0.126(3) Uiso 0.5 1 d . . P . .
F53 F 1.0221(3) 0.7954(2) 1.19792(18) 0.102(2) Uiso 0.5 1 d . . P . .
F54 F 1.0607(3) 0.8275(2) 1.15447(19) 0.104(2) Uiso 0.5 1 d . . P . .
F55 F 0.9998(4) 0.8464(3) 1.1781(3) 0.156(3) Uiso 0.5 1 d . . P . .
F56 F 1.0576(4) 0.8132(4) 1.1413(3) 0.178(4) Uiso 0.5 1 d . . P . .
F57 F 1.0427(3) 0.7793(2) 1.1937(2) 0.111(2) Uiso 0.5 1 d . . P . .
F58 F 1.0342(11) 0.7890(9) 1.1190(8) 0.443(15) Uiso 0.5 1 d . . P . .
B6 B -0.8687(3) -0.7245(3) 0.7159(2) 0.111(3) Uani 1 1 d . . . . .
F61 F -0.8476(2) -0.76893(18) 0.71428(15) 0.0714(16) Uiso 0.5 1 d . . P . .
F62 F -0.8573(4) -0.7579(3) 0.7297(3) 0.169(4) Uiso 0.5 1 d . . P . .
F63 F -0.9132(3) -0.7226(3) 0.7115(2) 0.133(3) Uiso 0.5 1 d . . P . .
F64 F -0.8419(3) -0.7100(2) 0.6894(2) 0.111(2) Uiso 0.5 1 d . . P . .
F65 F -0.8921(3) -0.7169(3) 0.6846(2) 0.130(3) Uiso 0.5 1 d . . P . .
F66 F -0.8426(4) -0.6952(3) 0.7222(3) 0.159(3) Uiso 0.5 1 d . . P . .
F67 F -0.9120(6) -0.7093(5) 0.7369(5) 0.273(7) Uiso 0.5 1 d . . P . .
F68 F -0.8559(3) -0.7117(2) 0.7459(2) 0.117(2) Uiso 0.5 1 d . . P . .
B8 B -0.3605(3) -0.8676(4) 0.5942(3) 0.098(5) Uiso 0.5 1 d D . P . .
F81 F -0.3395(11) -0.8930(8) 0.5670(6) 0.268(14) Uiso 0.25 1 d D . P . .
F82 F -0.3079(4) -0.8774(4) 0.5968(4) 0.100(4) Uiso 0.25 1 d D . P . .
F83 F -0.3264(3) -0.8506(3) 0.6171(2) 0.052(3) Uiso 0.25 1 d D . P . .
F84 F -0.3981(5) -0.8862(4) 0.5791(4) 0.103(4) Uiso 0.25 1 d D . P . .
F85 F -0.3878(8) -0.8418(6) 0.6169(5) 0.195(9) Uiso 0.25 1 d D . P . .
F86 F -0.4141(4) -0.8654(4) 0.5918(3) 0.083(3) Uiso 0.25 1 d D . P . .
F87 F -0.3169(2) -0.8599(2) 0.61339(16) 0.0132(15) Uiso 0.25 1 d D . P . .
F88 F -0.3246(10) -0.8405(9) 0.5849(11) 0.37(2) Uiso 0.25 1 d D . P . .
O10 O 0.6858(3) 0.4558(2) -0.7545(2) 0.092(2) Uiso 0.5 1 d . . P N 1
O11 O 0.7028(6) 0.4635(5) -0.7219(4) 0.218(6) Uiso 0.5 1 d . . P N 1
B12 B -0.5386(6) -0.8175(5) 0.5266(4) 0.096(4) Uiso 0.5 1 d . U P O 2
F121 F -0.4882(5) -0.8216(5) 0.5484(4) 0.244(5) Uiso 0.5 1 d . U P O 2
F122 F -0.5680(8) -0.7898(7) 0.5060(6) 0.363(9) Uiso 0.5 1 d . U P O 2
F123 F -0.5593(7) -0.8356(6) 0.5395(5) 0.311(7) Uiso 0.5 1 d . U P O 2
F124 F -0.4907(5) -0.8157(4) 0.5257(4) 0.224(5) Uiso 0.5 1 d . U P O 2
B13 B 0.7258(9) 0.4674(4) -0.6357(4) 0.30(2) Uiso 0.5 1 d D . P . .
F131 F 0.7209(3) 0.4997(3) -0.6620(2) 0.132(3) Uiso 0.5 1 d D . P . .
F132 F 0.7326(3) 0.4298(3) -0.6131(2) 0.127(3) Uiso 0.5 1 d D . P . .
F133 F 0.7593(9) 0.4550(10) -0.6105(6) 0.248(12) Uiso 0.25 1 d D . P . .
F134 F 0.7217(8) 0.4690(7) -0.6712(4) 0.170(8) Uiso 0.25 1 d D . P . .
F135 F 0.7466(11) 0.4969(8) -0.6561(7) 0.278(15) Uiso 0.25 1 d D . P . .
F136 F 0.7498(12) 0.4290(7) -0.6352(10) 0.303(17) Uiso 0.25 1 d D . P . .
Br1 Br 0.62402(11) 0.00161(9) -0.91167(7) 0.1048(9) Uani 0.25 1 d . U P P 1
Br2 Br 0.61206(18) 0.09845(13) -0.69860(10) 0.1641(15) Uani 0.25 1 d . U P P 1
Br3 Br 0.60977(11) -0.00922(9) -0.76562(7) 0.0993(9) Uani 0.25 1 d . U P P 1
Br4 Br 0.64968(14) 0.25203(10) -0.75290(10) 0.1386(12) Uani 0.25 1 d . U P P 1
O6Y O 0.6060(5) -0.0356(5) -0.8432(4) 0.080(4) Uiso 0.25 1 d . U P P 1
O5Y O 0.6144(6) 0.0749(6) -0.7731(5) 0.1088(16) Uiso 0.25 1 d . U P P 1
O4Y O 0.6067(8) 0.2037(6) -0.7102(5) 0.167(5) Uiso 0.25 1 d D U P P 1
C1Y C 0.6160(9) 0.0018(3) -0.83837(17) 0.1110(18) Uiso 0.25 1 d D U P P 1
C2Y C 0.6218(8) 0.0248(2) -0.8685(2) 0.1085(17) Uiso 0.25 1 d D U P P 1
C3Y C 0.6224(9) 0.0667(2) -0.8668(2) 0.1104(16) Uiso 0.25 1 d D U P P 1
H3YA H 0.625592 0.082419 -0.887349 0.132 Uiso 0.25 1 calc R U P P 1
C4Y C 0.6183(8) 0.0857(3) -0.83510(18) 0.1080(16) Uiso 0.25 1 d D U P P 1
C5Y C 0.6066(8) 0.0635(2) -0.8058(2) 0.1112(16) Uiso 0.25 1 d D U P P 1
C6Y C 0.6133(10) 0.0212(2) -0.8069(2) 0.1110(17) Uiso 0.25 1 d D U P P 1
C7Y C 0.6249(10) 0.1274(9) -0.8335(7) 0.1098(16) Uiso 0.25 1 d . U P P 1
C8Y C 0.6317(7) 0.1470(2) -0.7961(2) 0.1127(16) Uiso 0.25 1 d D U P P 1
C9Y C 0.6227(7) 0.1209(3) -0.76846(18) 0.1089(16) Uiso 0.25 1 d D U P P 1
C10Y C 0.6230(8) 0.1385(2) -0.7361(2) 0.1126(17) Uiso 0.25 1 d D U P P 1
C11Y C 0.6263(5) 0.1798(2) -0.7316(2) 0.1142(18) Uiso 0.25 1 d D U P P 1
C12Y C 0.6494(5) 0.1977(3) -0.75950(18) 0.1127(17) Uiso 0.25 1 d D U P P 1
C13Y C 0.6381(6) 0.1878(2) -0.7927(2) 0.1122(16) Uiso 0.25 1 d D U P P 1
H13K H 0.634934 0.207021 -0.811302 0.135 Uiso 0.25 1 calc R U P P 1
C14Y C 0.6246(3) 0.1575(4) -0.8588(2) 0.1126(16) Uiso 0.25 1 d D U P P 1
C15Y C 0.5850(3) 0.1826(4) -0.8727(2) 0.1127(16) Uiso 0.25 1 d D U P P 1
C16Y C 0.5934(3) 0.2013(4) -0.9045(2) 0.1129(18) Uiso 0.25 1 d D U P P 1
H16H H 0.566196 0.215916 -0.916028 0.136 Uiso 0.25 1 calc R U P P 1
C17Y C 0.6405(3) 0.1993(3) -0.9198(3) 0.1127(18) Uiso 0.25 1 d D U P P 1
H17C H 0.647750 0.217663 -0.937964 0.135 Uiso 0.25 1 calc R U P P 1
C18Y C 0.6765(3) 0.1695(3) -0.9077(2) 0.1112(17) Uiso 0.25 1 d D U P P 1
H18B H 0.706472 0.163376 -0.920632 0.133 Uiso 0.25 1 calc R U P P 1
C19Y C 0.6694(3) 0.1485(4) -0.8767(2) 0.1110(16) Uiso 0.25 1 d D U P P 1
H19B H 0.694444 0.128600 -0.868150 0.133 Uiso 0.25 1 calc R U P P 1
O2YY O 0.5367(6) 0.1563(5) -0.8315(4) 0.139(4) Uiso 0.25 1 d D U P P 1
O1YY O 0.4772(4) 0.1861(6) -0.8520(5) 0.115(4) Uiso 0.25 1 d D U P P 1
C1YY C 0.5300(3) 0.1807(6) -0.8586(4) 0.1135(16) Uiso 0.25 1 d D U P P 1
O7Z O -0.6344(3) -0.1963(3) -0.2290(2) 0.108(3) Uiso 0.5 1 d . . P Q 2
O2Z O 0.6085(4) -0.0178(4) -0.8009(3) 0.158(4) Uiso 0.5 1 d . . P R 2
C853 C 0.4678(3) 0.1356(2) -0.80006(18) 0.0336(18) Uiso 0.5 1 d D . P S 2
C852 C 0.4057(5) 0.1629(4) -0.8114(4) 0.104(4) Uiso 0.5 1 d . . P S 2
O850 O 0.4369(9) 0.1282(8) -0.7872(6) 0.323(11) Uiso 0.5 1 d . . P S 2
C851 C 0.3773(4) 0.1828(4) -0.8200(3) 0.079(3) Uiso 0.5 1 d . . P S 2
C854 C 0.4682(3) 0.1781(2) -0.84002(18) 0.0306(17) Uiso 0.5 1 d D . P T 2
N760 N -0.8284(3) 0.1956(3) -0.0797(2) 0.085(3) Uiso 0.5 1 d . . P U 1
O760 O -0.8255(3) 0.2380(2) -0.12562(19) 0.085(2) Uiso 0.5 1 d . . P U 1
C761 C -0.8191(6) 0.1880(5) -0.0419(4) 0.137(6) Uiso 0.5 1 d . . P U 1
C762 C -0.8514(6) 0.1671(5) -0.0969(4) 0.127(5) Uiso 0.5 1 d . . P U 1
C763 C -0.8162(5) 0.2328(4) -0.0936(4) 0.105(4) Uiso 0.5 1 d . . P U 1
O700 O 0.1241(3) 0.1197(3) -0.7332(2) 0.110(3) Uiso 0.5 1 d D . P V 1
C701 C 0.1783(5) 0.1803(5) -0.8006(4) 0.163(7) Uiso 0.5 1 d D . P V 1
N700 N 0.1340(5) 0.1572(4) -0.7788(3) 0.173(6) Uiso 0.5 1 d D . P V 1
C703 C 0.1569(4) 0.1318(4) -0.7525(3) 0.105(4) Uiso 0.5 1 d D . P V 1
C702 C 0.0864(2) 0.17913(18) -0.79040(15) 0.1190(19) Uiso 0.5 1 d D . P V 1
O33W O 0.0864(2) 0.17913(18) -0.79040(15) 0.1190(19) Uiso 0.5 1 d . . P V 1
O1W O 0.1690(4) 0.1064(3) -0.7214(3) 0.135(3) Uiso 0.5 1 d . . P W 2
O720 O 0.3436(3) 0.6211(3) -0.6718(2) 0.118(3) Uiso 0.5 1 d D . P . .
N720 N 0.4225(4) 0.6158(3) -0.6957(3) 0.131(4) Uiso 0.5 1 d D . P . .
C721 C 0.4652(6) 0.6443(6) -0.7018(6) 0.231(11) Uiso 0.5 1 d D . P . .
C722 C 0.4313(7) 0.5763(4) -0.7151(5) 0.182(8) Uiso 0.5 1 d D . P . .
C723 C 0.3811(5) 0.6359(5) -0.6777(4) 0.161(7) Uiso 0.5 1 d D . P . .
C732 C 0.7021(4) 0.0707(4) -0.6890(3) 0.092(4) Uiso 0.5 1 d . U P X 2
C731 C 0.7866(4) 0.0303(4) -0.6948(3) 0.095(4) Uiso 0.5 1 d . U P X 2
O730 O 0.7168(4) 0.0003(3) -0.7579(3) 0.140(4) Uiso 0.5 1 d . U P X 2
C733 C 0.7164(7) 0.0246(7) -0.7344(6) 0.173(6) Uiso 0.5 1 d . U P X 2
N730 N 0.7289(4) 0.0416(4) -0.7068(3) 0.126(4) Uiso 0.5 1 d . U P X 2
O3W O 0.7506(4) -0.0035(4) -0.7545(3) 0.144(4) Uiso 0.5 1 d . . P X 2
O770 O 1.0549(4) 0.1393(3) -0.4713(3) 0.143(4) Uiso 0.5 1 d D . P . .
N770 N 1.0779(7) 0.1144(6) -0.5115(6) 0.45(2) Uiso 0.5 1 d D . P . .
C771 C 1.0353(6) 0.0863(5) -0.5075(5) 0.179(8) Uiso 0.5 1 d D . P . .
C772 C 1.1185(5) 0.1003(5) -0.4835(4) 0.160(7) Uiso 0.5 1 d D . P . .
C773 C 1.0548(7) 0.1587(4) -0.5013(4) 0.174(8) Uiso 0.5 1 d D . P . .
O780 O 0.5790(7) 0.5375(7) -0.7882(6) 0.188(10) Uiso 0.25 1 d D . P Y 2
O781 O 0.5647(7) 0.5769(9) -0.7962(8) 0.205(12) Uiso 0.25 1 d D . P Y 2
N780 N 0.6598(4) 0.5344(3) -0.8074(3) 0.131(4) Uiso 0.5 1 d D . P Y 2
C781 C 0.6700(5) 0.4953(3) -0.7898(3) 0.100(4) Uiso 0.5 1 d D . P Y 2
C782 C 0.6866(5) 0.5594(5) -0.8299(4) 0.139(6) Uiso 0.5 1 d D . P Y 2
C783 C 0.6048(5) 0.5605(5) -0.8031(5) 0.195(9) Uiso 0.5 1 d D . P Y 2
N790 N 0.0029(3) 0.3348(2) -0.2121(2) 0.066(2) Uiso 0.5 1 d D . P . .
O790 O 0.0074(5) 0.3820(4) -0.2541(4) 0.210(6) Uiso 0.5 1 d D . P . .
C791 C -0.0481(5) 0.3574(5) -0.2059(4) 0.142(6) Uiso 0.5 1 d D . P . .
C792 C 0.0254(5) 0.2982(4) -0.1976(4) 0.116(5) Uiso 0.5 1 d D . P . .
C793 C 0.0285(5) 0.3532(4) -0.2408(4) 0.141(6) Uiso 0.5 1 d D . P . .
N810 N -0.8065(4) -0.3659(4) -0.1638(3) 0.142(5) Uiso 0.5 1 d D . P Z 1
O810 O -0.8280(3) -0.3959(3) -0.2097(2) 0.118(3) Uiso 0.5 1 d D . P Z 1
C812 C -0.7667(5) -0.3537(5) -0.1394(4) 0.144(6) Uiso 0.5 1 d D . P Z 1
C811 C -0.8602(5) -0.3561(7) -0.1517(5) 0.199(9) Uiso 0.5 1 d D . P Z 1
C813 C -0.7934(4) -0.3898(4) -0.1931(3) 0.115(5) Uiso 0.5 1 d D . P Z 1
O820 O 0.9297(7) -0.1487(4) -0.6560(8) 0.388(14) Uiso 0.5 1 d D . P . .
C821 C 0.9419(4) -0.1849(5) -0.6775(3) 0.116(5) Uiso 0.5 1 d D . P . .
C822 C 0.8974(5) -0.1811(5) -0.6536(4) 0.170(7) Uiso 0.5 1 d D . P . .
C823 C 0.9217(7) -0.1039(4) -0.6559(3) 0.160(7) Uiso 0.5 1 d D . P . .
C824 C 0.9251(4) -0.0992(4) -0.6930(2) 0.084(3) Uiso 0.5 1 d D . P . .
C832 C -0.9758(5) -0.6129(5) -0.1346(4) 0.100(4) Uiso 0.5 1 d . . P A 2
O830 O -1.0008(3) -0.5947(2) -0.1285(2) 0.088(2) Uiso 0.5 1 d . . P A 2
C831 C -0.9623(5) -0.6231(5) -0.1338(4) 0.104(4) Uiso 0.5 1 d . . P A 2
C833 C -1.0353(5) -0.5759(5) -0.1234(4) 0.108(4) Uiso 0.5 1 d . . P A 2
C834 C -1.0511(5) -0.5587(4) -0.1192(3) 0.097(4) Uiso 0.5 1 d . . P A 2
O870 O 0.3867(4) 0.4586(4) -0.4352(3) 0.184(5) Uiso 0.5 1 d D U P B 2
C872 C 0.3747(8) 0.3844(6) -0.3978(5) 0.224(8) Uiso 0.5 1 d D U P B 2
C871 C 0.3161(7) 0.4051(6) -0.4527(4) 0.215(8) Uiso 0.5 1 d D U P B 2
N870 N 0.3499(5) 0.4169(4) -0.4204(3) 0.154(4) Uiso 0.5 1 d D U P B 2
C873 C 0.3409(4) 0.4599(3) -0.4230(3) 0.100(4) Uiso 0.5 1 d D U P B 2
O4W O 0.3276(3) 0.4434(3) -0.4381(3) 0.119(3) Uiso 0.5 1 d . . P C 1
N960 N 0.3145(4) -0.0469(3) -0.7729(3) 0.122(4) Uiso 0.5 1 d D . P D 1
O960 O 0.3661(6) -0.0056(8) -0.7536(7) 0.189(10) Uiso 0.25 1 d D . P D 1
O961 O 0.2275(4) -0.0377(4) -0.7834(3) 0.067(4) Uiso 0.25 1 d D . P D 1
C961 C 0.2660(4) -0.0597(4) -0.7849(4) 0.124(5) Uiso 0.5 1 d D . P D 1
C962 C 0.3579(7) -0.0812(6) -0.7699(7) 0.248(12) Uiso 0.5 1 d D . P D 1
C963 C 0.3233(4) -0.0084(3) -0.7595(3) 0.103(4) Uiso 0.5 1 d D . P D 1
O900 O 0.2748(4) 0.4805(4) -0.8264(3) 0.155(4) Uiso 0.5 1 d . . P E 1
C901 C 0.2587(5) 0.5432(4) -0.8787(4) 0.111(4) Uiso 0.5 1 d . . P E 1
C902 C 0.2646(7) 0.5092(6) -0.8501(5) 0.164(7) Uiso 0.5 1 d . . P E 1
C903 C 0.2513(9) 0.4387(8) -0.8275(6) 0.203(9) Uiso 0.5 1 d . . P E 1
C904 C 0.2113(10) 0.4225(9) -0.8412(7) 0.236(11) Uiso 0.5 1 d . . P E 1
C861 C 0.4179(2) 0.3397(2) -1.01421(17) 0.144(2) Uiso 0.5 1 d D U P F 1
O861 O 0.4179(2) 0.3397(2) -1.01421(17) 0.144(2) Uiso 0.5 1 d . U P F 1
O860 O 0.3907(4) 0.3154(3) -0.9737(3) 0.152(3) Uiso 0.5 1 d D U P F 1
C864 C 0.4303(7) 0.2700(6) -0.9206(3) 0.166(6) Uiso 0.5 1 d D U P F 1
C863 C 0.4281(6) 0.2876(5) -0.9562(3) 0.169(4) Uiso 0.5 1 d D U P F 1
C862 C 0.3680(5) 0.3503(5) -0.9959(4) 0.173(4) Uiso 0.5 1 d D U P F 1
O910 O 0.2488(5) 0.5233(5) -0.7237(4) 0.195(5) Uiso 0.5 1 d . . P . .
C911 C 0.3002(5) 0.5416(5) -0.7711(4) 0.117(5) Uiso 0.5 1 d . . P . .
C912 C 0.29543(11) 0.52795(10) -0.73723(8) 0.0428(8) Uiso 0.5 1 d . . P . .
C913 C 0.2271(4) 0.4996(4) -0.6872(3) 0.087(3) Uiso 0.5 1 d . . P . .
C914 C 0.2034(4) 0.4809(3) -0.6575(3) 0.073(3) Uiso 0.5 1 d . . P . .
O30W O 0.2057(4) 0.5212(4) -0.7084(3) 0.150(4) Uiso 0.5 1 d . . P . .
O31W O 0.1490(5) 0.4767(5) -0.6433(4) 0.199(6) Uiso 0.5 1 d . . P . .
O1G O 0.29543(11) 0.52795(10) -0.73723(8) 0.0428(8) Uiso 0.5 1 d . . P . .
O8G O 0.2911(2) 0.5796(2) -0.83209(17) 0.0714(19) Uiso 0.5 1 d . . P . .
O3G O -0.4625(2) -1.03338(14) 0.02366(12) 0.1261(18) Uani 1 1 d . . . . .
O4G O 0.60909(15) -0.07640(13) -0.26050(11) 0.1029(14) Uani 1 1 d . . . . .
O5G O 0.54921(18) -0.46207(16) -0.25524(12) 0.1237(18) Uani 1 1 d . . . . .
O6G O 0.27996(17) 0.22391(16) -0.83266(14) 0.1345(19) Uani 1 1 d . . . . .
O7G O 0.4943(2) -0.0007(2) -0.51026(11) 0.130(2) Uani 1 1 d . . . . .
O71 O 0.4887(6) -0.2439(6) -0.6556(5) 0.236(7) Uiso 0.5 1 d . . P . .
O73 O 0.5014(3) -0.2356(3) -0.6657(2) 0.092(2) Uiso 0.5 1 d . . P . .
O91 O 0.8427(4) -0.4969(3) -0.5750(3) 0.141(4) Uiso 0.5 1 d . . P . .
O5W O 0.2462(2) 0.0996(2) -0.02774(17) 0.0667(18) Uiso 0.5 1 d . . P . .
O6W O 0.9720(4) -0.6192(4) -0.3892(3) 0.145(4) Uiso 0.5 1 d . . P . .
O7W O 0.4722(8) 0.6769(7) -0.5293(6) 0.303(10) Uiso 0.5 1 d . . P . .
O8W O 0.5105(6) 0.6914(5) -0.5308(4) 0.205(6) Uiso 0.5 1 d . . P . .
O9W O -0.2320(3) -0.0203(3) -0.3758(2) 0.110(3) Uiso 0.5 1 d . . P . .
O10W O 0.5019(4) 0.4979(4) -0.4920(2) 0.092(2) Uiso 0.5 1 d . . P G 1
O10' O 0.4834(5) 0.4708(4) -0.4725(4) 0.186(5) Uiso 0.5 1 d . . P H 2
O11W O 0.6401(4) 0.3574(4) -0.8229(3) 0.152(4) Uiso 0.5 1 d . . P . .
O12W O 0.4865(3) -0.3252(3) -0.3411(2) 0.118(3) Uiso 0.5 1 d . . P . .
O13W O 0.7704(6) 0.3659(5) 0.5471(4) 0.224(6) Uiso 0.5 1 d . . P . .
O14W O 0.6591(4) 0.7087(4) -0.8050(3) 0.160(4) Uiso 0.5 1 d . . P . .
O15W O 0.6573(7) 0.6941(6) -0.8260(5) 0.181(8) Uiso 0.3333 1 d . . P . .
O16W O 0.2481(10) 0.0866(9) -0.0235(7) 0.363(13) Uiso 0.5 1 d . . P . .
O17W O -0.4600(5) -0.1627(5) 0.0130(4) 0.210(6) Uiso 0.5 1 d . . P . .
O18W O 0.9669(7) -0.5973(6) -0.3821(5) 0.272(9) Uiso 0.5 1 d . . P . .
O19W O 0.8527(7) -0.1539(6) -0.6391(5) 0.255(8) Uiso 0.5 1 d . . P . .
O4L O 0.7748(6) 0.2283(5) -0.6041(4) 0.220(6) Uiso 0.5 1 d . . P . .
O20W O -0.3233(3) -0.9432(3) 0.5285(3) 0.115(3) Uiso 0.5 1 d . . P . .
O21W O -0.3231(3) -0.9586(3) 0.5399(3) 0.118(3) Uiso 0.5 1 d . . P . .
O22W O -0.5130(8) -1.0711(7) 0.2923(6) 0.264(10) Uiso 0.4167 1 d . . P . .
O1 O -0.36169(17) -0.93211(15) -0.06777(12) 0.0356(12) Uiso 0.5 1 d . . P I 1
O2 O -0.37543(19) -0.97795(17) -0.03980(14) 0.0490(14) Uiso 0.5 1 d . . P J 2
O23W O 0.34933(19) 0.35154(17) -0.35870(14) 0.148(2) Uani 1 1 d . . . . .
O92 O 0.9319(5) -0.4568(5) -0.5714(4) 0.192(5) Uiso 0.5 1 d . . P K 1
O24W O 0.0272(5) 0.3907(4) -0.8333(3) 0.180(5) Uiso 0.5 1 d . . P L 1
O25W O -0.23064(17) -0.07627(15) -0.28210(12) 0.0341(12) Uiso 0.5 1 d . . P M 1
O26W O -0.4807(7) -1.0977(6) 0.3087(5) 0.259(8) Uiso 0.5 1 d . . P N 1
O27W O 0.8846(4) -0.5005(4) -0.5823(3) 0.149(4) Uiso 0.5 1 d . . P O 2
O2L O 0.26116(17) 0.31478(15) -0.91711(12) 0.0349(12) Uiso 0.5 1 d . . P P 2
O28W O 0.0845(3) 0.4196(2) -0.8723(2) 0.091(2) Uiso 0.5 1 d . . P Q 2
O710 O -0.1619(7) 0.0993(6) -0.1780(5) 0.114(6) Uiso 0.25 1 d . . P R 2
O711 O -0.0896(6) 0.0619(5) -0.1804(4) 0.096(5) Uiso 0.25 1 d . . P R 2
C713 C -0.1441(5) 0.1141(5) -0.1679(4) 0.112(5) Uiso 0.5 1 d . . P R 2
N710 N -0.1510(8) 0.0609(7) -0.1561(6) 0.228(8) Uiso 0.5 1 d . . P R 2
C712 C -0.1303(5) 0.0732(5) -0.1742(4) 0.108(4) Uiso 0.5 1 d . . P R 2
C711 C -0.1737(7) 0.0601(6) -0.1871(5) 0.168(7) Uiso 0.5 1 d . . P R 2

loop_
_atom_site_aniso_label
_atom_site_aniso_U_11
_atom_site_aniso_U_22
_atom_site_aniso_U_33
_atom_site_aniso_U_23
_atom_site_aniso_U_13
_atom_site_aniso_U_12
Zn1 0.0542(3) 0.0360(2) 0.0340(2) 0.0057(2) -0.0062(2) -0.0106(2)
Zn2 0.0743(3) 0.0696(3) 0.0451(3) -0.0041(3) -0.0002(3) -0.0349(3)
Zn3 0.0817(4) 0.0613(3) 0.0477(3) 0.0031(3) -0.0234(3) -0.0160(3)
Zn4 0.0848(4) 0.0480(3) 0.0944(4) -0.0018(3) -0.0394(3) -0.0109(3)
Zn5 0.1200(5) 0.0742(4) 0.0406(3) -0.0100(3) 0.0272(3) -0.0346(3)
Zn6 0.1059(4) 0.0915(4) 0.0417(3) -0.0017(3) 0.0147(3) -0.0514(3)
Zn7 0.0810(4) 0.0617(4) 0.0936(4) 0.0223(3) 0.0102(4) -0.0238(3)
Zn8 0.2085(6) 0.0852(4) 0.0809(3) 0.0467(3) -0.1034(3) -0.0681(4)
N101 0.074(2) 0.075(2) 0.079(2) 0.002(2) -0.011(2) -0.016(2)
N102 0.066(2) 0.057(2) 0.067(2) -0.0001(18) -0.0051(18) -0.0165(17)
N103 0.093(2) 0.097(3) 0.090(2) -0.012(2) -0.004(2) -0.010(2)
C101 0.084(3) 0.085(3) 0.090(3) -0.011(3) -0.001(3) -0.011(3)
C102 0.097(3) 0.095(4) 0.089(3) -0.004(3) 0.004(3) 0.005(3)
C103 0.083(3) 0.102(4) 0.098(3) -0.001(3) 0.000(3) -0.017(3)
C104 0.075(3) 0.077(3) 0.074(3) 0.002(2) -0.007(2) -0.019(2)
C105 0.064(2) 0.067(3) 0.063(2) 0.006(2) -0.011(2) -0.019(2)
C106 0.062(2) 0.056(2) 0.063(2) 0.007(2) -0.020(2) -0.017(2)
C107 0.073(3) 0.074(3) 0.075(3) 0.007(2) -0.011(2) -0.022(2)
C108 0.087(3) 0.075(3) 0.082(3) 0.001(2) -0.013(2) -0.016(2)
C109 0.076(3) 0.067(3) 0.083(3) -0.004(2) -0.006(2) -0.012(2)
C110 0.073(2) 0.063(2) 0.075(3) 0.007(2) -0.013(2) -0.013(2)
C111 0.099(3) 0.094(3) 0.096(3) -0.005(3) -0.003(3) -0.013(3)
C112 0.088(3) 0.094(3) 0.084(3) 0.003(3) 0.002(3) -0.009(3)
C113 0.104(4) 0.112(4) 0.107(4) -0.004(4) -0.009(4) -0.002(4)
C114 0.098(4) 0.110(4) 0.098(4) -0.006(4) 0.010(4) -0.009(4)
C115 0.092(4) 0.105(4) 0.106(4) -0.010(4) 0.001(4) -0.003(4)
C116 0.106(4) 0.113(4) 0.107(4) 0.006(4) 0.001(3) -0.010(3)
O101 0.106(4) 0.134(5) 0.110(4) -0.012(4) 0.016(4) 0.032(4)
C117 0.105(5) 0.176(8) 0.177(8) -0.003(7) 0.015(6) -0.023(5)
N104 0.096(3) 0.064(3) 0.056(2) 0.000(2) -0.021(2) -0.022(2)
N105 0.072(2) 0.055(2) 0.055(2) -0.0007(19) -0.0137(19) -0.0193(19)
N106 0.102(3) 0.103(4) 0.088(3) -0.017(3) -0.016(3) -0.032(3)
C118 0.110(4) 0.066(3) 0.068(3) -0.013(3) -0.024(3) -0.011(3)
C119 0.113(4) 0.089(4) 0.109(4) -0.012(4) -0.047(4) -0.022(4)
C120 0.178(6) 0.076(4) 0.077(4) -0.002(3) -0.025(4) -0.033(4)
C121 0.122(5) 0.089(4) 0.074(4) -0.007(3) -0.020(3) -0.024(4)
C122 0.089(4) 0.056(3) 0.060(3) -0.004(3) -0.013(3) 0.002(3)
C123 0.102(4) 0.058(3) 0.066(3) -0.011(3) -0.004(3) -0.020(3)
C124 0.079(4) 0.115(5) 0.112(5) -0.039(4) 0.007(4) -0.018(4)
C125 0.093(4) 0.125(5) 0.118(5) -0.045(4) 0.006(4) -0.014(4)
C126 0.077(3) 0.076(3) 0.094(4) -0.016(3) -0.009(3) -0.028(3)
C127 0.092(4) 0.074(3) 0.054(3) -0.009(3) -0.021(3) -0.012(3)
N107 0.088(2) 0.107(3) 0.091(3) -0.014(2) 0.035(2) -0.042(2)
N108 0.085(2) 0.083(2) 0.066(2) -0.008(2) 0.0078(19) -0.0356(19)
N109 0.105(2) 0.094(2) 0.109(3) -0.013(2) 0.010(2) -0.030(2)
C135 0.099(3) 0.115(3) 0.099(3) -0.022(3) 0.036(3) -0.044(3)
C136 0.128(4) 0.137(4) 0.126(4) -0.019(4) 0.040(4) -0.036(4)
C137 0.103(3) 0.130(4) 0.112(4) -0.012(3) 0.030(3) -0.041(3)
C138 0.113(3) 0.117(4) 0.110(3) -0.025(3) 0.017(3) -0.038(3)
C139 0.092(3) 0.107(3) 0.096(3) -0.016(3) 0.016(3) -0.047(3)
C140 0.080(3) 0.094(3) 0.091(3) -0.021(3) 0.021(2) -0.044(2)
C141 0.089(3) 0.112(3) 0.112(3) -0.019(3) 0.014(3) -0.039(3)
C142 0.100(3) 0.109(3) 0.104(3) -0.020(3) 0.006(3) -0.030(3)
C143 0.094(3) 0.096(3) 0.096(3) -0.016(3) 0.006(3) -0.027(3)
C144 0.078(2) 0.092(3) 0.086(3) -0.007(2) 0.013(2) -0.033(2)
C146 0.124(3) 0.112(3) 0.113(3) 0.001(3) 0.010(3) -0.015(3)
C151 0.112(3) 0.109(3) 0.124(3) 0.005(3) 0.004(3) -0.020(3)
C147 0.113(3) 0.106(3) 0.116(3) 0.019(3) 0.027(3) 0.014(3)
C148 0.106(3) 0.106(3) 0.113(3) 0.018(3) 0.021(3) 0.012(3)
C149 0.101(4) 0.097(4) 0.106(4) 0.004(4) 0.010(4) -0.005(4)
C150 0.111(3) 0.103(3) 0.112(3) 0.005(3) 0.007(3) -0.003(3)
O104 0.110(3) 0.119(4) 0.223(5) -0.035(4) -0.042(3) -0.026(3)
N110 0.088(3) 0.066(3) 0.099(3) 0.016(3) -0.018(3) -0.032(2)
N111 0.075(2) 0.059(2) 0.061(2) 0.012(2) -0.005(2) -0.020(2)
N112 0.064(2) 0.078(3) 0.079(3) -0.014(2) -0.004(2) -0.013(2)
C152 0.093(4) 0.110(5) 0.136(6) 0.011(5) -0.017(4) -0.026(4)
C153 0.112(4) 0.082(4) 0.178(7) 0.000(5) -0.048(4) -0.039(3)
C154 0.107(4) 0.094(5) 0.121(5) -0.016(4) -0.034(4) -0.015(4)
C155 0.079(3) 0.079(4) 0.089(4) -0.003(3) -0.017(3) -0.022(3)
C156 0.062(3) 0.064(3) 0.068(3) 0.014(3) -0.014(2) -0.020(2)
C157 0.070(3) 0.062(3) 0.060(3) 0.003(3) -0.002(3) -0.008(3)
C158 0.089(3) 0.059(3) 0.062(3) -0.001(2) -0.004(3) -0.033(2)
C159 0.086(3) 0.056(3) 0.055(3) -0.009(2) -0.007(3) -0.010(3)
C160 0.063(3) 0.073(3) 0.050(3) 0.005(2) -0.004(2) -0.025(2)
C161 0.079(3) 0.051(3) 0.055(3) 0.003(2) -0.002(3) -0.017(2)
C162 0.126(5) 0.070(4) 0.097(4) -0.017(3) 0.012(4) -0.027(4)
C163 0.084(4) 0.098(4) 0.083(4) -0.011(3) -0.001(3) -0.031(3)
C164 0.149(6) 0.166(7) 0.147(7) -0.046(6) 0.010(6) -0.057(5)
C165 0.157(5) 0.198(7) 0.123(6) -0.034(5) -0.012(5) -0.115(4)
C166 0.144(5) 0.171(6) 0.104(5) -0.021(4) -0.023(4) -0.102(4)
C167 0.143(5) 0.117(5) 0.111(5) -0.047(4) 0.028(4) -0.066(4)
C168 0.138(5) 0.108(5) 0.085(4) -0.026(4) 0.024(4) -0.027(4)
N201 0.076(2) 0.062(2) 0.039(2) 0.0066(18) -0.0071(18) -0.015(2)
N202 0.083(3) 0.047(2) 0.0372(19) 0.0079(17) -0.0073(18) -0.0122(19)
N203 0.148(4) 0.084(3) 0.058(3) -0.017(3) -0.004(3) 0.005(3)
C201 0.090(4) 0.080(4) 0.047(3) -0.008(3) -0.006(3) -0.013(3)
C202 0.101(4) 0.079(4) 0.045(3) 0.016(3) -0.018(3) -0.017(3)
C203 0.119(4) 0.065(3) 0.057(3) 0.007(3) -0.006(3) -0.017(3)
C204 0.146(5) 0.060(3) 0.063(3) 0.000(3) -0.006(3) -0.028(3)
C205 0.086(3) 0.081(4) 0.041(3) 0.006(3) -0.009(2) -0.017(3)
C206 0.102(4) 0.076(4) 0.049(3) -0.010(3) -0.016(3) -0.003(3)
C207 0.197(7) 0.077(4) 0.061(4) 0.010(3) 0.001(4) -0.010(5)
C208 0.230(8) 0.066(4) 0.076(4) -0.011(3) -0.025(5) -0.012(5)
C209 0.154(6) 0.094(5) 0.048(3) 0.003(3) -0.015(3) -0.001(4)
C210 0.118(4) 0.064(3) 0.048(3) 0.001(3) -0.023(3) -0.003(3)
O201 0.203(7) 0.160(6) 0.057(3) 0.009(4) -0.002(4) 0.042(5)
C211 0.162(7) 0.122(6) 0.126(6) 0.024(5) -0.029(5) 0.008(6)
C212 0.177(8) 0.100(6) 0.196(9) 0.006(6) -0.033(7) -0.005(6)
C213 0.234(9) 0.141(7) 0.076(4) 0.033(4) -0.050(5) 0.019(6)
C214 0.172(6) 0.116(5) 0.054(3) 0.015(3) -0.021(4) -0.049(4)
C215 0.133(6) 0.200(8) 0.082(5) 0.007(5) 0.006(4) -0.054(5)
C216 0.139(6) 0.125(6) 0.090(4) 0.027(4) 0.014(4) -0.029(5)
C217 0.117(5) 0.087(4) 0.060(3) -0.009(3) 0.012(3) -0.004(4)
N204 0.111(2) 0.065(2) 0.053(2) -0.0070(19) -0.012(2) -0.034(2)
N205 0.093(2) 0.059(2) 0.0488(19) -0.0019(17) -0.0123(18) -0.0279(18)
N206 0.121(2) 0.061(2) 0.063(2) -0.0007(19) -0.019(2) -0.028(2)
C218 0.121(3) 0.072(3) 0.070(3) -0.013(2) -0.010(3) -0.036(2)
C219 0.131(3) 0.083(3) 0.077(3) -0.010(3) -0.011(3) -0.042(3)
C220 0.143(3) 0.086(3) 0.091(3) -0.014(3) -0.029(3) -0.034(3)
C221 0.133(3) 0.073(3) 0.069(3) -0.006(2) -0.023(3) -0.025(3)
C222 0.119(3) 0.075(3) 0.063(2) -0.009(2) -0.015(2) -0.035(2)
C223 0.120(3) 0.069(3) 0.051(2) -0.001(2) -0.013(2) -0.026(2)
C224 0.137(3) 0.086(3) 0.075(3) -0.008(2) -0.020(3) -0.031(3)
O202 0.149(4) 0.103(4) 0.100(4) -0.013(4) -0.021(4) -0.020(4)
C225 0.142(3) 0.079(3) 0.070(2) -0.005(2) -0.014(2) -0.025(2)
C226 0.110(3) 0.067(2) 0.062(2) -0.002(2) -0.012(2) -0.024(2)
C227 0.108(3) 0.063(2) 0.054(2) -0.008(2) -0.015(2) -0.026(2)
C228 0.144(3) 0.093(3) 0.082(3) -0.006(3) -0.012(3) -0.030(3)
C229 0.145(3) 0.079(3) 0.082(3) 0.003(3) -0.010(3) -0.027(3)
C230 0.149(3) 0.102(3) 0.105(3) -0.008(3) -0.022(3) -0.016(3)
C231 0.156(4) 0.085(3) 0.089(3) -0.006(3) -0.006(3) -0.018(3)
C232 0.129(3) 0.065(3) 0.064(3) 0.005(2) -0.012(3) -0.023(3)
C233 0.150(4) 0.097(3) 0.090(3) 0.001(3) -0.013(3) -0.026(3)
C234 0.135(3) 0.082(3) 0.088(3) -0.009(3) -0.017(3) -0.016(3)
C20G 0.160(6) 0.094(5) 0.074(4) 0.025(4) 0.006(4) -0.031(4)
C21G 0.156(6) 0.091(5) 0.088(4) 0.000(4) 0.010(4) -0.018(4)
N207 0.080(2) 0.069(2) 0.046(2) -0.0017(19) 0.0156(19) -0.010(2)
C235 0.082(3) 0.083(3) 0.052(3) -0.007(3) 0.010(2) -0.011(3)
C236 0.094(3) 0.089(3) 0.048(3) -0.006(3) 0.008(3) -0.010(3)
C237 0.088(3) 0.084(3) 0.057(3) 0.010(3) 0.008(3) 0.001(3)
C238 0.080(3) 0.071(3) 0.058(3) -0.010(2) 0.010(2) -0.010(2)
C239 0.078(3) 0.062(2) 0.041(2) -0.001(2) 0.011(2) -0.008(2)
N208 0.071(3) 0.065(3) 0.046(3) 0.004(2) 0.009(2) -0.016(2)
N209 0.095(3) 0.086(3) 0.065(3) 0.005(3) 0.000(3) -0.020(3)
C240 0.069(3) 0.060(3) 0.048(3) 0.015(3) 0.003(3) -0.016(3)
C241 0.073(3) 0.061(3) 0.058(3) 0.006(3) 0.009(3) -0.015(3)
C242 0.071(3) 0.069(3) 0.057(3) 0.005(3) 0.000(3) -0.020(3)
C244 0.070(3) 0.061(3) 0.054(3) -0.003(3) 0.002(3) -0.016(3)
C243 0.097(3) 0.080(3) 0.059(2) 0.018(2) 0.007(2) -0.009(2)
C246 0.117(3) 0.122(3) 0.098(3) 0.015(3) 0.014(3) -0.010(3)
C245 0.112(4) 0.108(4) 0.089(4) 0.024(4) 0.015(4) 0.004(4)
C247 0.129(4) 0.140(4) 0.107(4) 0.028(4) 0.020(4) -0.002(4)
C248 0.135(5) 0.139(5) 0.093(4) 0.026(4) 0.005(4) -0.020(4)
C249 0.129(4) 0.127(4) 0.098(4) 0.008(4) -0.003(4) -0.019(4)
C250 0.129(4) 0.130(4) 0.121(4) 0.016(4) 0.002(4) -0.022(4)
C251 0.117(4) 0.123(4) 0.103(4) 0.011(4) -0.006(4) -0.020(4)
N211 0.086(3) 0.063(3) 0.075(3) -0.009(2) -0.015(2) -0.020(2)
N210 0.087(3) 0.077(3) 0.079(3) -0.011(3) -0.003(3) -0.016(3)
C252 0.083(3) 0.077(3) 0.082(3) -0.005(3) -0.007(3) -0.019(3)
C253 0.098(3) 0.085(3) 0.093(3) -0.009(3) -0.003(3) -0.017(3)
C254 0.096(3) 0.083(3) 0.085(3) -0.008(3) -0.009(3) -0.014(3)
C255 0.096(3) 0.087(3) 0.086(3) -0.001(3) -0.006(3) -0.016(3)
C256 0.085(3) 0.075(3) 0.077(3) -0.008(3) -0.008(3) -0.014(3)
C257 0.087(3) 0.080(3) 0.085(3) -0.002(3) -0.001(3) -0.006(3)
C258 0.094(3) 0.085(3) 0.087(3) -0.003(3) 0.001(3) -0.018(3)
C259 0.096(3) 0.087(3) 0.086(3) -0.002(3) 0.000(3) -0.013(3)
O204 0.177(5) 0.135(5) 0.128(5) -0.006(4) 0.028(4) -0.043(4)
N212 0.125(3) 0.066(2) 0.092(2) 0.011(2) 0.027(2) -0.017(2)
C260 0.106(3) 0.075(3) 0.089(3) 0.003(3) 0.014(3) 0.000(3)
C261 0.089(3) 0.067(2) 0.084(3) 0.015(2) 0.012(2) 0.008(2)
C262 0.147(3) 0.106(3) 0.106(3) 0.010(3) 0.033(3) -0.008(3)
C263 0.142(3) 0.094(3) 0.115(3) 0.001(3) 0.033(3) -0.026(3)
C264 0.186(4) 0.112(4) 0.128(4) -0.017(4) 0.040(4) -0.033(4)
C265 0.166(4) 0.105(4) 0.128(4) -0.016(4) 0.017(4) -0.037(4)
C266 0.147(4) 0.082(3) 0.075(3) -0.010(3) 0.014(3) -0.037(3)
C267 0.161(4) 0.094(4) 0.112(4) -0.008(3) 0.023(4) -0.035(3)
C268 0.159(4) 0.098(4) 0.114(4) -0.003(3) 0.020(3) -0.039(3)
N301 0.124(3) 0.115(3) 0.110(3) 0.040(3) -0.067(2) -0.046(3)
N302 0.096(2) 0.088(3) 0.071(2) 0.023(2) -0.050(2) -0.040(2)
N303 0.077(2) 0.080(3) 0.088(2) -0.001(2) -0.037(2) -0.012(2)
C301 0.124(4) 0.132(4) 0.131(4) 0.041(4) -0.062(3) -0.032(4)
C302 0.131(4) 0.146(5) 0.135(4) 0.050(4) -0.067(4) -0.044(4)
C303 0.116(4) 0.140(4) 0.119(4) 0.038(4) -0.047(3) -0.034(4)
C304 0.115(4) 0.132(4) 0.112(4) 0.038(3) -0.056(3) -0.042(3)
C305 0.115(3) 0.113(3) 0.096(3) 0.041(3) -0.044(3) -0.046(3)
C306 0.090(3) 0.100(3) 0.077(3) 0.026(3) -0.033(3) -0.031(3)
C307 0.091(3) 0.115(4) 0.091(3) 0.006(3) -0.021(3) -0.014(3)
C308 0.084(3) 0.093(3) 0.094(3) 0.000(3) -0.018(3) -0.024(3)
C309 0.081(3) 0.087(3) 0.078(3) 0.004(3) -0.026(2) -0.028(2)
C310 0.083(3) 0.072(3) 0.079(3) 0.015(3) -0.030(3) -0.014(3)
C312 0.101(3) 0.104(3) 0.100(3) -0.012(3) -0.014(3) -0.011(3)
C313 0.099(3) 0.103(3) 0.092(3) -0.012(3) -0.018(3) 0.005(3)
C311 0.108(5) 0.105(5) 0.103(5) -0.010(4) -0.028(4) -0.009(4)
O301 0.104(5) 0.144(7) 0.138(7) 0.002(6) -0.052(5) -0.036(5)
C314 0.104(4) 0.107(4) 0.105(4) -0.007(4) -0.009(4) -0.004(4)
C315 0.079(4) 0.086(4) 0.096(4) -0.019(4) -0.018(4) -0.017(3)
C316 0.075(4) 0.086(4) 0.095(4) -0.014(4) -0.020(4) -0.017(4)
C317 0.097(4) 0.100(4) 0.106(4) -0.012(4) -0.023(4) -0.017(4)
N304 0.063(2) 0.042(2) 0.0443(19) -0.0018(17) -0.0061(18) -0.0073(17)
N305 0.0416(18) 0.043(2) 0.0426(18) 0.0057(16) -0.0071(16) -0.0055(16)
N306 0.043(2) 0.085(3) 0.086(3) -0.011(3) -0.003(2) -0.012(2)
O302 0.111(3) 0.101(3) 0.188(5) -0.036(3) 0.036(3) -0.006(3)
C318 0.080(3) 0.050(3) 0.039(2) 0.003(2) -0.008(2) -0.011(2)
C319 0.071(3) 0.068(3) 0.060(3) -0.004(3) -0.001(3) -0.021(3)
C320 0.121(4) 0.062(3) 0.061(3) -0.009(3) -0.018(3) -0.038(3)
C321 0.070(3) 0.061(3) 0.066(3) -0.019(3) -0.002(3) -0.013(2)
C322 0.067(3) 0.046(2) 0.043(2) 0.000(2) -0.009(2) -0.016(2)
C323 0.053(2) 0.056(3) 0.043(2) 0.002(2) -0.013(2) -0.020(2)
C324 0.087(3) 0.070(3) 0.071(3) -0.018(3) -0.006(3) -0.023(3)
C325 0.061(3) 0.074(3) 0.078(3) -0.006(3) -0.011(3) -0.017(3)
C326 0.050(3) 0.058(3) 0.053(3) -0.005(2) 0.002(2) -0.013(2)
C327 0.059(3) 0.048(2) 0.042(2) 0.007(2) -0.011(2) -0.016(2)
C328 0.082(4) 0.103(5) 0.107(5) 0.000(4) -0.014(4) -0.023(3)
C329 0.056(3) 0.081(4) 0.097(4) -0.014(3) 0.000(3) -0.009(3)
C330 0.079(4) 0.114(5) 0.079(4) -0.014(4) 0.006(3) -0.008(4)
C331 0.114(5) 0.098(5) 0.101(5) -0.007(4) -0.026(4) -0.007(4)
C332 0.130(5) 0.078(4) 0.077(4) -0.010(3) 0.004(4) 0.000(4)
C333 0.128(6) 0.114(6) 0.114(5) -0.020(5) 0.008(5) 0.015(5)
C334 0.096(4) 0.127(6) 0.117(5) -0.019(5) -0.008(4) -0.021(4)
N307 0.068(2) 0.072(3) 0.047(2) -0.011(2) -0.0127(18) -0.020(2)
N308 0.0453(19) 0.064(2) 0.0357(18) -0.0025(17) -0.0107(16) -0.0093(17)
N309 0.067(2) 0.073(3) 0.061(2) -0.011(2) -0.014(2) -0.013(2)
O303 0.093(3) 0.226(6) 0.131(4) -0.032(4) -0.020(3) -0.048(3)
C335 0.096(4) 0.095(4) 0.078(4) -0.007(3) -0.025(3) -0.033(3)
C336 0.044(3) 0.138(5) 0.083(4) 0.004(4) -0.008(3) -0.017(3)
C337 0.064(3) 0.118(5) 0.074(4) 0.003(4) -0.001(3) -0.020(3)
C338 0.065(3) 0.079(3) 0.065(3) 0.001(3) -0.008(3) -0.025(3)
C339 0.047(3) 0.059(3) 0.067(3) 0.015(2) 0.000(2) -0.014(2)
C340 0.054(3) 0.060(3) 0.042(2) 0.006(2) -0.003(2) -0.007(2)
C341 0.062(3) 0.063(3) 0.064(3) -0.004(3) 0.008(2) -0.015(2)
C342 0.059(3) 0.072(3) 0.050(3) -0.011(2) -0.010(2) -0.008(2)
C343 0.066(3) 0.048(3) 0.047(2) 0.000(2) -0.009(2) -0.018(2)
C344 0.052(3) 0.054(3) 0.042(2) 0.004(2) 0.001(2) -0.007(2)
C345 0.097(4) 0.113(5) 0.088(4) -0.006(4) -0.016(4) -0.025(4)
C346 0.122(4) 0.102(4) 0.068(3) -0.007(3) -0.022(3) -0.044(3)
C347 0.089(4) 0.182(8) 0.122(6) -0.016(6) -0.021(4) -0.031(5)
C348 0.085(5) 0.202(9) 0.212(9) 0.006(8) -0.023(5) -0.047(5)
C349 0.070(4) 0.140(7) 0.184(8) -0.004(6) -0.010(5) 0.010(4)
C350 0.142(5) 0.176(9) 0.253(8) 0.001(7) -0.146(4) 0.013(5)
C351 0.102(4) 0.129(6) 0.086(4) 0.000(4) -0.006(4) -0.012(4)
N311 0.081(2) 0.085(2) 0.066(2) -0.006(2) -0.0059(19) -0.022(2)
N312 0.088(2) 0.091(2) 0.093(2) -0.001(2) -0.009(2) -0.003(2)
C357 0.114(3) 0.113(3) 0.109(3) 0.058(2) 0.058(2) 0.048(3)
C358 0.114(3) 0.104(3) 0.104(3) 0.033(3) 0.031(3) 0.021(3)
C359 0.076(3) 0.098(3) 0.103(3) 0.028(3) 0.014(3) 0.017(3)
C360 0.097(3) 0.086(3) 0.083(3) 0.010(3) 0.000(3) -0.005(3)
C361 0.086(3) 0.075(3) 0.079(3) 0.014(2) 0.010(2) 0.007(2)
C363 0.109(3) 0.097(3) 0.114(3) -0.009(3) 0.007(3) 0.003(3)
N401 0.053(2) 0.0366(19) 0.0459(19) 0.0123(16) -0.0040(17) -0.0027(16)
N402 0.0510(19) 0.0245(16) 0.0403(18) 0.0078(14) -0.0096(15) -0.0084(14)
N403 0.087(3) 0.038(2) 0.062(2) 0.0095(18) -0.029(2) -0.0155(19)
C401 0.071(3) 0.047(3) 0.055(3) -0.002(2) 0.004(2) -0.015(2)
C402 0.085(3) 0.041(3) 0.061(3) 0.023(2) -0.009(3) -0.014(2)
C403 0.106(4) 0.081(4) 0.049(3) 0.017(3) -0.025(3) -0.015(3)
C404 0.083(3) 0.042(3) 0.050(3) 0.003(2) -0.015(2) -0.013(2)
C405 0.054(2) 0.040(2) 0.037(2) -0.0015(19) -0.0023(19) -0.0150(19)
C406 0.043(2) 0.042(2) 0.051(2) 0.004(2) -0.007(2) -0.0055(19)
C407 0.093(3) 0.050(3) 0.042(2) 0.002(2) -0.021(2) -0.015(2)
C408 0.105(4) 0.037(2) 0.054(3) -0.003(2) -0.011(3) -0.025(2)
C409 0.061(3) 0.034(2) 0.050(2) 0.0108(19) -0.013(2) -0.0174(19)
C410 0.060(3) 0.044(2) 0.039(2) 0.009(2) -0.011(2) -0.006(2)
O401 0.088(2) 0.061(2) 0.116(3) 0.020(2) -0.034(2) -0.0305(17)
C411 0.060(3) 0.063(3) 0.064(3) 0.002(3) -0.015(2) -0.020(2)
C412 0.071(3) 0.040(2) 0.058(3) -0.003(2) -0.013(2) -0.005(2)
C413 0.080(3) 0.061(3) 0.077(3) 0.008(3) -0.010(3) -0.021(3)
C414 0.109(4) 0.072(4) 0.094(4) 0.008(3) -0.033(3) -0.013(3)
C415 0.080(3) 0.049(3) 0.063(3) 0.006(2) -0.020(3) -0.021(2)
C416 0.113(4) 0.061(3) 0.091(4) -0.004(3) 0.009(3) -0.045(3)
C417 0.078(3) 0.056(3) 0.126(5) 0.013(3) -0.015(3) -0.015(3)
N404 0.070(3) 0.074(3) 0.051(3) 0.007(2) -0.020(2) -0.019(3)
N405 0.069(3) 0.060(3) 0.046(3) 0.005(2) -0.015(2) -0.019(2)
C418 0.077(3) 0.087(4) 0.062(3) 0.007(3) -0.019(3) -0.018(3)
C419 0.088(3) 0.091(4) 0.066(3) -0.003(3) -0.010(3) -0.023(3)
C420 0.087(4) 0.091(4) 0.071(4) 0.001(3) -0.019(3) -0.025(3)
C421 0.080(3) 0.080(4) 0.062(3) 0.001(3) -0.001(3) -0.014(3)
C422 0.075(3) 0.077(3) 0.058(3) 0.002(3) -0.018(3) -0.014(3)
C423 0.068(3) 0.071(3) 0.049(3) 0.004(3) -0.012(3) -0.013(3)
C424 0.082(3) 0.069(3) 0.063(3) 0.001(3) -0.006(3) -0.014(3)
C425 0.080(3) 0.070(3) 0.062(3) 0.006(3) -0.012(3) -0.019(3)
C426 0.066(3) 0.065(3) 0.050(3) 0.002(3) -0.015(3) -0.023(3)
C427 0.071(3) 0.067(3) 0.053(3) -0.003(3) -0.019(3) -0.015(3)
N406 0.078(3) 0.079(3) 0.065(3) -0.005(3) -0.008(3) -0.023(3)
O402 0.124(4) 0.130(5) 0.052(3) -0.002(3) -0.010(3) -0.041(4)
C428 0.094(4) 0.080(4) 0.065(3) -0.005(3) -0.015(3) -0.033(3)
C430 0.083(3) 0.083(3) 0.075(3) -0.002(3) -0.008(3) -0.025(3)
C429 0.087(3) 0.083(3) 0.071(3) -0.004(3) -0.018(3) -0.028(3)
C431 0.088(4) 0.090(4) 0.079(4) -0.011(3) -0.011(3) -0.017(3)
C432 0.077(3) 0.071(3) 0.074(3) -0.011(3) -0.011(3) -0.029(3)
C433 0.081(4) 0.080(4) 0.074(4) -0.017(3) -0.020(3) -0.024(3)
C434 0.090(4) 0.086(4) 0.081(4) -0.005(3) -0.010(3) -0.033(3)
N407 0.103(3) 0.065(3) 0.094(3) 0.028(2) 0.023(3) -0.022(2)
N408 0.096(3) 0.066(3) 0.085(3) 0.018(2) 0.011(3) -0.017(2)
N409 0.162(5) 0.056(3) 0.111(4) 0.001(3) 0.023(4) -0.025(3)
C435 0.129(5) 0.075(4) 0.101(4) 0.021(3) 0.012(4) -0.038(3)
C436 0.164(6) 0.065(4) 0.150(6) 0.035(4) 0.024(5) -0.029(4)
C437 0.225(8) 0.082(5) 0.143(6) 0.014(5) 0.064(6) -0.047(5)
C438 0.193(7) 0.095(5) 0.095(5) 0.017(4) 0.015(5) -0.049(5)
C439 0.104(4) 0.072(4) 0.096(4) 0.022(3) 0.020(4) -0.021(3)
C440 0.126(5) 0.059(3) 0.082(4) 0.022(3) 0.007(4) -0.005(3)
C441 0.139(5) 0.090(4) 0.084(4) 0.025(3) 0.024(4) -0.033(4)
C442 0.202(7) 0.071(4) 0.099(5) 0.014(4) 0.002(5) -0.039(4)
C443 0.129(5) 0.051(3) 0.099(4) 0.017(3) 0.008(4) -0.023(3)
C444 0.112(4) 0.042(3) 0.080(4) 0.008(3) 0.022(3) -0.019(3)
C445 0.188(7) 0.136(7) 0.096(5) 0.013(5) 0.007(5) -0.043(6)
C446 0.157(6) 0.079(4) 0.113(5) 0.017(4) 0.008(5) -0.052(4)
C447 0.214(8) 0.058(4) 0.147(6) 0.015(4) 0.044(6) -0.019(5)
C448 0.169(7) 0.075(5) 0.146(7) -0.009(5) 0.003(6) -0.011(5)
C449 0.112(4) 0.051(3) 0.083(4) 0.003(3) -0.029(3) -0.011(3)
C450 0.115(5) 0.093(4) 0.096(4) 0.008(4) -0.019(4) -0.026(4)
C451 0.154(6) 0.057(4) 0.107(5) 0.009(4) -0.008(4) -0.021(4)
C40G 0.117(4) 0.087(4) 0.073(4) 0.010(3) -0.012(3) -0.036(3)
C41G 0.130(5) 0.075(4) 0.073(4) -0.001(3) -0.015(3) -0.030(3)
N410 0.098(3) 0.080(3) 0.053(2) 0.000(2) -0.006(2) -0.030(2)
N411 0.071(2) 0.071(3) 0.045(2) -0.010(2) 0.0001(19) -0.016(2)
N412 0.150(4) 0.083(3) 0.074(3) -0.003(3) -0.024(3) 0.009(3)
C452 0.173(6) 0.104(5) 0.051(3) -0.004(3) -0.005(4) -0.054(4)
C453 0.127(5) 0.139(6) 0.078(4) 0.008(4) -0.013(4) -0.032(5)
C454 0.141(5) 0.119(5) 0.080(4) -0.033(4) -0.009(4) -0.037(4)
C455 0.123(5) 0.077(4) 0.079(4) -0.007(3) -0.003(4) -0.023(3)
C456 0.090(4) 0.115(5) 0.058(3) -0.025(3) 0.001(3) -0.023(3)
C457 0.094(4) 0.088(4) 0.058(3) -0.008(3) -0.010(3) -0.014(3)
C458 0.172(7) 0.111(5) 0.083(4) -0.025(4) -0.015(5) -0.006(5)
C459 0.204(8) 0.104(5) 0.079(4) -0.009(4) -0.024(5) 0.005(5)
C460 0.125(5) 0.086(4) 0.054(3) -0.020(3) -0.012(3) -0.013(4)
C461 0.090(3) 0.061(3) 0.055(3) 0.001(3) 0.010(3) -0.016(3)
C463 0.160(7) 0.083(5) 0.122(6) 0.012(4) -0.001(5) 0.016(5)
C464 0.135(5) 0.098(5) 0.100(5) -0.003(4) -0.026(4) 0.010(4)
O501 0.118(4) 0.115(5) 0.152(5) 0.057(4) 0.017(4) -0.019(4)
N501 0.096(3) 0.069(2) 0.038(2) 0.0052(19) 0.004(2) -0.045(2)
N502 0.060(2) 0.049(2) 0.047(2) -0.0037(18) 0.0049(18) -0.0112(18)
N503 0.066(3) 0.069(3) 0.075(3) 0.023(2) 0.007(2) -0.007(2)
C501 0.092(3) 0.101(4) 0.072(3) -0.004(3) 0.010(3) -0.055(3)
C502 0.154(5) 0.093(4) 0.067(4) 0.000(3) 0.021(4) -0.068(3)
C503 0.158(6) 0.074(4) 0.089(4) 0.003(3) 0.036(4) -0.041(4)
C504 0.100(4) 0.067(4) 0.089(4) 0.004(3) 0.008(3) -0.018(3)
C505 0.099(4) 0.058(3) 0.046(3) -0.003(2) 0.003(3) -0.029(3)
C506 0.077(3) 0.057(3) 0.062(3) 0.002(3) 0.000(3) -0.021(2)
C507 0.114(4) 0.056(3) 0.082(4) 0.023(3) -0.003(3) -0.007(3)
C508 0.082(4) 0.065(3) 0.096(4) 0.013(3) 0.020(3) -0.012(3)
C509 0.075(3) 0.061(3) 0.061(3) 0.004(3) 0.012(3) -0.021(3)
C510 0.079(3) 0.060(3) 0.040(2) 0.002(2) 0.012(2) -0.021(2)
C511 0.093(4) 0.091(4) 0.118(5) 0.043(4) -0.011(4) -0.026(3)
C512 0.080(4) 0.075(4) 0.091(4) 0.005(3) 0.007(3) -0.019(3)
C515 0.092(4) 0.165(6) 0.084(4) 0.006(4) 0.032(3) -0.066(4)
C513 0.126(6) 0.128(6) 0.130(6) 0.015(5) 0.027(5) -0.018(5)
C514 0.089(4) 0.246(9) 0.087(4) 0.045(5) 0.024(4) -0.046(5)
C516 0.180(6) 0.148(6) 0.226(8) 0.108(5) -0.108(5) -0.090(5)
C517 0.082(4) 0.145(6) 0.098(4) 0.043(4) 0.013(4) -0.005(4)
N504 0.0456(17) 0.0485(18) 0.0410(17) -0.0001(15) -0.0052(15) -0.0108(15)
N505 0.0485(17) 0.0576(19) 0.0344(16) 0.0062(15) -0.0122(14) -0.0108(15)
N506 0.066(2) 0.085(2) 0.065(2) 0.0317(19) -0.0076(18) -0.0107(19)
C518 0.053(2) 0.059(2) 0.050(2) 0.005(2) -0.003(2) -0.012(2)
C519 0.057(2) 0.075(3) 0.057(2) 0.001(2) -0.014(2) -0.003(2)
C520 0.055(2) 0.081(3) 0.064(2) 0.001(2) -0.003(2) -0.010(2)
C521 0.062(2) 0.063(2) 0.059(2) 0.010(2) 0.000(2) -0.021(2)
C522 0.050(2) 0.049(2) 0.043(2) -0.0045(18) -0.0052(18) -0.0142(18)
C523 0.053(2) 0.057(2) 0.043(2) 0.0037(19) -0.0099(18) -0.0165(18)
C524 0.050(2) 0.067(2) 0.056(2) 0.002(2) 0.0028(19) -0.0196(19)
C525 0.066(2) 0.073(2) 0.051(2) 0.019(2) -0.0112(19) -0.019(2)
C526 0.057(2) 0.065(2) 0.051(2) 0.0148(19) -0.0085(19) -0.0112(19)
C527 0.051(2) 0.064(2) 0.043(2) 0.0063(19) -0.0017(18) -0.0148(19)
O502 0.138(3) 0.177(4) 0.124(3) 0.030(3) 0.003(3) 0.009(3)
C528 0.093(3) 0.116(3) 0.096(3) 0.020(3) 0.009(3) -0.022(3)
C529 0.098(3) 0.106(3) 0.085(3) 0.034(2) -0.009(2) -0.014(2)
C532 0.103(3) 0.126(3) 0.093(3) 0.041(3) -0.007(3) -0.004(3)
C530 0.123(3) 0.138(3) 0.117(3) 0.021(3) -0.006(3) -0.012(3)
C531 0.129(3) 0.143(3) 0.125(3) 0.026(3) -0.008(3) -0.001(3)
C533 0.126(3) 0.142(3) 0.123(3) 0.015(3) -0.012(3) -0.012(3)
C534 0.102(3) 0.124(3) 0.098(3) 0.022(3) -0.015(3) -0.016(3)
N507 0.129(3) 0.096(3) 0.065(2) 0.018(2) 0.004(2) -0.043(2)
N508 0.099(2) 0.086(2) 0.073(2) 0.015(2) -0.009(2) -0.034(2)
N509 0.109(3) 0.114(3) 0.096(2) 0.039(2) -0.010(2) -0.021(2)
C535 0.137(3) 0.111(3) 0.086(3) 0.016(3) 0.000(3) -0.037(3)
C536 0.142(4) 0.100(3) 0.090(3) 0.028(3) 0.004(3) -0.036(3)
C537 0.141(3) 0.101(3) 0.086(3) 0.025(3) -0.002(3) -0.029(3)
C538 0.140(3) 0.104(3) 0.099(3) 0.026(3) -0.002(3) -0.028(3)
C539 0.119(3) 0.095(3) 0.064(3) 0.022(2) -0.015(3) -0.029(3)
C540 0.118(3) 0.091(3) 0.074(3) 0.027(2) -0.013(3) -0.044(2)
C541 0.130(3) 0.119(3) 0.096(3) 0.035(3) -0.006(3) -0.023(3)
C542 0.124(3) 0.115(3) 0.104(3) 0.034(3) -0.008(3) -0.030(3)
C543 0.112(3) 0.104(3) 0.087(3) 0.030(2) -0.014(2) -0.031(2)
C544 0.103(3) 0.099(3) 0.073(2) 0.035(2) -0.007(2) -0.033(2)
O503 0.164(5) 0.165(6) 0.159(5) 0.028(5) 0.002(5) -0.010(5)
O03E 0.097(4) 0.142(5) 0.091(4) 0.050(4) -0.004(4) -0.039(4)
C545 0.132(3) 0.136(3) 0.116(3) 0.034(3) 0.002(3) -0.023(3)
C547 0.138(3) 0.147(3) 0.129(3) 0.031(3) 0.000(3) -0.025(3)
C548 0.133(3) 0.149(3) 0.123(3) 0.031(3) 0.007(3) -0.014(3)
C549 0.110(3) 0.130(3) 0.109(3) 0.029(3) -0.009(3) -0.026(3)
C550 0.133(3) 0.146(3) 0.127(3) 0.031(3) 0.005(3) -0.024(3)
C546 0.122(3) 0.130(3) 0.109(3) 0.041(3) -0.017(3) -0.032(3)
C551 0.137(3) 0.147(3) 0.120(3) 0.039(3) 0.001(3) -0.017(3)
N510 0.082(2) 0.086(2) 0.077(2) 0.012(2) -0.015(2) -0.009(2)
N511 0.0693(19) 0.078(2) 0.0717(19) 0.0202(18) -0.0119(18) -0.0073(18)
C552 0.072(3) 0.099(3) 0.088(3) 0.019(3) -0.015(2) -0.014(2)
C553 0.100(3) 0.113(3) 0.102(3) 0.024(3) -0.011(3) -0.004(3)
C554 0.094(3) 0.114(3) 0.123(3) 0.027(3) -0.010(3) -0.004(3)
C555 0.097(3) 0.119(3) 0.115(3) 0.022(3) -0.006(3) -0.001(3)
C556 0.081(3) 0.095(3) 0.088(3) 0.008(3) -0.008(2) -0.012(2)
C557 0.085(2) 0.090(2) 0.094(2) 0.022(2) 0.001(2) 0.000(2)
C558 0.089(2) 0.107(3) 0.104(2) 0.029(2) 0.002(2) -0.003(2)
C559 0.098(2) 0.111(2) 0.115(2) 0.034(2) 0.005(2) 0.002(2)
C560 0.088(2) 0.101(2) 0.100(2) 0.028(2) 0.006(2) 0.003(2)
C561 0.085(2) 0.094(2) 0.091(2) 0.018(2) 0.001(2) -0.002(2)
C566 0.090(3) 0.096(3) 0.105(3) 0.025(3) 0.008(2) -0.009(2)
C567 0.108(3) 0.112(3) 0.116(3) 0.069(3) 0.061(3) 0.062(3)
C563 0.103(3) 0.109(3) 0.111(3) 0.068(3) 0.058(3) 0.052(3)
C564 0.100(3) 0.111(3) 0.116(3) 0.068(3) 0.055(3) 0.052(3)
C565 0.113(3) 0.114(3) 0.119(3) 0.076(3) 0.060(3) 0.069(3)
C568 0.103(3) 0.106(3) 0.108(3) 0.073(3) 0.060(3) 0.056(3)
N601 0.0851(15) 0.0764(15) 0.0846(15) 0.0055(14) -0.0076(14) -0.0078(14)
C601 0.0837(16) 0.0831(17) 0.0856(16) 0.0036(16) -0.0050(16) -0.0074(16)
C602 0.0856(17) 0.0810(17) 0.0879(17) 0.0043(17) -0.0065(17) -0.0085(17)
C603 0.0900(16) 0.0849(17) 0.0924(17) 0.0089(16) 0.0000(16) -0.0077(16)
C604 0.0863(16) 0.0853(16) 0.0924(16) 0.0075(15) -0.0036(15) -0.0114(15)
C605 0.0854(15) 0.0805(15) 0.0861(15) 0.0095(15) -0.0040(15) -0.0071(15)
N603 0.0854(13) 0.0855(14) 0.0889(13) 0.0106(13) 0.0057(13) 0.0023(13)
C606 0.0837(15) 0.0825(15) 0.0862(15) 0.0100(15) 0.0027(15) -0.0038(15)
C607 0.0875(14) 0.0855(14) 0.0882(14) 0.0095(14) 0.0051(14) -0.0010(14)
C608 0.0856(13) 0.0847(13) 0.0878(13) 0.0090(13) 0.0040(13) -0.0026(13)
C609 0.0859(13) 0.0846(13) 0.0864(13) 0.0102(13) 0.0049(13) -0.0005(13)
C610 0.0851(13) 0.0834(13) 0.0866(13) 0.0089(13) 0.0030(13) -0.0027(13)
C612 0.0836(14) 0.0848(14) 0.0867(14) 0.0119(14) 0.0048(14) -0.0005(14)
C613 0.0871(15) 0.0858(15) 0.0879(15) 0.0124(15) 0.0053(15) 0.0024(15)
C614 0.0881(16) 0.0869(16) 0.0882(16) 0.0106(16) 0.0021(16) -0.0006(16)
C616 0.0889(17) 0.0877(17) 0.0886(17) 0.0136(17) 0.0029(17) -0.0004(17)
C617 0.0893(16) 0.0871(16) 0.0906(16) 0.0108(16) 0.0039(16) -0.0011(16)
C611 0.0903(14) 0.0893(14) 0.0926(13) 0.0487(13) 0.0389(13) 0.0345(13)
O601 0.143(3) 0.126(3) 0.144(3) 0.044(3) 0.030(3) 0.004(3)
C615 0.0908(17) 0.0908(17) 0.0899(17) 0.0432(16) 0.0331(16) 0.0393(16)
N604 0.078(2) 0.103(3) 0.116(3) 0.026(3) 0.020(2) -0.008(2)
N605 0.089(2) 0.087(2) 0.104(3) 0.013(2) 0.007(2) -0.023(2)
N606 0.088(2) 0.101(2) 0.098(2) 0.022(2) -0.002(2) -0.019(2)
C618 0.106(3) 0.116(4) 0.138(4) 0.032(3) 0.014(3) -0.007(3)
C619 0.115(4) 0.134(4) 0.149(4) 0.029(4) 0.018(4) -0.005(4)
C620 0.110(4) 0.131(4) 0.148(4) 0.033(4) 0.016(3) -0.006(3)
C621 0.112(3) 0.121(3) 0.139(4) 0.035(3) 0.015(3) -0.009(3)
C622 0.086(3) 0.101(3) 0.119(3) 0.020(3) 0.003(3) -0.007(3)
C623 0.089(3) 0.093(3) 0.107(3) 0.031(3) 0.001(3) -0.016(2)
C624 0.098(3) 0.115(3) 0.121(3) 0.014(3) 0.000(3) -0.014(3)
C625 0.093(3) 0.107(3) 0.102(3) 0.022(3) 0.004(2) -0.016(2)
C626 0.081(2) 0.093(3) 0.091(3) 0.019(2) -0.002(2) -0.010(2)
C627 0.082(3) 0.091(3) 0.100(3) 0.020(2) 0.005(2) -0.018(2)
C632 0.102(3) 0.115(3) 0.109(3) 0.017(3) -0.001(3) -0.023(3)
C628 0.091(3) 0.097(3) 0.105(3) 0.026(3) 0.012(3) -0.007(3)
C630 0.110(3) 0.104(3) 0.107(3) 0.020(3) 0.016(3) 0.007(3)
C634 0.106(3) 0.109(3) 0.111(3) 0.019(3) 0.018(3) 0.004(3)
C629 0.091(3) 0.093(3) 0.093(3) 0.032(3) 0.016(3) -0.001(3)
C631 0.099(3) 0.102(3) 0.102(3) 0.019(3) 0.017(3) 0.003(3)
C633 0.098(3) 0.113(3) 0.116(3) 0.023(3) 0.011(3) 0.000(3)
N607 0.068(3) 0.068(3) 0.062(3) 0.034(2) 0.020(2) 0.018(2)
C649 0.097(3) 0.103(3) 0.098(3) 0.019(3) -0.011(3) -0.021(3)
C646 0.119(3) 0.101(3) 0.110(3) 0.023(3) 0.003(3) 0.011(3)
N610 0.095(3) 0.107(4) 0.078(3) -0.001(3) 0.040(3) -0.009(3)
N611 0.109(3) 0.079(3) 0.055(2) -0.008(2) 0.023(2) -0.033(2)
N612 0.094(3) 0.083(3) 0.073(3) 0.027(2) 0.020(3) -0.014(3)
C652 0.145(6) 0.111(5) 0.089(4) -0.007(4) 0.044(4) -0.006(5)
C653 0.179(7) 0.115(6) 0.194(8) 0.013(6) 0.086(6) -0.004(6)
C654 0.208(8) 0.110(7) 0.292(11) 0.042(7) 0.136(7) 0.002(6)
C655 0.140(6) 0.149(7) 0.166(7) 0.037(6) 0.055(6) -0.011(6)
C656 0.118(5) 0.084(4) 0.118(5) 0.017(4) 0.028(4) -0.025(4)
C657 0.088(4) 0.082(4) 0.075(4) 0.010(3) 0.014(3) -0.006(3)
C658 0.105(5) 0.096(5) 0.105(5) 0.007(4) 0.023(4) -0.013(4)
C659 0.122(5) 0.082(4) 0.115(5) 0.021(4) 0.018(4) -0.015(4)
C660 0.110(4) 0.081(4) 0.068(3) -0.001(3) 0.017(3) -0.035(3)
C661 0.101(4) 0.060(3) 0.070(3) 0.004(3) 0.024(3) -0.026(3)
C666 0.090(4) 0.085(4) 0.081(4) 0.027(3) 0.012(3) -0.027(3)
C662 0.181(11) 0.093(8) 0.083(7) 0.017(7) 0.028(8) -0.015(8)
C663 0.093(7) 0.062(6) 0.127(9) 0.011(6) 0.014(6) -0.016(5)
C664 0.182(11) 0.073(7) 0.114(9) -0.008(7) 0.019(9) -0.020(8)
C665 0.132(8) 0.087(7) 0.075(6) 0.012(6) 0.037(6) -0.022(6)
C667 0.087(6) 0.071(6) 0.091(6) 0.033(5) 0.001(5) -0.019(5)
C668 0.139(11) 0.32(2) 0.093(9) -0.076(11) -0.023(8) 0.037(13)
B1 0.083(4) 0.129(6) 0.076(4) 0.023(4) -0.022(4) -0.030(4)
F13 0.239(6) 0.162(5) 0.206(5) -0.006(4) -0.019(5) 0.030(4)
F14 0.185(4) 0.210(5) 0.146(4) -0.007(4) 0.018(4) -0.030(4)
B2 0.430(16) 0.094(5) 0.068(5) -0.012(4) 0.005(8) -0.129(7)
B3 0.096(4) 0.085(5) 0.078(4) 0.001(4) -0.039(4) -0.018(4)
F32 0.134(3) 0.329(8) 0.134(4) 0.004(5) -0.029(3) -0.022(4)
F33 0.099(2) 0.152(3) 0.134(3) -0.015(3) 0.013(2) -0.034(2)
F34 0.102(2) 0.129(3) 0.127(3) -0.029(2) -0.010(2) -0.032(2)
B4 0.165(4) 0.165(5) 0.168(5) 0.000(4) -0.020(4) -0.037(4)
B5 0.064(5) 0.77(2) 0.554(18) 0.516(13) -0.097(8) -0.151(8)
B6 0.075(4) 0.179(8) 0.087(5) 0.016(6) -0.007(4) -0.049(5)
Br1 0.1242(19) 0.1053(19) 0.0875(16) -0.0108(15) -0.0194(15) -0.0193(16)
Br2 0.238(3) 0.157(3) 0.108(2) 0.001(2) 0.000(2) -0.072(3)
Br3 0.138(2) 0.0870(17) 0.0736(15) 0.0073(13) -0.0159(15) -0.0169(16)
Br4 0.173(3) 0.097(2) 0.153(3) -0.017(2) -0.014(2) -0.0429(19)
O3G 0.169(4) 0.096(3) 0.110(3) 0.003(3) -0.009(3) -0.006(3)
O4G 0.109(3) 0.108(3) 0.096(3) 0.030(2) -0.024(2) -0.035(2)
O5G 0.129(3) 0.131(4) 0.108(3) 0.002(3) 0.011(3) -0.012(3)
O6G 0.113(3) 0.128(4) 0.161(4) 0.042(3) 0.007(3) -0.020(3)
O7G 0.153(4) 0.118(3) 0.120(5) 0.019(4) -0.050(4) -0.011(3)
O23W 0.151(4) 0.156(4) 0.151(4) -0.034(4) 0.029(3) -0.074(3)

loop_
_atom_type_symbol
_atom_type_description
_atom_type_scat_dispersion_real
_atom_type_scat_dispersion_imag
_atom_type_scat_source
B B 0.0013 0.0007 'International Tables Vol C Tables 4.2.6.8 and 6.1.1.4'
C C 0.0033 0.0016 'International Tables Vol C Tables 4.2.6.8 and 6.1.1.4'
F F 0.0171 0.0103 'International Tables Vol C Tables 4.2.6.8 and 6.1.1.4'
N N 0.0061 0.0033 'International Tables Vol C Tables 4.2.6.8 and 6.1.1.4'
O O 0.0106 0.0060 'International Tables Vol C Tables 4.2.6.8 and 6.1.1.4'
Zn Zn 0.2839 1.4301 'International Tables Vol C Tables 4.2.6.8 and 6.1.1.4'
Br Br -0.2901 2.4595 'International Tables Vol C Tables 4.2.6.8 and 6.1.1.4'
H H 0.0000 0.0000 'International Tables Vol C Tables 4.2.6.8 and 6.1.1.4'

loop_
_geom_angle_atom_site_label_1
_geom_angle_atom_site_label_2
_geom_angle_atom_site_label_3
_geom_angle
_geom_angle_site_symmetry_1
_geom_angle_site_symmetry_3
_geom_angle_publ_flag
N401 Zn1 N505 165.10(13) . . ?
N401 Zn1 N305 95.09(12) . . ?
N505 Zn1 N305 95.33(12) . . ?
N401 Zn1 N304 98.51(13) . . ?
N505 Zn1 N304 94.31(13) . . ?
N305 Zn1 N304 76.07(13) . . ?
N401 Zn1 N504 94.77(12) . . ?
N505 Zn1 N504 76.70(12) . . ?
N305 Zn1 N504 166.97(12) . . ?
N304 Zn1 N504 94.06(13) . . ?
N401 Zn1 N402 75.85(12) . . ?
N505 Zn1 N402 92.41(12) . . ?
N305 Zn1 N402 96.47(12) . . ?
N304 Zn1 N402 170.37(12) . . ?
N504 Zn1 N402 94.18(12) . . ?
N307 Zn2 N502 165.69(14) . . ?
N307 Zn2 N204 94.93(12) . . ?
N502 Zn2 N204 95.88(12) . . ?
N307 Zn2 N501 93.86(15) . . ?
N502 Zn2 N501 75.85(14) . . ?
N204 Zn2 N501 95.18(11) . . ?
N307 Zn2 N308 75.85(13) . . ?
N502 Zn2 N308 94.97(13) . . ?
N204 Zn2 N308 166.40(12) . . ?
N501 Zn2 N308 95.40(14) . . ?
N307 Zn2 N205 92.99(11) . . ?
N502 Zn2 N205 98.54(11) . . ?
N204 Zn2 N205 77.11(15) . . ?
N501 Zn2 N205 170.11(10) . . ?
N308 Zn2 N205 93.19(10) . . ?
N201 Zn3 N105 94.23(14) . . ?
N201 Zn3 N510 97.13(12) . . ?
N105 Zn3 N510 167.47(13) . . ?
N201 Zn3 N202 76.20(14) . . ?
N105 Zn3 N202 93.69(15) . . ?
N510 Zn3 N202 94.12(13) . . ?
N201 Zn3 N511 168.13(11) . . ?
N105 Zn3 N511 94.15(11) . . ?
N510 Zn3 N511 75.43(16) . . ?
N202 Zn3 N511 94.88(12) . . ?
N201 Zn3 N104 95.54(15) . . ?
N105 Zn3 N104 75.24(15) . . ?
N510 Zn3 N104 98.36(13) . . ?
N202 Zn3 N104 165.84(16) . . ?
N511 Zn3 N104 94.72(12) . . ?
N210 Zn4 N602 87.63(19) . . ?
N210 Zn4 N101 103.2(2) . . ?
N602 Zn4 N101 166.13(13) . . ?
N210 Zn4 N102 170.9(2) . . ?
N602 Zn4 N102 93.09(13) . . ?
N101 Zn4 N102 77.63(16) . . ?
N210 Zn4 N601 92.51(18) . . ?
N602 Zn4 N601 75.54(18) . . ?
N101 Zn4 N601 95.08(12) . . ?
N102 Zn4 N601 96.45(12) . . ?
N210 Zn4 N211 79.4(2) . . ?
N602 Zn4 N211 95.45(18) . . ?
N101 Zn4 N211 95.1(2) . . ?
N102 Zn4 N211 91.51(19) . . ?
N601 Zn4 N211 168.24(17) . . ?
N602 Zn4 N11B 101.8(4) . . ?
N101 Zn4 N11B 89.0(4) . . ?
N102 Zn4 N11B 92.8(3) . . ?
N601 Zn4 N11B 170.5(3) . . ?
N602 Zn4 N10B 100.8(3) . . ?
N101 Zn4 N10B 90.7(4) . . ?
N102 Zn4 N10B 161.0(3) . . ?
N601 Zn4 N10B 99.5(3) . . ?
N11B Zn4 N10B 71.8(4) . . ?
N310 Zn5 N311 84.1(2) . . ?
N310 Zn5 N208 175.4(2) . . ?
N311 Zn5 N208 95.11(16) . . ?
N310 Zn5 N611 88.8(2) . . ?
N311 Zn5 N611 93.97(12) . . ?
N208 Zn5 N611 95.76(17) . . ?
N310 Zn5 N610 89.41(17) . . ?
N311 Zn5 N610 168.15(14) . . ?
N208 Zn5 N610 92.15(16) . . ?
N611 Zn5 N610 75.96(18) . . ?
N310 Zn5 N207 98.3(2) . . ?
N311 Zn5 N207 91.66(12) . . ?
N208 Zn5 N207 77.2(2) . . ?
N611 Zn5 N207 171.40(12) . . ?
N610 Zn5 N207 99.08(13) . . ?
N311 Zn5 N10C 72.8(3) . . ?
N611 Zn5 N10C 98.4(3) . . ?
N610 Zn5 N10C 102.2(2) . . ?
N207 Zn5 N10C 89.5(3) . . ?
N311 Zn5 N08B 86.7(3) . . ?
N611 Zn5 N08B 97.9(3) . . ?
N610 Zn5 N08B 100.7(3) . . ?
N207 Zn5 N08B 75.9(4) . . ?
N10C Zn5 N08B 154.5(3) . . ?
N410 Zn6 N107 96.69(14) . . ?
N410 Zn6 N411 77.67(15) . . ?
N107 Zn6 N411 92.64(14) . . ?
N410 Zn6 N508 93.05(17) . . ?
N107 Zn6 N508 168.99(14) . . ?
N411 Zn6 N508 94.44(16) . . ?
N410 Zn6 N108 171.07(12) . . ?
N107 Zn6 N108 76.16(17) . . ?
N411 Zn6 N108 97.10(12) . . ?
N508 Zn6 N108 94.59(12) . . ?
N410 Zn6 N507 93.87(17) . . ?
N107 Zn6 N507 100.36(14) . . ?
N411 Zn6 N507 165.29(17) . . ?
N508 Zn6 N507 73.79(18) . . ?
N108 Zn6 N507 92.70(13) . . ?
N110 Zn7 N111 76.02(16) . . ?
N110 Zn7 N408 168.57(13) . . ?
N111 Zn7 N408 96.92(12) . . ?
N110 Zn7 N604 96.21(15) . . ?
N111 Zn7 N604 166.85(14) . . ?
N408 Zn7 N604 92.31(15) . . ?
N110 Zn7 N605 94.51(14) . . ?
N111 Zn7 N605 93.02(13) . . ?
N408 Zn7 N605 94.84(14) . . ?
N604 Zn7 N605 76.84(19) . . ?
N110 Zn7 N407 96.60(13) . . ?
N111 Zn7 N407 96.70(12) . . ?
N408 Zn7 N407 75.06(17) . . ?
N604 Zn7 N407 94.70(14) . . ?
N605 Zn7 N407 166.72(13) . . ?
N608 Zn8 N607 87.6(3) . . ?
N608 Zn8 N301 168.9(3) . . ?
N607 Zn8 N301 88.49(19) . . ?
N05D Zn8 N301 107.3(3) . . ?
N608 Zn8 N302 93.6(3) . . ?
N607 Zn8 N302 91.4(2) . . ?
N05D Zn8 N302 100.0(3) . . ?
N301 Zn8 N302 76.05(14) . . ?
N608 Zn8 N404 104.6(3) . . ?
N607 Zn8 N404 100.3(2) . . ?
N301 Zn8 N404 86.30(17) . . ?
N302 Zn8 N404 158.6(2) . . ?
N05D Zn8 N04D 77.6(4) . . ?
N301 Zn8 N04D 108.5(3) . . ?
N302 Zn8 N04D 175.3(3) . . ?
N608 Zn8 N405 95.4(2) . . ?
N607 Zn8 N405 173.3(2) . . ?
N301 Zn8 N405 89.57(15) . . ?
N302 Zn8 N405 94.34(19) . . ?
N404 Zn8 N405 73.3(2) . . ?
N05D Zn8 N07F 148.1(3) . . ?
N301 Zn8 N07F 103.56(17) . . ?
N302 Zn8 N07F 94.9(2) . . ?
N04D Zn8 N07F 85.4(3) . . ?
N05D Zn8 N08F 84.6(3) . . ?
N301 Zn8 N08F 166.3(2) . . ?
N302 Zn8 N08F 95.6(2) . . ?
N04D Zn8 N08F 80.2(3) . . ?
N07F Zn8 N08F 66.0(3) . . ?
C101 N101 C105 122.3(5) . . ?
C101 N101 Zn4 123.6(4) . . ?
C105 N101 Zn4 114.0(3) . . ?
C110 N102 C106 119.0(4) . . ?
C110 N102 Zn4 125.9(3) . . ?
C106 N102 Zn4 115.0(3) . . ?
C111 N103 C109 132.8(6) . . ?
C109 N103 C11A 119.7(7) . . ?
C109 N103 H10J 120.8 . . ?
C11A N103 H10J 119.5 . . ?
C111 N103 H10G 112.0 . . ?
C109 N103 H10G 115.1 . . ?
N101 C101 C102 118.8(6) . . ?
N101 C101 H10A 120.6 . . ?
C102 C101 H10A 120.6 . . ?
C103 C102 C101 122.6(6) . . ?
C103 C102 H10B 118.7 . . ?
C101 C102 H10B 118.7 . . ?
C102 C103 C104 116.9(6) . . ?
C102 C103 H10C 121.5 . . ?
C104 C103 H10C 121.5 . . ?
C105 C104 C103 118.8(5) . . ?
C105 C104 H10D 120.6 . . ?
C103 C104 H10D 120.6 . . ?
N101 C105 C104 120.5(5) . . ?
N101 C105 C106 118.1(4) . . ?
C104 C105 C106 121.4(5) . . ?
C107 C106 N102 117.8(4) . . ?
C107 C106 C105 127.1(4) . . ?
N102 C106 C105 115.1(4) . . ?
C106 C107 C108 124.3(5) . . ?
C106 C107 H10E 117.9 . . ?
C108 C107 H10E 117.9 . . ?
C107 C108 C109 116.2(5) . . ?
C107 C108 H10F 121.9 . . ?
C109 C108 H10F 121.9 . . ?
C110 C109 C108 118.0(5) . . ?
C110 C109 N103 121.3(5) . . ?
C108 C109 N103 120.6(5) . . ?
N102 C110 C109 124.7(5) . . ?
N102 C110 H11A 117.6 . . ?
C109 C110 H11A 117.6 . . ?
O101 C111 N103 123.0(8) . . ?
O101 C111 C112 118.7(8) . . ?
N103 C111 C112 117.8(8) . . ?
C113 C112 C117 125.2(7) . . ?
C113 C112 C111 118.6(7) . . ?
C117 C112 C111 114.5(7) . . ?
C112 C113 C114 117.0(8) . . ?
C112 C113 H11B 121.5 . . ?
C114 C113 H11B 121.5 . . ?
C115 C114 C113 122.9(8) . . ?
C115 C114 H11C 118.6 . . ?
C113 C114 H11C 118.6 . . ?
C116 C115 C114 116.1(8) . . ?
C116 C115 C10G 123.4(8) . . ?
C114 C115 C10G 120.5(8) . . ?
C115 C116 C117 126.3(8) . . ?
C115 C116 H11D 116.8 . . ?
C117 C116 H11D 116.8 . . ?
O01A C11A O1AA 63.9(15) . . ?
O01A C11A N103 126.3(16) . . ?
O1AA C11A N103 127.2(15) . . ?
O01A C11A C117 115.4(14) . . ?
O1AA C11A C117 120.5(14) . . ?
N103 C11A C117 101.5(8) . . ?
C11A O01A O1AA 60.4(12) . . ?
C11A O1AA O01A 55.7(11) . . ?
C117 C12A C13A 95.6(7) . . ?
C117 C12A H12A 132.2 . . ?
C13A C12A H12A 132.2 . . ?
C14A C13A C12A 139.8(9) . . ?
C14A C13A H13A 110.1 . . ?
C12A C13A H13A 110.1 . . ?
C11H C14A C13A 125.1(9) . . ?
C11H C14A C15A 133.3(10) . . ?
C13A C14A C15A 100.9(8) . . ?
C14A C15A C16A 137.7(8) . . ?
C14A C15A H15A 111.1 . . ?
C16A C15A H15A 111.1 . . ?
C117 C16A C15A 97.0(6) . . ?
C117 C16A H16A 131.5 . . ?
C15A C16A H16A 131.5 . . ?
C12A C117 C16A 143.5(7) . . ?
C112 C117 C116 109.8(6) . . ?
C12A C117 C11A 112.0(7) . . ?
C16A C117 C11A 96.8(7) . . ?
C112 C117 H11G 124.0 . . ?
C116 C117 H11G 126.1 . . ?
C122 N104 C118 120.2(5) . . ?
C122 N104 Zn3 117.4(3) . . ?
C118 N104 Zn3 122.4(4) . . ?
C127 N105 C123 116.4(4) . . ?
C127 N105 Zn3 126.0(3) . . ?
C123 N105 Zn3 117.6(3) . . ?
C28A N106 C126 124.4(7) . . ?
C126 N106 C128 126.2(7) . . ?
C28A N106 H10K 118.4 . . ?
C126 N106 H10K 117.1 . . ?
C126 N106 H10H 116.3 . . ?
C128 N106 H10H 117.4 . . ?
C119 C118 N104 121.0(6) . . ?
C119 C118 H11E 119.5 . . ?
N104 C118 H11E 119.5 . . ?
C120 C119 C118 118.6(6) . . ?
C120 C119 H11F 120.7 . . ?
C118 C119 H11F 120.7 . . ?
C119 C120 C121 121.9(6) . . ?
C119 C120 H12B 119.1 . . ?
C121 C120 H12B 119.1 . . ?
C122 C121 C120 113.8(6) . . ?
C122 C121 H12C 123.1 . . ?
C120 C121 H12C 123.1 . . ?
N104 C122 C121 124.4(5) . . ?
N104 C122 C123 117.9(5) . . ?
C121 C122 C123 117.6(5) . . ?
C124 C123 N105 121.0(5) . . ?
C124 C123 C122 127.2(5) . . ?
N105 C123 C122 111.8(5) . . ?
C125 C124 C123 122.6(6) . . ?
C125 C124 H12D 118.7 . . ?
C123 C124 H12D 118.7 . . ?
C124 C125 C126 118.3(6) . . ?
C124 C125 H12E 120.9 . . ?
C126 C125 H12E 120.9 . . ?
C127 C126 N106 123.8(5) . . ?
C127 C126 C125 117.8(5) . . ?
N106 C126 C125 118.2(5) . . ?
C126 C127 N105 123.9(5) . . ?
C126 C127 H12F 118.1 . . ?
N105 C127 H12F 118.1 . . ?
O102 C128 C129 127.3(14) . . ?
O102 C128 N106 119.8(13) . . ?
C129 C128 N106 112.8(11) . . ?
C130 C129 C128 123.1(11) . . ?
C130 C129 C134 114.7(10) . . ?
C128 C129 C134 119.6(11) . . ?
C129 C130 C131 122.0(10) . . ?
C129 C130 H13B 119.0 . . ?
C131 C130 H13B 119.0 . . ?
C132 C131 C130 114.8(9) . . ?
C132 C131 H13C 122.6 . . ?
C130 C131 H13C 122.6 . . ?
C133 C132 C131 124.8(9) . . ?
C133 C132 C11G 116.6(8) . . ?
C131 C132 C11G 118.0(8) . . ?
C132 C133 C134 114.8(9) . . ?
C132 C133 H13D 122.6 . . ?
C134 C133 H13D 122.6 . . ?
C129 C134 C133 123.6(11) . . ?
C129 C134 H13E 118.2 . . ?
C133 C134 H13E 118.2 . . ?
O02A C28A N106 125.6(10) . . ?
O02A C28A C29A 116.4(9) . . ?
N106 C28A C29A 114.5(8) . . ?
C30A C29A C34A 118.2(7) . . ?
C30A C29A C28A 125.2(7) . . ?
C34A C29A C28A 112.6(7) . . ?
C29A C30A C31A 120.9(8) . . ?
C29A C30A H30A 119.5 . . ?
C31A C30A H30A 119.5 . . ?
C32A C31A C30A 116.9(8) . . ?
C32A C31A H31A 121.5 . . ?
C30A C31A H31A 121.5 . . ?
C33A C32A C31A 124.2(8) . . ?
C33A C32A C11H 115.3(8) . . ?
C31A C32A C11H 118.8(9) . . ?
C34A C33A C32A 114.7(7) . . ?
C34A C33A H33A 122.6 . . ?
C32A C33A H33A 122.6 . . ?
C33A C34A C29A 122.6(8) . . ?
C33A C34A H34A 118.7 . . ?
C29A C34A H34A 118.7 . . ?
C135 N107 C139 121.9(5) . . ?
C135 N107 Zn6 123.9(4) . . ?
C139 N107 Zn6 114.1(4) . . ?
C140 N108 C144 121.5(5) . . ?
C140 N108 Zn6 113.7(4) . . ?
C144 N108 Zn6 124.4(4) . . ?
C145 N109 C143 126.8(8) . . ?
C143 N109 C45A 138.5(8) . . ?
C143 N109 H10L 110.7 . . ?
C45A N109 H10L 110.7 . . ?
C145 N109 H10I 115.3 . . ?
C143 N109 H10I 117.8 . . ?
N107 C135 C136 121.0(6) . . ?
N107 C135 H13F 119.5 . . ?
C136 C135 H13F 119.5 . . ?
C135 C136 C137 119.8(7) . . ?
C135 C136 H13G 120.1 . . ?
C137 C136 H13G 120.1 . . ?
C136 C137 C138 117.9(6) . . ?
C136 C137 H13H 121.0 . . ?
C138 C137 H13H 121.0 . . ?
C139 C138 C137 120.1(7) . . ?
C139 C138 H13I 120.0 . . ?
C137 C138 H13I 120.0 . . ?
N107 C139 C138 118.5(6) . . ?
N107 C139 C140 117.3(5) . . ?
C138 C139 C140 124.1(6) . . ?
N108 C140 C141 116.7(5) . . ?
N108 C140 C139 117.7(5) . . ?
C141 C140 C139 125.6(5) . . ?
C140 C141 C142 126.6(6) . . ?
C140 C141 H14A 116.7 . . ?
C142 C141 H14A 116.7 . . ?
C141 C142 C143 115.8(6) . . ?
C141 C142 H14B 122.1 . . ?
C143 C142 H14B 122.1 . . ?
C144 C143 N109 119.6(6) . . ?
C144 C143 C142 117.4(6) . . ?
N109 C143 C142 122.9(6) . . ?
N108 C144 C143 121.8(5) . . ?
N108 C144 H14C 119.1 . . ?
C143 C144 H14C 119.1 . . ?
C151 C146 C147 139.6(8) . . ?
C151 C146 C145 109.1(8) . . ?
C147 C146 C145 110.4(9) . . ?
C151 C146 C47A 95.1(10) . . ?
C151 C146 H14F 132.2 . . ?
C47A C146 H14F 132.7 . . ?
C50A C151 C146 154.6(13) . . ?
C50A C151 C45A 109.5(13) . . ?
C146 C151 C45A 94.7(8) . . ?
C146 C151 C150 105.7(7) . . ?
C146 C151 H15I 127.7 . . ?
C150 C151 H15I 126.6 . . ?
N109 C145 O03' 120.7(13) . . ?
N109 C145 O103 120.8(12) . . ?
O03' C145 O103 42.4(10) . . ?
N109 C145 C146 117.6(10) . . ?
O03' C145 C146 119.4(12) . . ?
O103 C145 C146 113.9(12) . . ?
O03' O103 C145 63.2(15) . . ?
O103 O03' C145 74.4(16) . . ?
C146 C147 C148 107.4(10) . . ?
C146 C147 H14D 126.3 . . ?
C148 C147 H14D 126.3 . . ?
C149 C148 C147 126.5(11) . . ?
C149 C148 H14E 116.7 . . ?
C147 C148 H14E 116.7 . . ?
C150 C149 C148 124.1(11) . . ?
C150 C149 C11G 117.4(10) . . ?
C148 C149 C11G 116.4(9) . . ?
C149 C150 C151 115.4(9) . . ?
C149 C150 H15B 122.3 . . ?
C151 C150 H15B 122.3 . . ?
N109 C45A O3AA 116.0(11) . . ?
N109 C45A C151 119.2(10) . . ?
O3AA C45A C151 124.7(11) . . ?
N109 C45A O03A 110.4(10) . . ?
O3AA C45A O03A 28.0(8) . . ?
C151 C45A O03A 123.5(11) . . ?
O3AA O03A C45A 70(2) . . ?
O03A O3AA C45A 82(2) . . ?
C48A C47A C146 121.7(18) . . ?
C48A C47A H47A 119.1 . . ?
C146 C47A H47A 119.1 . . ?
C10H C48A C49A 115.0(18) . . ?
C10H C48A C47A 123.6(19) . . ?
C49A C48A C47A 117.9(19) . . ?
C48A C49A C50A 115.7(19) . . ?
C48A C49A H49A 122.1 . . ?
C50A C49A H49A 122.1 . . ?
C151 C50A C49A 110.3(19) . . ?
C151 C50A H50A 124.9 . . ?
C49A C50A H50A 124.9 . . ?
C11H C10H C48A 119.5(15) . . ?
C11H C10H C166 110.7(11) . . ?
C48A C10H C166 127.0(13) . . ?
C14A C11H C10H 121.3(14) . . ?
C14A C11H C32A 116.4(12) . . ?
C10H C11H C32A 122.1(13) . . ?
C11G C10G C166 120.2(10) . . ?
C11G C10G C115 123.8(10) . . ?
C166 C10G C115 116.0(8) . . ?
C10G C11G C132 124.6(9) . . ?
C10G C11G C149 120.4(10) . . ?
C132 C11G C149 115.0(8) . . ?
C156 N110 C152 114.5(5) . . ?
C156 N110 Zn7 118.9(3) . . ?
C152 N110 Zn7 126.6(4) . . ?
C157 N111 C161 119.7(4) . . ?
C157 N111 Zn7 114.5(3) . . ?
C161 N111 Zn7 125.8(3) . . ?
C162 N112 C160 130.5(5) . . ?
C162 N112 H11H 114.8 . . ?
C160 N112 H11H 114.8 . . ?
N110 C152 C153 121.6(6) . . ?
N110 C152 H15C 119.2 . . ?
C153 C152 H15C 119.2 . . ?
C154 C153 C152 122.8(7) . . ?
C154 C153 H15D 118.6 . . ?
C152 C153 H15D 118.6 . . ?
C153 C154 C155 117.4(6) . . ?
C153 C154 H15E 121.3 . . ?
C155 C154 H15E 121.3 . . ?
C156 C155 C154 119.4(5) . . ?
C156 C155 H15F 120.3 . . ?
C154 C155 H15F 120.3 . . ?
C155 C156 N110 124.2(5) . . ?
C155 C156 C157 124.1(5) . . ?
N110 C156 C157 111.7(4) . . ?
N111 C157 C158 118.5(5) . . ?
N111 C157 C156 118.9(4) . . ?
C158 C157 C156 122.7(5) . . ?
C159 C158 C157 122.3(5) . . ?
C159 C158 H15G 118.8 . . ?
C157 C158 H15G 118.8 . . ?
C158 C159 C160 117.9(5) . . ?
C158 C159 H15H 121.0 . . ?
C160 C159 H15H 121.0 . . ?
C161 C160 C159 120.1(5) . . ?
C161 C160 N112 117.0(4) . . ?
C159 C160 N112 122.9(4) . . ?
N111 C161 C160 121.3(4) . . ?
N111 C161 H16B 119.3 . . ?
C160 C161 H16B 119.3 . . ?
O104 C162 N112 123.5(6) . . ?
O104 C162 C163 117.4(6) . . ?
N112 C162 C163 119.1(5) . . ?
C164 C163 C168 123.1(7) . . ?
C164 C163 C162 118.2(6) . . ?
C168 C163 C162 118.6(6) . . ?
C163 C164 C165 122.6(8) . . ?
C163 C164 H16C 118.7 . . ?
C165 C164 H16C 118.7 . . ?
C164 C165 C166 116.7(7) . . ?
C164 C165 H16D 121.6 . . ?
C166 C165 H16D 121.6 . . ?
C167 C166 C165 119.3(6) . . ?
C167 C166 C10H 98.4(7) . . ?
C165 C166 C10H 138.5(8) . . ?
C167 C166 C10G 135.5(8) . . ?
C165 C166 C10G 105.1(7) . . ?
C166 C167 C168 123.2(7) . . ?
C166 C167 H16E 118.4 . . ?
C168 C167 H16E 118.4 . . ?
C163 C168 C167 114.1(6) . . ?
C163 C168 H16F 122.9 . . ?
C167 C168 H16F 122.9 . . ?
C201 N201 C205 116.3(4) . . ?
C201 N201 Zn3 126.1(3) . . ?
C205 N201 Zn3 117.6(3) . . ?
C206 N202 C210 118.3(4) . . ?
C206 N202 Zn3 116.8(3) . . ?
C210 N202 Zn3 124.7(3) . . ?
C211 N203 C209 127.7(6) . . ?
C211 N203 H20G 116.2 . . ?
C209 N203 H20G 116.2 . . ?
N201 C201 C202 121.8(5) . . ?
N201 C201 H20A 119.1 . . ?
C202 C201 H20A 119.1 . . ?
C203 C202 C201 119.2(5) . . ?
C203 C202 H20B 120.4 . . ?
C201 C202 H20B 120.4 . . ?
C202 C203 C204 120.6(5) . . ?
C202 C203 H20C 119.7 . . ?
C204 C203 H20C 119.7 . . ?
C205 C204 C203 118.9(5) . . ?
C205 C204 H20D 120.6 . . ?
C203 C204 H20D 120.6 . . ?
C204 C205 N201 123.0(4) . . ?
C204 C205 C206 125.2(5) . . ?
N201 C205 C206 111.9(4) . . ?
N202 C206 C207 124.2(5) . . ?
N202 C206 C205 117.0(4) . . ?
C207 C206 C205 118.6(5) . . ?
C208 C207 C206 120.1(6) . . ?
C208 C207 H20E 119.9 . . ?
C206 C207 H20E 119.9 . . ?
C207 C208 C209 115.5(6) . . ?
C207 C208 H20F 122.3 . . ?
C209 C208 H20F 122.3 . . ?
C210 C209 C208 120.5(5) . . ?
C210 C209 N203 117.2(5) . . ?
C208 C209 N203 122.2(6) . . ?
N202 C210 C209 121.2(5) . . ?
N202 C210 H21A 119.4 . . ?
C209 C210 H21A 119.4 . . ?
O01B O201 C211 100.8(19) . . ?
O201 O01B C211 44.2(14) . . ?
O201 C211 N203 119.6(7) . . ?
O201 C211 C217 122.6(7) . . ?
N203 C211 C217 117.2(7) . . ?
O201 C211 O01B 35.0(10) . . ?
N203 C211 O01B 129.4(12) . . ?
C217 C211 O01B 98.9(11) . . ?
C217 C212 C213 121.1(8) . . ?
C217 C212 H21B 119.4 . . ?
C213 C212 H21B 119.4 . . ?
C214 C213 C212 124.6(8) . . ?
C214 C213 H21C 117.7 . . ?
C212 C213 H21C 117.7 . . ?
C213 C214 C215 120.0(6) . . ?
C213 C214 C21G 123.3(6) . . ?
C215 C214 C21G 116.5(6) . . ?
C216 C215 C214 110.9(7) . . ?
C216 C215 H21D 124.5 . . ?
C214 C215 H21D 124.5 . . ?
C217 C216 C215 123.0(7) . . ?
C217 C216 H21E 118.5 . . ?
C215 C216 H21E 118.5 . . ?
C212 C217 C216 120.2(7) . . ?
C212 C217 C211 117.3(7) . . ?
C216 C217 C211 122.4(6) . . ?
C218 N204 C222 118.8(5) . . ?
C218 N204 Zn2 125.4(4) . . ?
C222 N204 Zn2 115.4(3) . . ?
C227 N205 C223 118.3(4) . . ?
C227 N205 Zn2 126.2(3) . . ?
C223 N205 Zn2 114.9(3) . . ?
C228 N206 C226 125.8(5) . . ?
C228 N206 H20H 117.1 . . ?
C226 N206 H20H 117.1 . . ?
N204 C218 C219 121.6(5) . . ?
N204 C218 H21F 119.2 . . ?
C219 C218 H21F 119.2 . . ?
C218 C219 C220 122.6(6) . . ?
C218 C219 H21G 118.7 . . ?
C220 C219 H21G 118.7 . . ?
C219 C220 C221 114.9(6) . . ?
C219 C220 H22A 122.5 . . ?
C221 C220 H22A 122.5 . . ?
C222 C221 C220 118.4(5) . . ?
C222 C221 H22B 120.8 . . ?
C220 C221 H22B 120.8 . . ?
N204 C222 C221 122.9(5) . . ?
N204 C222 C223 116.9(5) . . ?
C221 C222 C223 120.2(5) . . ?
C224 C223 N205 120.1(5) . . ?
C224 C223 C222 124.7(5) . . ?
N205 C223 C222 115.2(5) . . ?
C223 C224 C225 122.6(6) . . ?
C223 C224 H22C 118.7 . . ?
C225 C224 H22C 118.7 . . ?
C224 C225 C226 118.4(6) . . ?
C224 C225 H22D 120.8 . . ?
C226 C225 H22D 120.8 . . ?
C227 C226 C225 116.2(5) . . ?
C227 C226 N206 118.7(5) . . ?
C225 C226 N206 125.1(5) . . ?
N205 C227 C226 124.4(5) . . ?
N205 C227 H22E 117.8 . . ?
C226 C227 H22E 117.8 . . ?
O202 C228 N206 126.6(7) . . ?
N206 C228 O02B 118.1(8) . . ?
O202 C228 C229 122.3(7) . . ?
N206 C228 C229 111.2(5) . . ?
O02B C228 C229 117.9(8) . . ?
C234 C229 C230 122.2(7) . . ?
C234 C229 C228 123.8(6) . . ?
C230 C229 C228 113.8(6) . . ?
C229 C230 C231 120.4(7) . . ?
C229 C230 H23A 119.8 . . ?
C231 C230 H23A 119.8 . . ?
C232 C231 C230 122.3(7) . . ?
C232 C231 H23B 118.9 . . ?
C230 C231 H23B 118.9 . . ?
C231 C232 C233 120.6(6) . . ?
C231 C232 C20G 126.9(6) . . ?
C233 C232 C20G 112.2(6) . . ?
C232 C233 C234 115.9(6) . . ?
C232 C233 H23C 122.0 . . ?
C234 C233 H23C 122.0 . . ?
C229 C234 C233 118.2(6) . . ?
C229 C234 H23D 120.9 . . ?
C233 C234 H23D 120.9 . . ?
C21G C20G C249 116.4(8) . . ?
C21G C20G C232 120.1(6) . . ?
C249 C20G C232 123.1(7) . . ?
C21G C20G C48B 122.3(9) . . ?
C232 C20G C48B 117.4(8) . . ?
C20G C21G C266 126.4(6) . . ?
C20G C21G C214 125.4(7) . . ?
C266 C21G C214 107.8(6) . . ?
C239 N207 C235 118.9(4) . . ?
C239 N207 Zn5 114.3(3) . . ?
C235 N207 Zn5 125.8(4) . . ?
N207 C235 C236 123.3(5) . . ?
N207 C235 H23E 118.3 . . ?
C236 C235 H23E 118.3 . . ?
C235 C236 C237 119.8(5) . . ?
C235 C236 H23F 120.1 . . ?
C237 C236 H23F 120.1 . . ?
C236 C237 C238 117.7(5) . . ?
C236 C237 H23G 121.1 . . ?
C238 C237 H23G 121.1 . . ?
C239 C238 C237 118.4(5) . . ?
C239 C238 H23H 120.8 . . ?
C237 C238 H23H 120.8 . . ?
N207 C239 C238 121.8(4) . . ?
N207 C239 C40B 116.3(8) . . ?
C238 C239 C40B 120.9(8) . . ?
N207 C239 C240 116.1(5) . . ?
C238 C239 C240 122.1(5) . . ?
C244 N208 C240 119.7(7) . . ?
C244 N208 Zn5 125.1(5) . . ?
C240 N208 Zn5 115.0(5) . . ?
C245 N209 C243 130.5(8) . . ?
C245 N209 H20I 114.7 . . ?
C243 N209 H20I 114.7 . . ?
N208 C240 C241 119.4(7) . . ?
N208 C240 C239 115.8(7) . . ?
C241 C240 C239 124.7(7) . . ?
C242 C241 C240 121.0(7) . . ?
C242 C241 H24A 119.5 . . ?
C240 C241 H24A 119.5 . . ?
C241 C242 C243 115.8(7) . . ?
C241 C242 H24B 122.1 . . ?
C243 C242 H24B 122.1 . . ?
N208 C244 C243 120.4(7) . . ?
N208 C244 H24C 119.8 . . ?
C243 C244 H24C 119.8 . . ?
O23' O203 C245 65.7(16) . . ?
O203 O23' C245 81.7(17) . . ?
O3BB O03B C45B 37.5(15) . . ?
C45B O3BB O03B 103(2) . . ?
C45B N09B C243 124.7(13) . . ?
C45B N09B H09A 117.6 . . ?
C243 N09B H09A 117.6 . . ?
C44B N08B C40B 122.2(15) . . ?
C44B N08B Zn5 123.4(12) . . ?
C40B N08B Zn5 113.9(11) . . ?
N08B C40B C41B 117.1(15) . . ?
N08B C40B C239 119.2(14) . . ?
C41B C40B C239 123.4(14) . . ?
C42B C41B C40B 122.3(17) . . ?
C42B C41B H41A 118.9 . . ?
C40B C41B H41A 118.9 . . ?
C41B C42B C243 119.2(15) . . ?
C41B C42B H42A 120.4 . . ?
C243 C42B H42A 120.4 . . ?
N08B C44B C243 123.0(15) . . ?
N08B C44B H44A 118.5 . . ?
C243 C44B H44A 118.5 . . ?
C244 C243 C242 120.9(6) . . ?
N09B C243 C44B 117.5(10) . . ?
C244 C243 N209 115.5(6) . . ?
C242 C243 N209 118.6(6) . . ?
N09B C243 C42B 118.5(10) . . ?
C44B C243 C42B 106.5(10) . . ?
C251 C246 C247 135.3(8) . . ?
C51B C246 C47B 115.4(5) . . ?
C251 C246 C245 119.1(7) . . ?
C247 C246 C245 105.6(7) . . ?
C51B C246 H24F 114.8 . . ?
C47B C246 H24F 128.6 . . ?
N209 C245 O23' 119.3(9) . . ?
N209 C245 O203 123.5(9) . . ?
O23' C245 O203 32.6(8) . . ?
N209 C245 C246 115.9(8) . . ?
O23' C245 C246 122.0(10) . . ?
O203 C245 C246 117.8(9) . . ?
C246 C247 C248 109.4(9) . . ?
C246 C247 H24D 125.3 . . ?
C248 C247 H24D 125.3 . . ?
C249 C248 C247 120.2(10) . . ?
C249 C248 H24E 119.9 . . ?
C247 C248 H24E 119.9 . . ?
C250 C249 C20G 125.9(11) . . ?
C250 C249 C248 119.6(10) . . ?
C20G C249 C248 111.9(9) . . ?
C249 C250 C251 115.6(11) . . ?
C249 C250 H25A 122.2 . . ?
C251 C250 H25A 122.2 . . ?
C246 C251 C250 119.5(10) . . ?
C246 C251 H25B 120.2 . . ?
C250 C251 H25B 120.2 . . ?
O3BB C45B N09B 131.2(19) . . ?
O3BB C45B C51B 119.4(18) . . ?
N09B C45B C51B 102.1(14) . . ?
O3BB C45B O03B 39.4(15) . . ?
N09B C45B O03B 136.7(14) . . ?
C51B C45B O03B 117.4(14) . . ?
C48B C47B C246 121.7(6) . . ?
C48B C47B H47B 119.2 . . ?
C246 C47B H47B 119.2 . . ?
C49B C48B C47B 116.4(6) . . ?
C49B C48B C20G 111.4(6) . . ?
C47B C48B C20G 132.1(6) . . ?
C50B C49B C48B 118.5(6) . . ?
C50B C49B H49B 120.8 . . ?
C48B C49B H49B 120.8 . . ?
C51B C50B C49B 113.9(7) . . ?
C51B C50B H50B 123.0 . . ?
C49B C50B H50B 123.0 . . ?
C246 C51B C50B 122.3(6) . . ?
C246 C51B C45B 109.5(8) . . ?
C50B C51B C45B 115.9(10) . . ?
C261 N211 C257 118.7(6) . . ?
C261 N211 Zn4 126.7(4) . . ?
C257 N211 Zn4 113.7(5) . . ?
C252 N210 C256 117.4(6) . . ?
C252 N210 Zn4 129.0(5) . . ?
C256 N210 Zn4 113.6(5) . . ?
N210 C252 C253 120.7(7) . . ?
N210 C252 H25C 119.6 . . ?
C253 C252 H25C 119.6 . . ?
C252 C253 C254 124.0(8) . . ?
C252 C253 H25D 118.0 . . ?
C254 C253 H25D 118.0 . . ?
C255 C254 C253 114.8(7) . . ?
C255 C254 H25E 122.6 . . ?
C253 C254 H25E 122.6 . . ?
C254 C255 C256 121.6(7) . . ?
C254 C255 H25F 119.2 . . ?
C256 C255 H25F 119.2 . . ?
C255 C256 N210 120.9(7) . . ?
C255 C256 C257 119.3(7) . . ?
N210 C256 C257 119.7(6) . . ?
C258 C257 N211 119.7(7) . . ?
C258 C257 C256 127.2(7) . . ?
N211 C257 C256 112.4(6) . . ?
C257 C258 C259 121.8(8) . . ?
C257 C258 H25G 119.1 . . ?
C259 C258 H25G 119.1 . . ?
C260 C259 C258 116.7(7) . . ?
C260 C259 H25H 121.6 . . ?
C258 C259 H25H 121.6 . . ?
C52B N10B C56B 115.1(10) . . ?
C52B N10B Zn4 121.8(8) . . ?
C56B N10B Zn4 118.9(8) . . ?
C57B N11B C261 122.6(10) . . ?
C57B N11B Zn4 115.4(8) . . ?
C261 N11B Zn4 121.3(7) . . ?
C53B C52B N10B 121.5(11) . . ?
C53B C52B H52A 119.3 . . ?
N10B C52B H52A 119.3 . . ?
C52B C53B C54B 120.3(12) . . ?
C52B C53B H53A 119.8 . . ?
C54B C53B H53A 119.8 . . ?
C53B C54B C55B 118.8(12) . . ?
C53B C54B H54A 120.6 . . ?
C55B C54B H54A 120.6 . . ?
C54B C55B C56B 116.6(11) . . ?
C54B C55B H55A 121.7 . . ?
C56B C55B H55A 121.7 . . ?
C55B C56B C57B 127.0(11) . . ?
C55B C56B N10B 122.2(11) . . ?
C57B C56B N10B 110.3(10) . . ?
C58B C57B N11B 117.5(11) . . ?
C58B C57B C56B 120.7(11) . . ?
N11B C57B C56B 121.0(11) . . ?
C58B C59B C260 115.6(11) . . ?
C58B C59B H59A 122.2 . . ?
C260 C59B H59A 122.2 . . ?
C57B C58B C59B 120.3(12) . . ?
C57B C58B H58A 119.8 . . ?
C59B C58B H58A 119.8 . . ?
C262 N212 C260 132.1(6) . . ?
C262 N212 H21H 113.9 . . ?
C260 N212 H21H 113.9 . . ?
C261 C260 C259 119.4(6) . . ?
C261 C260 C59B 119.4(7) . . ?
C261 C260 N212 118.1(5) . . ?
C259 C260 N212 121.5(6) . . ?
C59B C260 N212 116.9(7) . . ?
N211 C261 C260 122.1(5) . . ?
C260 C261 N11B 117.5(6) . . ?
N211 C261 H26A 118.9 . . ?
C260 C261 H26A 118.9 . . ?
N212 C262 O204 120.4(8) . . ?
N212 C262 C263 119.7(6) . . ?
O204 C262 C263 119.5(7) . . ?
N212 C262 O04B 108.6(8) . . ?
C263 C262 O04B 115.3(9) . . ?
C268 C263 C264 122.3(8) . . ?
C268 C263 C262 120.3(7) . . ?
C264 C263 C262 117.4(7) . . ?
C265 C264 C263 116.7(8) . . ?
C265 C264 H26B 121.6 . . ?
C263 C264 H26B 121.6 . . ?
C264 C265 C266 123.3(8) . . ?
C264 C265 H26C 118.4 . . ?
C266 C265 H26C 118.4 . . ?
C267 C266 C265 117.9(7) . . ?
C267 C266 C21G 121.2(6) . . ?
C265 C266 C21G 120.7(7) . . ?
C266 C267 C268 121.3(7) . . ?
C266 C267 H26D 119.3 . . ?
C268 C267 H26D 119.3 . . ?
C263 C268 C267 118.1(7) . . ?
C263 C268 H26E 120.9 . . ?
C267 C268 H26E 120.9 . . ?
C305 N301 C301 113.5(4) . . ?
C305 N301 Zn8 118.2(3) . . ?
C301 N301 Zn8 128.1(3) . . ?
C306 N302 C310 121.6(5) . . ?
C306 N302 Zn8 113.2(4) . . ?
C310 N302 Zn8 124.6(4) . . ?
C311 N303 C309 135.7(7) . . ?
C11C N303 C309 131.5(7) . . ?
C11C N303 H30K 113.6 . . ?
C309 N303 H30K 114.8 . . ?
C311 N303 H30J 112.3 . . ?
C309 N303 H30J 112.0 . . ?
C302 C301 N301 122.1(7) . . ?
C302 C301 H30B 119.0 . . ?
N301 C301 H30B 119.0 . . ?
C301 C302 C303 127.2(8) . . ?
C301 C302 H30C 116.4 . . ?
C303 C302 H30C 116.4 . . ?
C302 C303 C304 111.1(7) . . ?
C302 C303 H30D 124.5 . . ?
C304 C303 H30D 124.5 . . ?
C305 C304 C303 123.5(7) . . ?
C305 C304 H30E 118.2 . . ?
C303 C304 H30E 118.2 . . ?
N301 C305 C304 122.5(6) . . ?
N301 C305 C306 111.8(5) . . ?
C304 C305 C306 125.6(7) . . ?
N302 C306 C307 119.0(5) . . ?
N302 C306 C305 120.0(6) . . ?
C307 C306 C305 120.9(6) . . ?
C308 C307 C306 122.2(6) . . ?
C308 C307 H30F 118.9 . . ?
C306 C307 H30F 118.9 . . ?
C307 C308 C309 117.0(6) . . ?
C307 C308 H30G 121.5 . . ?
C309 C308 H30G 121.5 . . ?
C310 C309 N303 120.5(5) . . ?
C310 C309 C308 118.3(5) . . ?
N303 C309 C308 121.1(5) . . ?
N302 C310 C309 121.8(5) . . ?
N302 C310 H31B 119.1 . . ?
C309 C310 H31B 119.1 . . ?
C317 C312 C313 151.6(8) . . ?
C313 C312 C17C 96.4(5) . . ?
C317 C312 C311 114.2(8) . . ?
C313 C312 C311 94.2(5) . . ?
C313 C312 H31H 129.2 . . ?
C17C C312 H31H 134.4 . . ?
C312 C313 C14C 147.0(6) . . ?
C312 C313 C314 98.0(6) . . ?
C312 C313 C11C 97.2(6) . . ?
C14C C313 C11C 115.7(6) . . ?
C312 C313 H31J 132.8 . . ?
C314 C313 H31J 129.2 . . ?
N303 C311 O301 120.8(9) . . ?
N303 C311 C312 128.3(9) . . ?
O301 C311 C312 110.8(7) . . ?
C315 C314 C313 115.7(10) . . ?
C315 C314 H31C 122.2 . . ?
C313 C314 H31C 122.2 . . ?
C314 C315 C316 122.4(10) . . ?
C314 C315 C30H 114.0(10) . . ?
C316 C315 C30H 122.0(9) . . ?
C314 C315 C31H 127.9(10) . . ?
C316 C315 C31H 106.3(9) . . ?
C30H C315 C31H 35.0(6) . . ?
C315 C316 C317 124.7(10) . . ?
C315 C316 H31D 117.6 . . ?
C317 C316 H31D 117.6 . . ?
C312 C317 C316 106.4(10) . . ?
C312 C317 H31E 126.8 . . ?
C316 C317 H31E 126.8 . . ?
O1CC C11C N303 107.6(13) . . ?
O1CC C11C O01C 65.2(11) . . ?
N303 C11C O01C 119.2(11) . . ?
O1CC C11C C313 110.6(12) . . ?
N303 C11C C313 117.1(9) . . ?
O01C C11C C313 121.6(12) . . ?
O1CC O01C C11C 48.7(8) . . ?
C11C O1CC O01C 66.2(11) . . ?
C313 C14C C15C 98.5(6) . . ?
C313 C14C H14G 130.8 . . ?
C15C C14C H14G 130.8 . . ?
C14C C15C C16C 137.8(8) . . ?
C14C C15C H15J 111.1 . . ?
C16C C15C H15J 111.1 . . ?
C17C C16C C15C 100.8(7) . . ?
C17C C16C C31H 133.6(8) . . ?
C15C C16C C31H 122.7(8) . . ?
C17C C16C C30H 142.2(11) . . ?
C15C C16C C30H 109.1(8) . . ?
C31H C16C C30H 38.6(7) . . ?
C16C C17C C312 139.1(8) . . ?
C16C C17C H17A 110.5 . . ?
C312 C17C H17A 110.5 . . ?
C322 N304 C318 119.7(4) . . ?
C322 N304 Zn1 115.7(3) . . ?
C318 N304 Zn1 124.6(3) . . ?
C323 N305 C327 120.9(4) . . ?
C323 N305 Zn1 114.9(3) . . ?
C327 N305 Zn1 123.9(3) . . ?
C328 N306 C326 131.4(5) . . ?
C328 N306 H30H 114.3 . . ?
C326 N306 H30H 114.3 . . ?
N304 C318 C319 122.7(5) . . ?
N304 C318 H31F 118.6 . . ?
C319 C318 H31F 118.6 . . ?
C318 C319 C320 116.3(5) . . ?
C318 C319 H31G 121.8 . . ?
C320 C319 H31G 121.8 . . ?
C321 C320 C319 121.2(5) . . ?
C321 C320 H32A 119.4 . . ?
C319 C320 H32A 119.4 . . ?
C320 C321 C322 118.3(5) . . ?
C320 C321 H32B 120.8 . . ?
C322 C321 H32B 120.8 . . ?
N304 C322 C321 121.7(4) . . ?
N304 C322 C323 115.3(4) . . ?
C321 C322 C323 123.0(4) . . ?
N305 C323 C324 119.2(4) . . ?
N305 C323 C322 117.9(4) . . ?
C324 C323 C322 122.8(4) . . ?
C325 C324 C323 122.0(5) . . ?
C325 C324 H32C 119.0 . . ?
C323 C324 H32C 119.0 . . ?
C324 C325 C326 118.0(5) . . ?
C324 C325 H32D 121.0 . . ?
C326 C325 H32D 121.0 . . ?
C327 C326 C325 117.6(4) . . ?
C327 C326 N306 117.7(4) . . ?
C325 C326 N306 124.6(4) . . ?
N305 C327 C326 122.2(4) . . ?
N305 C327 H32E 118.9 . . ?
C326 C327 H32E 118.9 . . ?
O302 C328 N306 118.9(6) . . ?
O302 C328 C329 119.4(5) . . ?
N306 C328 C329 121.4(5) . . ?
C334 C329 C330 122.6(6) . . ?
C334 C329 C328 118.8(6) . . ?
C330 C329 C328 118.4(5) . . ?
C329 C330 C331 117.7(5) . . ?
C329 C330 H33B 121.2 . . ?
C331 C330 H33B 121.2 . . ?
C332 C331 C330 118.4(7) . . ?
C332 C331 H33C 120.8 . . ?
C330 C331 H33C 120.8 . . ?
C333 C332 C331 121.4(7) . . ?
C333 C332 C30H 128.4(8) . . ?
C331 C332 C30H 108.8(8) . . ?
C333 C332 C31G 99.2(7) . . ?
C331 C332 C31G 136.6(8) . . ?
C30H C332 C31G 40.0(6) . . ?
C332 C333 C334 124.2(7) . . ?
C332 C333 H33D 117.9 . . ?
C334 C333 H33D 117.9 . . ?
C329 C334 C333 115.5(7) . . ?
C329 C334 H33E 122.2 . . ?
C333 C334 H33E 122.2 . . ?
C339 N307 C335 117.6(4) . . ?
C339 N307 Zn2 116.5(3) . . ?
C335 N307 Zn2 125.8(3) . . ?
C340 N308 C344 119.2(4) . . ?
C340 N308 Zn2 115.4(3) . . ?
C344 N308 Zn2 125.4(3) . . ?
C345 N309 C343 131.6(5) . . ?
C345 N309 H30I 114.2 . . ?
C343 N309 H30I 114.2 . . ?
N307 C335 C336 123.8(5) . . ?
N307 C335 H33F 118.1 . . ?
C336 C335 H33F 118.1 . . ?
C337 C336 C335 117.3(5) . . ?
C337 C336 H33G 121.3 . . ?
C335 C336 H33G 121.3 . . ?
C336 C337 C338 121.3(5) . . ?
C336 C337 H33H 119.4 . . ?
C338 C337 H33H 119.4 . . ?
C339 C338 C337 116.9(5) . . ?
C339 C338 H33I 121.6 . . ?
C337 C338 H33I 121.6 . . ?
N307 C339 C338 123.0(4) . . ?
N307 C339 C340 117.6(4) . . ?
C338 C339 C340 119.4(4) . . ?
N308 C340 C341 121.7(4) . . ?
N308 C340 C339 114.7(4) . . ?
C341 C340 C339 123.6(4) . . ?
C340 C341 C342 119.1(4) . . ?
C340 C341 H34B 120.4 . . ?
C342 C341 H34B 120.4 . . ?
C341 C342 C343 118.7(4) . . ?
C341 C342 H34C 120.7 . . ?
C343 C342 H34C 120.7 . . ?
C344 C343 N309 120.4(4) . . ?
C344 C343 C342 118.5(4) . . ?
N309 C343 C342 121.1(4) . . ?
N308 C344 C343 122.8(4) . . ?
N308 C344 H34D 118.6 . . ?
C343 C344 H34D 118.6 . . ?
N309 C345 O303 123.5(5) . . ?
N309 C345 C346 120.3(5) . . ?
O303 C345 C346 116.1(5) . . ?
C351 C346 C347 129.9(6) . . ?
C351 C346 C345 116.1(6) . . ?
C347 C346 C345 114.0(5) . . ?
C348 C347 C346 110.6(7) . . ?
C348 C347 H34E 124.7 . . ?
C346 C347 H34E 124.7 . . ?
C347 C348 C349 122.7(9) . . ?
C347 C348 H34F 118.7 . . ?
C349 C348 H34F 118.7 . . ?
C350 C349 C348 126.9(7) . . ?
C350 C349 C31G 109.7(8) . . ?
C348 C349 C31G 121.9(8) . . ?
C350 C349 C30G 129.0(9) . . ?
C348 C349 C30G 100.7(8) . . ?
C31G C349 C30G 38.7(6) . . ?
C349 C350 C351 110.8(8) . . ?
C349 C350 H35A 124.6 . . ?
C351 C350 H35A 124.6 . . ?
C346 C351 C350 118.5(7) . . ?
C346 C351 H35B 120.8 . . ?
C350 C351 H35B 120.8 . . ?
C361 N311 C357 119.5(5) . . ?
C361 N311 Zn5 127.3(4) . . ?
C357 N311 Zn5 113.2(4) . . ?
C62C N312 C360 134.0(8) . . ?
C362 N312 C360 129.7(7) . . ?
C62C N312 H31K 111.1 . . ?
C360 N312 H31K 114.9 . . ?
C362 N312 H31I 114.5 . . ?
C360 N312 H31I 115.8 . . ?
C31H C30G C31G 89.3(16) . . ?
C31H C30G C366 76.1(14) . . ?
C31G C30G C366 165.4(16) . . ?
C31H C30G C30H 44.6(12) . . ?
C31G C30G C30H 47.0(10) . . ?
C366 C30G C30H 119.2(13) . . ?
C31H C30G C67C 79.8(14) . . ?
C31G C30G C67C 168.0(15) . . ?
C30H C30G C67C 123.5(12) . . ?
C31H C30G C349 153.7(17) . . ?
C31G C30G C349 64.9(10) . . ?
C366 C30G C349 129.4(11) . . ?
C30H C30G C349 111.3(11) . . ?
C67C C30G C349 125.2(10) . . ?
C31H C30H C31G 88.2(15) . . ?
C31H C30H C30G 39.2(10) . . ?
C31G C30H C30G 51.1(10) . . ?
C31H C30H C332 154.5(16) . . ?
C31G C30H C332 70.4(11) . . ?
C30G C30H C332 121.5(12) . . ?
C31H C30H C16C 66.9(12) . . ?
C31G C30H C16C 150.1(15) . . ?
C30G C30H C16C 106.1(11) . . ?
C332 C30H C16C 127.9(9) . . ?
C31H C30H C315 75.4(12) . . ?
C31G C30H C315 162.0(15) . . ?
C30G C30H C315 114.1(12) . . ?
C332 C30H C315 123.2(9) . . ?
C30H C31G C30G 81.9(14) . . ?
C30H C31G C31H 44.6(10) . . ?
C30G C31G C31H 39.2(9) . . ?
C30H C31G C332 69.7(11) . . ?
C30G C31G C332 151.6(14) . . ?
C31H C31G C332 113.0(10) . . ?
C30H C31G C349 156.2(14) . . ?
C30G C31G C349 76.4(11) . . ?
C31H C31G C349 115.4(10) . . ?
C332 C31G C349 131.5(10) . . ?
C30G C31H C30H 96.2(18) . . ?
C30G C31H C31G 51.4(12) . . ?
C30H C31H C31G 47.2(10) . . ?
C30G C31H C366 66.9(13) . . ?
C30H C31H C366 157.9(15) . . ?
C31G C31H C366 118.3(11) . . ?
C30G C31H C16C 170.7(18) . . ?
C30H C31H C16C 74.5(12) . . ?
C31G C31H C16C 119.6(11) . . ?
C30G C31H C67C 68.3(13) . . ?
C30H C31H C67C 161.3(14) . . ?
C31G C31H C67C 119.5(10) . . ?
C16C C31H C67C 120.8(10) . . ?
C30G C31H C315 163.1(17) . . ?
C30H C31H C315 69.6(11) . . ?
C31G C31H C315 116.4(10) . . ?
C366 C31H C315 124.0(10) . . ?
C352 C353 C354 117.9(8) . . ?
C352 C353 H35C 121.0 . . ?
C354 C353 H35C 121.0 . . ?
C353 C354 C355 115.7(7) . . ?
C353 C354 H35D 122.2 . . ?
C355 C354 H35D 122.2 . . ?
C356 C355 C354 113.4(7) . . ?
C356 C355 H35E 123.3 . . ?
C354 C355 H35E 123.3 . . ?
C353 C352 N310 120.7(7) . . ?
C353 C352 H35F 119.7 . . ?
N310 C352 H35F 119.7 . . ?
C356 N310 C352 118.0(7) . . ?
C356 N310 Zn5 110.9(5) . . ?
C352 N310 Zn5 131.0(5) . . ?
N310 C356 C355 119.9(7) . . ?
N310 C356 C357 118.0(7) . . ?
C355 C356 C357 118.2(6) . . ?
N10C C56C C357 109.1(9) . . ?
N10C C56C C55C 116.0(10) . . ?
C357 C56C C55C 133.5(9) . . ?
C56C N10C C52C 123.4(10) . . ?
C56C N10C Zn5 119.4(7) . . ?
C52C N10C Zn5 117.0(6) . . ?
C55C C54C C53C 112.9(10) . . ?
C55C C54C H54B 123.6 . . ?
C53C C54C H54B 123.6 . . ?
C52C C53C C54C 125.2(11) . . ?
C52C C53C H53B 117.4 . . ?
C54C C53C H53B 117.4 . . ?
C53C C52C N10C 115.8(10) . . ?
C53C C52C H52B 122.1 . . ?
N10C C52C H52B 122.1 . . ?
C54C C55C C56C 125.0(10) . . ?
C54C C55C H55B 117.5 . . ?
C56C C55C H55B 117.5 . . ?
C358 C357 N311 121.4(6) . . ?
C358 C357 C56C 112.9(8) . . ?
N311 C357 C56C 124.9(7) . . ?
C358 C357 C356 125.6(7) . . ?
N311 C357 C356 112.9(5) . . ?
C357 C358 C359 125.0(7) . . ?
C357 C358 H35G 117.5 . . ?
C359 C358 H35G 117.5 . . ?
C358 C359 C360 112.1(6) . . ?
C358 C359 H35H 124.0 . . ?
C360 C359 H35H 124.0 . . ?
C361 C360 N312 123.3(6) . . ?
C361 C360 C359 118.3(6) . . ?
N312 C360 C359 118.4(5) . . ?
N311 C361 C360 123.6(6) . . ?
N311 C361 H36A 118.2 . . ?
C360 C361 H36A 118.2 . . ?
C368 C363 C364 130.9(6) . . ?
C64C C363 C68C 114.0(6) . . ?
C368 C363 C362 117.8(6) . . ?
C364 C363 C362 109.6(6) . . ?
C64C C363 H36F 123.5 . . ?
C68C C363 H36F 122.5 . . ?
O304 C362 N312 122.3(11) . . ?
O304 C362 C363 116.5(10) . . ?
N312 C362 C363 121.1(9) . . ?
C363 C364 C365 111.5(6) . . ?
C363 C364 H36B 124.2 . . ?
C365 C364 H36B 124.2 . . ?
C364 C365 C366 123.8(8) . . ?
C364 C365 H36C 118.1 . . ?
C366 C365 H36C 118.1 . . ?
C30G C366 C367 103.1(8) . . ?
C30G C366 C365 142.1(9) . . ?
C367 C366 C365 113.0(7) . . ?
C30G C366 C31H 37.1(7) . . ?
C367 C366 C31H 128.7(8) . . ?
C365 C366 C31H 116.0(8) . . ?
C366 C367 C368 128.3(7) . . ?
C366 C367 H36D 115.9 . . ?
C368 C367 H36D 115.9 . . ?
C363 C368 C367 108.8(6) . . ?
C363 C368 H36E 125.6 . . ?
C367 C368 H36E 125.6 . . ?
N312 C62C O04C 122.0(12) . . ?
N312 C62C C64C 123.6(11) . . ?
O04C C62C C64C 111.6(9) . . ?
C363 C64C C65C 124.0(7) . . ?
C363 C64C C62C 109.4(7) . . ?
C65C C64C C62C 123.1(8) . . ?
C64C C65C C66C 115.6(7) . . ?
C64C C65C H65A 122.2 . . ?
C66C C65C H65A 122.2 . . ?
C65C C66C C67C 123.3(7) . . ?
C65C C66C H66A 118.3 . . ?
C67C C66C H66A 118.3 . . ?
C66C C67C C68C 113.0(7) . . ?
C66C C67C C30G 116.4(8) . . ?
C68C C67C C30G 127.7(8) . . ?
C66C C67C C31H 96.6(7) . . ?
C68C C67C C31H 149.3(7) . . ?
C30G C67C C31H 31.9(6) . . ?
C67C C68C C363 123.5(7) . . ?
C67C C68C H68A 118.3 . . ?
C363 C68C H68A 118.3 . . ?
C405 N401 C401 119.2(4) . . ?
C405 N401 Zn1 116.9(3) . . ?
C401 N401 Zn1 123.4(3) . . ?
C410 N402 C406 119.3(3) . . ?
C410 N402 Zn1 125.7(3) . . ?
C406 N402 Zn1 115.0(3) . . ?
C411 N403 C409 127.7(4) . . ?
C411 N403 H40G 116.2 . . ?
C409 N403 H40G 116.2 . . ?
N401 C401 C402 121.7(4) . . ?
N401 C401 H40A 119.2 . . ?
C402 C401 H40A 119.2 . . ?
C403 C402 C401 118.5(4) . . ?
C403 C402 H40B 120.8 . . ?
C401 C402 H40B 120.7 . . ?
C402 C403 C404 121.9(5) . . ?
C402 C403 H40C 119.0 . . ?
C404 C403 H40C 119.0 . . ?
C403 C404 C405 115.6(4) . . ?
C403 C404 H40D 122.2 . . ?
C405 C404 H40D 122.2 . . ?
N401 C405 C404 122.9(4) . . ?
N401 C405 C406 116.6(3) . . ?
C404 C405 C406 120.4(4) . . ?
N402 C406 C407 120.4(4) . . ?
N402 C406 C405 114.9(4) . . ?
C407 C406 C405 124.4(4) . . ?
C408 C407 C406 119.7(4) . . ?
C408 C407 H40E 120.2 . . ?
C406 C407 H40E 120.2 . . ?
C407 C408 C409 119.3(4) . . ?
C407 C408 H40F 120.3 . . ?
C409 C408 H40F 120.3 . . ?
C410 C409 C408 117.9(4) . . ?
C410 C409 N403 119.2(4) . . ?
C408 C409 N403 122.8(4) . . ?
N402 C410 C409 123.1(4) . . ?
N402 C410 H41B 118.5 . . ?
C409 C410 H41B 118.5 . . ?
O401 C411 N403 121.5(4) . . ?
O401 C411 C412 120.7(4) . . ?
N403 C411 C412 117.8(4) . . ?
C413 C412 C417 118.3(5) . . ?
C413 C412 C411 122.8(4) . . ?
C417 C412 C411 118.9(4) . . ?
C412 C413 C414 119.9(5) . . ?
C412 C413 H41C 120.0 . . ?
C414 C413 H41C 120.0 . . ?
C415 C414 C413 120.6(5) . . ?
C415 C414 H41D 119.7 . . ?
C413 C414 H41D 119.7 . . ?
C414 C415 C416 117.9(5) . . ?
C414 C415 C40G 119.3(5) . . ?
C416 C415 C40G 122.8(5) . . ?
C417 C416 C415 122.7(5) . . ?
C417 C416 H41E 118.6 . . ?
C415 C416 H41E 118.6 . . ?
C416 C417 C412 120.5(5) . . ?
C416 C417 H41F 119.7 . . ?
C412 C417 H41F 119.7 . . ?
C422 N404 C418 119.2(7) . . ?
C422 N404 Zn8 119.4(5) . . ?
C418 N404 Zn8 121.2(6) . . ?
C423 N405 C427 117.2(7) . . ?
C423 N405 Zn8 116.1(5) . . ?
C427 N405 Zn8 126.6(5) . . ?
N404 C418 C419 117.8(8) . . ?
N404 C418 H41G 121.1 . . ?
C419 C418 H41G 121.1 . . ?
C420 C419 C418 123.4(9) . . ?
C420 C419 H41H 118.3 . . ?
C418 C419 H41H 118.3 . . ?
C419 C420 C421 118.0(9) . . ?
C419 C420 H42B 121.0 . . ?
C421 C420 H42B 121.0 . . ?
C420 C421 C422 117.5(8) . . ?
C420 C421 H42C 121.2 . . ?
C422 C421 H42C 121.2 . . ?
N404 C422 C421 122.9(7) . . ?
N404 C422 C423 116.2(7) . . ?
C421 C422 C423 119.8(7) . . ?
N405 C423 C424 122.8(7) . . ?
N405 C423 C422 114.3(7) . . ?
C424 C423 C422 122.8(8) . . ?
C423 C424 C425 118.5(8) . . ?
C423 C424 H42D 120.7 . . ?
C425 C424 H42D 120.8 . . ?
C426 C425 C424 118.2(8) . . ?
C426 C425 H42E 120.9 . . ?
C424 C425 H42E 120.9 . . ?
C427 C426 C425 121.1(8) . . ?
C427 C426 N406 118.4(7) . . ?
C425 C426 N406 119.7(7) . . ?
C426 C427 N405 121.8(8) . . ?
C426 C427 H42F 119.1 . . ?
N405 C427 H42F 119.1 . . ?
C428 N406 C426 123.8(7) . . ?
C428 N406 H40I 118.1 . . ?
C426 N406 H40I 118.1 . . ?
O402 C428 N406 127.4(8) . . ?
O402 C428 C429 120.1(7) . . ?
N406 C428 C429 110.6(7) . . ?
C429 C430 C431 117.2(7) . . ?
C429 C430 H43A 121.4 . . ?
C431 C430 H43A 121.4 . . ?
C430 C429 C434 121.9(7) . . ?
C430 C429 C428 123.2(7) . . ?
C434 C429 C428 114.8(7) . . ?
C432 C431 C430 121.2(8) . . ?
C432 C431 H43B 119.4 . . ?
C430 C431 H43B 119.4 . . ?
C431 C432 C433 120.3(7) . . ?
C431 C432 C41G 117.4(7) . . ?
C433 C432 C41G 122.4(6) . . ?
C432 C433 C434 120.8(7) . . ?
C432 C433 H43C 119.6 . . ?
C434 C433 H43C 119.6 . . ?
C433 C434 C429 118.3(7) . . ?
C433 C434 H43D 120.8 . . ?
C429 C434 H43D 120.8 . . ?
C22D N04D C18D 120.5(12) . . ?
C22D N04D Zn8 111.0(9) . . ?
C18D N04D Zn8 127.7(9) . . ?
C27D N05D C23D 115.2(11) . . ?
C27D N05D Zn8 124.8(9) . . ?
C23D N05D Zn8 118.6(8) . . ?
C26D N06D C28D 141.4(13) . . ?
C26D N06D H06A 109.3 . . ?
C28D N06D H06A 109.3 . . ?
N04D C22D C21D 121.3(13) . . ?
N04D C22D C23D 122.2(13) . . ?
C21D C22D C23D 111.0(12) . . ?
N04D C18D C19D 118.7(14) . . ?
N04D C18D H18A 120.6 . . ?
C19D C18D H18A 120.6 . . ?
C20D C19D C18D 123.3(16) . . ?
C20D C19D H19A 118.4 . . ?
C18D C19D H19A 118.4 . . ?
C19D C20D C21D 117.1(16) . . ?
C19D C20D H20J 121.4 . . ?
C21D C20D H20J 121.4 . . ?
C24D C23D N05D 122.9(13) . . ?
C24D C23D C22D 129.6(14) . . ?
N05D C23D C22D 107.4(12) . . ?
C22D C21D C20D 113.6(14) . . ?
C22D C21D H21I 123.2 . . ?
C20D C21D H21I 123.2 . . ?
C27D C26D C25D 118.8(14) . . ?
C27D C26D N06D 126.4(14) . . ?
C25D C26D N06D 114.5(13) . . ?
C23D C24D C25D 117.9(13) . . ?
C23D C24D H24G 121.1 . . ?
C25D C24D H24G 121.1 . . ?
C26D C27D N05D 126.2(13) . . ?
C26D C27D H27A 116.9 . . ?
N05D C27D H27A 116.9 . . ?
C26D C25D C24D 118.0(13) . . ?
C26D C25D H25I 121.0 . . ?
C24D C25D H25I 121.0 . . ?
O02D C28D N06D 117.2(13) . . ?
O02D C28D C30D 117.9(13) . . ?
N06D C28D C30D 124.2(13) . . ?
C29D C30D C31D 124.6(11) . . ?
C29D C30D C28D 121.3(11) . . ?
C31D C30D C28D 113.4(11) . . ?
C30D C29D C34D 114.3(11) . . ?
C30D C29D H29A 122.8 . . ?
C34D C29D H29A 122.8 . . ?
C30D C31D C32D 113.4(11) . . ?
C30D C31D H31L 123.3 . . ?
C32D C31D H31L 123.3 . . ?
C33D C32D C31D 126.7(11) . . ?
C33D C32D H32F 116.6 . . ?
C31D C32D H32F 116.6 . . ?
C34D C33D C32D 113.7(11) . . ?
C34D C33D C41G 122.3(9) . . ?
C32D C33D C41G 122.0(10) . . ?
C33D C34D C29D 125.1(11) . . ?
C33D C34D H34G 117.5 . . ?
C29D C34D H34G 117.4 . . ?
O03D O403 C445 64.6(13) . . ?
O403 O03D C445 81.6(14) . . ?
C439 N407 C435 121.4(5) . . ?
C439 N407 Zn7 114.9(4) . . ?
C435 N407 Zn7 123.6(4) . . ?
C440 N408 C444 118.6(5) . . ?
C440 N408 Zn7 117.1(4) . . ?
C444 N408 Zn7 123.9(4) . . ?
C445 N409 C443 126.0(6) . . ?
C445 N409 H40H 117.0 . . ?
C443 N409 H40H 117.0 . . ?
N407 C435 C436 120.0(6) . . ?
N407 C435 H43E 120.0 . . ?
C436 C435 H43E 120.0 . . ?
C435 C436 C437 121.5(7) . . ?
C435 C436 H43F 119.2 . . ?
C437 C436 H43F 119.2 . . ?
C436 C437 C438 114.9(7) . . ?
C436 C437 H43G 122.6 . . ?
C438 C437 H43G 122.6 . . ?
C439 C438 C437 119.4(7) . . ?
C439 C438 H43H 120.3 . . ?
C437 C438 H43H 120.3 . . ?
N407 C439 C438 122.1(6) . . ?
N407 C439 C440 118.3(5) . . ?
C438 C439 C440 119.4(6) . . ?
N408 C440 C441 120.5(6) . . ?
N408 C440 C439 114.3(5) . . ?
C441 C440 C439 125.2(6) . . ?
C440 C441 C442 123.5(6) . . ?
C440 C441 H44B 118.2 . . ?
C442 C441 H44B 118.2 . . ?
C443 C442 C441 113.4(6) . . ?
C443 C442 H44C 123.3 . . ?
C441 C442 H44C 123.3 . . ?
C444 C443 C442 121.5(6) . . ?
C444 C443 N409 116.8(6) . . ?
C442 C443 N409 121.7(6) . . ?
C443 C444 N408 122.5(5) . . ?
C443 C444 H44D 118.8 . . ?
N408 C444 H44D 118.8 . . ?
O03D C445 N409 123.6(9) . . ?
O03D C445 O403 33.8(7) . . ?
N409 C445 O403 123.7(9) . . ?
O03D C445 C446 114.1(9) . . ?
N409 C445 C446 119.6(7) . . ?
O403 C445 C446 113.6(8) . . ?
C447 C446 C451 128.4(7) . . ?
C447 C446 C445 116.4(7) . . ?
C451 C446 C445 115.2(6) . . ?
C446 C447 C448 116.0(8) . . ?
C446 C447 H44E 122.0 . . ?
C448 C447 H44E 122.0 . . ?
C447 C448 C449 121.4(6) . . ?
C447 C448 H44F 119.3 . . ?
C449 C448 H44F 119.3 . . ?
C450 C449 C41G 122.5(6) . . ?
C450 C449 C448 117.3(6) . . ?
C41G C449 C448 120.2(5) . . ?
C449 C450 C451 122.2(6) . . ?
C449 C450 H45A 118.9 . . ?
C451 C450 H45A 118.9 . . ?
C446 C451 C450 114.6(6) . . ?
C446 C451 H45B 122.7 . . ?
C450 C451 H45B 122.7 . . ?
C41G C40G C415 124.4(5) . . ?
C41G C40G C67D 118.4(6) . . ?
C415 C40G C67D 117.1(6) . . ?
C41G C40G C466 119.0(6) . . ?
C415 C40G C466 112.5(6) . . ?
C40G C41G C449 125.1(6) . . ?
C40G C41G C33D 119.8(8) . . ?
C449 C41G C33D 113.3(7) . . ?
C40G C41G C432 117.0(6) . . ?
C449 C41G C432 117.9(6) . . ?
C452 N410 C456 118.4(5) . . ?
C452 N410 Zn6 128.0(4) . . ?
C456 N410 Zn6 113.4(3) . . ?
C461 N411 C457 120.6(5) . . ?
C461 N411 Zn6 124.3(3) . . ?
C457 N411 Zn6 115.0(3) . . ?
C62D N412 C460 127.0(8) . . ?
C462 N412 C460 131.0(7) . . ?
C62D N412 H41J 116.4 . . ?
C460 N412 H41J 116.5 . . ?
C462 N412 H41I 114.6 . . ?
C460 N412 H41I 114.3 . . ?
N410 C452 C453 124.4(6) . . ?
N410 C452 H45C 117.8 . . ?
C453 C452 H45C 117.8 . . ?
C452 C453 C454 117.2(6) . . ?
C452 C453 H45D 121.4 . . ?
C454 C453 H45D 121.4 . . ?
C453 C454 C455 122.3(6) . . ?
C453 C454 H45E 118.9 . . ?
C455 C454 H45E 118.9 . . ?
C454 C455 C456 113.8(6) . . ?
C454 C455 H45F 123.1 . . ?
C456 C455 H45F 123.1 . . ?
N410 C456 C455 123.4(5) . . ?
N410 C456 C457 117.4(5) . . ?
C455 C456 C457 118.9(6) . . ?
N411 C457 C458 122.2(5) . . ?
N411 C457 C456 116.3(5) . . ?
C458 C457 C456 121.5(6) . . ?
C457 C458 C459 117.8(6) . . ?
C457 C458 H45G 121.1 . . ?
C459 C458 H45G 121.1 . . ?
C460 C459 C458 116.9(7) . . ?
C460 C459 H45H 121.5 . . ?
C458 C459 H45H 121.5 . . ?
C459 C460 C461 120.0(5) . . ?
C459 C460 N412 118.8(6) . . ?
C461 C460 N412 121.2(5) . . ?
N411 C461 C460 122.0(5) . . ?
N411 C461 H46A 119.0 . . ?
C460 C461 H46A 119.0 . . ?
C468 C463 C464 149.6(12) . . ?
C464 C463 C68D 98.3(7) . . ?
C468 C463 C462 108.5(11) . . ?
C464 C463 C462 101.8(7) . . ?
C464 C463 H46E 129.7 . . ?
C68D C463 H46E 132.0 . . ?
C65D C464 C463 155.5(10) . . ?
C463 C464 C465 97.7(7) . . ?
C65D C464 C62D 105.4(9) . . ?
C463 C464 C62D 99.1(7) . . ?
C463 C464 H46F 129.4 . . ?
C465 C464 H46F 132.9 . . ?
O04' O404 C462 45.5(14) . . ?
O404 O04' C462 98.7(19) . . ?
O04' C462 N412 123.0(12) . . ?
O04' C462 O404 35.8(10) . . ?
N412 C462 O404 118.8(12) . . ?
O04' C462 C463 119.0(11) . . ?
N412 C462 C463 118.0(9) . . ?
O404 C462 C463 111.9(11) . . ?
C466 C465 C464 113.8(10) . . ?
C466 C465 H46B 123.1 . . ?
C464 C465 H46B 123.1 . . ?
C467 C466 C465 121.9(12) . . ?
C467 C466 C40G 124.3(10) . . ?
C465 C466 C40G 106.5(9) . . ?
C468 C467 C466 114.0(12) . . ?
C468 C467 H46C 123.0 . . ?
C466 C467 H46C 123.0 . . ?
C463 C468 C467 120.9(15) . . ?
C463 C468 H46D 119.5 . . ?
C467 C468 H46D 119.5 . . ?
N412 C62D O4D 130.5(12) . . ?
N412 C62D C464 116.8(10) . . ?
O4D C62D C464 112.1(10) . . ?
C464 C65D C66D 105.3(12) . . ?
C464 C65D H65B 127.3 . . ?
C66D C65D H65B 127.3 . . ?
C65D C66D C67D 125.0(11) . . ?
C65D C66D H66B 117.5 . . ?
C67D C66D H66B 117.5 . . ?
C68D C67D C66D 118.4(10) . . ?
C68D C67D C40G 117.6(8) . . ?
C66D C67D C40G 123.9(8) . . ?
C67D C68D C463 117.2(9) . . ?
C67D C68D H68B 121.4 . . ?
C463 C68D H68B 121.4 . . ?
C505 N501 C501 119.7(4) . . ?
C505 N501 Zn2 116.4(3) . . ?
C501 N501 Zn2 123.9(4) . . ?
C506 N502 C510 117.0(4) . . ?
C506 N502 Zn2 118.1(3) . . ?
C510 N502 Zn2 124.8(3) . . ?
C511 N503 C509 128.9(5) . . ?
C511 N503 H50I 115.6 . . ?
C509 N503 H50I 115.6 . . ?
N501 C501 C502 118.6(5) . . ?
N501 C501 H50C 120.7 . . ?
C502 C501 H50C 120.7 . . ?
C503 C502 C501 120.4(6) . . ?
C503 C502 H50D 119.8 . . ?
C501 C502 H50D 119.8 . . ?
C502 C503 C504 121.3(6) . . ?
C502 C503 H50E 119.3 . . ?
C504 C503 H50E 119.3 . . ?
C505 C504 C503 115.2(5) . . ?
C505 C504 H50F 122.4 . . ?
C503 C504 H50F 122.4 . . ?
N501 C505 C504 124.8(5) . . ?
N501 C505 C506 116.5(4) . . ?
C504 C505 C506 118.7(5) . . ?
C507 C506 N502 121.7(5) . . ?
C507 C506 C505 125.3(5) . . ?
N502 C506 C505 113.0(4) . . ?
C506 C507 C508 123.8(5) . . ?
C506 C507 H50G 118.1 . . ?
C508 C507 H50G 118.1 . . ?
C507 C508 C509 114.7(5) . . ?
C507 C508 H50H 122.6 . . ?
C509 C508 H50H 122.6 . . ?
C510 C509 N503 120.1(4) . . ?
C510 C509 C508 119.4(5) . . ?
N503 C509 C508 120.5(4) . . ?
C509 C510 N502 123.2(4) . . ?
C509 C510 H51A 118.4 . . ?
N502 C510 H51A 118.4 . . ?
N503 C511 O501 124.4(6) . . ?
N503 C511 C512 118.7(5) . . ?
O501 C511 C512 116.5(6) . . ?
C517 C512 C513 119.2(6) . . ?
C517 C512 C511 121.8(6) . . ?
C513 C512 C511 119.0(6) . . ?
C516 C515 C514 118.9(7) . . ?
C516 C515 C50G 135.3(8) . . ?
C514 C515 C50G 105.6(7) . . ?
C516 C515 C51H 94.8(8) . . ?
C514 C515 C51H 145.1(8) . . ?
C50G C515 C51H 42.8(6) . . ?
C514 C513 C512 117.5(7) . . ?
C514 C513 H51B 121.3 . . ?
C512 C513 H51B 121.3 . . ?
C515 C514 C513 125.1(7) . . ?
C515 C514 H51C 117.4 . . ?
C513 C514 H51C 117.4 . . ?
C515 C516 C517 121.3(8) . . ?
C515 C516 H51D 119.4 . . ?
C517 C516 H51D 119.4 . . ?
C512 C517 C516 118.0(6) . . ?
C512 C517 H51E 121.0 . . ?
C516 C517 H51E 121.0 . . ?
C518 N504 C522 120.2(4) . . ?
C518 N504 Zn1 125.6(3) . . ?
C522 N504 Zn1 114.2(3) . . ?
C527 N505 C523 117.0(4) . . ?
C527 N505 Zn1 126.0(3) . . ?
C523 N505 Zn1 117.0(3) . . ?
C528 N506 C526 134.3(5) . . ?
C528 N506 H50J 112.9 . . ?
C526 N506 H50J 112.9 . . ?
N504 C518 C519 122.5(4) . . ?
N504 C518 H51F 118.7 . . ?
C519 C518 H51F 118.7 . . ?
C520 C519 C518 119.4(5) . . ?
C520 C519 H51G 120.3 . . ?
C518 C519 H51G 120.3 . . ?
C519 C520 C521 120.3(5) . . ?
C519 C520 H52C 119.8 . . ?
C521 C520 H52C 119.8 . . ?
C520 C521 C522 118.2(4) . . ?
C520 C521 H52D 120.9 . . ?
C522 C521 H52D 120.9 . . ?
N504 C522 C521 119.3(4) . . ?
N504 C522 C523 118.7(4) . . ?
C521 C522 C523 122.0(4) . . ?
C524 C523 N505 120.5(4) . . ?
C524 C523 C522 126.1(4) . . ?
N505 C523 C522 113.4(4) . . ?
C525 C524 C523 121.6(4) . . ?
C525 C524 H52E 119.2 . . ?
C523 C524 H52E 119.2 . . ?
C524 C525 C526 119.8(4) . . ?
C524 C525 H52F 120.1 . . ?
C526 C525 H52F 120.1 . . ?
C525 C526 N506 124.3(4) . . ?
C525 C526 C527 116.3(4) . . ?
N506 C526 C527 119.4(4) . . ?
N505 C527 C526 124.7(4) . . ?
N505 C527 H52G 117.7 . . ?
C526 C527 H52G 117.7 . . ?
N506 C528 O502 121.6(6) . . ?
N506 C528 C529 119.5(5) . . ?
O502 C528 C529 118.6(6) . . ?
C534 C529 C530 133.4(6) . . ?
C534 C529 C528 114.2(6) . . ?
C530 C529 C528 112.3(6) . . ?
C533 C532 C531 126.0(7) . . ?
C533 C532 C50G 115.6(6) . . ?
C531 C532 C50G 118.4(6) . . ?
C533 C532 C50H 114.3(9) . . ?
C531 C532 C50H 106.9(8) . . ?
C50G C532 C50H 38.0(7) . . ?
C531 C530 C529 109.2(7) . . ?
C531 C530 H53C 125.4 . . ?
C529 C530 H53C 125.4 . . ?
C530 C531 C532 123.3(7) . . ?
C530 C531 H53D 118.3 . . ?
C532 C531 H53D 118.3 . . ?
C532 C533 C534 107.9(6) . . ?
C532 C533 H53E 126.0 . . ?
C534 C533 H53E 126.0 . . ?
C529 C534 C533 117.0(6) . . ?
C529 C534 H53F 121.5 . . ?
C533 C534 H53F 121.5 . . ?
C539 N507 C535 121.8(5) . . ?
C539 N507 Zn6 117.0(4) . . ?
C535 N507 Zn6 121.1(4) . . ?
C540 N508 C544 122.4(5) . . ?
C540 N508 Zn6 114.9(4) . . ?
C544 N508 Zn6 122.6(4) . . ?
C545 N509 C543 127.3(6) . . ?
C545 N509 H50K 116.4 . . ?
C543 N509 H50K 116.4 . . ?
N507 C535 C536 111.6(6) . . ?
N507 C535 H53G 124.2 . . ?
C536 C535 H53G 124.2 . . ?
C537 C536 C535 127.8(7) . . ?
C537 C536 H53H 116.1 . . ?
C535 C536 H53H 116.1 . . ?
C536 C537 C538 117.4(7) . . ?
C536 C537 H53I 121.3 . . ?
C538 C537 H53I 121.3 . . ?
C537 C538 C539 122.2(7) . . ?
C537 C538 H53J 118.9 . . ?
C539 C538 H53J 118.9 . . ?
N507 C539 C538 119.1(6) . . ?
N507 C539 C540 116.0(5) . . ?
C538 C539 C540 124.9(6) . . ?
N508 C540 C541 118.1(5) . . ?
N508 C540 C539 118.3(6) . . ?
C541 C540 C539 123.6(6) . . ?
C542 C541 C540 120.7(6) . . ?
C542 C541 H54C 119.6 . . ?
C540 C541 H54C 119.6 . . ?
C541 C542 C543 121.2(7) . . ?
C541 C542 H54D 119.4 . . ?
C543 C542 H54D 119.4 . . ?
N509 C543 C542 120.7(6) . . ?
N509 C543 C544 122.7(6) . . ?
C542 C543 C544 116.5(6) . . ?
N508 C544 C543 120.9(5) . . ?
N508 C544 H54E 119.5 . . ?
C543 C544 H54E 119.5 . . ?
O03E C545 N509 123.4(8) . . ?
O03E C545 C546 119.0(7) . . ?
N509 C545 C546 113.9(6) . . ?
N509 C545 O503 106.2(6) . . ?
C546 C545 O503 121.8(7) . . ?
C546 C547 C548 119.0(7) . . ?
C546 C547 H54F 120.5 . . ?
C548 C547 H54F 120.5 . . ?
C549 C548 C547 116.0(7) . . ?
C549 C548 H54G 122.0 . . ?
C547 C548 H54G 122.0 . . ?
C550 C549 C548 127.8(7) . . ?
C550 C549 C51G 111.7(6) . . ?
C548 C549 C51G 118.6(6) . . ?
C550 C549 C50H 144.0(9) . . ?
C548 C549 C50H 87.9(8) . . ?
C51G C549 C50H 37.4(6) . . ?
C549 C550 C551 115.1(7) . . ?
C549 C550 H55C 122.5 . . ?
C551 C550 H55C 122.5 . . ?
C547 C546 C551 121.5(7) . . ?
C547 C546 C545 119.9(6) . . ?
C551 C546 C545 117.6(6) . . ?
C546 C551 C550 120.2(7) . . ?
C546 C551 H55D 119.9 . . ?
C550 C551 H55D 119.9 . . ?
C50H C50G C51H 79.6(14) . . ?
C50H C50G C51G 52.0(11) . . ?
C51H C50G C51G 46.6(9) . . ?
C50H C50G C515 146.1(14) . . ?
C51H C50G C515 73.3(10) . . ?
C51G C50G C515 115.4(8) . . ?
C50H C50G C532 71.2(11) . . ?
C51H C50G C532 143.4(12) . . ?
C51G C50G C532 120.2(9) . . ?
C515 C50G C532 122.4(7) . . ?
C51H C51G C50H 85.6(14) . . ?
C51H C51G C50G 56.0(10) . . ?
C50H C51G C50G 51.3(11) . . ?
C51H C51G C566 76.3(10) . . ?
C50H C51G C566 156.6(13) . . ?
C50G C51G C566 124.3(8) . . ?
C51H C51G C549 151.2(13) . . ?
C50H C51G C549 74.8(12) . . ?
C50G C51G C549 120.3(8) . . ?
C566 C51G C549 115.4(6) . . ?
C50G C50H C51G 76.7(15) . . ?
C50G C50H C51H 52.2(11) . . ?
C51G C50H C51H 44.6(10) . . ?
C50G C50H C532 70.9(12) . . ?
C51G C50H C532 142.2(17) . . ?
C51H C50H C532 119.3(14) . . ?
C50G C50H C549 135.4(16) . . ?
C51G C50H C549 67.8(11) . . ?
C51H C50H C549 109.7(13) . . ?
C532 C50H C549 126.3(11) . . ?
C51G C51H C50G 77.4(12) . . ?
C51G C51H C50H 49.8(11) . . ?
C50G C51H C50H 48.3(10) . . ?
C51G C51H C515 133.8(15) . . ?
C50G C51H C515 63.9(9) . . ?
C50H C51H C515 109.6(12) . . ?
C51G C51H C566 67.6(10) . . ?
C50G C51H C566 134.2(13) . . ?
C50H C51H C566 115.8(13) . . ?
C515 C51H C566 124.4(10) . . ?
C556 N510 C552 118.8(5) . . ?
C556 N510 Zn3 115.5(4) . . ?
C552 N510 Zn3 124.8(4) . . ?
C557 N511 C561 119.8(5) . . ?
C557 N511 Zn3 116.0(4) . . ?
C561 N511 Zn3 124.1(4) . . ?
C553 C552 N510 123.2(6) . . ?
C553 C552 H55E 118.4 . . ?
N510 C552 H55E 118.4 . . ?
C552 C553 C554 120.0(6) . . ?
C552 C553 H55F 120.0 . . ?
C554 C553 H55F 120.0 . . ?
C555 C554 C553 121.0(7) . . ?
C555 C554 H55G 119.5 . . ?
C553 C554 H55G 119.5 . . ?
C554 C555 C556 114.9(6) . . ?
C554 C555 H55H 122.5 . . ?
C556 C555 H55H 122.5 . . ?
N510 C556 C555 121.8(5) . . ?
N510 C556 C557 117.4(5) . . ?
C555 C556 C557 120.8(6) . . ?
N511 C557 C558 121.7(5) . . ?
N511 C557 C556 115.4(5) . . ?
C558 C557 C556 122.5(6) . . ?
C559 C558 C557 119.2(6) . . ?
C559 C558 H55I 120.4 . . ?
C557 C558 H55I 120.4 . . ?
C558 C559 C560 119.8(6) . . ?
C558 C559 H55J 120.1 . . ?
C560 C559 H55J 120.1 . . ?
C561 C560 C559 116.2(6) . . ?
C561 C560 N12E 120.4(7) . . ?
C559 C560 N12E 122.8(7) . . ?
C561 C560 N512 118.5(7) . . ?
C559 C560 N512 124.2(7) . . ?
N511 C561 C560 123.1(6) . . ?
N511 C561 H56A 118.5 . . ?
C560 C561 H56A 118.5 . . ?
C67E C566 C65E 123.0(7) . . ?
C567 C566 C565 118.1(6) . . ?
C567 C566 C51G 131.1(7) . . ?
C67E C566 C51G 98.7(6) . . ?
C65E C566 C51G 131.7(7) . . ?
C565 C566 C51G 110.7(6) . . ?
C567 C566 C51H 124.8(8) . . ?
C67E C566 C51H 107.7(7) . . ?
C65E C566 C51H 128.2(8) . . ?
C565 C566 C51H 105.3(7) . . ?
C51G C566 C51H 36.1(6) . . ?
O4EE O04E C62E 64.7(10) . . ?
O04E O4EE C62E 75.5(12) . . ?
O4EE C62E N12E 143.4(11) . . ?
O4EE C62E O04E 39.7(8) . . ?
N12E C62E O04E 130.0(12) . . ?
O4EE C62E C63E 112.0(9) . . ?
N12E C62E C63E 103.9(9) . . ?
O04E C62E C63E 97.3(9) . . ?
C560 N12E C62E 117.8(10) . . ?
C560 N12E H12H 121.1 . . ?
C62E N12E H12H 121.1 . . ?
C566 C67E C68E 117.3(9) . . ?
C566 C67E H67A 121.4 . . ?
C68E C67E H67A 121.4 . . ?
C63E C64E C65E 121.9(8) . . ?
C63E C64E H64A 119.1 . . ?
C65E C64E H64A 119.1 . . ?
C566 C65E C64E 118.8(9) . . ?
C566 C65E H65C 120.6 . . ?
C64E C65E H65C 120.6 . . ?
C64E C63E C68E 117.7(8) . . ?
C64E C63E C62E 123.2(8) . . ?
C68E C63E C62E 119.0(10) . . ?
C67E C68E C63E 121.4(11) . . ?
C67E C68E H68C 119.3 . . ?
C63E C68E H68C 119.3 . . ?
N512 C562 O504 129.5(13) . . ?
N512 C562 C563 109.1(10) . . ?
O504 C562 C563 115.5(11) . . ?
C562 N512 C560 111.3(10) . . ?
C562 N512 H51H 124.3 . . ?
C560 N512 H51H 124.3 . . ?
C566 C567 C568 119.2(9) . . ?
C566 C567 H56B 120.4 . . ?
C568 C567 H56B 120.4 . . ?
C568 C563 C564 123.9(8) . . ?
C568 C563 C562 117.2(8) . . ?
C564 C563 C562 118.2(9) . . ?
C565 C564 C563 115.4(9) . . ?
C565 C564 H56C 122.3 . . ?
C563 C564 H56C 122.3 . . ?
C564 C565 C566 122.4(8) . . ?
C564 C565 H56D 118.8 . . ?
C566 C565 H56D 118.8 . . ?
C563 C568 C567 117.7(8) . . ?
C563 C568 H56E 121.2 . . ?
C567 C568 H56E 121.2 . . ?
C605 N601 C601 118.7(5) . . ?
C605 N601 Zn4 114.9(4) . . ?
C601 N601 Zn4 126.2(4) . . ?
C602 C601 N601 121.6(5) . . ?
C602 C601 H60A 119.2 . . ?
N601 C601 H60A 119.2 . . ?
C603 C602 C601 119.4(6) . . ?
C603 C602 H60B 120.3 . . ?
C601 C602 H60B 120.3 . . ?
C602 C603 C604 122.3(6) . . ?
C602 C603 H60C 118.9 . . ?
C604 C603 H60C 118.9 . . ?
C605 C604 C603 115.2(5) . . ?
C605 C604 H60D 122.4 . . ?
C603 C604 H60D 122.4 . . ?
N601 C605 C604 122.9(5) . . ?
N601 C605 C06F 109.0(9) . . ?
C604 C605 C06F 126.2(9) . . ?
N601 C605 C606 120.8(6) . . ?
C604 C605 C606 116.2(6) . . ?
C06F N602 C10F 124.5(12) . . ?
C606 N602 C610 111.6(6) . . ?
C06F N602 Zn4 109.2(8) . . ?
C606 N602 Zn4 121.6(5) . . ?
C10F N602 Zn4 114.8(8) . . ?
C610 N602 Zn4 126.5(5) . . ?
C611 N603 C609 128.4(8) . . ?
C611 N603 H60H 115.8 . . ?
C609 N603 H60H 115.8 . . ?
C607 C606 N602 126.0(8) . . ?
C607 C606 C605 126.7(8) . . ?
N602 C606 C605 106.8(6) . . ?
C606 C607 C608 120.2(9) . . ?
C606 C607 H60E 119.9 . . ?
C608 C607 H60E 119.9 . . ?
C609 C608 C607 115.5(9) . . ?
C609 C608 H60F 122.2 . . ?
C607 C608 H60F 122.2 . . ?
C608 C609 C610 122.3(9) . . ?
C608 C609 N603 123.6(8) . . ?
C610 C609 N603 113.6(8) . . ?
C609 C610 N602 122.8(8) . . ?
C609 C610 H61B 118.6 . . ?
N602 C610 H61B 118.6 . . ?
C613 C612 C617 117.5(6) . . ?
C613 C612 C611 121.3(6) . . ?
C617 C612 C611 118.5(6) . . ?
C612 C613 C614 122.5(6) . . ?
C612 C613 H61C 118.7 . . ?
C614 C613 H61C 118.7 . . ?
C613 C614 C615 115.2(6) . . ?
C613 C614 H61D 122.4 . . ?
C615 C614 H61D 122.4 . . ?
C615 C616 C617 116.6(6) . . ?
C615 C616 H61E 121.7 . . ?
C617 C616 H61E 121.7 . . ?
C616 C617 C612 122.8(6) . . ?
C616 C617 H61F 118.6 . . ?
C612 C617 H61F 118.6 . . ?
C611 N03F C09F 124.0(13) . . ?
C611 N03F H03A 118.0 . . ?
C09F N03F H03A 118.0 . . ?
N602 C06F C605 120.2(14) . . ?
N602 C06F C07F 118.5(15) . . ?
C605 C06F C07F 117.0(15) . . ?
C08F C07F C06F 113.0(16) . . ?
C08F C07F H07A 123.5 . . ?
C06F C07F H07A 123.5 . . ?
C09F C08F C07F 117.6(17) . . ?
C09F C08F H08A 121.2 . . ?
C07F C08F H08A 121.2 . . ?
C10F C09F C08F 123.7(18) . . ?
C10F C09F N03F 116.0(17) . . ?
C08F C09F N03F 115.7(16) . . ?
C09F C10F N602 112.6(16) . . ?
C09F C10F H10M 123.7 . . ?
N602 C10F H10M 123.7 . . ?
C13F C12F C17F 128.1(8) . . ?
C13F C12F C611 100.0(6) . . ?
C17F C12F C611 131.3(7) . . ?
C12F C13F C14F 111.9(7) . . ?
C12F C13F H13J 124.1 . . ?
C14F C13F H13J 124.1 . . ?
C615 C14F C13F 127.1(8) . . ?
C615 C14F H14H 116.5 . . ?
C13F C14F H14H 116.5 . . ?
C17F C16F C615 126.0(8) . . ?
C17F C16F H16G 117.0 . . ?
C615 C16F H16G 117.0 . . ?
C12F C17F C16F 110.4(8) . . ?
C12F C17F H17B 124.8 . . ?
C16F C17F H17B 124.8 . . ?
O601 C611 N603 119.4(6) . . ?
O601 C611 N03F 122.2(8) . . ?
O601 C611 C12F 122.6(7) . . ?
N03F C611 C12F 107.2(8) . . ?
O601 C611 C612 115.1(5) . . ?
N603 C611 C612 122.1(6) . . ?
C616 C615 C614 124.9(5) . . ?
C14F C615 C16F 106.6(6) . . ?
C616 C615 C60G 93.3(6) . . ?
C14F C615 C60G 120.2(7) . . ?
C614 C615 C60G 140.5(6) . . ?
C16F C615 C60G 109.9(7) . . ?
C616 C615 C60H 124.4(6) . . ?
C14F C615 C60H 139.0(6) . . ?
C614 C615 C60H 109.7(5) . . ?
C16F C615 C60H 113.7(6) . . ?
C60G C615 C60H 37.6(6) . . ?
C622 N604 C618 122.8(6) . . ?
C622 N604 Zn7 114.7(4) . . ?
C618 N604 Zn7 122.5(5) . . ?
C627 N605 C623 117.7(5) . . ?
C627 N605 Zn7 127.8(4) . . ?
C623 N605 Zn7 114.2(4) . . ?
C28F N606 C626 133.4(8) . . ?
C628 N606 C626 133.0(6) . . ?
C28F N606 H60J 113.8 . . ?
C626 N606 H60J 112.5 . . ?
C628 N606 H60I 113.4 . . ?
C626 N606 H60I 113.6 . . ?
N604 C618 C619 117.6(7) . . ?
N604 C618 H61G 121.2 . . ?
C619 C618 H61G 121.2 . . ?
C620 C619 C618 122.1(7) . . ?
C620 C619 H61H 118.9 . . ?
C618 C619 H61H 118.9 . . ?
C619 C620 C621 116.7(7) . . ?
C619 C620 H62A 121.7 . . ?
C621 C620 H62A 121.7 . . ?
C620 C621 C622 119.3(7) . . ?
C620 C621 H62B 120.4 . . ?
C622 C621 H62B 120.4 . . ?
N604 C622 C621 120.8(6) . . ?
N604 C622 C623 120.3(6) . . ?
C621 C622 C623 118.8(6) . . ?
C624 C623 N605 120.0(6) . . ?
C624 C623 C622 126.1(6) . . ?
N605 C623 C622 113.6(5) . . ?
C623 C624 C625 120.1(6) . . ?
C623 C624 H62C 119.9 . . ?
C625 C624 H62C 119.9 . . ?
C626 C625 C624 119.6(6) . . ?
C626 C625 H62D 120.2 . . ?
C624 C625 H62D 120.2 . . ?
C625 C626 C627 119.0(6) . . ?
C625 C626 N606 122.2(6) . . ?
C627 C626 N606 118.7(5) . . ?
N605 C627 C626 123.3(6) . . ?
N605 C627 H62E 118.4 . . ?
C626 C627 H62E 118.4 . . ?
C633 C632 C631 121.9(7) . . ?
C31F C632 C61H 104.4(11) . . ?
C633 C632 C61H 104.1(7) . . ?
C631 C632 C61H 121.8(8) . . ?
C31F C632 C60G 135.2(12) . . ?
C633 C632 C60G 120.0(7) . . ?
C631 C632 C60G 118.1(7) . . ?
C61H C632 C60G 39.3(6) . . ?
C31F C632 C33F 121.5(12) . . ?
C61H C632 C33F 133.5(8) . . ?
C60G C632 C33F 100.8(8) . . ?
O602 O62' C628 55.8(12) . . ?
O62' O602 C628 87.3(15) . . ?
N606 C628 O602 115.8(10) . . ?
N606 C628 O62' 117.6(9) . . ?
O602 C628 O62' 36.9(8) . . ?
N606 C628 C629 121.5(8) . . ?
O602 C628 C629 120.7(11) . . ?
O62' C628 C629 116.1(9) . . ?
C629 C630 C631 116.1(8) . . ?
C629 C630 H63A 122.0 . . ?
C631 C630 H63A 122.0 . . ?
C629 C634 C633 115.7(9) . . ?
C629 C634 H63B 122.2 . . ?
C633 C634 H63B 122.2 . . ?
C634 C629 C630 127.1(9) . . ?
C634 C629 C628 116.8(8) . . ?
C630 C629 C628 115.3(8) . . ?
C630 C631 C632 112.2(8) . . ?
C630 C631 H63C 123.9 . . ?
C632 C631 H63C 123.9 . . ?
C634 C633 C632 121.7(9) . . ?
C634 C633 H63D 119.2 . . ?
C632 C633 H63D 119.2 . . ?
N606 C28F O02F 117.1(12) . . ?
N606 C28F C29F 100.8(11) . . ?
O02F C28F C29F 135.8(12) . . ?
C34F C29F C30F 107.4(12) . . ?
C34F C29F C28F 105.7(12) . . ?
C30F C29F C28F 136.7(13) . . ?
C34F C33F C632 109.4(11) . . ?
C34F C33F H33J 125.3 . . ?
C632 C33F H33J 125.3 . . ?
C31F C30F C29F 123.5(15) . . ?
C31F C30F H30L 118.2 . . ?
C29F C30F H30L 118.2 . . ?
C632 C31F C30F 124.3(16) . . ?
C632 C31F H31M 117.9 . . ?
C30F C31F H31M 117.9 . . ?
C29F C34F C33F 124.1(14) . . ?
C29F C34F H34H 117.9 . . ?
C33F C34F H34H 117.9 . . ?
N607 C635 C636 119.5(8) . . ?
N607 C635 H63E 120.3 . . ?
C636 C635 H63E 120.3 . . ?
C637 C636 C635 119.7(8) . . ?
C637 C636 H63F 120.1 . . ?
C635 C636 H63F 120.1 . . ?
C636 C637 C638 119.6(8) . . ?
C636 C637 H63G 120.2 . . ?
C638 C637 H63G 120.2 . . ?
C639 C638 C637 118.6(8) . . ?
C639 C638 H63H 120.7 . . ?
C637 C638 H63H 120.7 . . ?
C638 C639 N607 123.1(7) . . ?
C638 C639 C640 124.3(7) . . ?
N607 C639 C640 112.6(7) . . ?
C641 C640 N608 122.8(8) . . ?
C641 C640 C639 120.6(8) . . ?
N608 C640 C639 116.6(7) . . ?
C640 C641 C642 119.9(9) . . ?
C640 C641 H64B 120.1 . . ?
C642 C641 H64B 120.1 . . ?
C643 C642 C641 118.9(9) . . ?
C643 C642 H64C 120.5 . . ?
C641 C642 H64C 120.5 . . ?
C642 C643 C644 119.5(9) . . ?
C642 C643 N609 124.8(8) . . ?
C644 C643 N609 115.6(8) . . ?
N608 C644 C643 123.5(9) . . ?
N608 C644 H64D 118.3 . . ?
C643 C644 H64D 118.3 . . ?
C639 N607 C635 118.3(7) . . ?
C639 N607 Zn8 111.0(5) . . ?
C635 N607 Zn8 130.3(6) . . ?
C644 N608 C640 115.3(7) . . ?
C644 N608 Zn8 132.2(6) . . ?
C640 N608 Zn8 112.2(6) . . ?
N07F C35F C36F 117.2(8) . . ?
N07F C35F H35I 121.4 . . ?
C36F C35F H35I 121.4 . . ?
C37F C36F C35F 120.4(9) . . ?
C37F C36F H36G 119.8 . . ?
C35F C36F H36G 119.8 . . ?
N07F C39F C38F 122.6(9) . . ?
N07F C39F C40F 115.0(8) . . ?
C38F C39F C40F 122.5(8) . . ?
C36F C37F C38F 119.8(9) . . ?
C36F C37F H37A 120.1 . . ?
C38F C37F H37A 120.1 . . ?
C39F C38F C37F 116.8(8) . . ?
C39F C38F H38A 121.6 . . ?
C37F C38F H38A 121.6 . . ?
C41F C40F N08F 123.3(10) . . ?
C41F C40F C39F 121.1(10) . . ?
N08F C40F C39F 115.6(9) . . ?
C43F C42F C41F 108.1(10) . . ?
C43F C42F H42G 126.0 . . ?
C41F C42F H42G 126.0 . . ?
C44F C43F C42F 129.0(12) . . ?
C44F C43F N09F 118.5(11) . . ?
C42F C43F N09F 112.3(10) . . ?
C43F C44F N08F 124.4(11) . . ?
C43F C44F H44G 117.8 . . ?
N08F C44F H44G 117.8 . . ?
C40F C41F C42F 122.0(11) . . ?
C40F C41F H41K 119.0 . . ?
C42F C41F H41K 119.0 . . ?
C39F N07F C35F 122.2(8) . . ?
C39F N07F Zn8 123.3(6) . . ?
C35F N07F Zn8 114.5(5) . . ?
C40F N08F C44F 112.9(9) . . ?
C40F N08F Zn8 120.2(7) . . ?
C44F N08F Zn8 126.8(7) . . ?
C48F C649 C50F 129.1(11) . . ?
C48F C649 C61H 125.3(9) . . ?
C50F C649 C61H 104.3(9) . . ?
C650 C649 C61H 125.9(9) . . ?
C650 C649 C648 122.9(9) . . ?
C61H C649 C648 110.2(8) . . ?
C48F C649 C61G 119.6(9) . . ?
C50F C649 C61G 107.6(9) . . ?
C650 C649 C61G 100.7(8) . . ?
C61H C649 C61G 34.1(5) . . ?
C648 C649 C61G 134.7(8) . . ?
C647 C646 C651 128.6(10) . . ?
C47F C646 C51F 119.5(10) . . ?
C47F C646 C45F 133.2(10) . . ?
C51F C646 C45F 99.9(8) . . ?
C647 C646 C645 112.1(9) . . ?
C651 C646 C645 110.3(8) . . ?
N609 C645 O603 134.3(13) . . ?
N609 C645 C646 119.2(11) . . ?
O603 C645 C646 106.5(10) . . ?
C645 N609 C643 128.1(11) . . ?
C645 N609 H60G 115.9 . . ?
C643 N609 H60G 115.9 . . ?
C646 C647 C648 115.0(12) . . ?
C646 C647 H64E 122.5 . . ?
C648 C647 H64E 122.5 . . ?
C647 C648 C649 113.1(11) . . ?
C647 C648 H64F 123.5 . . ?
C649 C648 H64F 123.5 . . ?
C649 C650 C651 113.4(12) . . ?
C649 C650 H65D 123.3 . . ?
C651 C650 H65D 123.3 . . ?
C646 C651 C650 121.0(12) . . ?
C646 C651 H65E 119.5 . . ?
C650 C651 H65E 119.5 . . ?
C43F N09F C45F 120.6(9) . . ?
C43F N09F H09B 119.7 . . ?
C45F N09F H09B 119.7 . . ?
O3F C45F N09F 135.9(11) . . ?
O3F C45F C646 125.4(11) . . ?
N09F C45F C646 94.9(7) . . ?
C646 C47F C48F 124.3(13) . . ?
C646 C47F H47C 117.9 . . ?
C48F C47F H47C 117.9 . . ?
C649 C48F C47F 119.8(12) . . ?
C649 C48F H48A 120.1 . . ?
C47F C48F H48A 120.1 . . ?
C649 C50F C51F 114.0(13) . . ?
C649 C50F H50L 123.0 . . ?
C51F C50F H50L 123.0 . . ?
C50F C51F C646 111.3(11) . . ?
C50F C51F H51I 124.4 . . ?
C646 C51F H51I 124.4 . . ?
C60H C60G C61H 67.8(11) . . ?
C60H C60G C61G 37.7(8) . . ?
C61H C60G C61G 44.6(9) . . ?
C60H C60G C615 81.8(10) . . ?
C61H C60G C615 144.9(13) . . ?
C61G C60G C615 115.8(9) . . ?
C60H C60G C632 133.8(12) . . ?
C61H C60G C632 70.2(9) . . ?
C61G C60G C632 113.1(9) . . ?
C615 C60G C632 127.7(8) . . ?
C60H C61G C61H 84.2(15) . . ?
C60H C61G C60G 51.1(11) . . ?
C61H C61G C60G 53.7(10) . . ?
C60H C61G C666 71.5(11) . . ?
C61H C61G C666 146.9(13) . . ?
C60G C61G C666 118.3(9) . . ?
C60H C61G C649 145.6(14) . . ?
C61H C61G C649 71.2(10) . . ?
C60G C61G C649 121.6(9) . . ?
C666 C61G C649 118.3(7) . . ?
C61G C60H C60G 91.1(15) . . ?
C61G C60H C61H 52.6(11) . . ?
C60G C60H C61H 58.0(10) . . ?
C61G C60H C666 77.6(12) . . ?
C60G C60H C666 153.4(12) . . ?
C61H C60H C666 125.8(11) . . ?
C61G C60H C615 142.8(15) . . ?
C60G C60H C615 60.5(9) . . ?
C61H C60H C615 116.2(11) . . ?
C666 C60H C615 116.5(7) . . ?
C61G C61H C60G 81.6(13) . . ?
C61G C61H C60H 43.2(9) . . ?
C60G C61H C60H 54.2(9) . . ?
C61G C61H C649 74.7(11) . . ?
C60G C61H C649 148.8(13) . . ?
C60H C61H C649 114.1(11) . . ?
C61G C61H C632 147.5(15) . . ?
C60G C61H C632 70.5(10) . . ?
C60H C61H C632 121.6(11) . . ?
C649 C61H C632 123.2(8) . . ?
C656 N610 C652 121.4(6) . . ?
C656 N610 Zn5 115.7(4) . . ?
C652 N610 Zn5 122.5(4) . . ?
C657 N611 C661 118.0(5) . . ?
C657 N611 Zn5 116.6(4) . . ?
C661 N611 Zn5 125.3(4) . . ?
C62F N612 C660 131.7(10) . . ?
C662 N612 C660 130.3(8) . . ?
C62F N612 H61J 113.9 . . ?
C660 N612 H61J 114.3 . . ?
C662 N612 H61I 114.5 . . ?
C660 N612 H61I 115.2 . . ?
N610 C652 C653 118.0(7) . . ?
N610 C652 H65F 121.0 . . ?
C653 C652 H65F 121.0 . . ?
C654 C653 C652 118.6(8) . . ?
C654 C653 H65G 120.7 . . ?
C652 C653 H65G 120.7 . . ?
C653 C654 C655 120.3(9) . . ?
C653 C654 H65H 119.9 . . ?
C655 C654 H65H 119.9 . . ?
C656 C655 C654 120.2(8) . . ?
C656 C655 H65I 119.9 . . ?
C654 C655 H65I 119.9 . . ?
N610 C656 C655 121.4(7) . . ?
N610 C656 C657 117.2(6) . . ?
C655 C656 C657 121.4(6) . . ?
N611 C657 C658 122.5(6) . . ?
N611 C657 C656 114.4(5) . . ?
C658 C657 C656 122.6(6) . . ?
C657 C658 C659 118.5(6) . . ?
C657 C658 H65J 120.8 . . ?
C659 C658 H65J 120.8 . . ?
C660 C659 C658 118.8(6) . . ?
C660 C659 H65K 120.6 . . ?
C658 C659 H65K 120.6 . . ?
C661 C660 C659 118.0(6) . . ?
C661 C660 N612 121.1(5) . . ?
C659 C660 N612 120.9(5) . . ?
N611 C661 C660 123.9(5) . . ?
N611 C661 H66C 118.1 . . ?
C660 C661 H66C 118.1 . . ?
C667 C666 C665 120.8(6) . . ?
C65F C666 C67F 121.3(7) . . ?
C65F C666 C60H 98.1(7) . . ?
C667 C666 C60H 121.2(7) . . ?
C665 C666 C60H 115.4(7) . . ?
C67F C666 C60H 135.4(8) . . ?
C65F C666 C61G 128.1(7) . . ?
C667 C666 C61G 124.3(7) . . ?
C665 C666 C61G 112.9(6) . . ?
C67F C666 C61G 109.5(7) . . ?
C60H C666 C61G 30.9(5) . . ?
O64' O604 C662 103(2) . . ?
O604 O64' C662 51(2) . . ?
N612 C662 O604 118.4(15) . . ?
N612 C662 O64' 133.9(11) . . ?
O604 C662 O64' 25.9(10) . . ?
N612 C662 C663 119.7(10) . . ?
O604 C662 C663 121.3(13) . . ?
O64' C662 C663 104.9(10) . . ?
C664 C663 C668 119.3(9) . . ?
C664 C663 C662 119.2(8) . . ?
C668 C663 C662 120.8(8) . . ?
C665 C664 C663 120.0(9) . . ?
C665 C664 H66D 120.0 . . ?
C663 C664 H66D 120.0 . . ?
C664 C665 C666 121.2(8) . . ?
C664 C665 H66E 119.4 . . ?
C666 C665 H66E 119.4 . . ?
C666 C667 C668 116.0(8) . . ?
C666 C667 H66F 122.0 . . ?
C668 C667 H66F 122.0 . . ?
C663 C668 C667 120.6(9) . . ?
C663 C668 H66G 119.7 . . ?
C667 C668 H66G 119.7 . . ?
N612 C62F O04F 129.1(16) . . ?
N612 C62F C63F 120.0(13) . . ?
O04F C62F C63F 110.2(13) . . ?
C65F C64F C63F 120.1(10) . . ?
C65F C64F H64G 120.0 . . ?
C63F C64F H64G 120.0 . . ?
C68F C63F C64F 118.5(10) . . ?
C68F C63F C62F 117.1(9) . . ?
C64F C63F C62F 124.3(10) . . ?
C666 C65F C64F 119.9(10) . . ?
C666 C65F H65L 120.1 . . ?
C64F C65F H65L 120.1 . . ?
C68F C67F C666 117.6(9) . . ?
C68F C67F H67B 121.2 . . ?
C666 C67F H67B 121.2 . . ?
C63F C68F C67F 121.4(10) . . ?
C63F C68F H68D 119.3 . . ?
C67F C68F H68D 119.3 . . ?
F13 B1 F11 94.0(8) . . ?
F13 B1 F12' 118.9(8) . . ?
F13 B1 F14 110.3(6) . . ?
F11 B1 F14 130.7(8) . . ?
F12' B1 F14 103.8(7) . . ?
F13 B1 F11' 117.3(8) . . ?
F12' B1 F11' 105.0(7) . . ?
F14 B1 F11' 99.1(7) . . ?
F13 B1 F12 85.9(8) . . ?
F11 B1 F12 107.7(9) . . ?
F14 B1 F12 116.0(9) . . ?
F24 B2 F25 165.2(15) . . ?
F24 B2 F27 36.1(6) . . ?
F25 B2 F27 129.1(12) . . ?
F24 B2 F28 98.8(8) . . ?
F25 B2 F28 93.1(11) . . ?
F27 B2 F28 125.2(10) . . ?
F24 B2 F21 113.4(8) . . ?
F25 B2 F21 64.8(8) . . ?
F27 B2 F21 104.2(9) . . ?
F28 B2 F21 127.0(12) . . ?
F24 B2 F22 111.4(12) . . ?
F25 B2 F22 56.2(7) . . ?
F27 B2 F22 79.3(10) . . ?
F28 B2 F22 107.0(7) . . ?
F21 B2 F22 99.1(7) . . ?
F24 B2 F26 94.6(7) . . ?
F25 B2 F26 93.4(11) . . ?
F27 B2 F26 113.4(8) . . ?
F28 B2 F26 93.7(9) . . ?
F21 B2 F26 45.1(5) . . ?
F22 B2 F26 143.1(8) . . ?
F24 B2 F23 117.0(8) . . ?
F25 B2 F23 76.5(9) . . ?
F27 B2 F23 146.2(9) . . ?
F28 B2 F23 21.0(5) . . ?
F21 B2 F23 107.4(10) . . ?
F22 B2 F23 106.9(7) . . ?
F26 B2 F23 82.0(8) . . ?
F26 F21 B2 77.1(8) . . ?
F26 F21 F25 107.5(9) . . ?
B2 F21 F25 52.9(7) . . ?
F25 F22 B2 55.4(8) . . ?
F28 F23 B2 51.3(11) . . ?
F27 F24 B2 81.9(11) . . ?
B2 F25 F22 68.4(10) . . ?
B2 F25 F21 62.3(8) . . ?
F22 F25 F21 105.2(10) . . ?
F21 F26 B2 57.9(6) . . ?
F24 F27 B2 62.0(9) . . ?
F23 F28 B2 107.7(14) . . ?
F32 B3 F33 113.5(6) . . ?
F32 B3 F34 110.9(6) . . ?
F33 B3 F34 110.6(6) . . ?
F32 B3 F31 90.9(7) . . ?
F33 B3 F31 126.2(7) . . ?
F34 B3 F31 102.8(6) . . ?
F32 B3 F31' 115.2(8) . . ?
F33 B3 F31' 101.4(7) . . ?
F34 B3 F31' 104.4(6) . . ?
F31 B3 F31' 28.0(6) . . ?
F31' F31 B3 81.0(13) . . ?
F31 F31' B3 71.0(13) . . ?
F41 B4 F46 123.7(11) . . ?
F41 B4 F44 68.5(8) . . ?
F46 B4 F44 100.9(10) . . ?
F41 B4 F45 151.6(11) . . ?
F46 B4 F45 28.2(8) . . ?
F44 B4 F45 111.0(10) . . ?
F41 B4 F48 102.1(10) . . ?
F46 B4 F48 134.2(12) . . ?
F44 B4 F48 94.6(9) . . ?
F45 B4 F48 106.2(10) . . ?
F41 B4 F42 110.2(11) . . ?
F46 B4 F42 117.8(11) . . ?
F44 B4 F42 127.7(10) . . ?
F45 B4 F42 92.6(9) . . ?
F48 B4 F42 33.1(7) . . ?
F41 B4 F43 61.5(8) . . ?
F46 B4 F43 98.3(10) . . ?
F44 B4 F43 128.9(10) . . ?
F45 B4 F43 108.1(10) . . ?
F48 B4 F43 104.8(10) . . ?
F42 B4 F43 80.9(8) . . ?
F41 B4 F47 52.7(8) . . ?
F46 B4 F47 79.4(9) . . ?
F44 B4 F47 102.9(9) . . ?
F45 B4 F47 102.3(10) . . ?
F48 B4 F47 138.3(11) . . ?
F42 B4 F47 117.1(10) . . ?
F43 B4 F47 36.3(7) . . ?
F47 F41 B4 73.1(10) . . ?
F47 F41 F43 40.1(8) . . ?
B4 F41 F43 66.3(8) . . ?
F47 F41 F44 109.5(12) . . ?
B4 F41 F44 57.9(7) . . ?
F43 F41 F44 123.3(11) . . ?
F48 F42 B4 71.2(12) . . ?
F47 F43 F41 60.1(12) . . ?
F47 F43 B4 73.3(11) . . ?
F41 F43 B4 52.2(7) . . ?
B4 F44 F41 53.7(7) . . ?
F46 F45 B4 72.1(16) . . ?
F45 F46 B4 79.7(16) . . ?
F45 F46 F47 124(2) . . ?
B4 F46 F47 55.1(7) . . ?
F43 F47 F41 79.7(14) . . ?
F43 F47 B4 70.4(11) . . ?
F41 F47 B4 54.2(8) . . ?
F43 F47 F46 96.0(14) . . ?
F41 F47 F46 94.8(10) . . ?
B4 F47 F46 45.5(6) . . ?
F42 F48 B4 75.6(12) . . ?
F52 B5 F51 37.7(8) . . ?
F52 B5 F56 130.3(17) . . ?
F51 B5 F56 107.9(15) . . ?
F52 B5 F57 116.1(14) . . ?
F51 B5 F57 127.7(14) . . ?
F56 B5 F57 113.6(11) . . ?
F52 B5 F53 103.1(12) . . ?
F51 B5 F53 101.1(13) . . ?
F56 B5 F53 121.9(15) . . ?
F57 B5 F53 28.8(5) . . ?
F52 B5 F54 142.0(16) . . ?
F51 B5 F54 106.8(15) . . ?
F56 B5 F54 27.5(7) . . ?
F57 B5 F54 96.5(10) . . ?
F53 B5 F54 96.4(13) . . ?
F52 B5 F58 81.1(18) . . ?
F51 B5 F58 86.1(15) . . ?
F56 B5 F58 57.0(13) . . ?
F57 B5 F58 143.6(17) . . ?
F53 B5 F58 172.4(17) . . ?
F54 B5 F58 83.7(14) . . ?
F52 B5 F55 93.2(12) . . ?
F51 B5 F55 59.6(10) . . ?
F56 B5 F55 87.9(13) . . ?
F57 B5 F55 91.1(12) . . ?
F53 B5 F55 65.3(10) . . ?
F54 B5 F55 65.8(9) . . ?
F58 B5 F55 121.1(15) . . ?
F52 F51 B5 54.2(14) . . ?
F52 F51 F55 126.1(15) . . ?
B5 F51 F55 80.1(13) . . ?
F51 F52 B5 88.1(17) . . ?
F51 F52 F58 93.8(16) . . ?
B5 F52 F58 63.6(15) . . ?
F57 F53 B5 74.8(11) . . ?
F56 F54 B5 57.8(14) . . ?
F51 F55 B5 40.3(6) . . ?
F54 F56 B5 94.7(17) . . ?
F54 F56 F58 160(2) . . ?
B5 F56 F58 71.3(16) . . ?
F53 F57 B5 76.4(11) . . ?
F56 F58 B5 51.7(13) . . ?
F56 F58 F52 83.9(16) . . ?
B5 F58 F52 35.3(8) . . ?
F63 B6 F62 104.9(10) . . ?
F63 B6 F66 128.8(10) . . ?
F62 B6 F66 118.4(9) . . ?
F63 B6 F68 115.7(8) . . ?
F62 B6 F68 82.0(8) . . ?
F66 B6 F68 51.1(6) . . ?
F63 B6 F64 115.5(8) . . ?
F62 B6 F64 122.8(9) . . ?
F66 B6 F64 62.4(7) . . ?
F68 B6 F64 111.9(8) . . ?
F63 B6 F65 54.1(6) . . ?
F62 B6 F65 126.5(10) . . ?
F66 B6 F65 110.0(9) . . ?
F68 B6 F65 150.2(10) . . ?
F64 B6 F65 62.8(6) . . ?
F63 B6 F67 47.1(8) . . ?
F62 B6 F67 100.7(10) . . ?
F66 B6 F67 96.5(11) . . ?
F68 B6 F67 68.6(8) . . ?
F64 B6 F67 136.4(11) . . ?
F65 B6 F67 94.9(9) . . ?
F63 B6 F61 107.3(8) . . ?
F62 B6 F61 28.7(6) . . ?
F66 B6 F61 123.9(7) . . ?
F68 B6 F61 106.0(7) . . ?
F64 B6 F61 98.4(7) . . ?
F65 B6 F61 103.8(7) . . ?
F67 B6 F61 124.0(10) . . ?
F62 F61 B6 53.3(10) . . ?
F61 F62 B6 98.0(13) . . ?
F61 F62 F68 137.1(14) . . ?
B6 F62 F68 51.3(6) . . ?
F67 F63 F65 132.7(14) . . ?
F67 F63 B6 77.9(11) . . ?
F65 F63 B6 70.1(7) . . ?
B6 F64 F66 56.8(6) . . ?
B6 F64 F65 59.8(6) . . ?
F66 F64 F65 103.5(7) . . ?
F63 F65 B6 55.8(6) . . ?
F63 F65 F64 112.0(8) . . ?
B6 F65 F64 57.5(5) . . ?
F68 F66 B6 65.3(8) . . ?
F68 F66 F64 124.2(11) . . ?
B6 F66 F64 60.9(7) . . ?
F63 F67 B6 54.9(9) . . ?
F63 F67 F68 106.4(14) . . ?
B6 F67 F68 51.5(7) . . ?
F66 F68 B6 63.6(8) . . ?
F66 F68 F67 98.3(10) . . ?
B6 F68 F67 60.0(8) . . ?
F66 F68 F62 99.8(9) . . ?
B6 F68 F62 46.6(6) . . ?
F67 F68 F62 79.5(8) . . ?
F85 B8 F84 101.1(12) . . ?
F85 B8 F81 170.3(17) . . ?
F84 B8 F81 70.8(14) . . ?
F85 B8 F82 121.8(14) . . ?
F84 B8 F82 134.5(12) . . ?
F81 B8 F82 67.5(14) . . ?
F85 B8 F88 96.1(19) . . ?
F84 B8 F88 140(2) . . ?
F81 B8 F88 87(2) . . ?
F82 B8 F88 55.0(14) . . ?
F85 B8 F86 64.4(11) . . ?
F84 B8 F86 37.2(7) . . ?
F81 B8 F86 106.8(15) . . ?
F82 B8 F86 169.7(13) . . ?
F88 B8 F86 134.6(17) . . ?
F85 B8 F87 86.3(12) . . ?
F84 B8 F87 163.8(12) . . ?
F81 B8 F87 102.9(14) . . ?
F82 B8 F87 35.5(6) . . ?
F88 B8 F87 51.8(17) . . ?
F86 B8 F87 149.7(10) . . ?
F85 B8 F83 71.1(11) . . ?
F84 B8 F83 167.4(12) . . ?
F81 B8 F83 117.8(14) . . ?
F82 B8 F83 50.9(7) . . ?
F88 B8 F83 52.4(18) . . ?
F86 B8 F83 135.4(10) . . ?
F87 B8 F83 15.7(5) . . ?
B8 F81 F82 56.4(10) . . ?
B8 F81 F84 53.9(10) . . ?
F82 F81 F84 108.1(14) . . ?
F87 F82 F83 9.4(7) . . ?
F87 F82 F88 67(2) . . ?
F83 F82 F88 60(2) . . ?
F87 F82 B8 74.5(10) . . ?
F83 F82 B8 66.1(8) . . ?
F88 F82 B8 62.5(12) . . ?
F87 F82 F81 130.3(14) . . ?
F83 F82 F81 121.4(13) . . ?
F88 F82 F81 85(2) . . ?
B8 F82 F81 56.1(10) . . ?
F82 F83 F88 63.1(15) . . ?
F82 F83 B8 63.0(8) . . ?
F88 F83 B8 62.4(13) . . ?
F82 F83 F85 114.5(11) . . ?
F88 F83 F85 89.8(15) . . ?
B8 F83 F85 51.8(8) . . ?
F86 F84 B8 74.4(12) . . ?
F86 F84 F81 127.7(17) . . ?
B8 F84 F81 55.3(10) . . ?
B8 F85 F86 60.2(10) . . ?
B8 F85 F83 57.1(9) . . ?
F86 F85 F83 117.2(13) . . ?
F84 F86 B8 68.4(11) . . ?
F84 F86 F85 122.8(15) . . ?
B8 F86 F85 55.3(9) . . ?
F82 F87 F88 73.4(18) . . ?
F82 F87 B8 70.0(10) . . ?
F88 F87 B8 62.7(12) . . ?
F87 F88 F83 18.1(8) . . ?
F87 F88 F82 39.9(12) . . ?
F83 F88 F82 57.2(17) . . ?
F87 F88 B8 65.5(15) . . ?
F83 F88 B8 65.2(15) . . ?
F82 F88 B8 62.4(13) . . ?
F123 B12 F124 132(2) . . ?
F123 B12 F122 110(2) . . ?
F124 B12 F122 117.6(18) . . ?
F123 B12 F121 103.2(19) . . ?
F124 B12 F121 33.7(9) . . ?
F122 B12 F121 141.1(17) . . ?
F124 F121 B12 53.8(14) . . ?
F121 F124 B12 92.4(17) . . ?
F136 B13 F133 59(2) . . ?
F136 B13 F134 94(2) . . ?
F133 B13 F134 141(2) . . ?
F136 B13 F135 118(2) . . ?
F133 B13 F135 107(2) . . ?
F134 B13 F135 58.5(16) . . ?
F136 B13 F131 133(2) . . ?
F133 B13 F131 135(2) . . ?
F134 B13 F131 44.7(10) . . ?
F135 B13 F131 29.8(13) . . ?
F136 B13 F132 39.0(16) . . ?
F133 B13 F132 48.1(14) . . ?
F134 B13 F132 126.7(16) . . ?
F135 B13 F132 149(2) . . ?
F131 B13 F132 171.2(14) . . ?
F135 F131 F134 95(3) . . ?
F135 F131 B13 71.2(19) . . ?
F134 F131 B13 64.2(11) . . ?
F136 F132 F133 78(2) . . ?
F136 F132 B13 62.4(14) . . ?
F133 F132 B13 60.4(12) . . ?
F132 F133 F136 44.0(19) . . ?
F132 F133 B13 71.5(14) . . ?
F136 F133 B13 59.6(15) . . ?
F131 F134 F135 32.6(14) . . ?
F131 F134 B13 71.1(12) . . ?
F135 F134 B13 61.4(13) . . ?
F131 F135 F134 52(2) . . ?
F131 F135 B13 79(2) . . ?
F134 F135 B13 60.1(13) . . ?
F132 F136 F133 58(2) . . ?
F132 F136 B13 78.6(19) . . ?
F133 F136 B13 61.0(15) . . ?
C5Y O5Y C9Y 116.4(13) . . ?
O6Y C1Y C6Y 125.6(11) . . ?
O6Y C1Y C2Y 114.8(9) . . ?
C6Y C1Y C2Y 118.8(8) . . ?
C1Y C2Y C3Y 120.0(8) . . ?
C1Y C2Y Br1 121.7(6) . . ?
C3Y C2Y Br1 118.2(6) . . ?
C4Y C3Y C2Y 120.2(8) . . ?
C4Y C3Y H3YA 119.9 . . ?
C2Y C3Y H3YA 119.9 . . ?
C5Y C4Y C3Y 119.1(9) . . ?
C5Y C4Y C7Y 121.5(13) . . ?
C3Y C4Y C7Y 119.3(13) . . ?
O5Y C5Y C4Y 123.6(13) . . ?
O5Y C5Y C6Y 108.7(11) . . ?
C4Y C5Y C6Y 118.7(9) . . ?
C1Y C6Y C5Y 120.2(8) . . ?
C1Y C6Y Br3 120.0(6) . . ?
C5Y C6Y Br3 119.2(6) . . ?
C14Y C7Y C4Y 132(2) . . ?
C14Y C7Y C8Y 109(2) . . ?
C4Y C7Y C8Y 119.0(19) . . ?
C13Y C8Y C9Y 124.1(8) . . ?
C13Y C8Y C7Y 121.9(12) . . ?
C9Y C8Y C7Y 113.2(12) . . ?
C8Y C9Y C10Y 114.4(8) . . ?
C8Y C9Y O5Y 123.1(9) . . ?
C10Y C9Y O5Y 122.5(9) . . ?
C11Y C10Y C9Y 123.2(8) . . ?
C11Y C10Y Br2 125.4(6) . . ?
C9Y C10Y Br2 111.2(6) . . ?
O4Y C11Y C12Y 115.0(12) . . ?
O4Y C11Y C10Y 131.0(14) . . ?
C12Y C11Y C10Y 113.0(9) . . ?
C13Y C12Y C11Y 118.8(10) . . ?
C13Y C12Y Br4 114.5(7) . . ?
C11Y C12Y Br4 110.6(6) . . ?
C12Y C13Y C8Y 113.6(8) . . ?
C12Y C13Y H13K 123.2 . . ?
C8Y C13Y H13K 123.2 . . ?
C7Y C14Y C19Y 104.4(13) . . ?
C7Y C14Y C15Y 129.9(13) . . ?
C19Y C14Y C15Y 122.3(8) . . ?
C14Y C15Y C16Y 116.9(7) . . ?
C14Y C15Y C1YY 121.2(8) . . ?
C16Y C15Y C1YY 119.9(8) . . ?
C15Y C16Y C17Y 121.8(7) . . ?
C15Y C16Y H16H 119.1 . . ?
C17Y C16Y H16H 119.1 . . ?
C18Y C17Y C16Y 117.5(8) . . ?
C18Y C17Y H17C 121.2 . . ?
C16Y C17Y H17C 121.2 . . ?
C17Y C18Y C19Y 121.2(8) . . ?
C17Y C18Y H18B 119.4 . . ?
C19Y C18Y H18B 119.4 . . ?
C14Y C19Y C18Y 118.0(8) . . ?
C14Y C19Y H19B 121.0 . . ?
C18Y C19Y H19B 121.0 . . ?
O2YY C1YY O1YY 91.1(11) . . ?
O2YY C1YY C15Y 102.3(11) . . ?
O1YY C1YY C15Y 166.6(14) . . ?
O850 C853 C852 60.5(15) . . ?
C851 C852 O850 160.0(17) . . ?
C851 C852 C853 165.8(15) . . ?
O850 C852 C853 32.7(9) . . ?
C853 O850 C852 86.7(18) . . ?
C762 N760 C763 125.9(11) . . ?
C762 N760 C761 117.6(12) . . ?
C763 N760 C761 116.3(11) . . ?
O760 C763 N760 113.8(12) . . ?
C703 N700 C702 144.5(11) . . ?
C703 N700 C701 108.5(10) . . ?
C702 N700 C701 105.0(9) . . ?
O700 C703 N700 108.7(10) . . ?
C723 N720 C722 133.4(13) . . ?
C723 N720 C721 112.0(12) . . ?
C722 N720 C721 113.7(12) . . ?
O720 C723 N720 123.7(14) . . ?
O3W O730 C733 83.9(14) . . ?
O730 C733 N730 161(2) . . ?
O730 C733 O3W 39.2(9) . . ?
N730 C733 O3W 123.1(17) . . ?
C733 N730 C732 127.4(14) . . ?
C733 N730 C731 116.7(13) . . ?
C732 N730 C731 115.5(11) . . ?
O730 O3W C733 56.9(12) . . ?
C773 O770 N770 57.2(9) . . ?
C771 N770 C773 107.0(14) . . ?
C771 N770 C772 108.5(15) . . ?
C773 N770 C772 106.0(14) . . ?
C771 N770 O770 88.6(13) . . ?
C773 N770 O770 44.5(8) . . ?
C772 N770 O770 74.3(11) . . ?
O770 C773 N770 78.3(11) . . ?
C783 O780 O781 54.7(13) . . ?
C783 O781 O780 57.3(14) . . ?
C782 N780 C781 136.3(11) . . ?
C782 N780 C783 104.1(10) . . ?
C781 N780 C783 119.6(10) . . ?
O781 C783 O780 68.0(19) . . ?
O781 C783 N780 172(2) . . ?
O780 C783 N780 105.6(15) . . ?
C792 N790 C793 118.0(9) . . ?
C792 N790 C791 130.6(10) . . ?
C793 N790 C791 110.9(9) . . ?
O790 C793 N790 116.8(13) . . ?
C813 N810 C811 121.5(12) . . ?
C813 N810 C812 121.5(10) . . ?
C811 N810 C812 116.4(12) . . ?
O810 C813 N810 113.8(11) . . ?
C822 O820 C823 135.0(17) . . ?
C822 O820 C821 61.3(9) . . ?
C823 O820 C821 145(2) . . ?
O820 C821 C822 59.1(9) . . ?
O820 C822 C821 59.7(11) . . ?
O820 C822 O19W 94.8(14) . . ?
C821 C822 O19W 147.3(15) . . ?
C824 C823 O820 94.6(15) . . ?
O830 C832 C833 5.6(9) . . ?
C832 O830 C833 169.7(17) . . ?
C832 O830 C831 6.8(13) . . ?
C833 O830 C831 170.6(13) . . ?
C832 O830 C834 176.3(14) . . ?
C833 O830 C834 8.4(10) . . ?
C831 O830 C834 176.7(10) . . ?
C834 C833 O830 158(3) . . ?
C834 C833 C832 163(2) . . ?
O830 C833 C832 4.6(8) . . ?
C833 C834 O830 13.2(16) . . ?
C873 N870 C872 140.0(13) . . ?
C873 N870 C871 99.5(11) . . ?
C872 N870 C871 120.2(13) . . ?
O870 C873 N870 86.3(10) . . ?
C963 N960 C961 128.3(10) . . ?
C963 N960 C962 115.2(11) . . ?
C961 N960 C962 115.9(11) . . ?
O961 C961 N960 122.6(13) . . ?
O960 C963 N960 114.6(15) . . ?
C902 O900 C903 120.9(15) . . ?
O900 C902 C901 173.7(18) . . ?
C904 C903 O900 140(2) . . ?
C862 C861 O860 50.3(6) . . ?
C863 O860 C862 160.2(12) . . ?
C863 O860 C861 111.5(9) . . ?
C862 O860 C861 51.0(6) . . ?
O860 C863 C864 132.3(14) . . ?
O860 C862 C861 78.7(8) . . ?
O30W O910 O1G 174.5(14) . . ?
O30W O910 C913 43.6(7) . . ?
O1G O910 C913 134.4(11) . . ?
O30W C913 C914 124.7(12) . . ?
O30W C913 O910 49.3(8) . . ?
C914 C913 O910 174.0(11) . . ?
C913 C914 O31W 138.1(10) . . ?
C913 O30W O910 87.0(11) . . ?
O910 O1G C911 119.2(9) . . ?
C713 O710 C712 87(2) . . ?
C713 O710 C711 151(2) . . ?
C712 O710 C711 65.4(14) . . ?
C713 O710 N710 99(2) . . ?
C712 O710 N710 41.1(12) . . ?
C711 O710 N710 55.3(13) . . ?
O710 C713 C712 56.1(17) . . ?
O710 C713 N710 54.6(18) . . ?
C712 C713 N710 32.3(9) . . ?
C712 N710 C711 71.5(18) . . ?
C712 N710 O710 49.4(14) . . ?
C711 N710 O710 59.1(14) . . ?
C712 N710 C713 47.9(14) . . ?
C711 N710 C713 85.3(15) . . ?
O710 N710 C713 26.8(9) . . ?
N710 C712 O711 124(2) . . ?
N710 C712 O710 89.4(19) . . ?
O711 C712 O710 145(2) . . ?
N710 C712 C713 99.8(18) . . ?
O711 C712 C713 119.6(16) . . ?
O710 C712 C713 37.3(12) . . ?
N710 C712 C711 66.6(17) . . ?
O711 C712 C711 129.3(17) . . ?
O710 C712 C711 66.7(14) . . ?
C713 C712 C711 103.7(14) . . ?
N710 C711 C712 42.0(12) . . ?
N710 C711 O710 65.6(15) . . ?
C712 C711 O710 47.8(11) . . ?

loop_
_geom_bond_atom_site_label_1
_geom_bond_atom_site_label_2
_geom_bond_distance
_geom_bond_site_symmetry_2
_geom_bond_publ_flag
Zn1 N401 2.118(3) . ?
Zn1 N505 2.120(3) . ?
Zn1 N305 2.161(3) . ?
Zn1 N304 2.163(4) . ?
Zn1 N504 2.172(3) . ?
Zn1 N402 2.180(3) . ?
Zn2 N307 2.109(4) . ?
Zn2 N502 2.119(3) . ?
Zn2 N204 2.137(4) . ?
Zn2 N501 2.159(4) . ?
Zn2 N308 2.168(3) . ?
Zn2 N205 2.176(4) . ?
Zn3 N201 2.135(4) . ?
Zn3 N105 2.136(4) . ?
Zn3 N510 2.144(4) . ?
Zn3 N202 2.147(4) . ?
Zn3 N511 2.156(4) . ?
Zn3 N104 2.163(4) . ?
Zn4 N210 2.020(6) . ?
Zn4 N602 2.130(5) . ?
Zn4 N101 2.135(4) . ?
Zn4 N102 2.140(4) . ?
Zn4 N601 2.147(5) . ?
Zn4 N211 2.184(6) . ?
Zn4 N11B 2.238(11) . ?
Zn4 N10B 2.241(11) . ?
Zn5 N310 2.003(7) . ?
Zn5 N311 2.115(4) . ?
Zn5 N208 2.127(7) . ?
Zn5 N611 2.154(4) . ?
Zn5 N610 2.156(5) . ?
Zn5 N207 2.173(4) . ?
Zn5 N10C 2.177(9) . ?
Zn5 N08B 2.197(13) . ?
Zn6 N410 2.139(4) . ?
Zn6 N107 2.144(4) . ?
Zn6 N411 2.157(4) . ?
Zn6 N508 2.167(5) . ?
Zn6 N108 2.170(4) . ?
Zn6 N507 2.178(5) . ?
Zn7 N110 2.122(5) . ?
Zn7 N111 2.137(4) . ?
Zn7 N408 2.150(5) . ?
Zn7 N604 2.160(5) . ?
Zn7 N605 2.170(5) . ?
Zn7 N407 2.173(5) . ?
Zn8 N608 1.819(7) . ?
Zn8 N607 1.977(7) . ?
Zn8 N05D 2.013(10) . ?
Zn8 N301 2.125(5) . ?
Zn8 N302 2.136(4) . ?
Zn8 N404 2.171(6) . ?
Zn8 N04D 2.174(11) . ?
Zn8 N405 2.265(6) . ?
Zn8 N07F 2.361(7) . ?
Zn8 N08F 2.402(8) . ?
N101 C101 1.315(7) . ?
N101 C105 1.354(6) . ?
N102 C110 1.298(6) . ?
N102 C106 1.368(6) . ?
N103 C111 1.351(10) . ?
N103 C109 1.427(7) . ?
N103 C11A 1.525(17) . ?
N103 H10J 0.8999 . ?
N103 H10G 0.9003 . ?
C101 C102 1.409(8) . ?
C101 H10A 0.9500 . ?
C102 C103 1.354(8) . ?
C102 H10B 0.9500 . ?
C103 C104 1.438(8) . ?
C103 H10C 0.9500 . ?
C104 C105 1.391(7) . ?
C104 H10D 0.9500 . ?
C105 C106 1.461(7) . ?
C106 C107 1.337(7) . ?
C107 C108 1.348(7) . ?
C107 H10E 0.9500 . ?
C108 C109 1.397(7) . ?
C108 H10F 0.9500 . ?
C109 C110 1.333(7) . ?
C110 H11A 0.9500 . ?
C111 O101 1.342(11) . ?
C111 C112 1.478(12) . ?
C112 C113 1.388(10) . ?
C112 C117 1.396(9) . ?
C113 C114 1.392(10) . ?
C113 H11B 0.9500 . ?
C114 C115 1.380(10) . ?
C114 H11C 0.9500 . ?
C115 C116 1.352(10) . ?
C115 C10G 1.622(13) . ?
C116 C117 1.471(9) . ?
C116 H11D 0.9500 . ?
C11A O01A 1.30(2) . ?
C11A O1AA 1.373(18) . ?
C11A C117 1.957(17) . ?
O01A O1AA 1.42(3) . ?
C12A C117 1.381(7) . ?
C12A C13A 1.403(8) . ?
C12A H12A 0.9500 . ?
C13A C14A 1.398(8) . ?
C13A H13A 0.9500 . ?
C14A C11H 1.312(17) . ?
C14A C15A 1.401(8) . ?
C15A C16A 1.405(8) . ?
C15A H15A 0.9500 . ?
C16A C117 1.397(8) . ?
C16A H16A 0.9500 . ?
C117 H11G 0.9599 . ?
N104 C122 1.277(6) . ?
N104 C118 1.366(7) . ?
N105 C127 1.339(6) . ?
N105 C123 1.385(6) . ?
N106 C28A 1.290(12) . ?
N106 C126 1.426(7) . ?
N106 C128 1.476(16) . ?
N106 H10K 0.8998 . ?
N106 H10H 0.9000 . ?
C118 C119 1.353(8) . ?
C118 H11E 0.9500 . ?
C119 C120 1.338(9) . ?
C119 H11F 0.9500 . ?
C120 C121 1.439(9) . ?
C120 H12B 0.9500 . ?
C121 C122 1.381(7) . ?
C121 H12C 0.9500 . ?
C122 C123 1.507(7) . ?
C123 C124 1.338(8) . ?
C124 C125 1.302(9) . ?
C124 H12D 0.9500 . ?
C125 C126 1.428(8) . ?
C125 H12E 0.9500 . ?
C126 C127 1.338(7) . ?
C127 H12F 0.9500 . ?
O102 C128 1.326(17) . ?
C128 C129 1.373(18) . ?
C129 C130 1.351(12) . ?
C129 C134 1.393(12) . ?
C130 C131 1.445(12) . ?
C130 H13B 0.9500 . ?
C131 C132 1.374(11) . ?
C131 H13C 0.9500 . ?
C132 C133 1.362(11) . ?
C132 C11G 1.549(13) . ?
C133 C134 1.421(13) . ?
C133 H13D 0.9500 . ?
C134 H13E 0.9500 . ?
O02A C28A 1.271(13) . ?
C28A C29A 1.580(13) . ?
C29A C30A 1.366(8) . ?
C29A C34A 1.398(7) . ?
C30A C31A 1.401(8) . ?
C30A H30A 0.9500 . ?
C31A C32A 1.398(7) . ?
C31A H31A 0.9500 . ?
C32A C33A 1.393(8) . ?
C32A C11H 1.513(18) . ?
C33A C34A 1.392(8) . ?
C33A H33A 0.9500 . ?
C34A H34A 0.9500 . ?
N107 C135 1.337(7) . ?
N107 C139 1.357(8) . ?
N108 C140 1.330(7) . ?
N108 C144 1.347(7) . ?
N109 C145 1.356(15) . ?
N109 C143 1.381(7) . ?
N109 C45A 1.447(15) . ?
N109 H10L 0.9000 . ?
N109 H10I 0.8999 . ?
C135 C136 1.367(9) . ?
C135 H13F 0.9500 . ?
C136 C137 1.383(10) . ?
C136 H13G 0.9500 . ?
C137 C138 1.416(9) . ?
C137 H13H 0.9500 . ?
C138 C139 1.387(8) . ?
C138 H13I 0.9500 . ?
C139 C140 1.416(8) . ?
C140 C141 1.338(8) . ?
C141 C142 1.338(8) . ?
C141 H14A 0.9500 . ?
C142 C143 1.424(8) . ?
C142 H14B 0.9500 . ?
C143 C144 1.367(8) . ?
C144 H14C 0.9500 . ?
C146 C151 1.303(10) . ?
C146 C147 1.328(12) . ?
C146 C145 1.581(15) . ?
C146 C47A 1.65(2) . ?
C146 H14F 0.9597 . ?
C151 C50A 1.23(2) . ?
C151 C45A 1.619(15) . ?
C151 C150 1.685(12) . ?
C151 H15I 0.9595 . ?
C145 O03' 1.39(2) . ?
C145 O103 1.50(2) . ?
O103 O03' 1.05(2) . ?
C147 C148 1.417(13) . ?
C147 H14D 0.9500 . ?
C148 C149 1.314(15) . ?
C148 H14E 0.9500 . ?
C149 C150 1.306(15) . ?
C149 C11G 1.566(14) . ?
C150 H15B 0.9500 . ?
C45A O3AA 1.61(2) . ?
C45A O03A 1.70(2) . ?
O03A O3AA 0.81(2) . ?
C47A C48A 1.53(3) . ?
C47A H47A 0.9500 . ?
C48A C10H 1.45(2) . ?
C48A C49A 1.45(3) . ?
C49A C50A 1.51(3) . ?
C49A H49A 0.9500 . ?
C50A H50A 0.9500 . ?
C10H C11H 1.391(19) . ?
C10H C166 1.564(15) . ?
C10G C11G 1.209(14) . ?
C10G C166 1.571(13) . ?
O104 C162 1.247(7) . ?
N110 C156 1.359(6) . ?
N110 C152 1.371(8) . ?
N111 C157 1.357(6) . ?
N111 C161 1.360(6) . ?
N112 C162 1.275(7) . ?
N112 C160 1.427(6) . ?
N112 H11H 0.8800 . ?
C152 C153 1.395(9) . ?
C152 H15C 0.9500 . ?
C153 C154 1.281(9) . ?
C153 H15D 0.9500 . ?
C154 C155 1.417(8) . ?
C154 H15E 0.9500 . ?
C155 C156 1.345(7) . ?
C155 H15F 0.9500 . ?
C156 C157 1.464(7) . ?
C157 C158 1.410(7) . ?
C158 C159 1.339(7) . ?
C158 H15G 0.9500 . ?
C159 C160 1.391(7) . ?
C159 H15H 0.9500 . ?
C160 C161 1.366(6) . ?
C161 H16B 0.9500 . ?
C162 C163 1.509(9) . ?
C163 C164 1.358(10) . ?
C163 C168 1.379(9) . ?
C164 C165 1.378(10) . ?
C164 H16C 0.9500 . ?
C165 C166 1.448(11) . ?
C165 H16D 0.9500 . ?
C166 C167 1.339(10) . ?
C167 C168 1.476(9) . ?
C167 H16E 0.9500 . ?
C168 H16F 0.9500 . ?
N201 C201 1.356(6) . ?
N201 C205 1.367(6) . ?
N202 C206 1.298(6) . ?
N202 C210 1.347(6) . ?
N203 C211 1.343(9) . ?
N203 C209 1.429(7) . ?
N203 H20G 0.8800 . ?
C201 C202 1.418(7) . ?
C201 H20A 0.9500 . ?
C202 C203 1.311(7) . ?
C202 H20B 0.9500 . ?
C203 C204 1.382(7) . ?
C203 H20C 0.9500 . ?
C204 C205 1.360(7) . ?
C204 H20D 0.9500 . ?
C205 C206 1.535(7) . ?
C206 C207 1.387(8) . ?
C207 C208 1.375(8) . ?
C207 H20E 0.9500 . ?
C208 C209 1.417(9) . ?
C208 H20F 0.9500 . ?
C209 C210 1.388(8) . ?
C210 H21A 0.9500 . ?
O201 O01B 1.02(3) . ?
O201 C211 1.243(10) . ?
O01B C211 1.75(3) . ?
C211 C217 1.487(9) . ?
C212 C217 1.296(10) . ?
C212 C213 1.320(11) . ?
C212 H21B 0.9500 . ?
C213 C214 1.315(10) . ?
C213 H21C 0.9500 . ?
C214 C215 1.477(10) . ?
C214 C21G 1.583(9) . ?
C215 C216 1.455(9) . ?
C215 H21D 0.9500 . ?
C216 C217 1.365(9) . ?
C216 H21E 0.9500 . ?
N204 C218 1.338(7) . ?
N204 C222 1.359(7) . ?
N205 C227 1.315(6) . ?
N205 C223 1.363(6) . ?
N206 C228 1.339(8) . ?
N206 C226 1.401(7) . ?
N206 H20H 0.8800 . ?
C218 C219 1.379(8) . ?
C218 H21F 0.9500 . ?
C219 C220 1.381(8) . ?
C219 H21G 0.9500 . ?
C220 C221 1.468(8) . ?
C220 H22A 0.9500 . ?
C221 C222 1.380(8) . ?
C221 H22B 0.9500 . ?
C222 C223 1.492(8) . ?
C223 C224 1.307(8) . ?
C224 C225 1.367(8) . ?
C224 H22C 0.9500 . ?
O202 C228 1.231(9) . ?
O02B C228 1.434(15) . ?
C225 C226 1.390(8) . ?
C225 H22D 0.9500 . ?
C226 C227 1.367(7) . ?
C227 H22E 0.9500 . ?
C228 C229 1.567(9) . ?
C229 C234 1.290(9) . ?
C229 C230 1.333(9) . ?
C230 C231 1.393(9) . ?
C230 H23A 0.9500 . ?
C231 C232 1.305(9) . ?
C231 H23B 0.9500 . ?
C232 C233 1.374(8) . ?
C232 C20G 1.498(9) . ?
C233 C234 1.553(9) . ?
C233 H23C 0.9500 . ?
C234 H23D 0.9500 . ?
C20G C21G 1.244(9) . ?
C20G C249 1.384(12) . ?
C20G C48B 1.663(8) . ?
C21G C266 1.539(9) . ?
N207 C239 1.337(6) . ?
N207 C235 1.340(6) . ?
C235 C236 1.347(7) . ?
C235 H23E 0.9500 . ?
C236 C237 1.380(8) . ?
C236 H23F 0.9500 . ?
C237 C238 1.426(7) . ?
C237 H23G 0.9500 . ?
C238 C239 1.383(7) . ?
C238 H23H 0.9500 . ?
C239 C40B 1.466(17) . ?
C239 C240 1.483(9) . ?
N208 C244 1.349(9) . ?
N208 C240 1.372(10) . ?
N209 C245 1.278(12) . ?
N209 C243 1.461(8) . ?
N209 H20I 0.8800 . ?
C240 C241 1.413(11) . ?
C241 C242 1.376(10) . ?
C241 H24A 0.9500 . ?
C242 C243 1.411(9) . ?
C242 H24B 0.9500 . ?
C244 C243 1.360(9) . ?
C244 H24C 0.9500 . ?
O203 O23' 0.774(17) . ?
O203 C245 1.421(17) . ?
O23' C245 1.309(16) . ?
O03B O3BB 1.08(3) . ?
O03B C45B 1.66(3) . ?
O3BB C45B 1.04(3) . ?
N09B C45B 1.32(2) . ?
N09B C243 1.410(15) . ?
N09B H09A 0.8800 . ?
N08B C44B 1.25(2) . ?
N08B C40B 1.28(2) . ?
C40B C41B 1.35(2) . ?
C41B C42B 1.30(2) . ?
C41B H41A 0.9500 . ?
C42B C243 1.472(17) . ?
C42B H42A 0.9500 . ?
C44B C243 1.429(17) . ?
C44B H44A 0.9500 . ?
C246 C251 1.159(12) . ?
C246 C247 1.365(13) . ?
C246 C51B 1.385(7) . ?
C246 C47B 1.423(7) . ?
C246 C245 1.678(9) . ?
C246 H24F 0.9601 . ?
C247 C248 1.516(14) . ?
C247 H24D 0.9500 . ?
C248 C249 1.511(16) . ?
C248 H24E 0.9500 . ?
C249 C250 1.328(15) . ?
C250 C251 1.580(15) . ?
C250 H25A 0.9500 . ?
C251 H25B 0.9500 . ?
C45B C51B 1.637(14) . ?
C47B C48B 1.410(7) . ?
C47B H47B 0.9500 . ?
C48B C49B 1.407(7) . ?
C49B C50B 1.405(8) . ?
C49B H49B 0.9500 . ?
C50B C51B 1.397(8) . ?
C50B H50B 0.9500 . ?
N211 C261 1.356(7) . ?
N211 C257 1.358(9) . ?
N210 C252 1.361(9) . ?
N210 C256 1.410(9) . ?
C252 C253 1.363(9) . ?
C252 H25C 0.9500 . ?
C253 C254 1.405(10) . ?
C253 H25D 0.9500 . ?
C254 C255 1.384(10) . ?
C254 H25E 0.9500 . ?
C255 C256 1.400(9) . ?
C255 H25F 0.9500 . ?
C256 C257 1.461(11) . ?
C257 C258 1.355(10) . ?
C258 C259 1.398(10) . ?
C258 H25G 0.9500 . ?
C259 C260 1.368(9) . ?
C259 H25H 0.9500 . ?
O204 C262 1.322(10) . ?
N10B C52B 1.406(13) . ?
N10B C56B 1.423(13) . ?
N11B C57B 1.379(13) . ?
N11B C261 1.386(11) . ?
C52B C53B 1.369(13) . ?
C52B H52A 0.9500 . ?
C53B C54B 1.379(13) . ?
C53B H53A 0.9500 . ?
C54B C55B 1.406(14) . ?
C54B H54A 0.9500 . ?
C55B C56B 1.415(13) . ?
C55B H55A 0.9500 . ?
C56B C57B 1.418(17) . ?
C57B C58B 1.335(13) . ?
C59B C58B 1.409(14) . ?
C59B C260 1.409(12) . ?
C59B H59A 0.9500 . ?
C58B H58A 0.9500 . ?
O04B C262 1.557(17) . ?
N212 C262 1.293(8) . ?
N212 C260 1.425(7) . ?
N212 H21H 0.8800 . ?
C260 C261 1.366(7) . ?
C261 H26A 0.9500 . ?
C262 C263 1.517(10) . ?
C263 C268 1.345(9) . ?
C263 C264 1.394(11) . ?
C264 C265 1.363(10) . ?
C264 H26B 0.9500 . ?
C265 C266 1.378(9) . ?
C265 H26C 0.9500 . ?
C266 C267 1.350(9) . ?
C267 C268 1.411(10) . ?
C267 H26D 0.9500 . ?
C268 H26E 0.9500 . ?
N301 C305 1.301(7) . ?
N301 C301 1.402(7) . ?
N302 C306 1.298(7) . ?
N302 C310 1.349(6) . ?
N303 C311 1.176(11) . ?
N303 C11C 1.365(15) . ?
N303 C309 1.407(6) . ?
N303 H30K 0.8999 . ?
N303 H30J 0.9000 . ?
C301 C302 1.260(10) . ?
C301 H30B 0.9500 . ?
C302 C303 1.294(10) . ?
C302 H30C 0.9500 . ?
C303 C304 1.394(9) . ?
C303 H30D 0.9500 . ?
C304 C305 1.321(9) . ?
C304 H30E 0.9500 . ?
C305 C306 1.483(8) . ?
C306 C307 1.413(9) . ?
C307 C308 1.343(8) . ?
C307 H30F 0.9500 . ?
C308 C309 1.435(8) . ?
C308 H30G 0.9500 . ?
C309 C310 1.366(8) . ?
C310 H31B 0.9500 . ?
C312 C317 1.155(11) . ?
C312 C313 1.346(6) . ?
C312 C17C 1.427(7) . ?
C312 C311 1.762(11) . ?
C312 H31H 0.9601 . ?
C313 C14C 1.367(7) . ?
C313 C314 1.699(12) . ?
C313 C11C 1.722(13) . ?
C313 H31J 0.9601 . ?
C311 O301 1.528(15) . ?
C314 C315 1.324(14) . ?
C314 H31C 0.9500 . ?
C315 C316 1.330(14) . ?
C315 C30H 1.597(16) . ?
C315 C31H 1.649(15) . ?
C316 C317 1.388(13) . ?
C316 H31D 0.9500 . ?
C317 H31E 0.9500 . ?
C11C O1CC 1.238(17) . ?
C11C O01C 1.507(17) . ?
O01C O1CC 1.50(2) . ?
C14C C15C 1.394(8) . ?
C14C H14G 0.9500 . ?
C15C C16C 1.403(8) . ?
C15C H15J 0.9500 . ?
C16C C17C 1.402(8) . ?
C16C C31H 1.439(14) . ?
C16C C30H 1.507(16) . ?
C17C H17A 0.9500 . ?
N304 C322 1.328(5) . ?
N304 C318 1.339(5) . ?
N305 C323 1.312(5) . ?
N305 C327 1.330(5) . ?
N306 C328 1.320(7) . ?
N306 C326 1.415(6) . ?
N306 H30H 0.8800 . ?
O302 C328 1.305(8) . ?
C318 C319 1.383(7) . ?
C318 H31F 0.9500 . ?
C319 C320 1.402(7) . ?
C319 H31G 0.9500 . ?
C320 C321 1.363(7) . ?
C320 H32A 0.9500 . ?
C321 C322 1.385(6) . ?
C321 H32B 0.9500 . ?
C322 C323 1.480(6) . ?
C323 C324 1.374(6) . ?
C324 C325 1.358(7) . ?
C324 H32C 0.9500 . ?
C325 C326 1.389(7) . ?
C325 H32D 0.9500 . ?
C326 C327 1.380(6) . ?
C327 H32E 0.9500 . ?
C328 C329 1.502(8) . ?
C329 C334 1.364(8) . ?
C329 C330 1.373(8) . ?
C330 C331 1.484(9) . ?
C330 H33B 0.9500 . ?
C331 C332 1.320(9) . ?
C331 H33C 0.9500 . ?
C332 C333 1.317(10) . ?
C332 C30H 1.492(14) . ?
C332 C31G 1.498(13) . ?
C333 C334 1.419(10) . ?
C333 H33D 0.9500 . ?
C334 H33E 0.9500 . ?
N307 C339 1.311(6) . ?
N307 C335 1.349(6) . ?
N308 C340 1.330(5) . ?
N308 C344 1.355(5) . ?
N309 C345 1.283(7) . ?
N309 C343 1.389(6) . ?
N309 H30I 0.8800 . ?
O303 C345 1.402(8) . ?
C335 C336 1.391(7) . ?
C335 H33F 0.9500 . ?
C336 C337 1.326(8) . ?
C336 H33G 0.9500 . ?
C337 C338 1.408(7) . ?
C337 H33H 0.9500 . ?
C338 C339 1.395(6) . ?
C338 H33I 0.9500 . ?
C339 C340 1.467(6) . ?
C340 C341 1.386(6) . ?
C341 C342 1.397(6) . ?
C341 H34B 0.9500 . ?
C342 C343 1.398(6) . ?
C342 H34C 0.9500 . ?
C343 C344 1.364(6) . ?
C344 H34D 0.9500 . ?
C345 C346 1.579(9) . ?
C346 C351 1.291(8) . ?
C346 C347 1.461(9) . ?
C347 C348 1.309(9) . ?
C347 H34E 0.9500 . ?
C348 C349 1.517(12) . ?
C348 H34F 0.9500 . ?
C349 C350 1.281(11) . ?
C349 C31G 1.576(13) . ?
C349 C30G 1.691(16) . ?
C350 C351 1.570(10) . ?
C350 H35A 0.9500 . ?
C351 H35B 0.9500 . ?
N311 C361 1.303(7) . ?
N311 C357 1.317(8) . ?
N312 C62C 1.219(11) . ?
N312 C362 1.262(13) . ?
N312 C360 1.440(7) . ?
N312 H31K 0.9002 . ?
N312 H31I 0.8999 . ?
C30G C31H 0.880(17) . ?
C30G C31G 1.088(17) . ?
C30G C366 1.343(16) . ?
C30G C30H 1.384(18) . ?
C30G C67C 1.549(16) . ?
C30H C31H 0.977(16) . ?
C30H C31G 1.022(16) . ?
C31G C31H 1.392(18) . ?
C31H C366 1.418(14) . ?
C31H C67C 1.641(14) . ?
C353 C352 1.384(8) . ?
C353 C354 1.404(8) . ?
C353 H35C 0.9500 . ?
C354 C355 1.406(8) . ?
C354 H35D 0.9500 . ?
C355 C356 1.406(8) . ?
C355 H35E 0.9500 . ?
C352 N310 1.395(7) . ?
C352 H35F 0.9500 . ?
N310 C356 1.381(7) . ?
C356 C357 1.591(10) . ?
C56C N10C 1.320(11) . ?
C56C C357 1.353(12) . ?
C56C C55C 1.411(12) . ?
N10C C52C 1.424(12) . ?
C54C C55C 1.394(12) . ?
C54C C53C 1.404(12) . ?
C54C H54B 0.9500 . ?
C53C C52C 1.375(12) . ?
C53C H53B 0.9500 . ?
C52C H52B 0.9500 . ?
C55C H55B 0.9500 . ?
C357 C358 1.307(8) . ?
C358 C359 1.334(8) . ?
C358 H35G 0.9500 . ?
C359 C360 1.516(9) . ?
C359 H35H 0.9500 . ?
C360 C361 1.306(8) . ?
C361 H36A 0.9500 . ?
C363 C64C 1.354(7) . ?
C363 C368 1.364(7) . ?
C363 C364 1.385(7) . ?
C363 C68C 1.427(7) . ?
C363 C362 1.708(13) . ?
C363 H36F 0.9599 . ?
C362 O304 1.250(13) . ?
C364 C365 1.390(8) . ?
C364 H36B 0.9500 . ?
C365 C366 1.396(7) . ?
C365 H36C 0.9500 . ?
C366 C367 1.391(8) . ?
C367 C368 1.396(8) . ?
C367 H36D 0.9500 . ?
C368 H36E 0.9500 . ?
O04C C62C 1.430(15) . ?
C62C C64C 1.456(15) . ?
C64C C65C 1.369(7) . ?
C65C C66C 1.395(8) . ?
C65C H65A 0.9500 . ?
C66C C67C 1.403(7) . ?
C66C H66A 0.9500 . ?
C67C C68C 1.404(8) . ?
C68C H68A 0.9500 . ?
N401 C405 1.309(5) . ?
N401 C401 1.340(5) . ?
N402 C410 1.311(5) . ?
N402 C406 1.335(5) . ?
N403 C411 1.335(6) . ?
N403 C409 1.427(5) . ?
N403 H40G 0.8800 . ?
C401 C402 1.408(6) . ?
C401 H40A 0.9500 . ?
C402 C403 1.333(7) . ?
C402 H40B 0.9500 . ?
C403 C404 1.391(7) . ?
C403 H40C 0.9500 . ?
C404 C405 1.431(6) . ?
C404 H40D 0.9500 . ?
C405 C406 1.486(6) . ?
C406 C407 1.394(6) . ?
C407 C408 1.348(6) . ?
C407 H40E 0.9500 . ?
C408 C409 1.376(6) . ?
C408 H40F 0.9500 . ?
C409 C410 1.374(6) . ?
C410 H41B 0.9500 . ?
O401 C411 1.235(6) . ?
C411 C412 1.465(6) . ?
C412 C413 1.371(7) . ?
C412 C417 1.386(7) . ?
C413 C414 1.409(7) . ?
C413 H41C 0.9500 . ?
C414 C415 1.356(8) . ?
C414 H41D 0.9500 . ?
C415 C416 1.370(7) . ?
C415 C40G 1.493(7) . ?
C416 C417 1.338(7) . ?
C416 H41E 0.9500 . ?
C417 H41F 0.9500 . ?
N404 C422 1.275(10) . ?
N404 C418 1.330(10) . ?
N405 C423 1.312(10) . ?
N405 C427 1.370(9) . ?
C418 C419 1.416(12) . ?
C418 H41G 0.9500 . ?
C419 C420 1.278(12) . ?
C419 H41H 0.9500 . ?
C420 C421 1.351(11) . ?
C420 H42B 0.9500 . ?
C421 C422 1.411(12) . ?
C421 H42C 0.9500 . ?
C422 C423 1.541(11) . ?
C423 C424 1.321(11) . ?
C424 C425 1.386(11) . ?
C424 H42D 0.9500 . ?
C425 C426 1.335(11) . ?
C425 H42E 0.9500 . ?
C426 C427 1.280(11) . ?
C426 N406 1.467(10) . ?
C427 H42F 0.9500 . ?
N406 C428 1.306(11) . ?
N406 H40I 0.8800 . ?
O402 C428 1.237(10) . ?
C428 C429 1.534(11) . ?
C430 C429 1.345(10) . ?
C430 C431 1.440(10) . ?
C430 H43A 0.9500 . ?
C429 C434 1.418(10) . ?
C431 C432 1.349(10) . ?
C431 H43B 0.9500 . ?
C432 C433 1.365(10) . ?
C432 C41G 1.564(9) . ?
C433 C434 1.381(9) . ?
C433 H43C 0.9500 . ?
C434 H43D 0.9500 . ?
N04D C22D 1.242(17) . ?
N04D C18D 1.397(17) . ?
N05D C27D 1.372(16) . ?
N05D C23D 1.372(17) . ?
N06D C26D 1.408(18) . ?
N06D C28D 1.464(19) . ?
N06D H06A 0.8800 . ?
C22D C21D 1.47(2) . ?
C22D C23D 1.526(19) . ?
C18D C19D 1.41(2) . ?
C18D H18A 0.9500 . ?
C19D C20D 1.29(2) . ?
C19D H19A 0.9500 . ?
C20D C21D 1.49(2) . ?
C20D H20J 0.9500 . ?
C23D C24D 1.325(19) . ?
C21D H21I 0.9500 . ?
C26D C27D 1.318(19) . ?
C26D C25D 1.34(2) . ?
C24D C25D 1.486(19) . ?
C24D H24G 0.9500 . ?
C27D H27A 0.9500 . ?
C25D H25I 0.9500 . ?
O02D C28D 1.381(19) . ?
C28D C30D 1.495(19) . ?
C30D C29D 1.373(14) . ?
C30D C31D 1.398(13) . ?
C29D C34D 1.438(13) . ?
C29D H29A 0.9500 . ?
C31D C32D 1.412(13) . ?
C31D H31L 0.9500 . ?
C32D C33D 1.394(13) . ?
C32D H32F 0.9500 . ?
C33D C34D 1.367(13) . ?
C33D C41G 1.467(12) . ?
C34D H34G 0.9500 . ?
O403 O03D 0.761(14) . ?
O403 C445 1.352(13) . ?
O03D C445 1.234(13) . ?
N407 C439 1.282(8) . ?
N407 C435 1.343(7) . ?
N408 C440 1.303(7) . ?
N408 C444 1.386(6) . ?
N409 C445 1.260(9) . ?
N409 C443 1.420(7) . ?
N409 H40H 0.8800 . ?
C435 C436 1.388(9) . ?
C435 H43E 0.9500 . ?
C436 C437 1.402(11) . ?
C436 H43F 0.9500 . ?
C437 C438 1.423(10) . ?
C437 H43G 0.9500 . ?
C438 C439 1.409(9) . ?
C438 H43H 0.9500 . ?
C439 C440 1.486(8) . ?
C440 C441 1.349(8) . ?
C441 C442 1.406(9) . ?
C441 H44B 0.9500 . ?
C442 C443 1.404(9) . ?
C442 H44C 0.9500 . ?
C443 C444 1.310(8) . ?
C444 H44D 0.9500 . ?
C445 C446 1.592(10) . ?
C446 C447 1.325(9) . ?
C446 C451 1.400(9) . ?
C447 C448 1.425(10) . ?
C447 H44E 0.9500 . ?
C448 C449 1.490(9) . ?
C448 H44F 0.9500 . ?
C449 C450 1.355(8) . ?
C449 C41G 1.427(8) . ?
C450 C451 1.477(9) . ?
C450 H45A 0.9500 . ?
C451 H45B 0.9500 . ?
C40G C41G 1.331(8) . ?
C40G C67D 1.508(10) . ?
C40G C466 1.655(13) . ?
N410 C452 1.292(7) . ?
N410 C456 1.359(7) . ?
N411 C461 1.308(6) . ?
N411 C457 1.318(7) . ?
N412 C62D 1.208(14) . ?
N412 C462 1.317(12) . ?
N412 C460 1.418(7) . ?
N412 H41J 0.9000 . ?
N412 H41I 0.9000 . ?
C452 C453 1.378(9) . ?
C452 H45C 0.9500 . ?
C453 C454 1.384(9) . ?
C453 H45D 0.9500 . ?
C454 C455 1.401(8) . ?
C454 H45E 0.9500 . ?
C455 C456 1.430(8) . ?
C455 H45F 0.9500 . ?
C456 C457 1.482(7) . ?
C457 C458 1.391(9) . ?
C458 C459 1.435(9) . ?
C458 H45G 0.9500 . ?
C459 C460 1.381(9) . ?
C459 H45H 0.9500 . ?
C460 C461 1.388(7) . ?
C461 H46A 0.9500 . ?
C463 C468 1.045(15) . ?
C463 C464 1.223(9) . ?
C463 C68D 1.724(15) . ?
C463 C462 1.826(14) . ?
C463 H46E 0.9599 . ?
C464 C65D 1.205(15) . ?
C464 C465 1.682(15) . ?
C464 C62D 1.951(15) . ?
C464 H46F 0.9603 . ?
O404 O04' 1.07(3) . ?
O404 C462 1.80(3) . ?
O04' C462 1.300(18) . ?
C465 C466 1.388(17) . ?
C465 H46B 0.9500 . ?
C466 C467 1.331(16) . ?
C467 C468 1.320(18) . ?
C467 H46C 0.9500 . ?
C468 H46D 0.9500 . ?
C62D O4D 1.396(16) . ?
C65D C66D 1.376(18) . ?
C65D H65B 0.9500 . ?
C66D C67D 1.413(14) . ?
C66D H66B 0.9500 . ?
C67D C68D 1.327(15) . ?
C68D H68B 0.9500 . ?
O501 C511 1.302(8) . ?
N501 C505 1.322(6) . ?
N501 C501 1.372(6) . ?
N502 C506 1.364(6) . ?
N502 C510 1.367(6) . ?
N503 C511 1.265(7) . ?
N503 C509 1.431(6) . ?
N503 H50I 0.8800 . ?
C501 C502 1.438(8) . ?
C501 H50C 0.9500 . ?
C502 C503 1.312(9) . ?
C502 H50D 0.9500 . ?
C503 C504 1.444(8) . ?
C503 H50E 0.9500 . ?
C504 C505 1.381(7) . ?
C504 H50F 0.9500 . ?
C505 C506 1.505(7) . ?
C506 C507 1.343(7) . ?
C507 C508 1.357(8) . ?
C507 H50G 0.9500 . ?
C508 C509 1.460(7) . ?
C508 H50H 0.9500 . ?
C509 C510 1.348(6) . ?
C510 H51A 0.9500 . ?
C511 C512 1.509(8) . ?
C512 C517 1.315(9) . ?
C512 C513 1.453(9) . ?
C515 C516 1.288(11) . ?
C515 C514 1.332(11) . ?
C515 C50G 1.456(12) . ?
C515 C51H 1.553(16) . ?
C513 C514 1.374(10) . ?
C513 H51B 0.9500 . ?
C514 H51C 0.9500 . ?
C516 C517 1.532(10) . ?
C516 H51D 0.9500 . ?
C517 H51E 0.9500 . ?
N504 C518 1.328(5) . ?
N504 C522 1.330(5) . ?
N505 C527 1.320(5) . ?
N505 C523 1.379(5) . ?
N506 C528 1.300(7) . ?
N506 C526 1.388(6) . ?
N506 H50J 0.8800 . ?
C518 C519 1.358(6) . ?
C518 H51F 0.9500 . ?
C519 C520 1.326(7) . ?
C519 H51G 0.9500 . ?
C520 C521 1.385(6) . ?
C520 H52C 0.9500 . ?
C521 C522 1.415(6) . ?
C521 H52D 0.9500 . ?
C522 C523 1.477(6) . ?
C523 C524 1.350(6) . ?
C524 C525 1.343(6) . ?
C524 H52E 0.9500 . ?
C525 C526 1.380(6) . ?
C525 H52F 0.9500 . ?
C526 C527 1.389(6) . ?
C527 H52G 0.9500 . ?
O502 C528 1.323(8) . ?
C528 C529 1.554(9) . ?
C529 C534 1.282(9) . ?
C529 C530 1.448(9) . ?
C532 C533 1.397(10) . ?
C532 C531 1.443(10) . ?
C532 C50G 1.596(11) . ?
C532 C50H 1.599(18) . ?
C530 C531 1.401(10) . ?
C530 H53C 0.9500 . ?
C531 H53D 0.9500 . ?
C533 C534 1.639(10) . ?
C533 H53E 0.9500 . ?
C534 H53F 0.9500 . ?
N507 C539 1.273(7) . ?
N507 C535 1.451(8) . ?
N508 C540 1.303(7) . ?
N508 C544 1.349(7) . ?
N509 C545 1.323(9) . ?
N509 C543 1.379(8) . ?
N509 H50K 0.8800 . ?
C535 C536 1.463(9) . ?
C535 H53G 0.9500 . ?
C536 C537 1.176(9) . ?
C536 H53H 0.9500 . ?
C537 C538 1.388(9) . ?
C537 H53I 0.9500 . ?
C538 C539 1.390(8) . ?
C538 H53J 0.9500 . ?
C539 C540 1.432(8) . ?
C540 C541 1.416(9) . ?
C541 C542 1.327(9) . ?
C541 H54C 0.9500 . ?
C542 C543 1.383(9) . ?
C542 H54D 0.9500 . ?
C543 C544 1.395(8) . ?
C544 H54E 0.9500 . ?
O503 C545 1.850(14) . ?
O03E C545 1.317(10) . ?
C545 C546 1.578(10) . ?
C547 C546 1.350(8) . ?
C547 C548 1.439(9) . ?
C547 H54F 0.9500 . ?
C548 C549 1.358(9) . ?
C548 H54G 0.9500 . ?
C549 C550 1.317(8) . ?
C549 C51G 1.599(11) . ?
C549 C50H 1.667(19) . ?
C550 C551 1.437(9) . ?
C550 H55C 0.9500 . ?
C546 C551 1.385(9) . ?
C551 H55D 0.9500 . ?
C50G C50H 1.04(2) . ?
C50G C51H 1.100(15) . ?
C50G C51G 1.296(13) . ?
C51G C51H 0.965(16) . ?
C51G C50H 1.049(18) . ?
C51G C566 1.514(10) . ?
C50H C51H 1.37(2) . ?
C51H C566 1.591(14) . ?
N510 C556 1.281(7) . ?
N510 C552 1.357(7) . ?
N511 C557 1.289(7) . ?
N511 C561 1.333(7) . ?
C552 C553 1.278(8) . ?
C552 H55E 0.9500 . ?
C553 C554 1.375(9) . ?
C553 H55F 0.9500 . ?
C554 C555 1.349(9) . ?
C554 H55G 0.9500 . ?
C555 C556 1.463(9) . ?
C555 H55H 0.9500 . ?
C556 C557 1.486(8) . ?
C557 C558 1.384(8) . ?
C558 C559 1.362(8) . ?
C558 H55I 0.9500 . ?
C559 C560 1.391(9) . ?
C559 H55J 0.9500 . ?
C560 C561 1.384(8) . ?
C560 N12E 1.411(11) . ?
C560 N512 1.468(12) . ?
C561 H56A 0.9500 . ?
C566 C567 1.360(9) . ?
C566 C67E 1.364(11) . ?
C566 C65E 1.379(10) . ?
C566 C565 1.440(10) . ?
O04E O4EE 0.985(17) . ?
O04E C62E 1.491(17) . ?
O4EE C62E 1.393(13) . ?
C62E N12E 1.427(16) . ?
C62E C63E 1.643(15) . ?
N12E H12H 0.8800 . ?
C67E C68E 1.416(12) . ?
C67E H67A 0.9500 . ?
C64E C63E 1.371(13) . ?
C64E C65E 1.393(11) . ?
C64E H64A 0.9500 . ?
C65E H65C 0.9500 . ?
C63E C68E 1.420(14) . ?
C68E H68C 0.9500 . ?
O504 C562 1.48(2) . ?
C562 N512 1.394(17) . ?
C562 C563 1.615(16) . ?
N512 H51H 0.8800 . ?
C567 C568 1.424(11) . ?
C567 H56B 0.9500 . ?
C563 C568 1.370(12) . ?
C563 C564 1.396(11) . ?
C564 C565 1.390(11) . ?
C564 H56C 0.9500 . ?
C565 H56D 0.9500 . ?
C568 H56E 0.9500 . ?
N601 C605 1.340(7) . ?
N601 C601 1.387(7) . ?
C601 C602 1.381(8) . ?
C601 H60A 0.9500 . ?
C602 C603 1.316(8) . ?
C602 H60B 0.9500 . ?
C603 C604 1.450(8) . ?
C603 H60C 0.9500 . ?
C604 C605 1.400(8) . ?
C604 H60D 0.9500 . ?
C605 C06F 1.413(19) . ?
C605 C606 1.526(10) . ?
N602 C06F 1.28(2) . ?
N602 C606 1.386(10) . ?
N602 C10F 1.392(18) . ?
N602 C610 1.424(10) . ?
N603 C611 1.243(9) . ?
N603 C609 1.444(11) . ?
N603 H60H 0.8800 . ?
C606 C607 1.350(12) . ?
C607 C608 1.416(12) . ?
C607 H60E 0.9500 . ?
C608 C609 1.355(13) . ?
C608 H60F 0.9500 . ?
C609 C610 1.383(12) . ?
C610 H61B 0.9500 . ?
C612 C613 1.382(7) . ?
C612 C617 1.394(7) . ?
C612 C611 1.527(8) . ?
C613 C614 1.382(7) . ?
C613 H61C 0.9500 . ?
C614 C615 1.416(6) . ?
C614 H61D 0.9500 . ?
C616 C615 1.348(6) . ?
C616 C617 1.371(7) . ?
C616 H61E 0.9500 . ?
C617 H61F 0.9500 . ?
N03F C611 1.399(14) . ?
N03F C09F 1.50(2) . ?
N03F H03A 0.8800 . ?
C06F C07F 1.51(2) . ?
C07F C08F 1.49(2) . ?
C07F H07A 0.9500 . ?
C08F C09F 1.37(3) . ?
C08F H08A 0.9500 . ?
C09F C10F 1.35(2) . ?
C10F H10M 0.9500 . ?
C12F C13F 1.384(8) . ?
C12F C17F 1.386(7) . ?
C12F C611 1.498(10) . ?
C13F C14F 1.399(8) . ?
C13F H13J 0.9500 . ?
C14F C615 1.392(7) . ?
C14F H14H 0.9500 . ?
C16F C17F 1.405(8) . ?
C16F C615 1.423(7) . ?
C16F H16G 0.9500 . ?
C17F H17B 0.9500 . ?
C611 O601 1.223(7) . ?
C615 C60G 1.469(12) . ?
C615 C60H 1.670(12) . ?
N604 C622 1.279(8) . ?
N604 C618 1.301(8) . ?
N605 C627 1.320(7) . ?
N605 C623 1.377(7) . ?
N606 C28F 1.125(15) . ?
N606 C628 1.246(11) . ?
N606 C626 1.425(7) . ?
N606 H60J 0.8998 . ?
N606 H60I 0.9002 . ?
C618 C619 1.457(10) . ?
C618 H61G 0.9500 . ?
C619 C620 1.348(10) . ?
C619 H61H 0.9500 . ?
C620 C621 1.355(10) . ?
C620 H62A 0.9500 . ?
C621 C622 1.464(9) . ?
C621 H62B 0.9500 . ?
C622 C623 1.486(9) . ?
C623 C624 1.348(9) . ?
C624 C625 1.363(9) . ?
C624 H62C 0.9500 . ?
C625 C626 1.340(8) . ?
C625 H62D 0.9500 . ?
C626 C627 1.344(8) . ?
C627 H62E 0.9500 . ?
C632 C31F 1.058(15) . ?
C632 C633 1.370(10) . ?
C632 C631 1.435(10) . ?
C632 C61H 1.602(14) . ?
C632 C60G 1.605(12) . ?
C632 C33F 1.649(17) . ?
O62' O602 0.98(2) . ?
O62' C628 1.628(18) . ?
O602 C628 1.348(17) . ?
C628 C629 1.635(11) . ?
C630 C629 1.428(11) . ?
C630 C631 1.429(11) . ?
C630 H63A 0.9500 . ?
C634 C629 1.327(11) . ?
C634 C633 1.337(11) . ?
C634 H63B 0.9500 . ?
C631 H63C 0.9500 . ?
C633 H63D 0.9500 . ?
C28F O02F 1.565(18) . ?
C28F C29F 1.692(15) . ?
C29F C34F 1.43(2) . ?
C29F C30F 1.48(2) . ?
C33F C34F 1.514(19) . ?
C33F H33J 0.9500 . ?
C30F C31F 1.37(2) . ?
C30F H30L 0.9500 . ?
C31F H31M 0.9500 . ?
C34F H34H 0.9500 . ?
C635 N607 1.378(10) . ?
C635 C636 1.403(11) . ?
C635 H63E 0.9500 . ?
C636 C637 1.380(10) . ?
C636 H63F 0.9500 . ?
C637 C638 1.402(11) . ?
C637 H63G 0.9500 . ?
C638 C639 1.353(11) . ?
C638 H63H 0.9500 . ?
C639 N607 1.373(9) . ?
C639 C640 1.471(12) . ?
C640 C641 1.341(10) . ?
C640 N608 1.411(10) . ?
C641 C642 1.420(11) . ?
C641 H64B 0.9500 . ?
C642 C643 1.361(12) . ?
C642 H64C 0.9500 . ?
C643 C644 1.383(11) . ?
C643 N609 1.440(14) . ?
C644 N608 1.377(10) . ?
C644 H64D 0.9500 . ?
C35F N07F 1.389(10) . ?
C35F C36F 1.403(11) . ?
C35F H35I 0.9500 . ?
C36F C37F 1.345(10) . ?
C36F H36G 0.9500 . ?
C39F N07F 1.278(10) . ?
C39F C38F 1.387(11) . ?
C39F C40F 1.487(13) . ?
C37F C38F 1.425(11) . ?
C37F H37A 0.9500 . ?
C38F H38A 0.9500 . ?
C40F C41F 1.295(14) . ?
C40F N08F 1.310(13) . ?
C42F C43F 1.279(16) . ?
C42F C41F 1.525(16) . ?
C42F H42G 0.9500 . ?
C43F C44F 1.225(14) . ?
C43F N09F 1.422(14) . ?
C44F N08F 1.401(13) . ?
C44F H44G 0.9500 . ?
C41F H41K 0.9500 . ?
C649 C48F 1.237(14) . ?
C649 C50F 1.294(15) . ?
C649 C650 1.331(15) . ?
C649 C61H 1.587(14) . ?
C649 C648 1.604(14) . ?
C649 C61G 1.616(12) . ?
C646 C47F 1.141(13) . ?
C646 C647 1.223(14) . ?
C646 C651 1.358(14) . ?
C646 C51F 1.596(16) . ?
C646 C45F 1.722(13) . ?
C646 C645 1.736(13) . ?
O603 C645 1.269(16) . ?
C645 N609 1.074(15) . ?
N609 H60G 0.8800 . ?
C647 C648 1.450(18) . ?
C647 H64E 0.9500 . ?
C648 H64F 0.9500 . ?
C650 C651 1.394(18) . ?
C650 H65D 0.9500 . ?
C651 H65E 0.9500 . ?
N09F C45F 1.549(17) . ?
N09F H09B 0.8800 . ?
C45F O3F 1.371(15) . ?
C47F C48F 1.379(17) . ?
C47F H47C 0.9500 . ?
C48F H48A 0.9500 . ?
C50F C51F 1.498(19) . ?
C50F H50L 0.9500 . ?
C51F H51I 0.9500 . ?
C60G C60H 1.031(15) . ?
C60G C61H 1.079(16) . ?
C60G C61G 1.324(15) . ?
C61G C60H 0.810(14) . ?
C61G C61H 0.940(14) . ?
C61G C666 1.541(11) . ?
C60H C61H 1.177(15) . ?
C60H C666 1.497(12) . ?
N610 C656 1.312(8) . ?
N610 C652 1.356(8) . ?
N611 C657 1.332(7) . ?
N611 C661 1.336(6) . ?
N612 C62F 1.094(17) . ?
N612 C662 1.154(13) . ?
N612 C660 1.399(7) . ?
N612 H61J 0.9000 . ?
N612 H61I 0.9000 . ?
C652 C653 1.474(11) . ?
C652 H65F 0.9500 . ?
C653 C654 1.328(12) . ?
C653 H65G 0.9500 . ?
C654 C655 1.381(11) . ?
C654 H65H 0.9500 . ?
C655 C656 1.368(10) . ?
C655 H65I 0.9500 . ?
C656 C657 1.500(8) . ?
C657 C658 1.349(8) . ?
C658 C659 1.420(9) . ?
C658 H65J 0.9500 . ?
C659 C660 1.366(8) . ?
C659 H65K 0.9500 . ?
C660 C661 1.359(7) . ?
C661 H66C 0.9500 . ?
C666 C65F 1.313(10) . ?
C666 C667 1.374(9) . ?
C666 C665 1.409(9) . ?
C666 C67F 1.416(10) . ?
O604 O64' 0.674(19) . ?
O604 C662 1.20(2) . ?
O64' C662 1.505(17) . ?
C662 C663 1.624(16) . ?
C663 C664 1.377(11) . ?
C663 C668 1.415(12) . ?
C664 C665 1.326(11) . ?
C664 H66D 0.9500 . ?
C665 H66E 0.9500 . ?
C667 C668 1.421(12) . ?
C667 H66F 0.9500 . ?
C668 H66G 0.9500 . ?
C62F O04F 1.38(2) . ?
C62F C63F 1.684(18) . ?
C64F C65F 1.396(13) . ?
C64F C63F 1.404(13) . ?
C64F H64G 0.9500 . ?
C63F C68F 1.354(12) . ?
C65F H65L 0.9500 . ?
C67F C68F 1.388(12) . ?
C67F H67B 0.9500 . ?
C68F H68D 0.9500 . ?
B1 F13 1.299(10) . ?
B1 F11 1.342(11) . ?
B1 F12' 1.365(11) . ?
B1 F14 1.391(10) . ?
B1 F11' 1.400(10) . ?
B1 F12 1.418(16) . ?
B2 F24 1.182(13) . ?
B2 F25 1.308(16) . ?
B2 F27 1.326(17) . ?
B2 F28 1.402(13) . ?
B2 F21 1.452(12) . ?
B2 F22 1.478(13) . ?
B2 F26 1.671(15) . ?
B2 F23 1.711(15) . ?
F21 F26 1.213(11) . ?
F21 F25 1.484(15) . ?
F22 F25 1.320(14) . ?
F23 F28 0.644(11) . ?
F24 F27 0.788(11) . ?
B3 F32 1.282(8) . ?
B3 F33 1.319(8) . ?
B3 F34 1.351(8) . ?
B3 F31 1.395(11) . ?
B3 F31' 1.457(12) . ?
F31 F31' 0.691(13) . ?
B4 F41 1.246(14) . ?
B4 F46 1.279(14) . ?
B4 F44 1.309(12) . ?
B4 F45 1.322(13) . ?
B4 F48 1.363(13) . ?
B4 F42 1.394(13) . ?
B4 F43 1.445(13) . ?
B4 F47 1.469(14) . ?
F41 F47 1.222(16) . ?
F41 F43 1.386(15) . ?
F41 F44 1.438(14) . ?
F42 F48 0.786(15) . ?
F43 F47 0.908(17) . ?
F45 F46 0.634(17) . ?
F46 F47 1.761(17) . ?
B5 F52 1.025(14) . ?
B5 F51 1.263(16) . ?
B5 F56 1.319(17) . ?
B5 F57 1.484(18) . ?
B5 F53 1.50(2) . ?
B5 F54 1.553(18) . ?
B5 F58 1.59(3) . ?
B5 F55 1.92(2) . ?
F51 F52 0.773(15) . ?
F51 F55 1.685(15) . ?
F52 F58 1.75(3) . ?
F53 F57 0.742(9) . ?
F54 F56 0.720(14) . ?
F56 F58 1.41(3) . ?
B6 F63 1.222(10) . ?
B6 F62 1.228(14) . ?
B6 F66 1.300(13) . ?
B6 F68 1.319(11) . ?
B6 F64 1.357(11) . ?
B6 F65 1.390(11) . ?
B6 F67 1.460(18) . ?
B6 F61 1.517(11) . ?
F61 F62 0.736(12) . ?
F62 F68 1.673(13) . ?
F63 F67 1.094(18) . ?
F63 F65 1.197(11) . ?
F64 F66 1.376(12) . ?
F64 F65 1.431(10) . ?
F66 F68 1.129(12) . ?
F67 F68 1.570(18) . ?
B8 F85 1.379(19) . ?
B8 F84 1.405(15) . ?
B8 F81 1.43(2) . ?
B8 F82 1.436(14) . ?
B8 F88 1.44(2) . ?
B8 F86 1.456(13) . ?
B8 F87 1.472(11) . ?
B8 F83 1.473(13) . ?
F81 F82 1.59(3) . ?
F81 F84 1.64(3) . ?
F82 F87 0.888(14) . ?
F82 F83 1.251(16) . ?
F82 F88 1.33(3) . ?
F83 F88 1.28(4) . ?
F83 F85 1.66(2) . ?
F84 F86 0.914(16) . ?
F85 F86 1.51(2) . ?
F87 F88 1.27(4) . ?
O10 O11 1.402(17) . ?
B12 F123 0.99(2) . ?
B12 F124 1.311(19) . ?
B12 F122 1.40(3) . ?
B12 F121 1.62(2) . ?
F121 F124 0.90(2) . ?
B13 F136 1.36(2) . ?
B13 F133 1.38(2) . ?
B13 F134 1.386(19) . ?
B13 F135 1.40(2) . ?
B13 F131 1.457(14) . ?
B13 F132 1.501(14) . ?
F131 F135 0.74(3) . ?
F131 F134 1.08(2) . ?
F132 F136 0.96(4) . ?
F132 F133 1.18(3) . ?
F133 F136 1.35(4) . ?
F134 F135 1.36(3) . ?
Br1 C2Y 1.857(9) . ?
Br2 C10Y 1.985(9) . ?
Br3 C6Y 1.878(9) . ?
Br4 C12Y 1.823(11) . ?
O6Y C1Y 1.320(18) . ?
O5Y C5Y 1.36(2) . ?
O5Y C9Y 1.58(2) . ?
O4Y C11Y 1.229(15) . ?
C1Y C6Y 1.390(8) . ?
C1Y C2Y 1.394(8) . ?
C2Y C3Y 1.395(8) . ?
C3Y C4Y 1.389(8) . ?
C3Y H3YA 0.9500 . ?
C4Y C5Y 1.388(8) . ?
C4Y C7Y 1.42(3) . ?
C5Y C6Y 1.392(8) . ?
C7Y C14Y 1.38(3) . ?
C7Y C8Y 1.63(3) . ?
C8Y C13Y 1.392(8) . ?
C8Y C9Y 1.394(8) . ?
C9Y C10Y 1.398(8) . ?
C10Y C11Y 1.397(8) . ?
C11Y C12Y 1.392(8) . ?
C12Y C13Y 1.390(8) . ?
C13Y H13K 0.9500 . ?
C14Y C19Y 1.392(8) . ?
C14Y C15Y 1.392(8) . ?
C15Y C16Y 1.394(8) . ?
C15Y C1YY 1.586(11) . ?
C16Y C17Y 1.394(8) . ?
C16Y H16H 0.9500 . ?
C17Y C18Y 1.388(8) . ?
C17Y H17C 0.9500 . ?
C18Y C19Y 1.394(8) . ?
C18Y H18B 0.9500 . ?
C19Y H19B 0.9500 . ?
O2YY C1YY 1.315(15) . ?
O1YY C1YY 1.442(13) . ?
C853 O850 1.02(2) . ?
C853 C852 1.879(15) . ?
C852 C851 1.011(15) . ?
C852 O850 1.64(3) . ?
N760 C762 1.388(18) . ?
N760 C763 1.404(16) . ?
N760 C761 1.504(18) . ?
O760 C763 1.279(15) . ?
O700 C703 1.249(13) . ?
C701 N700 1.698(17) . ?
N700 C703 1.416(15) . ?
N700 C702 1.483(12) . ?
O720 C723 1.198(15) . ?
N720 C723 1.412(15) . ?
N720 C722 1.515(16) . ?
N720 C721 1.592(17) . ?
C732 N730 1.330(16) . ?
C731 N730 1.649(17) . ?
O730 O3W 0.927(14) . ?
O730 C733 1.23(2) . ?
C733 N730 1.30(2) . ?
C733 O3W 1.46(2) . ?
O770 C773 1.318(16) . ?
O770 N770 1.84(2) . ?
N770 C771 1.57(2) . ?
N770 C773 1.581(19) . ?
N770 C772 1.59(2) . ?
O780 C783 1.22(2) . ?
O780 O781 1.34(3) . ?
O781 C783 1.18(2) . ?
N780 C782 1.431(15) . ?
N780 C781 1.453(14) . ?
N780 C783 1.641(15) . ?
N790 C792 1.402(13) . ?
N790 C793 1.457(14) . ?
N790 C791 1.513(13) . ?
O790 C793 1.172(16) . ?
N810 C813 1.414(14) . ?
N810 C811 1.520(16) . ?
N810 C812 1.556(15) . ?
O810 C813 1.199(13) . ?
O820 C822 1.468(15) . ?
O820 C823 1.473(14) . ?
O820 C821 1.48(2) . ?
C821 C822 1.501(14) . ?
C822 O19W 1.53(2) . ?
C823 C824 1.447(13) . ?
C832 O830 0.884(15) . ?
C832 C833 1.954(19) . ?
O830 C833 1.078(15) . ?
O830 C831 1.337(15) . ?
O830 C834 1.740(15) . ?
C833 C834 0.692(19) . ?
O870 C873 1.317(14) . ?
C872 N870 1.485(17) . ?
C871 N870 1.654(18) . ?
N870 C873 1.418(14) . ?
N960 C963 1.441(14) . ?
N960 C961 1.522(14) . ?
N960 C962 1.542(17) . ?
O960 C963 1.208(18) . ?
O961 C961 1.203(14) . ?
O900 C902 1.32(2) . ?
O900 C903 1.60(3) . ?
C901 C902 1.56(2) . ?
C903 C904 1.39(3) . ?
C861 C862 1.521(13) . ?
C861 O860 1.919(12) . ?
O860 C863 1.459(13) . ?
O860 C862 1.506(14) . ?
C864 C863 1.485(14) . ?
O910 O30W 1.311(17) . ?
O910 O1G 1.383(15) . ?
O910 C913 1.726(19) . ?
C911 O1G 1.388(15) . ?
C913 O30W 1.193(15) . ?
C913 C914 1.465(16) . ?
C914 O31W 1.587(17) . ?
O7G O7G 0.866(8) 2_654 ?
O71 O73 0.60(2) . ?
O91 O27W 1.162(14) . ?
O6W O18W 0.78(2) . ?
O7W O8W 1.20(3) . ?
O10W O10W 0.638(16) 2_664 ?
O14W O15W 0.96(2) . ?
O20W O21W 0.665(14) . ?
O22W O26W 1.33(3) . ?
O710 C713 0.84(2) . ?
O710 C712 1.15(2) . ?
O710 C711 1.43(3) . ?
O710 N710 1.52(3) . ?
O711 C712 1.147(19) . ?
C713 C712 1.39(2) . ?
C713 N710 1.84(3) . ?
N710 C712 1.00(2) . ?
N710 C711 1.37(3) . ?
C712 C711 1.42(2) . ?

loop_
_platon_squeeze_void_nr
_platon_squeeze_void_average_x
_platon_squeeze_void_average_y
_platon_squeeze_void_average_z
_platon_squeeze_void_volume
_platon_squeeze_void_count_electrons
_platon_squeeze_void_content
1 0.006 -0.014 -0.014 13403 2603 ' '
2 0.041 0.151 0.600 5 1 ' '
3 0.499 0.229 0.020 7 1 ' '
4 0.118 0.496 0.112 9 2 ' '
5 0.882 0.504 0.888 9 2 ' '
6 0.326 0.569 0.271 10 7 ' '
7 0.501 0.771 0.980 8 2 ' '
8 0.959 0.849 0.400 4 0 ' '
